data_4119258
loop_
_publ_author_name
'Jing Gao'
'Jun Yan'
'Sebastian Beeg'
'De-Liang Long'
'Leroy Cronin'

_publ_section_title
;
 One-Pot versus Sequential Reactions in the Self-Assembly of Gigantic
 Nanoscale Polyoxotungstates
;
_journal_name_full 'Journal of the American Chemical Society'
_journal_page_first 1796
_journal_page_last 1805
_journal_paper_doi 10.1021/ja309237x
_journal_volume 135
_journal_year 2013
_chemical_formula_moiety '34(K +),18(C2 H8 N +),(H34 Cu2 Se8 W119 O418 52-),168(H2 O)'
_chemical_formula_sum 'C36 H514 Cu2 K34 N18 O586 Se8 W119'
_chemical_formula_weight 34544.96
_chemical_name_systematic
;
 ?
;
_space_group_IT_number 2
_symmetry_cell_setting triclinic
_symmetry_space_group_name_Hall '-P 1'
_symmetry_space_group_name_H-M 'P -1'
_atom_sites_solution_hydrogens none
_atom_sites_solution_primary direct
_atom_sites_solution_secondary difmap
_audit_creation_method SHELXL-97
_cell_angle_alpha 74.306(2)
_cell_angle_beta 77.339(2)
_cell_angle_gamma 72.883(2)
_cell_formula_units_Z 2
_cell_length_a 24.2441(8)
_cell_length_b 33.9935(11)
_cell_length_c 38.6904(13)
_cell_measurement_reflns_used 9183
_cell_measurement_temperature 150(2)
_cell_measurement_theta_max 25.98
_cell_measurement_theta_min 2.16
_cell_volume 28998.4(17)
_computing_cell_refinement Apex2
_computing_data_collection Apex2
_computing_data_reduction Apex2
_computing_molecular_graphics Diamond3
_computing_publication_material WinGX
_computing_structure_refinement 'SHELXL-97 (Sheldrick, 2008)'
_computing_structure_solution 'SHELXS-97 (Sheldrick, 2008)'
_diffrn_ambient_temperature 150(2)
_diffrn_measured_fraction_theta_full 0.989
_diffrn_measured_fraction_theta_max 0.989
_diffrn_measurement_device_type 'Bruker ApexII Quasar CCD'
_diffrn_measurement_method '\w & \p scans'
_diffrn_radiation_monochromator graphite
_diffrn_radiation_source 'fine-focus sealed tube'
_diffrn_radiation_type MoK\a
_diffrn_radiation_wavelength 0.71073
_diffrn_reflns_av_R_equivalents 0.0578
_diffrn_reflns_av_sigmaI/netI 0.0878
_diffrn_reflns_limit_h_max 29
_diffrn_reflns_limit_h_min -29
_diffrn_reflns_limit_k_max 41
_diffrn_reflns_limit_k_min -40
_diffrn_reflns_limit_l_max 47
_diffrn_reflns_limit_l_min -47
_diffrn_reflns_number 391712
_diffrn_reflns_theta_full 26.00
_diffrn_reflns_theta_max 26.00
_diffrn_reflns_theta_min 0.89
_diffrn_standards_decay_% none
_exptl_absorpt_coefficient_mu 24.432
_exptl_absorpt_correction_T_max 0.1937
_exptl_absorpt_correction_T_min 0.0845
_exptl_absorpt_correction_type empirical
_exptl_absorpt_process_details SADABS
_exptl_crystal_colour 'light green'
_exptl_crystal_density_diffrn 3.956
_exptl_crystal_density_meas ?
_exptl_crystal_description block
_exptl_crystal_F_000 30652
_exptl_crystal_size_max 0.20
_exptl_crystal_size_mid 0.10
_exptl_crystal_size_min 0.10
_refine_diff_density_max 4.07
_refine_diff_density_min -5.67
_refine_diff_density_rms 0.42
_refine_ls_extinction_coef none
_refine_ls_extinction_method none
_refine_ls_goodness_of_fit_ref 1.062
_refine_ls_hydrogen_treatment none
_refine_ls_matrix_type full
_refine_ls_number_parameters 5886
_refine_ls_number_reflns 112823
_refine_ls_number_restraints 0
_refine_ls_restrained_S_all 1.062
_refine_ls_R_factor_all 0.1083
_refine_ls_R_factor_gt 0.0607
_refine_ls_shift/su_max 0.001
_refine_ls_shift/su_mean 0.000
_refine_ls_structure_factor_coef Fsqd
_refine_ls_weighting_details 'calc w=1/[\s^2^(Fo^2^)+(0.0475P)^2^+1635.3945P] where P=(Fo^2^+2Fc^2^)/3'
_refine_ls_weighting_scheme calc
_refine_ls_wR_factor_gt 0.1336
_refine_ls_wR_factor_ref 0.1596
_reflns_number_gt 74250
_reflns_number_total 112823
_reflns_threshold_expression >2\s(I)
_cod_data_source_file ja309237x_si_002_09.cif
_cod_data_source_block compound9
_cod_depositor_comments
;
The following automatic conversions were performed:

'_exptl_crystal_density_meas' value 'none' was changed to '?' - the
value is perceived as not measured.

Automatic conversion script
Id: cif_fix_values 3008 2015-01-20 13:52:24Z robertas 
;
_cod_database_code 4119258

loop_
_symmetry_equiv_pos_as_xyz
'x, y, z'
'-x, -y, -z'

loop_
_atom_site_label
_atom_site_type_symbol
_atom_site_fract_x
_atom_site_fract_y
_atom_site_fract_z
_atom_site_U_iso_or_equiv
_atom_site_adp_type
_atom_site_occupancy
_atom_site_symmetry_multiplicity
_atom_site_calc_flag
_atom_site_refinement_flags
_atom_site_disorder_assembly
_atom_site_disorder_group
W1 W 0.22724(4) 0.05035(3) 0.26810(2) 0.0255(2) Uani 1 1 d . . .
W2 W 0.24320(4) 0.14778(3) 0.35267(2) 0.02140(19) Uani 1 1 d . . .
W3 W 0.17380(4) 0.24990(3) 0.38617(2) 0.02333(19) Uani 1 1 d . . .
W4 W 0.11968(4) 0.20861(3) 0.48139(3) 0.0284(2) Uani 1 1 d . A .
W5 W 0.12044(4) 0.12637(3) 0.31739(2) 0.0250(2) Uani 1 1 d . . .
W6 W 0.33056(4) 0.36253(3) 0.40612(3) 0.0248(2) Uani 1 1 d . . .
W7 W 0.16850(4) 0.10171(3) 0.51210(2) 0.0299(2) Uani 1 1 d . A .
W8 W 0.38214(4) -0.00877(3) 0.39497(3) 0.0269(2) Uani 1 1 d . . .
W9 W 0.35577(4) 0.06678(3) 0.29984(2) 0.02209(19) Uani 1 1 d . . .
W10 W 0.32090(4) 0.45062(3) 0.31682(3) 0.0276(2) Uani 1 1 d . . .
W11 W 0.63678(4) 0.13310(3) 0.28731(2) 0.0268(2) Uani 1 1 d . . .
W12 W 0.38147(6) 0.59381(4) 0.20854(4) 0.0468(3) Uani 0.90 1 d P A 1
W13 W 0.44162(5) 0.58782(4) 0.28310(4) 0.0432(3) Uani 0.90 1 d P A 1
W14 W 0.35071(6) 0.68094(4) 0.24620(4) 0.0533(4) Uani 0.90 1 d P A 1
W15 W 0.91710(6) 0.24646(4) -0.05130(3) 0.0452(3) Uani 0.90 1 d P B 1
W16 W 0.78312(5) 0.28762(4) -0.00337(3) 0.0429(3) Uani 0.90 1 d P . 1
W17 W 0.90360(5) 0.24068(4) 0.03968(3) 0.0396(3) Uani 0.90 1 d P . 1
W18 W 0.46750(5) 0.35329(4) 0.51757(3) 0.0350(3) Uani 0.90 1 d P A 1
W19 W 0.41795(5) 0.26341(3) 0.54068(3) 0.0325(3) Uani 0.90 1 d P A 1
W20 W 0.39069(6) 0.32634(4) 0.60239(3) 0.0400(3) Uani 0.90 1 d P A 1
W21 W 0.26816(7) 0.13685(6) 0.05345(4) 0.0403(3) Uani 0.90 1 d P B 1
W22 W 0.08720(11) 0.43382(6) 0.05207(7) 0.0364(5) Uani 0.90 1 d P . 1
W23 W -0.02445(14) 0.53851(9) 0.13362(7) 0.0442(6) Uani 0.90 1 d P . 1
W12' W 0.4272(8) 0.5538(5) 0.2457(4) 0.076(4) Uani 0.10 1 d P A 2
W13' W 0.4027(9) 0.6399(6) 0.2852(6) 0.093(5) Uiso 0.10 1 d P A 2
W14' W 0.3402(9) 0.6509(6) 0.2102(5) 0.082(5) Uiso 0.10 1 d P A 2
W15' W 0.9389(5) 0.2341(5) -0.0007(4) 0.041(3) Uani 0.10 1 d P B 2
W16' W 0.8242(7) 0.2791(4) -0.0478(4) 0.052(3) Uani 0.10 1 d P B 2
W17' W 0.8006(6) 0.2713(4) 0.0445(3) 0.049(3) Uani 0.10 1 d P . 2
W18' W 0.4602(6) 0.3106(5) 0.5015(4) 0.062(4) Uiso 0.10 1 d P A 2
W19' W 0.4352(7) 0.3779(6) 0.5593(5) 0.077(4) Uiso 0.10 1 d P A 2
W20' W 0.3923(8) 0.2864(6) 0.5886(5) 0.074(5) Uiso 0.10 1 d P A 2
W21' W 0.0790(9) 0.4500(6) 0.0579(5) 0.029(4) Uani 0.10 1 d P . 2
W22' W -0.0306(10) 0.5479(8) 0.1445(6) 0.037(5) Uani 0.10 1 d P . 2
W23' W 0.2539(8) 0.1530(6) 0.0466(5) 0.059(6) Uiso 0.10 1 d P B 2
W24 W 0.44977(4) 0.26380(3) 0.38113(3) 0.0271(2) Uani 1 1 d . . .
W25 W 0.64206(4) 0.17216(3) 0.19971(3) 0.0292(2) Uani 1 1 d . . .
W26 W 0.02298(4) 0.14917(3) 0.53004(3) 0.0333(2) Uani 1 1 d . . .
W27 W 0.50569(4) 0.09342(3) 0.28787(3) 0.0257(2) Uani 1 1 d . . .
W28 W 0.35039(4) 0.25221(3) 0.46864(3) 0.0307(2) Uani 1 1 d . . .
W29 W 0.48230(4) 0.24992(3) 0.12505(3) 0.0301(2) Uani 1 1 d . . .
W30 W 0.05358(4) 0.06635(3) 0.39995(3) 0.0283(2) Uani 1 1 d . . .
W31 W 0.27892(4) 0.06473(3) 0.44310(2) 0.0262(2) Uani 1 1 d . . .
W32 W 0.96805(5) -0.07894(4) 0.31930(3) 0.0322(3) Uani 0.90 1 d P C 1
W33 W 0.82688(4) -0.02123(3) 0.34191(3) 0.0262(2) Uani 0.90 1 d P C 1
W34 W 0.92935(4) 0.02720(3) 0.28564(3) 0.0258(2) Uani 0.90 1 d P . 1
W32' W 0.8864(8) -0.0809(5) 0.3396(5) 0.085(5) Uani 0.10 1 d P C 2
W33' W 0.8435(7) 0.0257(5) 0.3053(5) 0.077(4) Uani 0.10 1 d P C 2
W34' W 0.9853(7) -0.0319(5) 0.2812(6) 0.084(5) Uani 0.10 1 d P . 2
W35 W 0.53178(4) -0.08818(3) 0.28575(3) 0.0368(2) Uani 1 1 d . . .
W36 W 0.86825(4) 0.10648(3) 0.21401(3) 0.0302(2) Uani 1 1 d . . .
W37 W 0.76936(4) -0.09303(3) 0.31151(3) 0.0342(2) Uani 1 1 d . . .
W38 W 0.09622(4) 0.28130(3) 0.16540(3) 0.0345(2) Uani 1 1 d . . .
W39 W 0.74919(4) 0.06268(3) 0.07112(3) 0.0327(2) Uani 1 1 d . . .
W40 W 0.15673(4) 0.39619(3) 0.23943(3) 0.0300(2) Uani 1 1 d . . .
W41 W 0.46230(4) 0.16755(3) 0.08632(3) 0.0355(2) Uani 1 1 d . . .
W42 W 0.92122(4) -0.05134(3) 0.16148(3) 0.0342(2) Uani 1 1 d . . .
W43 W 0.33521(4) 0.21541(3) 0.37027(2) 0.02324(19) Uani 1 1 d . . .
W44 W 0.26144(5) 0.27007(3) 0.55458(3) 0.0376(2) Uani 1 1 d . . .
W45 W 0.68510(4) 0.01613(3) 0.30771(3) 0.0283(2) Uani 1 1 d . . .
W46 W 0.32691(4) 0.25251(3) 0.11060(3) 0.0332(2) Uani 1 1 d . . .
W47 W 0.17464(4) 0.42244(3) 0.44523(3) 0.0320(2) Uani 1 1 d . . .
W48 W 0.44223(4) 0.48790(3) 0.34336(3) 0.0353(2) Uani 1 1 d . A .
W49 W 0.22320(4) -0.05472(3) 0.32133(3) 0.0292(2) Uani 1 1 d . . .
W50 W 0.90956(4) -0.14937(3) 0.28618(3) 0.0382(3) Uani 1 1 d . C .
W51 W 0.97749(4) 0.01324(3) 0.19120(3) 0.0327(2) Uani 1 1 d . . .
W52 W 0.76554(4) -0.01589(3) 0.15655(3) 0.0309(2) Uani 1 1 d . . .
W53 W 0.85770(4) 0.18278(3) 0.12724(3) 0.0345(2) Uani 1 1 d . . .
W54 W -0.06869(4) 0.18531(3) 0.45763(3) 0.0329(2) Uani 1 1 d . . .
W55 W 0.46250(4) -0.10747(3) 0.37376(3) 0.0360(2) Uani 1 1 d . . .
W56 W 0.30204(4) -0.08426(3) 0.39236(3) 0.0318(2) Uani 1 1 d . . .
W57 W 0.30050(4) -0.03664(3) 0.22776(3) 0.0333(2) Uani 1 1 d . . .
W58 W 0.01022(13) 0.36193(6) 0.10285(8) 0.0340(5) Uani 0.90 1 d P . 1
W58' W 0.0028(10) 0.3775(6) 0.1050(8) 0.026(4) Uani 0.10 1 d P . 2
W59 W 0.23150(4) 0.42132(3) 0.07667(3) 0.0379(3) Uani 1 1 d . . .
W60 W 0.24708(5) 0.30143(3) 0.29660(3) 0.0392(3) Uani 1 1 d . . .
W61 W 0.45149(4) 0.40533(3) 0.42603(3) 0.0319(2) Uani 1 1 d . A .
W62 W 0.43405(4) 0.40092(3) 0.23992(3) 0.0317(2) Uani 1 1 d . . .
W63 W 0.61915(4) 0.26546(3) 0.14354(3) 0.0328(2) Uani 1 1 d . . .
W64 W 0.00031(4) 0.42365(3) 0.24317(3) 0.0383(3) Uani 1 1 d . . .
W65 W 0.47098(5) 0.13766(3) 0.18631(3) 0.0399(3) Uani 1 1 d . . .
W66 W 0.16540(5) 0.36780(3) 0.53723(3) 0.0383(2) Uani 1 1 d . . .
W67 W 0.48875(4) 0.02239(3) 0.23541(3) 0.0289(2) Uani 1 1 d . . .
W68 W 0.31645(4) 0.37316(3) 0.20865(3) 0.0291(2) Uani 1 1 d . . .
W69 W 0.33142(5) 0.34832(4) 0.02709(3) 0.0398(3) Uani 1 1 d . . .
W70 W 0.36354(5) 0.45840(3) 0.49856(3) 0.0387(3) Uani 1 1 d . A .
W71 W 0.64951(4) 0.25443(3) 0.04793(3) 0.0370(2) Uani 1 1 d . . .
W72 W 0.81494(4) -0.10619(3) 0.22363(3) 0.0357(2) Uani 1 1 d . . .
W73 W 0.38043(5) -0.13996(3) 0.24617(3) 0.0418(3) Uani 1 1 d . . .
W74 W 0.30963(4) -0.15593(3) 0.34233(3) 0.0376(2) Uani 1 1 d . . .
W75 W 0.11785(6) 0.50939(5) 0.09373(4) 0.0370(3) Uani 0.90 1 d P . 1
W76 W 0.17565(6) 0.24209(5) 0.01976(4) 0.0366(3) Uani 0.90 1 d P . 1
W77 W 0.19981(8) 0.20603(5) 0.11369(5) 0.0352(4) Uani 0.90 1 d P . 1
W78 W -0.05795(6) 0.46854(5) 0.08624(4) 0.0415(4) Uani 0.90 1 d P . 1
W79 W 0.41147(7) 0.21663(7) -0.08454(4) 0.0475(4) Uani 0.90 1 d P . 1
W80 W 0.24921(7) 0.24294(6) -0.06771(4) 0.0470(4) Uani 0.90 1 d P . 1
W75' W 0.1103(6) 0.5205(4) 0.1037(4) 0.028(3) Uiso 0.10 1 d P . 2
W76' W 0.1636(7) 0.2609(5) 0.0180(4) 0.043(4) Uiso 0.10 1 d P . 2
W77' W 0.1830(8) 0.2020(6) 0.1168(6) 0.042(6) Uiso 0.10 1 d P . 2
W78' W -0.0670(6) 0.4835(5) 0.0937(4) 0.036(4) Uiso 0.10 1 d P . 2
W79' W 0.2374(6) 0.2629(5) -0.0697(4) 0.043(4) Uiso 0.10 1 d P . 2
W80' W 0.3998(7) 0.2341(5) -0.0870(5) 0.041(5) Uiso 0.10 1 d P . 2
W81 W 0.24261(5) 0.32229(4) -0.02531(3) 0.0458(3) Uani 1 1 d . . .
W82 W 0.16554(4) 0.50459(3) 0.36149(3) 0.0351(2) Uani 1 1 d . . .
W83 W 1.01716(4) -0.09464(3) 0.22409(3) 0.0380(3) Uani 1 1 d . C .
W84 W 0.20408(5) 0.59152(3) 0.38116(3) 0.0446(3) Uani 1 1 d . A .
W85 W 0.48552(5) 0.20164(4) -0.01364(3) 0.0453(3) Uani 1 1 d . . .
W86 W 0.21662(5) 0.46495(3) 0.50935(3) 0.0397(3) Uani 1 1 d . A .
W87 W -0.02606(4) 0.35424(3) 0.20176(3) 0.0392(3) Uani 1 1 d . . .
W88 W 0.21783(4) 0.33287(3) 0.16545(3) 0.0293(2) Uani 1 1 d . . .
W89 W 0.95900(4) 0.12510(4) 0.05978(3) 0.0405(3) Uani 1 1 d . . .
W90 W 0.32336(5) 0.50185(3) 0.21579(3) 0.0395(3) Uani 1 1 d . . .
W91 W 0.85192(5) 0.17988(4) -0.08285(3) 0.0459(3) Uani 1 1 d . B .
W92 W 0.28793(5) 0.43330(4) 0.58459(3) 0.0468(3) Uani 1 1 d . A .
W93 W 0.40292(5) 0.30045(4) -0.04751(3) 0.0467(3) Uani 1 1 d . . .
W94 W 0.89707(4) 0.06526(3) 0.02851(3) 0.0389(3) Uani 1 1 d . . .
W95 W 0.77184(5) 0.11593(4) -0.02102(3) 0.0405(3) Uani 1 1 d . . .
W96 W 0.71751(5) 0.22421(4) -0.03847(3) 0.0443(3) Uani 1 1 d . . .
W97 W 0.08553(5) 0.49866(3) 0.18692(3) 0.0423(3) Uani 1 1 d . . .
W98 W 0.97738(5) 0.13005(4) -0.03233(3) 0.0435(3) Uani 1 1 d . B .
W99 W 0.47142(5) -0.17383(3) 0.31889(4) 0.0441(3) Uani 1 1 d . . .
W100 W 0.23238(5) 0.33706(4) 0.61311(3) 0.0448(3) Uani 1 1 d . A .
W101 W -0.10369(5) 0.45822(4) 0.18617(3) 0.0472(3) Uani 1 1 d . . .
W102 W 0.41745(5) 0.11355(4) 0.03292(3) 0.0475(3) Uani 1 1 d . B .
W103 W 0.45040(4) -0.05940(3) 0.20886(3) 0.0357(2) Uani 1 1 d . . .
W104 W 0.35077(5) 0.58361(3) 0.37328(3) 0.0448(3) Uani 1 1 d . A .
W105 W 0.14227(4) 0.02846(3) 0.46591(3) 0.0290(2) Uani 1 1 d . . .
W106 W -0.00161(4) 0.18102(3) 0.37006(3) 0.0300(2) Uani 1 1 d . . .
W107 W 0.71356(4) 0.15770(3) 0.11828(2) 0.0283(2) Uani 1 1 d . . .
W108 W -0.00404(4) 0.07057(3) 0.48903(3) 0.0322(2) Uani 1 1 d . . .
W109 W 0.72708(4) 0.07400(3) 0.21011(2) 0.0256(2) Uani 1 1 d . . .
W110 W 0.35998(4) 0.29178(3) 0.17175(3) 0.0280(2) Uani 1 1 d . . .
W111 W 0.25967(6) 0.67813(4) 0.33771(4) 0.0566(3) Uani 1 1 d . A .
W112 W 0.02075(4) 0.25152(3) 0.41230(3) 0.0286(2) Uani 1 1 d . . .
W113 W 0.19237(6) 0.69010(4) 0.25698(4) 0.0599(4) Uani 1 1 d . A .
W114 W 0.39685(4) 0.35056(3) 0.32282(3) 0.0279(2) Uani 1 1 d . . .
W115 W 0.37916(4) 0.15308(3) 0.31375(2) 0.02191(19) Uani 1 1 d . . .
W116 W 0.33410(6) 0.13502(4) -0.03472(3) 0.0540(3) Uani 1 1 d . . .
W117 W 0.55445(9) 0.24406(7) 0.24499(6) 0.0377(5) Uani 0.50 1 d P . .
W118 W 0.49612(9) 0.28340(6) 0.27773(5) 0.0318(4) Uani 0.50 1 d P . .
W119 W 0.13886(5) 0.60353(3) 0.30040(4) 0.0479(3) Uani 1 1 d . . .
W120 W 0.22346(6) 0.60601(3) 0.21594(4) 0.0513(3) Uani 1 1 d . . .
Se1 Se 0.06298(10) 0.42168(8) 0.14837(7) 0.0353(6) Uani 1 1 d . . .
Se2 Se 0.10028(9) 0.14016(7) 0.43213(6) 0.0242(5) Uani 1 1 d . . .
Se3 Se 0.31738(10) 0.36308(8) 0.51465(7) 0.0322(5) Uani 1 1 d . A .
Se4 Se 0.29367(11) 0.58046(8) 0.29567(8) 0.0390(6) Uani 1 1 d . A .
Se5 Se 0.33173(11) 0.22338(9) 0.01342(7) 0.0397(6) Uani 1 1 d . . .
Se6 Se 0.37611(9) -0.05824(7) 0.30195(7) 0.0285(5) Uani 1 1 d . . .
Se7 Se 0.82588(10) 0.17546(8) 0.02139(6) 0.0343(6) Uani 1 1 d . B .
Se8 Se 0.85920(9) -0.02785(7) 0.24873(6) 0.0289(5) Uani 1 1 d . C .
Cu1 Cu 0.49373(12) 0.18170(9) 0.33124(8) 0.0315(7) Uani 1 1 d . . .
Cu2 Cu 0.47740(13) 0.32558(10) 0.18151(8) 0.0379(7) Uani 1 1 d . . .
O1 O 0.2521(6) -0.0566(5) 0.2716(5) 0.033(4) Uani 1 1 d . . .
O2 O 0.3235(6) -0.0830(4) 0.3288(4) 0.028(4) Uani 1 1 d . . .
O3 O 0.3851(7) -0.1115(5) 0.3918(5) 0.042(4) Uani 1 1 d . . .
O4 O 0.3923(7) -0.1736(5) 0.3421(5) 0.043(5) Uani 1 1 d . . .
O5 O 0.3292(7) -0.1491(5) 0.2896(5) 0.043(4) Uani 1 1 d . . .
O6 O 0.3007(7) -0.1406(5) 0.3856(5) 0.042(4) Uani 1 1 d . . .
O7 O 0.2393(7) -0.1169(5) 0.3329(4) 0.034(4) Uani 1 1 d . . .
O8 O 0.2904(7) -0.2031(5) 0.3551(5) 0.044(5) Uani 1 1 d . . .
O9 O 0.5046(8) -0.2268(6) 0.3250(6) 0.065(6) Uani 1 1 d . . .
O10 O 0.4805(7) -0.1620(5) 0.3625(5) 0.041(4) Uani 1 1 d . . .
O11 O 0.3781(6) -0.0713(5) 0.2614(4) 0.033(4) Uani 1 1 d . . .
O12 O 0.5293(6) -0.0984(4) 0.3368(5) 0.038(4) Uani 1 1 d . . .
O13 O 0.1490(6) -0.0430(5) 0.3238(4) 0.029(4) Uani 1 1 d . . .
O14 O 0.2296(6) -0.0625(4) 0.3724(4) 0.027(3) Uani 1 1 d . . .
O15 O 0.2782(8) -0.0908(5) 0.4381(4) 0.040(4) Uani 1 1 d . . .
O16 O 0.4359(6) -0.0479(5) 0.3656(4) 0.032(4) Uani 1 1 d . . .
O17 O 0.3209(6) -0.0344(5) 0.3786(4) 0.032(4) Uani 1 1 d . . .
O18 O 0.2376(6) -0.0038(4) 0.3127(4) 0.031(4) Uani 1 1 d . . .
O19 O 0.4345(7) -0.1116(5) 0.2106(5) 0.042(4) Uiso 1 1 d . . .
O20 O 0.3713(7) -0.0332(5) 0.1960(4) 0.039(4) Uani 1 1 d . . .
O21 O 0.4922(7) -0.0537(5) 0.1677(5) 0.042(4) Uani 1 1 d . . .
O22 O 0.6031(8) -0.0901(5) 0.2703(6) 0.055(5) Uani 1 1 d . . .
O23 O 0.2526(6) -0.0163(6) 0.1980(4) 0.039(4) Uani 1 1 d . . .
O24 O 0.2952(6) 0.0089(4) 0.2466(4) 0.029(4) Uani 1 1 d . . .
O25 O 0.2403(7) 0.0941(5) 0.2344(4) 0.034(4) Uani 1 1 d . . .
O26 O 0.3696(6) 0.0312(4) 0.3419(4) 0.029(4) Uani 1 1 d . . .
O27 O 0.4070(6) 0.0382(5) 0.2692(4) 0.031(4) Uani 1 1 d . . .
O28 O 0.3331(7) 0.1171(5) 0.2506(4) 0.032(4) Uani 1 1 d . . .
O29 O 0.4163(6) 0.0998(5) 0.2959(4) 0.029(4) Uani 1 1 d . . .
O30 O 0.2888(6) 0.0586(4) 0.2967(4) 0.027(3) Uani 1 1 d . . .
O31 O 0.4438(6) -0.0085(5) 0.2214(4) 0.034(4) Uani 1 1 d . . .
O32 O 0.4981(6) -0.0322(5) 0.2797(4) 0.035(4) Uani 1 1 d . . .
O33 O 0.1780(7) -0.0217(5) 0.4829(4) 0.038(4) Uani 1 1 d . . .
O34 O -0.0033(7) 0.0572(5) 0.4453(4) 0.034(4) Uani 1 1 d . . .
O35 O 0.0644(6) 0.0301(4) 0.4959(4) 0.028(4) Uani 1 1 d . . .
O36 O -0.0514(6) 0.1267(5) 0.4687(4) 0.034(4) Uani 1 1 d . . .
O37 O 0.0126(6) 0.1004(4) 0.5188(4) 0.031(4) Uani 1 1 d . . .
O38 O -0.1406(7) 0.1986(5) 0.4741(4) 0.043(4) Uani 1 1 d . . .
O39 O -0.0311(7) 0.1804(5) 0.4981(4) 0.038(4) Uani 1 1 d . . .
O40 O -0.0192(8) 0.1511(5) 0.5711(4) 0.045(5) Uani 1 1 d . . .
O41 O 0.3828(8) -0.1802(6) 0.2269(5) 0.056(5) Uani 1 1 d . . .
O42 O 0.3212(7) -0.0964(5) 0.2247(5) 0.041(4) Uani 1 1 d . . .
O43 O 0.4430(7) -0.1622(5) 0.2752(5) 0.044(5) Uani 1 1 d . . .
O44 O 0.4200(10) 0.2731(7) 0.5878(6) 0.060(6) Uiso 1 1 d . . .
O45 O 0.4367(6) -0.0964(5) 0.3154(4) 0.035(4) Uani 1 1 d . . .
O46 O 0.5035(7) -0.0869(5) 0.2422(4) 0.035(4) Uiso 1 1 d . . .
O47 O 0.4903(8) -0.1203(5) 0.4134(6) 0.054(5) Uani 1 1 d . . .
O48 O 0.3846(6) -0.0441(5) 0.4366(4) 0.034(4) Uani 1 1 d . . .
O49 O 0.3117(6) 0.0308(4) 0.4079(4) 0.025(3) Uani 1 1 d . . .
O50 O 0.4335(7) 0.0182(5) 0.3944(4) 0.035(4) Uani 1 1 d . . .
O51 O 0.2881(7) 0.0243(4) 0.4822(4) 0.034(4) Uani 1 1 d . . .
O52 O 0.1990(6) 0.0515(5) 0.4371(4) 0.025(3) Uani 1 1 d . . .
O53 O 0.1116(7) 0.0218(5) 0.4279(4) 0.032(4) Uani 1 1 d . . .
O54 O 0.1480(7) 0.0576(5) 0.5019(4) 0.037(4) Uani 1 1 d . . .
O55 O 0.0772(6) 0.0944(4) 0.4445(4) 0.021(3) Uani 1 1 d . . .
O56 O 0.0581(6) 0.1192(5) 0.3070(5) 0.039(4) Uani 1 1 d . . .
O57 O -0.0568(7) 0.0482(5) 0.5181(4) 0.038(4) Uani 1 1 d . . .
O58 O 0.0037(6) 0.1213(5) 0.3884(4) 0.033(4) Uani 1 1 d . . .
O59 O 0.0354(6) 0.1753(4) 0.4235(4) 0.026(3) Uani 1 1 d . . .
O60 O 0.0980(6) 0.1467(4) 0.4746(4) 0.027(3) Uani 1 1 d . . .
O61 O -0.0500(7) 0.2400(5) 0.4398(4) 0.035(4) Uani 1 1 d . . .
O62 O -0.0696(6) 0.1866(5) 0.4090(4) 0.030(4) Uani 1 1 d . . .
O63 O 0.0355(7) 0.0380(5) 0.3757(5) 0.040(4) Uani 1 1 d . . .
O64 O -0.0372(7) 0.1922(5) 0.3338(5) 0.040(4) Uani 1 1 d . . .
O65 O 0.0755(6) 0.1677(4) 0.3488(4) 0.031(4) Uani 1 1 d . . .
O66 O 0.5243(11) 0.2758(7) 0.4539(5) 0.076(7) Uani 1 1 d . . .
O67 O -0.0026(8) 0.3057(5) 0.4027(5) 0.043(4) Uani 1 1 d . . .
O68 O 0.0531(7) 0.2392(4) 0.4543(4) 0.030(4) Uani 1 1 d . . .
O69 O 0.2158(8) 0.0763(5) 0.5428(4) 0.047(5) Uani 1 1 d . . .
O70 O 0.1679(7) 0.1621(5) 0.5076(4) 0.031(4) Uani 1 1 d . . .
O71 O 0.0971(7) 0.1142(5) 0.5441(4) 0.035(4) Uani 1 1 d . . .
O72 O 0.0548(6) 0.1956(4) 0.5208(4) 0.027(3) Uani 1 1 d . . .
O73 O 0.1339(7) 0.2485(5) 0.4942(4) 0.034(4) Uani 1 1 d . . .
O74 O 0.1651(6) 0.2066(5) 0.4375(4) 0.032(4) Uani 1 1 d . . .
O75 O 0.2195(6) 0.1059(4) 0.4672(4) 0.027(3) Uani 1 1 d . . .
O76 O 0.3373(7) 0.0861(5) 0.4398(4) 0.039(4) Uani 1 1 d . . .
O77 O 0.0970(5) 0.2434(4) 0.3864(4) 0.024(3) Uani 1 1 d . . .
O78 O 0.2563(6) 0.1118(5) 0.3938(4) 0.030(4) Uani 1 1 d . . .
O79 O 0.1962(6) 0.1250(5) 0.3397(4) 0.030(4) Uani 1 1 d . . .
O80 O 0.1961(6) 0.1908(4) 0.3694(4) 0.026(3) Uani 1 1 d . . .
O81 O 0.2349(6) 0.1902(5) 0.2977(4) 0.033(4) Uani 1 1 d . . .
O82 O 0.3092(6) 0.1766(4) 0.3474(4) 0.020(3) Uani 1 1 d . . .
O83 O 0.1393(7) 0.1650(5) 0.2808(4) 0.038(4) Uani 1 1 d . . .
O84 O 0.3180(6) 0.1187(4) 0.3221(4) 0.021(3) Uani 1 1 d . . .
O85 O 0.1135(6) 0.0853(4) 0.3693(4) 0.026(3) Uani 1 1 d . . .
O86 O 0.1723(6) 0.0767(4) 0.3035(4) 0.025(3) Uani 1 1 d . . .
O87 O 0.1770(6) 0.0356(5) 0.2516(4) 0.034(4) Uani 1 1 d . . .
O88 O 0.1519(6) 0.2900(4) 0.4085(4) 0.030(4) Uani 1 1 d . . .
O89 O 0.1827(6) 0.2794(4) 0.3409(4) 0.029(4) Uani 1 1 d . . .
O90 O 0.2556(6) 0.2331(4) 0.3888(4) 0.021(3) Uani 1 1 d . . .
O91 O 0.3577(6) 0.1773(4) 0.4067(4) 0.025(3) Uani 1 1 d . . .
O92 O 0.3656(6) 0.2565(4) 0.3718(4) 0.023(3) Uani 1 1 d . . .
O93 O 0.3003(6) 0.2623(4) 0.3215(4) 0.029(4) Uani 1 1 d . . .
O94 O 0.3980(6) 0.1948(4) 0.3340(4) 0.025(3) Uani 1 1 d . . .
O95 O 0.4668(6) 0.1464(4) 0.3011(4) 0.023(3) Uani 1 1 d . . .
O96 O 0.3617(6) 0.1852(4) 0.2734(4) 0.027(3) Uani 1 1 d . . .
O97 O 0.4018(6) 0.1067(4) 0.3684(4) 0.025(3) Uani 1 1 d . . .
O98 O 0.5153(6) 0.0656(5) 0.3305(5) 0.038(4) Uani 1 1 d . . .
O99 O 0.5121(6) 0.0487(5) 0.2659(4) 0.035(4) Uani 1 1 d . . .
O100 O 0.4700(6) 0.0689(5) 0.2026(4) 0.031(4) Uani 1 1 d . . .
O101 O 0.5567(7) -0.0001(5) 0.2147(5) 0.040(4) Uani 1 1 d . . .
O102 O 0.5730(6) 0.1070(4) 0.2713(4) 0.025(3) Uani 1 1 d . . .
O103 O 0.4833(7) 0.1294(5) 0.2318(4) 0.033(4) Uani 1 1 d . . .
O104 O 0.3934(8) 0.1444(6) 0.1929(5) 0.055(5) Uani 1 1 d . . .
O105 O 0.5509(8) 0.1078(6) 0.1650(4) 0.049(5) Uani 1 1 d . . .
O106 O 0.6084(7) 0.1830(5) 0.2495(4) 0.036(4) Uani 1 1 d . . .
O107 O 0.6770(6) 0.1209(5) 0.2357(4) 0.027(3) Uani 1 1 d . . .
O108 O 0.5806(6) 0.1486(5) 0.3214(4) 0.028(4) Uani 1 1 d . . .
O109 O 0.6666(6) 0.0747(4) 0.3077(4) 0.027(3) Uani 1 1 d . . .
O110 O 0.6245(6) 0.0133(5) 0.2933(4) 0.031(4) Uani 1 1 d . . .
O111 O 0.6696(7) -0.0022(5) 0.3533(5) 0.047(5) Uani 1 1 d . . .
O112 O 0.7213(6) 0.0380(5) 0.2526(4) 0.032(4) Uani 1 1 d . . .
O113 O 0.7737(6) 0.0124(5) 0.3136(4) 0.033(4) Uani 1 1 d . . .
O114 O 0.7290(7) -0.0379(5) 0.2938(4) 0.033(4) Uani 1 1 d . . .
O115 O 0.7173(7) -0.1121(5) 0.3442(5) 0.044(4) Uani 1 1 d . . .
O116 O 0.7606(7) -0.1085(5) 0.2694(5) 0.042(4) Uani 1 1 d . . .
O117 O 0.8055(7) -0.0705(5) 0.3383(4) 0.033(4) Uani 1 1 d . . .
O118 O 0.5323(7) -0.1493(5) 0.2958(5) 0.049(5) Uani 1 1 d . . .
O119 O 0.8732(7) 0.0200(6) 0.3292(4) 0.043(5) Uani 1 1 d . . .
O120 O 0.9583(7) 0.0642(6) 0.2933(5) 0.047(5) Uani 1 1 d . . .
O121 O 0.7937(7) -0.0158(5) 0.3849(5) 0.047(5) Uani 1 1 d . . .
O122 O 0.9039(8) -0.0613(5) 0.3528(5) 0.044(5) Uani 1 1 d . . .
O123 O 1.0199(7) -0.1080(5) 0.3465(5) 0.046(5) Uani 1 1 d . . .
O124 O 0.9795(7) -0.0234(6) 0.3089(4) 0.039(4) Uani 1 1 d . . .
O125 O 0.8700(7) 0.0609(5) 0.2588(4) 0.033(4) Uani 1 1 d . . .
O126 O 0.8885(6) -0.0288(4) 0.2849(4) 0.026(3) Uani 1 1 d . . .
O127 O 0.9752(6) 0.0148(5) 0.2412(4) 0.036(4) Uani 1 1 d . . .
O128 O 1.0077(7) -0.0820(5) 0.2708(5) 0.045(5) Uani 1 1 d . . .
O129 O 0.9317(7) -0.1213(5) 0.3155(4) 0.039(4) Uani 1 1 d . . .
O130 O 0.9411(8) -0.2018(5) 0.3030(5) 0.048(5) Uani 1 1 d . . .
O131 O 0.9681(7) -0.1325(5) 0.2488(4) 0.038(4) Uani 1 1 d . . .
O132 O 1.0852(7) -0.1285(5) 0.2203(5) 0.042(4) Uani 1 1 d . . .
O133 O 1.0342(7) -0.0421(6) 0.2035(4) 0.048(5) Uani 1 1 d . . .
O134 O 1.0263(7) 0.0414(5) 0.1683(4) 0.039(4) Uani 1 1 d . . .
O135 O 0.9081(7) 0.0522(5) 0.1915(4) 0.038(4) Uani 1 1 d . . .
O136 O 0.9229(6) -0.0387(5) 0.2187(4) 0.032(4) Uani 1 1 d . . .
O137 O 0.8181(7) 0.1447(5) 0.2342(4) 0.036(4) Uani 1 1 d . . .
O138 O 0.8351(7) -0.1414(5) 0.3168(4) 0.035(4) Uani 1 1 d . . .
O139 O 0.9331(7) 0.1158(5) 0.2161(4) 0.037(4) Uani 1 1 d . . .
O140 O 0.7939(6) 0.0847(5) 0.2079(4) 0.028(3) Uani 1 1 d . . .
O141 O 0.9913(7) -0.0922(5) 0.1813(4) 0.043(4) Uani 1 1 d . . .
O142 O 0.8687(7) -0.1527(5) 0.2506(5) 0.039(4) Uani 1 1 d . . .
O143 O 0.4939(8) 0.4936(5) 0.2399(5) 0.046(5) Uani 1 1 d . . .
O144 O 0.8480(6) -0.0777(5) 0.2622(4) 0.035(4) Uani 1 1 d . . .
O145 O 0.9350(7) -0.0618(5) 0.1197(5) 0.043(4) Uani 1 1 d . . .
O146 O 0.8500(6) -0.0129(5) 0.1625(4) 0.027(3) Uani 1 1 d . . .
O147 O 0.7739(6) -0.0497(5) 0.2067(4) 0.034(4) Uani 1 1 d . . .
O148 O 0.7899(7) -0.1336(5) 0.2017(4) 0.041(4) Uani 1 1 d . . .
O149 O 0.8807(7) -0.0943(5) 0.1911(4) 0.038(4) Uani 1 1 d . . .
O150 O 0.9628(6) -0.0080(5) 0.1544(4) 0.035(4) Uani 1 1 d . . .
O151 O 0.7470(6) 0.0390(4) 0.1799(4) 0.031(4) Uani 1 1 d . . .
O152 O 0.6908(7) -0.0099(5) 0.1625(4) 0.038(4) Uani 1 1 d . . .
O153 O 0.7760(6) 0.0262(5) 0.1136(4) 0.031(4) Uani 1 1 d . . .
O154 O 0.7926(7) -0.0581(5) 0.1357(4) 0.041(4) Uani 1 1 d . . .
O155 O 0.6347(6) 0.0673(5) 0.2126(4) 0.030(4) Uani 1 1 d . . .
O156 O 0.6933(7) 0.1502(5) 0.2943(4) 0.036(4) Uani 1 1 d . . .
O157 O 0.6973(6) 0.1279(5) 0.1716(4) 0.034(4) Uani 1 1 d . . .
O158 O 0.7206(7) 0.1911(5) 0.2055(5) 0.037(4) Uani 1 1 d . . .
O159 O 0.5826(6) 0.1591(5) 0.1948(4) 0.034(4) Uani 1 1 d . . .
O160 O 0.6019(7) 0.2345(5) 0.1948(4) 0.041(4) Uani 1 1 d . . .
O161 O 0.6657(6) 0.2006(5) 0.1485(4) 0.029(4) Uani 1 1 d . . .
O162 O 0.7814(6) 0.1624(5) 0.1209(4) 0.029(4) Uani 1 1 d . . .
O163 O 0.8627(6) 0.1331(5) 0.1651(4) 0.032(4) Uani 1 1 d . . .
O164 O 0.8074(7) 0.2179(5) 0.1507(4) 0.040(4) Uani 1 1 d . . .
O165 O 0.9226(7) 0.1921(6) 0.1301(5) 0.055(5) Uani 1 1 d . . .
O166 O 0.8506(7) 0.2185(5) 0.0787(4) 0.041(4) Uani 1 1 d . . .
O167 O 0.8963(6) 0.1377(5) 0.0936(4) 0.033(4) Uani 1 1 d . . .
O168 O 0.6770(6) 0.2819(5) 0.1506(4) 0.038(4) Uani 1 1 d . . .
O169 O 0.5594(7) 0.3088(5) 0.1503(4) 0.037(4) Uani 1 1 d . . .
O170 O 0.5540(7) 0.2355(5) 0.1355(4) 0.037(4) Uani 1 1 d . . .
O171 O 0.6372(7) 0.2723(5) 0.0924(4) 0.038(4) Uani 1 1 d . . .
O172 O 0.6977(6) 0.1978(5) 0.0792(4) 0.034(4) Uani 1 1 d . . .
O173 O 0.6191(7) 0.1551(5) 0.1194(4) 0.037(4) Uani 1 1 d . . .
O174 O 0.7337(6) 0.1100(4) 0.1021(4) 0.028(4) Uani 1 1 d . . .
O175 O 0.6756(8) 0.0665(5) 0.0812(4) 0.043(4) Uani 1 1 d . . .
O176 O 0.7433(7) 0.1118(5) 0.0288(4) 0.038(4) Uani 1 1 d . . .
O177 O 0.8315(7) 0.0770(5) 0.0614(4) 0.035(4) Uani 1 1 d . . .
O178 O 0.8911(7) 0.1392(5) 0.0178(4) 0.038(4) Uani 1 1 d . . .
O179 O 0.9142(8) 0.0124(6) 0.0346(5) 0.051(5) Uani 1 1 d . . .
O180 O 0.9460(7) 0.0731(5) 0.0588(4) 0.040(4) Uani 1 1 d . . .
O181 O 0.7729(7) 0.0248(5) 0.0447(4) 0.043(4) Uani 1 1 d . . .
O182 O 0.9523(7) 0.1857(6) 0.0433(5) 0.047(5) Uani 1 1 d . . .
O183 O 1.0158(8) 0.1082(6) 0.0839(5) 0.060(6) Uani 1 1 d . . .
O184 O 1.0053(7) 0.1235(5) 0.0103(4) 0.041(4) Uani 1 1 d . . .
O185 O 0.9570(6) 0.0783(5) -0.0129(4) 0.038(4) Uani 1 1 d . . .
O186 O 0.8460(7) 0.0829(5) -0.0074(4) 0.039(4) Uani 1 1 d . . .
O187 O 0.9396(8) 0.2625(6) 0.0601(5) 0.054(5) Uani 1 1 d . . .
O188 O 0.8392(9) 0.2882(6) 0.0255(5) 0.054(5) Uani 1 1 d . . .
O189 O 0.7370(7) 0.2651(5) 0.0359(5) 0.044(4) Uani 1 1 d . . .
O190 O 0.7482(9) 0.3394(8) -0.0124(5) 0.076(7) Uani 1 1 d . . .
O191 O 0.7534(7) 0.2662(5) -0.0356(5) 0.047(5) Uani 1 1 d . . .
O192 O 0.6876(7) 0.2214(5) 0.0098(4) 0.040(4) Uani 1 1 d . . .
O193 O 0.6592(8) 0.2531(6) -0.0587(5) 0.059(6) Uani 1 1 d . . .
O194 O 0.7107(7) 0.1678(6) -0.0332(4) 0.046(5) Uani 1 1 d . . .
O195 O 0.7452(8) 0.0798(6) -0.0309(5) 0.052(5) Uani 1 1 d . . .
O196 O 0.7734(8) 0.2154(6) -0.0806(5) 0.054(5) Uani 1 1 d . . .
O197 O 0.8157(7) 0.1342(5) -0.0683(4) 0.043(4) Uani 1 1 d . . .
O198 O 0.8728(8) 0.1822(6) -0.1285(5) 0.049(5) Uani 1 1 d . . .
O199 O 0.8753(8) 0.2267(5) -0.0762(5) 0.052(5) Uani 1 1 d . . .
O200 O 0.9173(8) 0.1440(5) -0.0634(5) 0.050(5) Uani 1 1 d . . .
O201 O 0.8033(7) 0.1736(5) -0.0171(4) 0.034(4) Uani 1 1 d . . .
O202 O 0.8508(7) 0.2203(5) 0.0052(4) 0.039(4) Uani 1 1 d . . .
O203 O 0.9641(7) 0.1900(6) -0.0407(4) 0.049(5) Uani 1 1 d . . .
O204 O 0.9616(9) 0.2713(7) -0.0864(5) 0.072(7) Uani 1 1 d . . .
O205 O 1.0404(8) 0.1178(6) -0.0618(5) 0.055(5) Uani 1 1 d . . .
O206 O 0.6251(8) 0.3024(6) 0.0198(5) 0.062(6) Uani 1 1 d . . .
O207 O 0.5912(8) 0.2342(6) 0.0553(4) 0.053(5) Uani 1 1 d . . .
O208 O 0.4829(7) 0.2943(5) 0.0911(4) 0.038(4) Uani 1 1 d . . .
O209 O 0.4855(7) 0.2126(5) 0.0963(4) 0.037(4) Uani 1 1 d . . .
O210 O 0.3922(6) 0.2579(5) 0.1338(4) 0.033(4) Uani 1 1 d . . .
O211 O 0.4475(7) 0.2782(5) 0.1642(4) 0.036(4) Uani 1 1 d . . .
O212 O 0.4736(7) 0.1920(5) 0.1682(4) 0.039(4) Uani 1 1 d . . .
O213 O 0.3779(7) 0.2100(5) 0.0942(4) 0.042(4) Uani 1 1 d . . .
O214 O 0.4544(7) 0.1392(6) 0.1320(4) 0.043(4) Uani 1 1 d . . .
O215 O 0.5296(8) 0.1393(5) 0.0696(5) 0.046(5) Uani 1 1 d . . .
O216 O 0.4154(7) 0.1412(5) 0.0691(4) 0.037(4) Uani 1 1 d . . .
O217 O 0.3855(7) 0.3576(6) 0.0441(4) 0.043(4) Uani 1 1 d . . .
O218 O 0.4587(8) 0.2082(5) 0.0319(5) 0.047(5) Uani 1 1 d . . .
O219 O 0.3842(7) 0.3047(6) 0.0019(4) 0.045(5) Uani 1 1 d . . .
O220 O 0.3229(7) 0.3891(5) -0.0105(4) 0.041(4) Uani 1 1 d . . .
O221 O 0.3321(8) 0.2934(6) 0.0724(4) 0.050(5) Uani 1 1 d . . .
O222 O 0.2646(7) 0.3717(5) 0.0583(4) 0.039(4) Uani 1 1 d . . .
O223 O 0.2694(7) 0.3200(6) 0.0150(4) 0.043(4) Uani 1 1 d . . .
O224 O 0.3222(8) 0.3172(6) -0.0505(4) 0.047(5) Uani 1 1 d . . .
O225 O 0.4779(8) 0.1969(6) -0.0630(5) 0.056(5) Uani 1 1 d . . .
O226 O 0.4160(7) 0.2732(6) -0.0882(4) 0.047(5) Uani 1 1 d . . .
O227 O 0.4255(8) 0.3459(6) -0.0689(5) 0.055(5) Uani 1 1 d . . .
O228 O 0.3848(7) 0.2314(6) -0.0218(5) 0.048(5) Uani 1 1 d . . .
O229 O 0.4765(7) 0.2593(6) -0.0338(4) 0.047(5) Uani 1 1 d . . .
O230 O 0.4634(7) 0.1470(6) 0.0006(4) 0.043(4) Uani 1 1 d . . .
O231 O 0.5587(8) 0.1855(7) -0.0161(5) 0.059(6) Uani 1 1 d . . .
O232 O 0.4672(9) 0.0664(6) 0.0455(5) 0.061(6) Uani 1 1 d . . .
O233 O 0.3966(8) 0.1017(6) -0.0068(5) 0.053(5) Uani 1 1 d . . .
O234 O 0.3426(8) 0.1022(5) 0.0603(5) 0.045(4) Uani 1 1 d . . .
O235 O 0.3344(8) 0.1725(6) 0.0136(4) 0.045(4) Uani 1 1 d . B .
O236 O 0.3896(7) 0.1672(7) -0.0640(5) 0.062(6) Uani 1 1 d . . .
O237 O 0.3284(9) 0.2414(7) -0.0856(5) 0.064(6) Uani 1 1 d . . .
O238 O 0.4373(8) 0.2130(7) -0.1284(5) 0.068(6) Uani 1 1 d . . .
O239 O 0.3336(9) 0.1029(7) -0.0615(6) 0.073(6) Uiso 1 1 d . . .
O240 O 0.2796(9) 0.1823(7) -0.0504(6) 0.067(6) Uiso 1 1 d . . .
O241 O 0.2351(8) 0.2996(6) -0.0668(5) 0.054(5) Uiso 1 1 d . . .
O242 O 0.2218(9) 0.2469(7) -0.1054(5) 0.063(6) Uani 1 1 d . . .
O243 O 0.1825(8) 0.2406(6) -0.0312(5) 0.052(5) Uani 1 1 d . . .
O244 O 0.2830(8) 0.1190(6) 0.0071(5) 0.055(5) Uani 1 1 d . . .
O245 O 0.2724(8) 0.2477(6) -0.0089(5) 0.051(5) Uani 1 1 d . . .
O246 O 0.2249(10) 0.1071(7) 0.0772(6) 0.080(8) Uani 1 1 d . . .
O247 O 0.2109(8) 0.1842(6) 0.0288(5) 0.053(5) Uani 1 1 d . . .
O248 O 0.2648(7) 0.1716(5) 0.0837(5) 0.047(5) Uani 1 1 d . . .
O249 O 0.1752(7) 0.3017(6) 0.0008(4) 0.047(5) Uani 1 1 d . . .
O250 O 0.1026(8) 0.2457(6) 0.0314(5) 0.057(5) Uani 1 1 d . . .
O251 O 0.2142(8) 0.3713(8) -0.0386(5) 0.072(7) Uani 1 1 d . B .
O252 O 0.1961(7) 0.2448(5) 0.0614(4) 0.041(4) Uani 1 1 d . . .
O253 O 0.1427(7) 0.2531(5) 0.1289(4) 0.038(4) Uani 1 1 d . . .
O254 O 0.2577(7) 0.2453(6) 0.1084(5) 0.044(4) Uani 1 1 d . . .
O255 O 0.2227(9) 0.1783(6) 0.1543(5) 0.058(5) Uani 1 1 d . . .
O256 O 0.1493(8) 0.1787(6) 0.1117(5) 0.055(5) Uani 1 1 d . . .
O257 O 0.0354(8) 0.2635(6) 0.1684(4) 0.046(5) Uani 1 1 d . . .
O258 O 0.0758(7) 0.3329(5) 0.1220(4) 0.041(4) Uani 1 1 d . . .
O259 O 0.1258(8) 0.2488(5) 0.2027(4) 0.045(5) Uani 1 1 d . . .
O260 O 0.1690(7) 0.3104(5) 0.1536(4) 0.032(4) Uani 1 1 d . . .
O261 O 0.3183(7) 0.2056(5) 0.1627(4) 0.042(4) Uani 1 1 d . . .
O262 O 0.2928(7) 0.2913(5) 0.1474(4) 0.032(4) Uani 1 1 d . . .
O263 O 0.2215(7) 0.2760(5) 0.2106(4) 0.044(5) Uani 1 1 d . . .
O264 O 0.1730(6) 0.3623(5) 0.1967(4) 0.026(3) Uani 1 1 d . . .
O265 O 0.2224(7) 0.3747(5) 0.1269(5) 0.042(4) Uani 1 1 d . . .
O266 O 0.2940(7) 0.4250(5) 0.0901(4) 0.042(4) Uani 1 1 d . . .
O267 O 0.1757(6) 0.4591(5) 0.1052(4) 0.028(4) Uani 1 1 d . . .
O268 O 0.2305(8) 0.4573(6) 0.0346(5) 0.050(5) Uani 1 1 d . . .
O269 O 0.1507(7) 0.4072(5) 0.0747(4) 0.043(4) Uani 1 1 d . . .
O270 O -0.0306(7) 0.3613(5) 0.1514(5) 0.038(4) Uani 1 1 d . . .
O271 O 0.0324(6) 0.4236(5) 0.1119(4) 0.036(4) Uani 1 1 d . . .
O272 O 0.0584(8) 0.3866(6) 0.0588(5) 0.048(5) Uani 1 1 d . . .
O273 O -0.0108(8) 0.3258(6) 0.0897(5) 0.050(5) Uani 1 1 d . . .
O274 O 0.1152(8) 0.4420(6) 0.0077(4) 0.051(5) Uani 1 1 d . . .
O275 O 0.0050(7) 0.4676(5) 0.0487(5) 0.044(5) Uani 1 1 d . . .
O276 O -0.0524(7) 0.4126(6) 0.0886(4) 0.046(5) Uani 1 1 d . . .
O277 O -0.1175(8) 0.4954(6) 0.0652(5) 0.068(6) Uani 1 1 d . . .
O278 O -0.0943(7) 0.4579(6) 0.1366(5) 0.052(5) Uani 1 1 d . . .
O279 O -0.0408(8) 0.5136(5) 0.1004(5) 0.047(5) Uani 1 1 d . . .
O280 O -0.0562(7) 0.3125(6) 0.2220(5) 0.046(5) Uani 1 1 d . . .
O281 O 0.0519(7) 0.3281(5) 0.1910(4) 0.036(4) Uani 1 1 d . . .
O282 O -0.0181(7) 0.3708(5) 0.2440(4) 0.034(4) Uani 1 1 d . . .
O283 O -0.0991(7) 0.4002(5) 0.2003(5) 0.044(5) Uani 1 1 d . . .
O284 O -0.1763(8) 0.4796(6) 0.1972(5) 0.058(5) Uani 1 1 d . . .
O285 O -0.0755(7) 0.4527(5) 0.2305(4) 0.041(4) Uani 1 1 d . . .
O286 O -0.0709(8) 0.5069(6) 0.1707(5) 0.060(6) Uani 1 1 d . . .
O287 O -0.0717(9) 0.5884(6) 0.1280(6) 0.072(7) Uani 1 1 d . . .
O288 O 0.0418(8) 0.5492(5) 0.0993(5) 0.053(5) Uani 1 1 d . . .
O289 O 0.0153(7) 0.5418(5) 0.1696(5) 0.051(5) Uani 1 1 d . . .
O290 O 0.0040(7) 0.4183(5) 0.1815(4) 0.043(5) Uani 1 1 d . . .
O291 O 0.0576(7) 0.4746(5) 0.1427(5) 0.044(5) Uani 1 1 d . . .
O292 O 0.1580(8) 0.5412(6) 0.0641(5) 0.053(5) Uani 1 1 d . . .
O293 O 0.0913(7) 0.4863(5) 0.0647(5) 0.043(4) Uiso 1 1 d . . .
O294 O 0.1255(7) 0.5195(5) 0.1410(5) 0.047(5) Uani 1 1 d . . .
O295 O 0.1025(8) 0.5250(5) 0.2128(5) 0.057(6) Uani 1 1 d . . .
O296 O -0.0126(7) 0.4234(5) 0.2880(5) 0.049(5) Uani 1 1 d . . .
O297 O 0.0271(7) 0.4724(5) 0.2207(5) 0.043(4) Uani 1 1 d . . .
O298 O 0.0797(6) 0.3923(4) 0.2380(4) 0.028(4) Uani 1 1 d . . .
O299 O 0.1367(7) 0.4478(5) 0.1934(4) 0.036(4) Uani 1 1 d . . .
O300 O 0.1372(6) 0.4321(4) 0.2664(4) 0.030(4) Uani 1 1 d . . .
O301 O 0.2360(7) 0.3985(4) 0.2214(4) 0.033(4) Uani 1 1 d . . .
O302 O 0.1731(6) 0.3488(5) 0.2727(4) 0.030(4) Uani 1 1 d . . .
O303 O 0.3299(7) 0.4079(5) 0.1695(4) 0.041(4) Uani 1 1 d . . .
O304 O 0.2883(7) 0.3343(4) 0.1858(4) 0.029(4) Uani 1 1 d . . .
O305 O 0.2928(6) 0.3248(5) 0.2582(4) 0.029(4) Uani 1 1 d . . .
O306 O 0.3811(6) 0.3273(5) 0.1976(4) 0.029(4) Uani 1 1 d . . .
O307 O 0.2220(8) 0.2688(6) 0.2761(5) 0.049(5) Uani 1 1 d . . .
O308 O 0.0000(6) 0.2365(5) 0.3719(4) 0.031(4) Uani 1 1 d . . .
O309 O 0.3685(7) 0.3480(5) 0.1205(4) 0.037(4) Uani 1 1 d . . .
O310 O 0.3747(9) 0.6540(6) 0.2086(7) 0.069(7) Uani 1 1 d . . .
O311 O 0.4628(8) 0.3788(5) 0.2016(5) 0.046(5) Uani 1 1 d . . .
O312 O 0.3508(6) 0.3864(5) 0.2385(4) 0.028(4) Uani 1 1 d . . .
O313 O 0.4470(6) 0.3459(5) 0.2748(4) 0.033(4) Uani 1 1 d . . .
O314 O 0.3921(7) 0.4563(5) 0.2205(4) 0.038(4) Uani 1 1 d . . .
O315 O 0.3849(6) 0.4086(4) 0.2908(4) 0.027(4) Uani 1 1 d . . .
O316 O 0.4928(7) 0.4146(5) 0.2475(4) 0.038(4) Uani 1 1 d . . .
O317 O 0.2720(7) 0.4751(6) 0.2157(5) 0.045(5) Uani 1 1 d . . .
O318 O 0.3373(8) 0.5243(5) 0.1707(5) 0.050(5) Uani 1 1 d . . .
O319 O 0.2609(7) 0.5493(5) 0.2301(5) 0.044(4) Uani 1 1 d . . .
O320 O 0.3137(6) 0.4845(5) 0.2736(4) 0.032(4) Uani 1 1 d . . .
O321 O 0.2665(7) 0.4195(5) 0.2959(4) 0.036(4) Uani 1 1 d . . .
O322 O 0.3376(6) 0.3924(4) 0.3516(4) 0.023(3) Uani 1 1 d . . .
O323 O 0.3682(6) 0.4700(5) 0.3319(4) 0.031(4) Uani 1 1 d . . .
O324 O 0.2534(6) 0.4706(4) 0.3436(4) 0.030(4) Uani 1 1 d . . .
O325 O 0.3714(7) 0.5404(5) 0.2279(5) 0.048(5) Uani 1 1 d . . .
O326 O 0.4142(10) 0.5926(6) 0.1653(7) 0.081(7) Uani 1 1 d . . .
O327 O 0.4477(8) 0.5834(6) 0.2344(6) 0.060(6) Uani 1 1 d . . .
O328 O 0.3415(7) 0.3339(5) 0.3149(4) 0.038(4) Uani 1 1 d . . .
O329 O 0.4529(6) 0.2934(5) 0.3290(4) 0.029(4) Uani 1 1 d . . .
O330 O 0.4692(6) 0.3711(4) 0.3353(4) 0.030(4) Uani 1 1 d . . .
O331 O 0.3948(6) 0.3251(4) 0.3758(4) 0.029(4) Uani 1 1 d . . .
O332 O 0.2760(7) 0.3291(5) 0.3876(4) 0.032(4) Uani 1 1 d . . .
O333 O 0.3337(6) 0.3185(5) 0.4425(4) 0.031(4) Uani 1 1 d . . .
O334 O 0.2617(6) 0.3964(5) 0.4187(4) 0.032(4) Uani 1 1 d . . .
O335 O 0.3781(6) 0.3869(5) 0.4161(4) 0.032(4) Uani 1 1 d . . .
O336 O 0.4871(7) 0.4508(5) 0.3203(5) 0.042(4) Uani 1 1 d . . .
O337 O 0.4924(7) 0.5068(5) 0.3559(5) 0.049(5) Uani 1 1 d . . .
O338 O 0.4222(7) 0.4519(5) 0.3889(5) 0.040(4) Uani 1 1 d . . .
O339 O 0.3673(7) 0.5319(5) 0.3632(5) 0.043(4) Uani 1 1 d . . .
O340 O 0.4294(7) 0.5325(5) 0.2993(5) 0.045(5) Uani 1 1 d . . .
O341 O 0.3000(8) 0.6159(5) 0.2017(5) 0.049(5) Uani 1 1 d . . .
O342 O 0.2042(8) 0.6087(6) 0.1763(6) 0.064(6) Uani 1 1 d . . .
O343 O 0.1550(8) 0.5990(5) 0.2497(5) 0.054(5) Uani 1 1 d . . .
O344 O 0.0669(9) 0.6033(6) 0.3118(6) 0.066(6) Uani 1 1 d . . .
O345 O 0.2351(8) 0.6106(5) 0.2744(5) 0.050(5) Uani 1 1 d . . .
O346 O 0.3449(7) 0.6054(5) 0.2688(5) 0.047(5) Uani 1 1 d . . .
O347 O 0.4225(10) 0.6473(7) 0.2635(7) 0.069(6) Uiso 1 1 d . . .
O348 O 0.5120(8) 0.5806(6) 0.2864(6) 0.063(6) Uani 1 1 d . . .
O349 O 0.3661(10) 0.7290(6) 0.2287(7) 0.078(7) Uani 1 1 d . . .
O350 O 0.2723(10) 0.6919(6) 0.2389(6) 0.069(6) Uani 1 1 d . . .
O351 O 0.3189(8) 0.6826(6) 0.2944(7) 0.074(7) Uani 1 1 d . . .
O352 O 0.2087(8) 0.6900(5) 0.3029(6) 0.062(6) Uani 1 1 d . . .
O353 O 0.2059(8) 0.6512(5) 0.3712(6) 0.055(5) Uani 1 1 d . . .
O354 O 0.3174(8) 0.6451(5) 0.3672(5) 0.050(5) Uani 1 1 d . . .
O355 O 0.2412(9) 0.7257(6) 0.3495(6) 0.064(6) Uiso 1 1 d . . .
O356 O 0.2799(7) 0.6035(5) 0.3313(4) 0.037(4) Uiso 1 1 d . . .
O357 O 0.1307(8) 0.6645(5) 0.2808(6) 0.058(5) Uani 1 1 d . . .
O358 O 0.1941(8) 0.6646(5) 0.2181(5) 0.053(5) Uani 1 1 d . . .
O359 O 0.8535(11) 0.2896(8) -0.0437(7) 0.076(8) Uani 1 1 d . . .
O360 O 0.4041(8) 0.5981(5) 0.3287(5) 0.047(5) Uani 1 1 d . . .
O361 O 0.3925(8) 0.5757(6) 0.4070(5) 0.052(5) Uani 1 1 d . . .
O362 O 0.2761(8) 0.5789(5) 0.4005(5) 0.049(5) Uani 1 1 d . . .
O363 O 0.1533(8) 0.5900(5) 0.4195(6) 0.054(5) Uani 1 1 d . . .
O364 O 0.1553(7) 0.6118(5) 0.3428(5) 0.044(4) Uani 1 1 d . . .
O365 O 0.1538(8) 0.7411(5) 0.2421(6) 0.070(7) Uani 1 1 d . . .
O366 O 0.1755(7) 0.5460(5) 0.3142(5) 0.046(5) Uani 1 1 d . . .
O367 O 0.2183(7) 0.5402(5) 0.3718(5) 0.045(4) Uani 1 1 d . . .
O368 O 0.1008(6) 0.5355(5) 0.3794(5) 0.046(5) Uani 1 1 d . . .
O369 O 0.1401(8) 0.4725(5) 0.3443(5) 0.044(5) Uani 1 1 d . . .
O370 O 0.1837(6) 0.4689(5) 0.4065(4) 0.033(4) Uani 1 1 d . . .
O371 O 0.2290(8) 0.4443(5) 0.4698(5) 0.047(5) Uani 1 1 d . . .
O372 O 0.1946(6) 0.3751(5) 0.4874(4) 0.032(4) Uani 1 1 d . . .
O373 O 0.1483(7) 0.3933(5) 0.4248(5) 0.041(4) Uani 1 1 d . . .
O374 O 0.3774(6) 0.4363(5) 0.4592(4) 0.035(4) Uani 1 1 d . . .
O375 O 0.5010(7) 0.4266(5) 0.4365(5) 0.041(4) Uani 1 1 d . . .
O376 O 0.1110(7) 0.4477(5) 0.4682(5) 0.048(5) Uani 1 1 d . . .
O377 O 0.2841(7) 0.4893(5) 0.4919(4) 0.034(4) Uiso 1 1 d . . .
O378 O 0.3968(8) 0.4993(5) 0.4846(5) 0.049(5) Uani 1 1 d . . .
O379 O 0.1616(7) 0.5084(5) 0.5019(5) 0.045(4) Uani 1 1 d . . .
O380 O 0.1766(7) 0.4211(5) 0.5347(5) 0.044(4) Uani 1 1 d . . .
O381 O 0.2268(8) 0.4667(5) 0.5585(5) 0.050(5) Uani 1 1 d . . .
O382 O 0.3395(9) 0.4610(5) 0.5502(5) 0.053(5) Uani 1 1 d . . .
O383 O 0.3024(8) 0.4106(5) 0.5255(4) 0.041(4) Uani 1 1 d . . .
O384 O 0.2762(9) 0.4569(6) 0.6202(5) 0.057(5) Uani 1 1 d . . .
O385 O 0.3525(8) 0.3855(6) 0.5950(5) 0.053(5) Uani 1 1 d . . .
O386 O 0.2410(8) 0.3917(6) 0.6025(5) 0.052(5) Uani 1 1 d . . .
O387 O 0.2026(9) 0.3291(6) 0.6574(5) 0.061(6) Uani 1 1 d . . .
O388 O 0.3135(8) 0.3180(6) 0.6152(5) 0.051(5) Uani 1 1 d . . .
O389 O 0.4116(10) 0.3163(6) 0.6427(5) 0.065(6) Uani 1 1 d . . .
O390 O 0.9425(11) 0.2557(7) -0.0115(7) 0.069(8) Uani 1 1 d . . .
O391 O 0.2397(8) 0.2845(5) 0.6016(4) 0.042(4) Uani 1 1 d . . .
O392 O 0.1664(8) 0.3573(6) 0.5883(4) 0.047(5) Uani 1 1 d . . .
O393 O 0.0924(7) 0.3783(6) 0.5374(5) 0.049(5) Uani 1 1 d . . .
O394 O 0.1858(6) 0.3084(5) 0.5432(4) 0.038(4) Uani 1 1 d . . .
O395 O 0.2490(8) 0.2207(5) 0.5659(4) 0.042(4) Uani 1 1 d . . .
O396 O 0.3391(7) 0.2579(5) 0.5633(4) 0.039(4) Uani 1 1 d . . .
O397 O 0.2650(7) 0.3430(5) 0.5452(4) 0.038(4) Uani 1 1 d . . .
O398 O 0.2900(7) 0.2773(5) 0.5053(4) 0.038(4) Uani 1 1 d . . .
O399 O 0.3713(9) 0.2023(6) 0.4947(5) 0.059(5) Uani 1 1 d . . .
O400 O 0.2979(7) 0.2461(5) 0.4479(4) 0.034(4) Uani 1 1 d . . .
O401 O 0.4584(8) 0.2129(6) 0.5464(5) 0.057(5) Uani 1 1 d . . .
O402 O 0.3982(7) 0.2748(5) 0.4958(4) 0.036(4) Uani 1 1 d . . .
O403 O 0.4474(7) 0.3618(5) 0.4712(4) 0.039(4) Uani 1 1 d . . .
O404 O 0.5370(8) 0.3576(6) 0.5085(5) 0.054(5) Uani 1 1 d . . .
O405 O 0.4248(8) 0.4108(5) 0.5182(5) 0.046(5) Uani 1 1 d . . .
O406 O 0.4794(7) 0.2921(5) 0.5250(5) 0.042(4) Uiso 1 1 d . . .
O407 O 0.4557(8) 0.3421(6) 0.5705(5) 0.052(5) Uani 1 1 d . . .
O408 O 0.4164(7) 0.2498(5) 0.4293(5) 0.038(4) Uani 1 1 d . . .
O409 O 0.4834(6) 0.2149(5) 0.3697(4) 0.033(4) Uani 1 1 d . . .
O410 O 0.5098(7) 0.2773(5) 0.3886(4) 0.035(4) Uani 1 1 d . . .
O411 O 0.4584(11) 0.3683(8) 0.1344(6) 0.092(8) Uani 1 1 d . . .
O412 O 0.2278(8) 0.3457(5) 0.3255(5) 0.048(5) Uani 1 1 d . . .
O413 O 0.3742(7) 0.3378(5) 0.5384(4) 0.038(4) Uani 1 1 d . . .
O414 O 0.4972(7) 0.3724(6) 0.3984(5) 0.048(5) Uani 1 1 d . . .
O415 O 0.5046(8) 0.2891(5) 0.2259(5) 0.050(5) Uani 1 1 d . . .
O416 O 0.3513(6) 0.2513(5) 0.2077(4) 0.030(4) Uani 1 1 d . . .
O417 O 0.4932(10) 0.1321(7) 0.3778(7) 0.086(8) Uani 1 1 d . . .
O418 O 0.6071(18) 0.2642(13) 0.2545(11) 0.065(11) Uiso 0.50 1 d P . .
O419 O 0.5587(18) 0.2950(13) 0.2842(11) 0.065(11) Uiso 0.50 1 d P . .
O420 O 0.5099(7) 0.2305(6) 0.2917(5) 0.048(5) Uani 1 1 d . . .
O421 O 1.0171(7) 0.1245(5) 0.1448(4) 0.041(4) Uani 1 1 d . . .
O422 O 0.093(2) -0.0763(14) 0.4058(12) 0.077(13) Uiso 0.50 1 d P . .
O423 O 0.155(3) -0.122(2) 0.4345(18) 0.13(2) Uiso 0.50 1 d P . .
O424 O 0.144(3) 0.536(2) 0.588(2) 0.08(2) Uiso 0.30 1 d P . .
O425 O 0.7171(15) 0.2828(11) 0.2149(10) 0.050(9) Uiso 0.50 1 d P . .
O426 O -0.160(3) 0.570(2) 0.3315(18) 0.063(19) Uiso 0.30 1 d P . .
O427 O 0.5757(15) 0.0484(11) 0.0685(10) 0.049(9) Uiso 0.50 1 d P . .
O428 O 0.395(3) -0.0067(19) 0.0773(16) 0.083(18) Uiso 0.40 1 d P . .
O429 O 0.121(2) 0.2677(18) 0.6335(16) 0.079(17) Uiso 0.40 1 d P . .
O430 O -0.207(4) 0.299(3) 0.461(2) 0.07(2) Uiso 0.25 1 d P . .
O431 O -0.134(3) 0.214(2) 0.2360(18) 0.10(2) Uiso 0.40 1 d P . .
O432 O 1.124(2) -0.1675(17) 0.3698(15) 0.100(17) Uiso 0.50 1 d P . .
O433 O 1.119(2) 0.0722(18) 0.0041(15) 0.077(16) Uiso 0.40 1 d P . .
O434 O 0.836(3) 0.376(2) -0.0982(18) 0.10(2) Uiso 0.40 1 d P . .
O435 O 0.521(3) 0.350(2) -0.0235(19) 0.07(2) Uiso 0.30 1 d P . .
O436 O 0.856(2) 0.3344(15) 0.0898(13) 0.082(14) Uiso 0.50 1 d P . .
O437 O 0.2385(19) -0.1130(14) 0.1866(12) 0.076(13) Uiso 0.50 1 d P . .
O438 O 0.360(3) -0.072(2) 0.1344(18) 0.10(2) Uiso 0.40 1 d P . .
O439 O 0.516(3) -0.028(2) 0.055(2) 0.07(2) Uiso 0.30 1 d P . .
O440 O 0.745(4) 0.217(3) 0.285(2) 0.07(2) Uiso 0.25 1 d P . .
O441 O -0.236(4) 0.489(3) 0.285(2) 0.09(3) Uiso 0.30 1 d P . .
O442 O 0.830(3) -0.1563(19) 0.4061(17) 0.084(18) Uiso 0.40 1 d P . .
O443 O 1.0965(9) -0.0260(7) 0.2577(6) 0.067(6) Uiso 1 1 d . . .
O444 O 0.565(3) 0.242(2) -0.1107(19) 0.07(2) Uiso 0.30 1 d P . .
O445 O 0.4021(4) 0.2717(3) 0.2705(2) 0.046(2) Uani 0.50 1 d P . .
O446 O 0.4837(4) 0.2122(3) 0.2319(2) 0.043(2) Uani 0.50 1 d P . .
O501 O 0.7872(7) 0.0980(5) 0.3170(4) 0.040(4) Uiso 1 1 d . . .
O502 O 0.4642(14) 0.4168(11) 0.5982(9) 0.043(9) Uiso 0.50 1 d P . .
O503 O 0.1505(11) -0.0460(8) 0.1718(7) 0.090(8) Uiso 1 1 d . . .
O504 O 0.0528(8) 0.0867(6) 0.2298(5) 0.052(5) Uiso 1 1 d . . .
O505 O -0.0361(12) 0.4446(9) -0.0079(8) 0.058(8) Uiso 0.70 1 d P . .
O506 O 0.6106(15) 0.1002(11) -0.0523(9) 0.067(10) Uiso 0.60 1 d P . .
O507 O 0.1608(15) 0.1496(11) -0.0182(10) 0.069(10) Uiso 0.60 1 d P . .
O508 O 0.7915(14) -0.0991(10) 0.0641(9) 0.075(9) Uiso 0.70 1 d P . .
O509 O 0.4620(12) -0.2313(9) 0.1805(7) 0.073(8) Uiso 0.80 1 d P . .
O510 O 0.5070(14) 0.1047(11) -0.0709(9) 0.083(10) Uiso 0.70 1 d P . .
O511 O 0.4803(10) 0.5446(7) 0.4898(7) 0.084(7) Uiso 1 1 d . . .
O512 O 0.6135(13) 0.4838(10) 0.4250(9) 0.091(10) Uiso 0.80 1 d P . .
O513 O -0.0388(12) 0.5272(9) 0.4623(8) 0.079(8) Uiso 0.80 1 d P . .
O514 O 0.4801(8) 0.0061(7) 0.5060(6) 0.071(7) Uiso 1 1 d . . .
O515 O 0.4711(13) -0.0677(9) 0.4814(8) 0.098(9) Uiso 0.90 1 d P . .
O516 O 0.5657(8) -0.1353(6) 0.4613(5) 0.050(5) Uiso 1 1 d . . .
O518 O 0.0588(10) 0.3646(7) 0.4119(6) 0.081(7) Uiso 1 1 d . . .
O519 O -0.0906(14) 0.5456(10) 0.2333(9) 0.095(10) Uiso 0.80 1 d P . .
O520 O 0.1042(14) 0.4504(10) 0.6010(9) 0.094(10) Uiso 0.80 1 d P . .
O521 O 0.5475(9) 0.3608(6) 0.0747(5) 0.063(6) Uiso 1 1 d . . .
O522 O 0.4274(9) 0.4527(7) 0.1375(6) 0.069(6) Uiso 1 1 d . . .
O525 O 0.3749(11) 0.5884(8) 0.4970(7) 0.094(8) Uiso 1 1 d . . .
O528 O 1.0406(14) -0.0107(10) 0.0615(9) 0.074(9) Uiso 0.70 1 d P . .
O529 O 0.9049(15) -0.2359(11) 0.2167(9) 0.086(10) Uiso 0.70 1 d P . .
O530 O -0.1616(14) 0.3866(10) 0.1413(9) 0.080(10) Uiso 0.70 1 d P . .
O532 O 0.2255(12) -0.0244(9) 0.5525(8) 0.080(8) Uiso 0.80 1 d P . .
O533 O 0.390(2) -0.0751(16) 0.5388(14) 0.090(15) Uiso 0.50 1 d P . .
O534 O 0.3138(19) 0.4223(14) -0.0881(12) 0.071(12) Uiso 0.50 1 d P . .
O535 O 0.076(2) 0.5926(14) 0.4864(13) 0.080(14) Uiso 0.50 1 d P . .
O536 O 0.1219(16) 0.3849(12) 0.3570(10) 0.054(10) Uiso 0.50 1 d P . .
O537 O 0.0441(19) 0.5222(14) 0.2902(12) 0.075(13) Uiso 0.50 1 d P . .
O538 O -0.014(2) 0.3958(15) 0.3687(13) 0.082(14) Uiso 0.50 1 d P . .
O539 O 0.0433(16) 0.1956(12) 0.2365(10) 0.054(10) Uiso 0.50 1 d P . .
O540 O -0.084(2) 0.2396(15) 0.2656(13) 0.086(15) Uiso 0.50 1 d P . .
O541 O -0.1495(17) 0.1545(12) 0.3208(11) 0.059(11) Uiso 0.50 1 d P . .
O542 O 0.595(2) -0.0673(15) 0.4019(13) 0.083(14) Uiso 0.50 1 d P . .
O544 O 0.7168(19) 0.0804(14) 0.3857(12) 0.075(13) Uiso 0.50 1 d P . .
O545 O 0.544(2) 0.1826(18) 0.4654(15) 0.077(16) Uiso 0.40 1 d P . .
O546 O 0.5317(16) 0.0103(12) 0.4234(10) 0.052(10) Uiso 0.50 1 d P . .
O547 O 0.4183(18) 0.0843(13) 0.4802(11) 0.065(12) Uiso 0.50 1 d P . .
O548 O 0.252(2) 0.5505(15) 0.1198(13) 0.087(15) Uiso 0.50 1 d P . .
O549 O 0.8312(19) 0.0138(14) -0.0980(12) 0.071(12) Uiso 0.50 1 d P . .
O550 O 0.8359(19) -0.0155(14) -0.0113(12) 0.077(13) Uiso 0.50 1 d P . .
O551 O 0.918(2) 0.2603(15) 0.1686(13) 0.086(14) Uiso 0.50 1 d P . .
O553 O -0.113(2) 0.3613(17) 0.2993(15) 0.072(15) Uiso 0.40 1 d P . .
O554 O -0.0564(14) 0.2689(10) 0.5132(9) 0.097(10) Uiso 0.80 1 d P . .
O555 O 0.595(2) 0.5662(16) 0.3383(14) 0.090(15) Uiso 0.50 1 d P . .
O556 O 0.7526(16) 0.4166(12) -0.0468(10) 0.052(10) Uiso 0.50 1 d P . .
O557 O 1.0594(16) 0.1963(12) -0.0035(10) 0.053(10) Uiso 0.50 1 d P . .
O558 O 0.7937(14) -0.2168(10) 0.3317(9) 0.091(10) Uiso 0.80 1 d P . .
O559 O 0.2681(15) 0.5776(11) 0.4873(9) 0.102(11) Uiso 0.80 1 d P . .
O560 O 0.3162(19) 0.5092(14) 0.6509(12) 0.074(13) Uiso 0.50 1 d P . .
O561 O 0.5520(13) 0.3460(10) 0.6025(8) 0.072(9) Uiso 0.70 1 d P . .
O562 O 0.656(2) 0.3333(15) 0.5554(13) 0.084(14) Uiso 0.50 1 d P . .
O563 O 0.8713(19) -0.1432(14) 0.3958(12) 0.070(12) Uiso 0.50 1 d P . .
O564 O 1.033(3) -0.273(2) 0.311(2) 0.07(2) Uiso 0.30 1 d P . .
O565 O 0.1674(17) -0.1035(12) 0.5231(11) 0.059(11) Uiso 0.50 1 d P . .
O567 O 0.439(2) -0.1450(17) 0.1424(15) 0.100(17) Uiso 0.50 1 d P . .
O568 O 0.277(2) 0.0311(15) 0.0218(13) 0.081(14) Uiso 0.50 1 d P . .
O570 O 0.462(3) 0.4137(19) 0.0282(17) 0.087(18) Uiso 0.40 1 d P . .
O571 O 0.6398(14) 0.1743(10) -0.0878(9) 0.095(10) Uiso 0.80 1 d P . .
O573 O 0.1610(19) 0.1084(14) 0.1839(12) 0.075(13) Uiso 0.50 1 d P . .
O574 O 0.055(2) 0.6297(15) 0.2135(13) 0.084(14) Uiso 0.50 1 d P . .
O575 O 0.085(2) 0.6954(15) 0.3714(13) 0.081(14) Uiso 0.50 1 d P . .
O576 O 0.239(2) 0.7978(18) 0.2657(16) 0.080(17) Uiso 0.40 1 d P . .
O578 O 0.6277(19) 0.3006(14) 0.4479(12) 0.077(13) Uiso 0.50 1 d P . .
O579 O -0.0180(19) 0.5867(14) 0.3769(12) 0.071(12) Uiso 0.50 1 d P . .
O580 O -0.140(3) 0.502(2) 0.300(2) 0.08(2) Uiso 0.30 1 d P . .
O581 O 0.485(2) 0.6131(16) 0.0961(14) 0.091(15) Uiso 0.50 1 d P . .
O582 O 0.230(2) 0.6595(15) 0.4422(13) 0.082(14) Uiso 0.50 1 d P . .
O584 O -0.114(3) 0.2919(18) 0.3569(16) 0.082(17) Uiso 0.40 1 d P . .
O585 O 0.063(2) 0.3423(18) 0.6621(15) 0.110(18) Uiso 0.50 1 d P . .
O586 O -0.187(2) 0.6192(15) 0.1144(13) 0.086(15) Uiso 0.50 1 d P . .
O587 O 0.414(3) 0.431(2) -0.0388(18) 0.063(19) Uiso 0.30 1 d P . .
O588 O 0.324(2) 0.2803(18) -0.1744(15) 0.078(17) Uiso 0.40 1 d P . .
O589 O 0.787(2) 0.3125(16) -0.1110(14) 0.065(14) Uiso 0.40 1 d P . .
O590 O 0.2249(11) 0.1840(8) 0.2254(7) 0.069(8) Uiso 0.80 1 d P . .
O592 O -0.002(3) 0.6982(19) 0.2573(17) 0.089(19) Uiso 0.40 1 d P . .
O593 O 0.096(2) 0.7989(17) 0.3005(15) 0.075(16) Uiso 0.40 1 d P . .
O596 O 0.318(2) 0.3382(17) -0.1328(15) 0.102(17) Uiso 0.50 1 d P . .
O597 O 0.414(2) 0.0214(17) -0.0948(15) 0.103(17) Uiso 0.50 1 d P . .
O599 O 0.390(2) 0.2758(16) 0.7223(14) 0.097(16) Uiso 0.50 1 d P . .
O633 O 0.652(5) 0.418(4) -0.103(3) 0.09(4) Uiso 0.20 1 d P . .
O635 O 0.636(4) 0.386(3) 0.026(2) 0.08(3) Uiso 0.25 1 d P . .
O636 O 0.600(3) 0.357(2) 0.201(2) 0.06(2) Uiso 0.25 1 d P . .
O637 O 0.283(2) -0.2239(18) 0.4540(15) 0.075(16) Uiso 0.40 1 d P . .
O639 O 0.811(3) -0.238(2) 0.2667(18) 0.10(2) Uiso 0.40 1 d P . .
O640 O 0.757(3) -0.132(2) 0.1293(19) 0.066(19) Uiso 0.30 1 d P . .
O641 O 0.7003(18) -0.1406(13) 0.4591(11) 0.065(12) Uiso 0.50 1 d P . .
O642 O -0.172(2) 0.1848(14) 0.3850(12) 0.078(13) Uiso 0.50 1 d P . .
O643 O 0.366(2) 0.0137(15) 0.5314(13) 0.081(14) Uiso 0.50 1 d P . .
O646 O 0.6021(13) 0.0839(9) 0.0180(8) 0.086(9) Uiso 0.80 1 d P . .
O648 O 0.3199(17) 0.0047(13) -0.0400(11) 0.063(11) Uiso 0.50 1 d P . .
O649 O 0.719(3) -0.0206(19) -0.1162(17) 0.052(16) Uiso 0.30 1 d P . .
O651 O 0.164(2) 0.5327(16) -0.0134(14) 0.093(16) Uiso 0.50 1 d P . .
O653 O 0.563(3) 0.004(3) 0.002(2) 0.09(2) Uiso 0.30 1 d P . .
K1 K 0.8502(2) 0.06988(17) 0.13177(14) 0.0353(12) Uani 1 1 d . . .
K2 K 0.2267(2) 0.03530(15) 0.36829(14) 0.0302(11) Uani 1 1 d . . .
K3 K 0.3009(2) 0.47675(17) 0.40851(15) 0.0359(13) Uani 1 1 d . A .
K4 K 0.0748(2) 0.03659(18) 0.29984(15) 0.0388(13) Uani 1 1 d . . .
K5 K 0.1985(2) 0.30805(17) 0.45904(15) 0.0392(13) Uani 1 1 d . . .
K6 K 0.8622(3) -0.05171(19) 0.06749(16) 0.0470(15) Uani 1 1 d . . .
K7 K 0.1778(3) 0.49821(19) 0.26644(17) 0.0514(16) Uani 1 1 d . . .
K8 K 0.6602(2) -0.0267(2) 0.23825(16) 0.0453(15) Uani 1 1 d . . .
K9 K 0.6304(2) 0.1554(2) 0.04010(16) 0.0484(15) Uani 1 1 d . . .
K10 K 0.5379(3) -0.01789(18) 0.34300(19) 0.0538(17) Uani 1 1 d . . .
K11 K 0.4931(3) 0.2875(2) 0.02404(18) 0.0625(19) Uani 1 1 d . . .
K12 K 0.2812(3) 0.16569(19) 0.46661(18) 0.0528(17) Uani 1 1 d . . .
K13 K 0.2964(3) -0.0626(2) 0.49543(19) 0.0648(19) Uani 1 1 d . . .
K14 K 0.1825(2) 0.32201(18) 0.07618(15) 0.0413(14) Uani 1 1 d . . .
K15 K 0.2415(3) 0.4723(2) 0.15089(18) 0.0622(19) Uani 1 1 d . . .
K16 K 0.2186(3) 0.4542(2) -0.0359(2) 0.071(2) Uani 1 1 d . . .
K17 K 0.1350(3) 0.0277(2) 0.1945(2) 0.070(2) Uiso 1 1 d . . .
K18 K -0.0430(3) 0.1520(3) 0.2768(2) 0.078(2) Uani 1 1 d . . .
K19 K 0.4916(3) 0.5132(2) 0.4272(2) 0.072(2) Uani 1 1 d . . .
K20 K 0.4021(4) 0.2717(3) 0.2705(2) 0.046(2) Uani 0.50 1 d P . .
K21 K 0.4837(4) 0.2122(3) 0.2319(2) 0.043(2) Uani 0.50 1 d P . .
K22 K 0.7024(6) -0.0633(5) 0.4131(4) 0.075(5) Uani 0.50 1 d P . .
K23 K 0.7656(4) 0.2924(3) 0.0957(3) 0.103(3) Uani 1 1 d . . .
K24 K 1.0240(5) 0.2346(4) 0.1052(3) 0.059(3) Uiso 0.60 1 d P . .
K25 K 0.0756(5) 0.5394(3) 0.4538(3) 0.111(3) Uani 1 1 d . . .
K26 K 0.5957(8) 0.0695(5) 0.3828(4) 0.087(5) Uani 0.50 1 d P . .
K27 K 0.7102(7) 0.0428(6) -0.0786(5) 0.091(5) Uani 0.50 1 d P . .
K28 K 0.4684(8) 0.1504(6) 0.4424(5) 0.098(6) Uani 0.50 1 d P . .
K29 K 0.5838(10) 0.0407(7) 0.1328(6) 0.077(6) Uiso 0.35 1 d P . .
K30 K 0.2973(9) 0.2029(6) 0.2328(6) 0.063(5) Uiso 0.35 1 d P . .
K31 K 0.0473(8) 0.4459(6) 0.3302(5) 0.062(5) Uiso 0.40 1 d P . .
K32 K 0.6558(13) 0.2678(9) 0.2340(8) 0.067(8) Uiso 0.25 1 d P . .
K33 K 0.571(2) 0.3336(16) 0.2829(13) 0.066(13) Uiso 0.15 1 d P . .
N1 N 1.0936(11) -0.0448(8) 0.0713(7) 0.066(7) Uiso 1 1 d . . .
N2 N 0.3310(13) 0.2175(10) 0.6421(9) 0.090(9) Uiso 1 1 d . . .
N3 N 0.367(2) 0.1087(17) -0.1434(15) 0.070(15) Uiso 0.50 1 d P . .
N4 N 0.3909(18) -0.2052(13) 0.4243(11) 0.096(13) Uiso 0.80 1 d P . .
N5 N 0.9712(12) -0.1771(8) 0.1886(7) 0.070(8) Uiso 1 1 d . . .
N6 N 0.4279(13) 0.6845(9) 0.3267(8) 0.083(9) Uiso 1 1 d . . .
N7 N 0.4274(14) 0.0500(10) 0.1361(9) 0.070(10) Uiso 0.80 1 d P . .
N8 N -0.003(2) 0.4416(14) 0.4733(13) 0.053(12) Uiso 0.50 1 d P . .
N9 N 0.0914(16) 0.3058(12) 0.2750(10) 0.086(11) Uiso 0.80 1 d P . .
N10 N 0.011(2) 0.3376(17) 0.0012(15) 0.074(16) Uiso 0.50 1 d P . .
N11 N 0.6198(14) 0.3907(10) 0.4395(9) 0.098(10) Uiso 1 1 d . . .
N12 N 1.1088(11) 0.0996(8) 0.1261(7) 0.066(7) Uiso 1 1 d . . .
N13 N -0.1002(10) 0.0260(8) 0.4286(7) 0.058(7) Uiso 1 1 d . . .
C1 C 1.0812(17) -0.0687(12) 0.1093(11) 0.090(12) Uiso 1 1 d . . .
C2 C 0.350(2) 0.2273(16) 0.6727(14) 0.077(15) Uiso 0.70 1 d P . .
C3 C 0.3654(17) 0.1785(13) 0.6274(11) 0.093(12) Uiso 1 1 d . . .
C4 C 0.0564(14) 0.3219(10) 0.3153(9) 0.065(9) Uiso 1 1 d . . .
C5 C 0.428(2) -0.2453(14) 0.4144(12) 0.063(12) Uiso 0.70 1 d P . .
C6 C 0.9796(16) -0.1704(12) 0.1483(10) 0.082(11) Uiso 1 1 d . . .
C7 C 1.0309(17) -0.2047(12) 0.2031(11) 0.090(12) Uiso 1 1 d . . .
C8 C 0.3952(16) 0.7314(12) 0.3202(10) 0.081(11) Uiso 1 1 d . . .
C9 C 0.3697(19) 0.0652(14) 0.1770(12) 0.110(14) Uiso 1 1 d . . .
C10 C 0.401(2) -0.1945(16) 0.4583(14) 0.076(14) Uiso 0.70 1 d P . .
C11 C 0.489(3) 0.6810(19) 0.3074(17) 0.059(16) Uiso 0.50 1 d P . .
C14 C 0.019(2) 0.3743(16) -0.0336(14) 0.041(13) Uiso 0.50 1 d P . .
C15 C 0.0743(17) 0.2628(13) 0.2834(11) 0.094(12) Uiso 1 1 d . . .
C16 C 0.400(3) 0.135(2) -0.1482(18) 0.071(19) Uiso 0.50 1 d P . .
C17 C 0.365(3) 0.095(2) -0.1819(18) 0.068(18) Uiso 0.50 1 d P . .
C25 C -0.111(2) 0.0656(15) 0.3974(13) 0.034(11) Uiso 0.50 1 d P . .
C26 C -0.0745(14) -0.0117(10) 0.4151(9) 0.031(8) Uiso 0.70 1 d P . .

loop_
_atom_site_aniso_label
_atom_site_aniso_U_11
_atom_site_aniso_U_22
_atom_site_aniso_U_33
_atom_site_aniso_U_23
_atom_site_aniso_U_13
_atom_site_aniso_U_12
W1 0.0219(5) 0.0300(5) 0.0286(5) -0.0093(4) -0.0063(4) -0.0082(4)
W2 0.0195(4) 0.0203(5) 0.0253(5) -0.0054(4) -0.0030(4) -0.0063(4)
W3 0.0222(5) 0.0208(5) 0.0267(5) -0.0038(4) -0.0035(4) -0.0063(4)
W4 0.0347(5) 0.0266(5) 0.0252(5) -0.0064(4) 0.0014(4) -0.0132(4)
W5 0.0200(4) 0.0279(5) 0.0272(5) -0.0048(4) -0.0050(4) -0.0063(4)
W6 0.0249(5) 0.0222(5) 0.0302(5) -0.0077(4) -0.0049(4) -0.0080(4)
W7 0.0395(6) 0.0291(5) 0.0215(5) -0.0027(4) -0.0032(4) -0.0128(4)
W8 0.0269(5) 0.0224(5) 0.0332(5) -0.0045(4) -0.0104(4) -0.0062(4)
W9 0.0189(4) 0.0217(5) 0.0282(5) -0.0086(4) -0.0046(4) -0.0051(4)
W10 0.0280(5) 0.0204(5) 0.0347(5) -0.0050(4) -0.0049(4) -0.0073(4)
W11 0.0224(5) 0.0334(5) 0.0259(5) -0.0080(4) -0.0044(4) -0.0071(4)
W12 0.0572(8) 0.0269(7) 0.0509(8) 0.0002(6) 0.0021(6) -0.0181(6)
W13 0.0418(7) 0.0271(6) 0.0611(8) -0.0090(6) 0.0034(6) -0.0177(5)
W14 0.0580(8) 0.0229(7) 0.0760(10) -0.0033(6) -0.0023(7) -0.0182(6)
W15 0.0469(7) 0.0458(8) 0.0320(7) -0.0030(6) 0.0073(6) -0.0103(6)
W16 0.0455(7) 0.0348(7) 0.0342(7) 0.0005(5) 0.0031(5) -0.0029(5)
W17 0.0398(7) 0.0406(7) 0.0332(6) -0.0054(5) 0.0030(5) -0.0110(5)
W18 0.0364(6) 0.0350(7) 0.0408(7) -0.0119(5) -0.0117(5) -0.0122(5)
W19 0.0413(6) 0.0292(6) 0.0314(6) -0.0079(5) -0.0123(5) -0.0097(5)
W20 0.0526(8) 0.0413(7) 0.0355(7) -0.0132(5) -0.0132(6) -0.0166(6)
W21 0.0488(9) 0.0380(9) 0.0382(8) -0.0129(7) -0.0135(7) -0.0081(7)
W22 0.0398(9) 0.0343(12) 0.0303(10) 0.0044(8) -0.0138(7) -0.0064(9)
W23 0.0451(10) 0.0315(11) 0.0449(15) 0.0020(9) -0.0148(11) 0.0036(8)
W12' 0.099(12) 0.072(10) 0.071(10) -0.027(8) 0.004(9) -0.042(9)
W15' 0.031(6) 0.052(9) 0.039(7) -0.014(6) 0.005(5) -0.012(6)
W16' 0.061(9) 0.046(8) 0.039(7) 0.000(6) -0.014(6) -0.003(6)
W17' 0.058(8) 0.044(7) 0.044(7) -0.013(6) -0.004(6) -0.013(6)
W21' 0.029(8) 0.045(12) 0.018(7) 0.004(7) -0.016(6) -0.017(9)
W22' 0.028(9) 0.059(14) 0.032(10) -0.005(7) -0.022(8) -0.012(9)
W24 0.0271(5) 0.0243(5) 0.0327(5) -0.0094(4) -0.0071(4) -0.0059(4)
W25 0.0252(5) 0.0328(6) 0.0242(5) -0.0064(4) -0.0027(4) 0.0004(4)
W26 0.0409(6) 0.0331(6) 0.0273(5) -0.0087(4) 0.0067(4) -0.0178(5)
W27 0.0175(4) 0.0274(5) 0.0353(5) -0.0140(4) -0.0025(4) -0.0052(4)
W28 0.0365(5) 0.0255(5) 0.0303(5) -0.0065(4) -0.0050(4) -0.0080(4)
W29 0.0287(5) 0.0324(6) 0.0296(5) -0.0089(4) -0.0062(4) -0.0049(4)
W30 0.0272(5) 0.0297(5) 0.0315(5) -0.0087(4) 0.0008(4) -0.0145(4)
W31 0.0299(5) 0.0238(5) 0.0267(5) -0.0036(4) -0.0069(4) -0.0093(4)
W32 0.0258(6) 0.0388(7) 0.0270(6) -0.0001(5) -0.0098(5) -0.0031(5)
W33 0.0219(5) 0.0346(6) 0.0217(5) -0.0027(4) -0.0039(4) -0.0094(4)
W34 0.0181(5) 0.0373(6) 0.0222(5) -0.0046(5) -0.0037(4) -0.0087(4)
W32' 0.105(13) 0.060(10) 0.071(11) -0.016(8) -0.032(10) 0.022(9)
W33' 0.081(11) 0.069(10) 0.077(11) -0.015(8) -0.017(9) -0.008(8)
W34' 0.076(11) 0.077(11) 0.112(15) -0.023(10) -0.048(11) -0.014(8)
W35 0.0244(5) 0.0280(6) 0.0612(7) -0.0182(5) -0.0085(5) -0.0023(4)
W36 0.0230(5) 0.0367(6) 0.0290(5) -0.0055(4) -0.0051(4) -0.0055(4)
W37 0.0305(5) 0.0318(6) 0.0369(6) -0.0027(5) -0.0026(4) -0.0087(4)
W38 0.0346(6) 0.0380(6) 0.0293(5) -0.0005(5) -0.0098(4) -0.0093(5)
W39 0.0312(5) 0.0358(6) 0.0288(5) -0.0097(4) -0.0051(4) -0.0022(4)
W40 0.0296(5) 0.0254(5) 0.0313(5) -0.0015(4) -0.0087(4) -0.0024(4)
W41 0.0386(6) 0.0399(6) 0.0314(6) -0.0138(5) -0.0093(5) -0.0067(5)
W42 0.0280(5) 0.0366(6) 0.0319(5) -0.0083(5) -0.0029(4) 0.0007(4)
W43 0.0214(4) 0.0231(5) 0.0285(5) -0.0094(4) -0.0039(4) -0.0069(4)
W44 0.0467(6) 0.0369(6) 0.0315(6) -0.0086(5) 0.0004(5) -0.0176(5)
W45 0.0219(5) 0.0321(5) 0.0293(5) -0.0053(4) -0.0029(4) -0.0067(4)
W46 0.0347(5) 0.0376(6) 0.0283(5) -0.0077(4) -0.0115(4) -0.0050(4)
W47 0.0264(5) 0.0289(5) 0.0426(6) -0.0109(5) -0.0025(4) -0.0090(4)
W48 0.0313(5) 0.0297(6) 0.0476(6) -0.0114(5) 0.0003(5) -0.0138(4)
W49 0.0247(5) 0.0273(5) 0.0400(6) -0.0102(4) -0.0048(4) -0.0104(4)
W50 0.0360(6) 0.0318(6) 0.0373(6) -0.0009(5) -0.0052(5) -0.0008(4)
W51 0.0220(5) 0.0407(6) 0.0286(5) -0.0033(4) -0.0023(4) -0.0027(4)
W52 0.0286(5) 0.0315(6) 0.0320(5) -0.0101(4) -0.0047(4) -0.0039(4)
W53 0.0349(6) 0.0368(6) 0.0300(5) -0.0068(5) -0.0012(4) -0.0093(5)
W54 0.0260(5) 0.0324(6) 0.0400(6) -0.0117(5) 0.0058(4) -0.0113(4)
W55 0.0328(5) 0.0227(5) 0.0532(7) -0.0067(5) -0.0164(5) -0.0023(4)
W56 0.0340(5) 0.0222(5) 0.0416(6) -0.0048(4) -0.0105(5) -0.0091(4)
W57 0.0277(5) 0.0409(6) 0.0399(6) -0.0215(5) -0.0037(4) -0.0112(4)
W58 0.0338(10) 0.0331(14) 0.0323(9) 0.0012(11) -0.0137(7) -0.0056(11)
W58' 0.013(7) 0.028(11) 0.040(7) -0.007(9) -0.018(5) -0.001(8)
W59 0.0370(6) 0.0405(6) 0.0311(6) 0.0043(5) -0.0108(5) -0.0093(5)
W60 0.0388(6) 0.0369(6) 0.0407(6) -0.0056(5) -0.0075(5) -0.0094(5)
W61 0.0288(5) 0.0325(6) 0.0403(6) -0.0133(5) -0.0049(4) -0.0121(4)
W62 0.0364(6) 0.0261(5) 0.0327(5) -0.0053(4) -0.0014(4) -0.0119(4)
W63 0.0288(5) 0.0314(6) 0.0341(6) -0.0091(4) -0.0026(4) -0.0011(4)
W64 0.0311(5) 0.0366(6) 0.0388(6) -0.0013(5) -0.0087(5) -0.0001(4)
W65 0.0383(6) 0.0423(7) 0.0404(6) -0.0116(5) -0.0065(5) -0.0093(5)
W66 0.0351(6) 0.0414(6) 0.0409(6) -0.0152(5) 0.0040(5) -0.0148(5)
W67 0.0224(5) 0.0307(5) 0.0383(6) -0.0169(4) -0.0022(4) -0.0070(4)
W68 0.0292(5) 0.0261(5) 0.0310(5) -0.0054(4) -0.0071(4) -0.0045(4)
W69 0.0387(6) 0.0493(7) 0.0283(5) -0.0018(5) -0.0086(5) -0.0099(5)
W70 0.0404(6) 0.0410(6) 0.0464(6) -0.0216(5) -0.0044(5) -0.0182(5)
W71 0.0332(6) 0.0393(6) 0.0291(5) -0.0048(5) -0.0048(4) 0.0025(5)
W72 0.0358(6) 0.0302(6) 0.0385(6) -0.0071(5) -0.0060(5) -0.0046(4)
W73 0.0353(6) 0.0376(6) 0.0628(8) -0.0299(6) -0.0008(5) -0.0122(5)
W74 0.0356(6) 0.0248(5) 0.0572(7) -0.0138(5) -0.0075(5) -0.0101(4)
W75 0.0422(8) 0.0264(8) 0.0348(8) 0.0038(6) -0.0119(6) -0.0026(6)
W76 0.0383(7) 0.0419(9) 0.0328(7) -0.0081(7) -0.0155(6) -0.0072(7)
W77 0.0369(10) 0.0402(9) 0.0325(8) -0.0069(6) -0.0084(7) -0.0143(8)
W78 0.0374(8) 0.0399(9) 0.0386(8) 0.0044(7) -0.0183(6) 0.0007(7)
W79 0.0517(10) 0.0607(13) 0.0296(8) -0.0171(8) -0.0076(6) -0.0058(9)
W80 0.0529(9) 0.0594(11) 0.0314(7) -0.0136(8) -0.0170(6) -0.0071(8)
W81 0.0466(7) 0.0611(8) 0.0286(6) -0.0026(5) -0.0126(5) -0.0136(6)
W82 0.0286(5) 0.0251(5) 0.0508(7) -0.0085(5) -0.0058(5) -0.0058(4)
W83 0.0261(5) 0.0401(6) 0.0380(6) -0.0034(5) -0.0042(4) 0.0012(4)
W84 0.0403(6) 0.0287(6) 0.0661(8) -0.0197(5) 0.0030(6) -0.0102(5)
W85 0.0452(7) 0.0602(8) 0.0317(6) -0.0168(5) -0.0070(5) -0.0080(6)
W86 0.0377(6) 0.0374(6) 0.0494(7) -0.0225(5) 0.0007(5) -0.0110(5)
W87 0.0330(6) 0.0428(7) 0.0359(6) 0.0008(5) -0.0059(5) -0.0087(5)
W88 0.0291(5) 0.0303(5) 0.0262(5) -0.0018(4) -0.0100(4) -0.0038(4)
W89 0.0312(6) 0.0463(7) 0.0341(6) -0.0080(5) 0.0011(5) 0.0000(5)
W90 0.0496(7) 0.0254(6) 0.0412(6) -0.0005(5) -0.0096(5) -0.0101(5)
W91 0.0495(7) 0.0512(7) 0.0264(6) -0.0064(5) 0.0009(5) -0.0035(6)
W92 0.0566(7) 0.0484(7) 0.0458(7) -0.0260(6) -0.0011(6) -0.0193(6)
W93 0.0468(7) 0.0635(8) 0.0277(6) -0.0057(5) -0.0069(5) -0.0137(6)
W94 0.0347(6) 0.0393(6) 0.0328(6) -0.0082(5) 0.0010(5) 0.0015(5)
W95 0.0424(6) 0.0468(7) 0.0273(5) -0.0108(5) -0.0037(5) -0.0025(5)
W96 0.0446(6) 0.0494(7) 0.0261(6) -0.0048(5) -0.0053(5) 0.0041(5)
W97 0.0436(6) 0.0288(6) 0.0470(7) 0.0029(5) -0.0152(5) -0.0022(5)
W98 0.0372(6) 0.0492(7) 0.0352(6) -0.0105(5) 0.0054(5) -0.0042(5)
W99 0.0343(6) 0.0250(6) 0.0762(8) -0.0182(5) -0.0116(6) -0.0036(4)
W100 0.0552(7) 0.0482(7) 0.0351(6) -0.0169(5) 0.0023(5) -0.0188(6)
W101 0.0326(6) 0.0490(7) 0.0492(7) 0.0025(6) -0.0125(5) -0.0015(5)
W102 0.0543(7) 0.0512(7) 0.0449(7) -0.0237(6) -0.0139(6) -0.0087(6)
W103 0.0282(5) 0.0382(6) 0.0486(6) -0.0263(5) 0.0011(5) -0.0100(4)
W104 0.0438(6) 0.0323(6) 0.0653(8) -0.0218(6) 0.0009(6) -0.0164(5)
W105 0.0331(5) 0.0256(5) 0.0285(5) -0.0037(4) -0.0001(4) -0.0129(4)
W106 0.0208(5) 0.0338(6) 0.0346(5) -0.0085(4) -0.0037(4) -0.0052(4)
W107 0.0255(5) 0.0311(5) 0.0239(5) -0.0060(4) -0.0036(4) -0.0008(4)
W108 0.0345(5) 0.0297(5) 0.0335(5) -0.0082(4) 0.0060(4) -0.0168(4)
W109 0.0212(5) 0.0289(5) 0.0254(5) -0.0067(4) -0.0034(4) -0.0037(4)
W110 0.0282(5) 0.0286(5) 0.0264(5) -0.0056(4) -0.0079(4) -0.0036(4)
W111 0.0568(8) 0.0269(6) 0.0878(10) -0.0222(6) 0.0031(7) -0.0143(5)
W112 0.0231(5) 0.0252(5) 0.0352(5) -0.0053(4) -0.0003(4) -0.0067(4)
W113 0.0605(8) 0.0216(6) 0.0886(10) -0.0036(6) -0.0082(7) -0.0069(5)
W114 0.0360(5) 0.0194(5) 0.0289(5) -0.0059(4) -0.0061(4) -0.0065(4)
W115 0.0189(4) 0.0216(5) 0.0271(5) -0.0083(4) -0.0018(4) -0.0064(4)
W116 0.0571(8) 0.0714(9) 0.0456(7) -0.0293(6) -0.0121(6) -0.0161(7)
W117 0.0334(11) 0.0422(13) 0.0335(11) -0.0146(10) -0.0008(9) -0.0009(9)
W118 0.0356(11) 0.0261(11) 0.0344(11) -0.0109(9) -0.0012(9) -0.0078(8)
W119 0.0427(6) 0.0254(6) 0.0707(8) -0.0049(6) -0.0111(6) -0.0047(5)
W120 0.0607(8) 0.0253(6) 0.0597(8) 0.0033(5) -0.0159(6) -0.0053(5)
Se1 0.0317(13) 0.0319(14) 0.0350(14) 0.0065(11) -0.0123(11) -0.0043(10)
Se2 0.0256(11) 0.0227(12) 0.0240(11) -0.0045(9) -0.0008(9) -0.0082(9)
Se3 0.0309(13) 0.0337(14) 0.0370(14) -0.0137(11) -0.0040(11) -0.0111(10)
Se4 0.0382(14) 0.0231(13) 0.0546(17) -0.0066(12) -0.0042(12) -0.0098(11)
Se5 0.0424(15) 0.0511(17) 0.0281(13) -0.0095(12) -0.0094(11) -0.0117(12)
Se6 0.0240(12) 0.0247(12) 0.0412(14) -0.0133(10) -0.0053(10) -0.0066(9)
Se7 0.0355(13) 0.0344(14) 0.0269(13) -0.0053(11) -0.0030(10) -0.0019(11)
Se8 0.0213(11) 0.0321(13) 0.0290(12) -0.0037(10) -0.0041(9) -0.0027(10)
Cu1 0.0274(15) 0.0314(17) 0.0390(17) -0.0186(14) 0.0031(13) -0.0084(12)
Cu2 0.0347(17) 0.0401(19) 0.0401(18) -0.0169(15) -0.0028(14) -0.0058(14)
O1 0.019(8) 0.025(9) 0.060(11) -0.017(8) -0.013(8) 0.000(6)
O2 0.033(9) 0.022(8) 0.033(9) -0.008(7) -0.008(7) -0.010(7)
O3 0.035(10) 0.031(10) 0.060(12) -0.005(9) -0.025(9) 0.000(8)
O4 0.027(9) 0.025(9) 0.069(13) -0.003(9) -0.008(9) -0.002(7)
O5 0.045(10) 0.028(10) 0.069(13) -0.024(9) -0.018(9) -0.006(8)
O6 0.042(10) 0.024(9) 0.053(11) 0.000(8) -0.008(9) -0.006(8)
O7 0.037(9) 0.030(9) 0.048(10) -0.021(8) 0.000(8) -0.020(7)
O8 0.030(9) 0.024(9) 0.081(14) -0.023(9) -0.007(9) 0.001(7)
O9 0.055(13) 0.032(11) 0.108(18) -0.029(11) -0.012(12) 0.002(9)
O10 0.035(10) 0.019(9) 0.069(13) -0.011(8) -0.025(9) 0.008(7)
O11 0.035(9) 0.027(9) 0.044(10) -0.028(8) -0.016(8) 0.006(7)
O12 0.025(9) 0.012(8) 0.079(13) -0.015(8) -0.006(8) -0.002(6)
O13 0.032(9) 0.031(9) 0.029(9) -0.002(7) -0.010(7) -0.015(7)
O14 0.021(8) 0.022(8) 0.042(9) -0.006(7) -0.004(7) -0.015(6)
O15 0.066(12) 0.021(9) 0.039(10) -0.004(8) -0.017(9) -0.015(8)
O16 0.029(9) 0.025(9) 0.042(10) -0.012(7) -0.010(7) 0.001(7)
O17 0.032(9) 0.023(9) 0.043(10) -0.012(7) -0.009(8) -0.004(7)
O18 0.038(9) 0.023(9) 0.034(9) -0.004(7) -0.002(7) -0.015(7)
O20 0.028(9) 0.051(11) 0.046(11) -0.027(9) 0.007(8) -0.019(8)
O21 0.044(10) 0.046(11) 0.044(11) -0.036(9) 0.013(8) -0.014(8)
O22 0.056(12) 0.023(10) 0.086(15) -0.014(10) -0.022(11) -0.002(8)
O23 0.023(9) 0.071(13) 0.038(10) -0.029(9) -0.005(7) -0.016(8)
O24 0.027(8) 0.025(9) 0.039(9) -0.016(7) -0.010(7) -0.001(7)
O25 0.043(10) 0.040(10) 0.020(8) -0.001(7) -0.016(7) -0.011(8)
O26 0.020(8) 0.022(8) 0.048(10) -0.017(7) -0.007(7) -0.002(6)
O27 0.036(9) 0.042(10) 0.031(9) -0.018(8) -0.012(7) -0.020(8)
O28 0.040(10) 0.036(10) 0.026(9) -0.002(7) -0.011(7) -0.017(8)
O29 0.022(8) 0.042(10) 0.026(8) -0.007(7) 0.000(7) -0.015(7)
O30 0.028(8) 0.017(8) 0.034(9) -0.004(7) -0.009(7) -0.001(6)
O31 0.022(8) 0.023(9) 0.054(11) -0.008(8) -0.004(8) -0.006(7)
O32 0.027(9) 0.042(10) 0.037(10) -0.019(8) 0.003(7) -0.009(7)
O33 0.044(10) 0.038(10) 0.035(10) -0.004(8) 0.000(8) -0.023(8)
O34 0.038(9) 0.043(10) 0.027(9) -0.006(8) 0.007(7) -0.028(8)
O35 0.028(8) 0.025(9) 0.032(9) -0.006(7) 0.003(7) -0.015(7)
O36 0.018(8) 0.036(10) 0.049(10) -0.020(8) 0.014(7) -0.014(7)
O37 0.037(9) 0.018(8) 0.040(10) 0.003(7) -0.002(7) -0.021(7)
O38 0.046(11) 0.046(11) 0.038(10) -0.018(9) 0.011(8) -0.019(9)
O39 0.046(10) 0.036(10) 0.033(9) -0.017(8) 0.021(8) -0.023(8)
O40 0.056(12) 0.048(11) 0.037(10) -0.017(9) 0.010(9) -0.029(9)
O41 0.052(12) 0.059(13) 0.076(14) -0.043(11) 0.001(10) -0.025(10)
O42 0.038(10) 0.049(11) 0.052(11) -0.033(9) -0.007(8) -0.015(8)
O43 0.023(9) 0.034(10) 0.072(13) -0.019(9) -0.007(9) 0.003(7)
O45 0.026(9) 0.033(10) 0.045(10) -0.018(8) 0.006(7) -0.006(7)
O47 0.059(12) 0.018(9) 0.084(15) -0.005(9) -0.023(11) -0.005(8)
O48 0.029(9) 0.025(9) 0.041(10) -0.001(7) -0.005(7) -0.002(7)
O49 0.021(8) 0.014(8) 0.037(9) -0.005(7) -0.009(7) 0.005(6)
O50 0.035(9) 0.045(11) 0.030(9) -0.009(8) -0.007(7) -0.013(8)
O51 0.049(10) 0.017(8) 0.039(10) -0.002(7) -0.020(8) -0.007(7)
O52 0.021(8) 0.033(9) 0.016(7) -0.004(7) -0.001(6) -0.005(6)
O53 0.036(9) 0.026(9) 0.040(10) -0.007(7) 0.000(7) -0.019(7)
O54 0.050(11) 0.023(9) 0.033(9) -0.002(7) 0.000(8) -0.011(8)
O55 0.016(7) 0.018(8) 0.028(8) -0.004(6) 0.007(6) -0.009(6)
O56 0.025(9) 0.042(11) 0.056(11) -0.022(9) -0.011(8) -0.003(7)
O57 0.034(9) 0.042(11) 0.037(10) -0.010(8) 0.009(8) -0.013(8)
O58 0.022(8) 0.037(10) 0.040(10) -0.009(8) 0.002(7) -0.011(7)
O59 0.021(8) 0.018(8) 0.034(9) -0.017(7) 0.002(7) 0.008(6)
O60 0.027(8) 0.026(9) 0.026(8) -0.009(7) -0.006(7) -0.003(7)
O61 0.034(9) 0.028(9) 0.037(10) -0.010(7) 0.006(7) -0.006(7)
O62 0.024(8) 0.032(9) 0.035(9) -0.009(7) -0.003(7) -0.007(7)
O63 0.038(10) 0.038(10) 0.058(12) -0.014(9) -0.015(9) -0.022(8)
O64 0.027(9) 0.050(11) 0.045(11) -0.020(9) 0.000(8) -0.008(8)
O65 0.026(8) 0.020(8) 0.047(10) -0.005(7) -0.008(7) -0.009(7)
O66 0.13(2) 0.099(18) 0.040(12) -0.037(12) 0.014(12) -0.084(16)
O67 0.057(12) 0.029(10) 0.043(11) -0.016(8) -0.001(9) -0.009(8)
O68 0.046(10) 0.008(8) 0.030(9) -0.005(6) 0.007(7) -0.006(7)
O69 0.067(13) 0.046(11) 0.027(9) -0.003(8) 0.003(9) -0.026(10)
O70 0.040(9) 0.034(9) 0.026(9) -0.006(7) 0.000(7) -0.024(8)
O71 0.056(11) 0.025(9) 0.026(9) -0.013(7) 0.005(8) -0.016(8)
O72 0.039(9) 0.022(8) 0.019(8) -0.003(6) -0.007(7) -0.005(7)
O73 0.049(10) 0.023(9) 0.031(9) -0.003(7) -0.002(8) -0.016(8)
O74 0.025(8) 0.034(10) 0.033(9) -0.006(7) -0.004(7) -0.006(7)
O75 0.033(9) 0.020(8) 0.021(8) -0.003(6) -0.005(7) 0.002(7)
O76 0.038(10) 0.044(11) 0.037(10) 0.000(8) -0.019(8) -0.013(8)
O77 0.013(7) 0.017(8) 0.035(9) 0.006(7) -0.005(6) -0.004(6)
O78 0.034(9) 0.034(9) 0.026(8) -0.009(7) 0.002(7) -0.016(7)
O79 0.027(8) 0.028(9) 0.041(10) -0.002(7) -0.006(7) -0.016(7)
O80 0.031(8) 0.029(9) 0.024(8) -0.007(7) -0.002(7) -0.015(7)
O81 0.028(9) 0.035(10) 0.029(9) 0.008(7) -0.020(7) 0.000(7)
O82 0.022(8) 0.020(8) 0.020(7) -0.007(6) 0.001(6) -0.009(6)
O83 0.057(11) 0.033(10) 0.020(8) 0.001(7) -0.003(8) -0.016(8)
O84 0.017(7) 0.025(8) 0.020(8) -0.001(6) -0.015(6) 0.000(6)
O85 0.028(8) 0.026(9) 0.025(8) 0.001(7) -0.006(7) -0.011(7)
O86 0.018(7) 0.034(9) 0.029(8) -0.012(7) -0.008(6) -0.008(6)
O87 0.024(8) 0.044(10) 0.039(10) -0.020(8) -0.007(7) -0.001(7)
O88 0.023(8) 0.021(8) 0.043(10) -0.001(7) -0.003(7) -0.007(6)
O89 0.028(8) 0.023(8) 0.032(9) 0.003(7) -0.003(7) -0.012(7)
O90 0.026(8) 0.015(8) 0.021(8) 0.002(6) -0.010(6) -0.005(6)
O91 0.025(8) 0.016(8) 0.037(9) -0.009(7) -0.002(7) -0.007(6)
O92 0.018(7) 0.016(8) 0.036(9) -0.006(6) 0.000(6) -0.008(6)
O93 0.035(9) 0.020(8) 0.025(8) -0.003(7) -0.005(7) -0.001(7)
O94 0.029(8) 0.025(8) 0.032(9) -0.011(7) -0.011(7) -0.011(7)
O95 0.013(7) 0.022(8) 0.029(8) -0.004(7) 0.008(6) -0.006(6)
O96 0.022(8) 0.018(8) 0.047(10) -0.012(7) -0.002(7) -0.011(6)
O97 0.025(8) 0.026(9) 0.022(8) 0.001(6) -0.007(6) -0.005(6)
O98 0.023(8) 0.034(10) 0.068(12) -0.028(9) -0.001(8) -0.012(7)
O99 0.015(8) 0.041(10) 0.048(10) -0.021(8) -0.003(7) 0.002(7)
O100 0.033(9) 0.048(10) 0.025(8) -0.023(8) -0.010(7) -0.013(8)
O101 0.028(9) 0.052(11) 0.049(11) -0.024(9) 0.008(8) -0.018(8)
O102 0.026(8) 0.020(8) 0.033(9) -0.014(7) -0.002(7) -0.008(6)
O103 0.038(9) 0.030(9) 0.035(9) -0.009(7) -0.011(8) -0.009(7)
O104 0.051(12) 0.071(14) 0.052(12) -0.014(10) -0.004(9) -0.032(10)
O105 0.058(12) 0.064(13) 0.027(10) 0.006(9) -0.002(8) -0.036(10)
O106 0.035(9) 0.025(9) 0.045(10) -0.007(8) -0.008(8) -0.004(7)
O107 0.012(7) 0.033(9) 0.032(9) -0.012(7) -0.003(6) 0.004(6)
O108 0.027(8) 0.028(9) 0.034(9) -0.013(7) -0.009(7) -0.005(7)
O109 0.039(9) 0.028(9) 0.020(8) -0.011(7) -0.011(7) -0.009(7)
O110 0.028(9) 0.030(9) 0.038(9) -0.016(7) 0.001(7) -0.007(7)
O111 0.031(10) 0.046(11) 0.059(12) -0.009(9) -0.004(9) -0.005(8)
O112 0.030(9) 0.043(10) 0.021(8) -0.009(7) -0.003(7) -0.008(7)
O113 0.022(8) 0.044(10) 0.035(9) -0.013(8) -0.005(7) -0.005(7)
O114 0.039(9) 0.034(10) 0.029(9) -0.005(7) -0.007(7) -0.014(8)
O115 0.040(10) 0.050(12) 0.040(10) -0.006(9) 0.001(8) -0.019(9)
O116 0.038(10) 0.024(9) 0.059(12) -0.002(8) -0.002(9) -0.009(8)
O117 0.039(9) 0.025(9) 0.029(9) 0.004(7) -0.021(7) 0.003(7)
O118 0.036(10) 0.030(10) 0.090(15) -0.035(10) -0.005(10) -0.004(8)
O119 0.030(9) 0.078(14) 0.022(9) -0.008(9) -0.012(8) -0.013(9)
O120 0.041(10) 0.050(12) 0.039(10) 0.006(9) -0.005(8) -0.008(9)
O121 0.047(11) 0.047(11) 0.057(12) -0.007(9) -0.020(9) -0.022(9)
O122 0.065(13) 0.037(11) 0.050(11) -0.015(9) -0.020(10) -0.029(9)
O123 0.038(10) 0.045(11) 0.049(11) 0.006(9) -0.023(9) -0.003(8)
O124 0.036(10) 0.058(12) 0.027(9) -0.025(9) -0.008(8) 0.001(8)
O125 0.038(9) 0.032(9) 0.026(9) -0.015(7) 0.003(7) -0.005(7)
O126 0.026(8) 0.025(9) 0.020(8) -0.003(6) -0.002(6) -0.001(6)
O127 0.021(8) 0.036(10) 0.041(10) 0.010(8) -0.013(7) -0.005(7)
O128 0.043(10) 0.042(11) 0.050(11) 0.002(9) -0.017(9) -0.017(8)
O129 0.039(10) 0.044(11) 0.031(9) -0.006(8) -0.010(8) -0.002(8)
O130 0.052(11) 0.023(10) 0.052(12) 0.006(8) -0.016(9) 0.009(8)
O131 0.039(10) 0.039(10) 0.026(9) -0.005(8) -0.008(7) 0.003(8)
O132 0.026(9) 0.041(11) 0.044(11) -0.001(8) 0.000(8) 0.005(8)
O133 0.034(10) 0.066(13) 0.030(10) 0.001(9) -0.012(8) 0.001(9)
O134 0.036(10) 0.042(11) 0.028(9) -0.007(8) -0.002(7) 0.002(8)
O135 0.037(10) 0.038(10) 0.042(10) -0.007(8) -0.017(8) -0.006(8)
O136 0.031(9) 0.040(10) 0.013(8) -0.004(7) 0.001(6) 0.002(7)
O137 0.039(10) 0.038(10) 0.031(9) -0.007(8) -0.016(8) -0.006(8)
O138 0.035(9) 0.026(9) 0.036(10) 0.010(7) -0.012(8) -0.003(7)
O139 0.029(9) 0.039(10) 0.046(11) -0.016(8) -0.007(8) -0.006(7)
O140 0.025(8) 0.036(9) 0.023(8) -0.008(7) 0.003(6) -0.012(7)
O141 0.040(10) 0.035(10) 0.039(10) -0.002(8) 0.007(8) 0.000(8)
O142 0.029(9) 0.032(10) 0.049(11) -0.004(8) -0.009(8) 0.001(7)
O143 0.081(14) 0.017(9) 0.048(11) -0.014(8) -0.033(10) 0.000(9)
O144 0.027(9) 0.029(9) 0.048(11) -0.012(8) -0.002(8) -0.004(7)
O145 0.043(10) 0.045(11) 0.042(11) -0.014(9) -0.010(8) -0.003(8)
O146 0.020(8) 0.029(9) 0.028(8) -0.012(7) 0.002(6) 0.003(6)
O147 0.026(9) 0.051(11) 0.026(9) -0.004(8) -0.004(7) -0.018(8)
O148 0.042(10) 0.041(11) 0.041(10) -0.017(8) -0.003(8) -0.004(8)
O149 0.048(10) 0.028(9) 0.031(9) 0.004(7) -0.020(8) 0.003(8)
O150 0.029(9) 0.027(9) 0.023(8) 0.003(7) 0.016(7) 0.011(7)
O151 0.023(8) 0.023(9) 0.040(10) -0.013(7) 0.006(7) 0.001(6)
O152 0.035(9) 0.042(11) 0.035(10) -0.008(8) -0.008(8) -0.002(8)
O153 0.026(8) 0.038(10) 0.027(9) -0.008(7) -0.008(7) -0.001(7)
O154 0.046(10) 0.047(11) 0.031(9) -0.010(8) -0.013(8) -0.008(8)
O155 0.027(8) 0.034(9) 0.024(8) -0.008(7) 0.001(7) -0.004(7)
O156 0.042(10) 0.049(11) 0.028(9) -0.007(8) -0.007(7) -0.027(8)
O157 0.030(9) 0.041(10) 0.028(9) -0.008(8) -0.010(7) 0.000(7)
O158 0.037(10) 0.021(9) 0.050(11) -0.004(8) -0.009(8) -0.005(7)
O159 0.029(9) 0.049(11) 0.016(8) 0.004(7) 0.000(7) -0.010(8)
O160 0.035(10) 0.036(10) 0.042(10) -0.004(8) -0.004(8) 0.003(8)
O161 0.026(8) 0.030(9) 0.036(9) -0.008(7) -0.012(7) -0.008(7)
O162 0.027(8) 0.034(9) 0.023(8) -0.001(7) -0.001(7) -0.010(7)
O163 0.021(8) 0.024(9) 0.051(11) 0.002(8) -0.023(7) -0.003(7)
O164 0.051(11) 0.044(11) 0.025(9) -0.017(8) -0.001(8) -0.006(8)
O165 0.027(10) 0.067(14) 0.064(13) -0.007(11) -0.007(9) -0.010(9)
O166 0.043(10) 0.042(11) 0.035(10) -0.007(8) 0.000(8) -0.012(8)
O167 0.021(8) 0.035(10) 0.026(9) 0.004(7) 0.006(7) 0.001(7)
O168 0.024(9) 0.046(11) 0.045(10) -0.018(8) -0.005(8) -0.005(7)
O169 0.037(9) 0.015(8) 0.048(11) 0.003(7) -0.009(8) 0.003(7)
O170 0.038(10) 0.042(10) 0.023(9) -0.007(8) -0.014(7) 0.006(8)
O171 0.046(10) 0.029(10) 0.033(10) -0.010(8) 0.000(8) -0.003(8)
O172 0.023(8) 0.051(11) 0.024(8) -0.002(8) 0.002(7) -0.014(7)
O173 0.035(9) 0.043(11) 0.028(9) -0.001(8) -0.009(7) -0.006(8)
O174 0.024(8) 0.026(9) 0.022(8) -0.003(7) 0.003(6) 0.007(6)
O175 0.061(12) 0.037(10) 0.031(10) -0.001(8) -0.015(9) -0.012(9)
O176 0.033(9) 0.042(11) 0.036(10) -0.018(8) -0.003(8) 0.004(8)
O177 0.043(10) 0.030(9) 0.032(9) -0.006(7) -0.012(8) -0.004(8)
O178 0.032(9) 0.045(11) 0.026(9) -0.001(8) 0.002(7) -0.002(8)
O179 0.046(11) 0.063(13) 0.035(10) -0.014(9) -0.008(9) 0.005(9)
O180 0.029(9) 0.035(10) 0.042(10) -0.011(8) -0.001(8) 0.012(7)
O181 0.043(10) 0.047(11) 0.037(10) -0.021(9) -0.006(8) 0.001(8)
O182 0.028(9) 0.061(13) 0.041(11) 0.006(9) -0.006(8) -0.011(8)
O183 0.062(13) 0.066(14) 0.039(11) -0.007(10) 0.000(10) -0.007(11)
O184 0.026(9) 0.057(12) 0.028(9) -0.009(8) 0.010(7) -0.005(8)
O185 0.015(8) 0.052(11) 0.038(10) -0.010(8) 0.008(7) -0.001(7)
O186 0.038(10) 0.049(11) 0.021(8) -0.014(8) 0.007(7) -0.002(8)
O187 0.053(12) 0.040(11) 0.057(13) -0.003(9) 0.005(10) -0.011(9)
O188 0.082(14) 0.040(11) 0.032(10) -0.007(9) 0.022(10) -0.026(10)
O189 0.037(10) 0.039(11) 0.046(11) 0.003(9) -0.010(8) -0.003(8)
O190 0.060(14) 0.12(2) 0.050(13) -0.023(13) 0.008(11) -0.033(13)
O191 0.046(11) 0.044(11) 0.041(11) -0.004(9) 0.008(9) -0.010(9)
O192 0.033(9) 0.031(10) 0.043(10) -0.006(8) -0.007(8) 0.009(7)
O193 0.063(13) 0.064(14) 0.035(11) 0.005(10) -0.015(10) -0.001(10)
O194 0.037(10) 0.083(14) 0.019(9) -0.016(9) -0.003(7) -0.011(9)
O195 0.058(12) 0.060(13) 0.038(11) -0.006(9) -0.010(9) -0.017(10)
O196 0.057(12) 0.047(12) 0.040(11) -0.008(9) -0.007(9) 0.011(9)
O197 0.034(10) 0.049(11) 0.033(10) -0.018(8) -0.002(8) 0.013(8)
O198 0.055(12) 0.051(12) 0.034(10) -0.011(9) -0.005(9) -0.005(9)
O199 0.062(12) 0.037(11) 0.034(10) 0.008(8) 0.006(9) 0.000(9)
O200 0.056(12) 0.038(11) 0.036(10) -0.008(8) 0.011(9) 0.003(9)
O201 0.032(9) 0.032(10) 0.032(9) -0.006(7) -0.006(7) 0.000(7)
O202 0.055(11) 0.031(10) 0.021(9) -0.005(7) 0.009(8) -0.008(8)
O203 0.036(10) 0.070(14) 0.033(10) -0.010(9) 0.014(8) -0.014(9)
O204 0.064(14) 0.104(18) 0.038(12) 0.004(12) 0.004(10) -0.034(13)
O205 0.052(12) 0.057(13) 0.044(11) -0.013(10) 0.007(9) -0.004(10)
O206 0.056(13) 0.064(14) 0.047(12) -0.001(10) -0.024(10) 0.015(10)
O207 0.061(12) 0.057(13) 0.026(10) -0.021(9) -0.009(9) 0.021(10)
O208 0.036(10) 0.037(10) 0.044(10) -0.013(8) -0.013(8) -0.006(8)
O209 0.044(10) 0.035(10) 0.032(9) -0.006(8) -0.009(8) -0.010(8)
O210 0.032(9) 0.040(10) 0.024(8) -0.008(7) 0.003(7) -0.008(7)
O211 0.031(9) 0.029(9) 0.049(11) -0.012(8) -0.001(8) -0.009(7)
O212 0.050(11) 0.037(10) 0.026(9) 0.005(8) -0.023(8) -0.005(8)
O213 0.046(11) 0.056(12) 0.031(9) -0.006(8) -0.029(8) -0.011(9)
O214 0.050(11) 0.059(12) 0.023(9) -0.011(8) -0.002(8) -0.020(9)
O215 0.051(11) 0.036(11) 0.050(11) -0.021(9) -0.004(9) 0.000(8)
O216 0.040(10) 0.044(11) 0.037(10) -0.013(8) -0.012(8) -0.016(8)
O217 0.034(10) 0.061(12) 0.025(9) 0.003(8) -0.006(7) -0.010(8)
O218 0.054(12) 0.044(11) 0.045(11) -0.027(9) 0.002(9) -0.008(9)
O219 0.045(11) 0.058(12) 0.022(9) 0.001(8) -0.007(8) -0.003(9)
O220 0.038(10) 0.049(11) 0.033(10) -0.009(8) 0.005(8) -0.013(8)
O221 0.060(12) 0.064(13) 0.030(10) -0.014(9) -0.020(9) -0.009(10)
O222 0.047(10) 0.044(11) 0.017(8) 0.001(7) -0.011(7) 0.000(8)
O223 0.046(11) 0.054(12) 0.026(9) -0.004(8) -0.005(8) -0.012(9)
O224 0.050(11) 0.059(12) 0.027(9) -0.007(9) -0.010(8) -0.007(9)
O225 0.071(14) 0.063(13) 0.026(10) -0.019(9) 0.000(9) -0.001(11)
O226 0.045(11) 0.080(14) 0.019(9) -0.017(9) 0.002(8) -0.018(10)
O227 0.060(13) 0.063(14) 0.032(10) -0.006(9) -0.007(9) -0.003(10)
O228 0.048(11) 0.053(12) 0.037(10) 0.003(9) -0.013(9) -0.012(9)
O229 0.035(10) 0.074(14) 0.036(10) -0.033(10) -0.008(8) 0.002(9)
O230 0.035(10) 0.063(12) 0.036(10) -0.032(9) -0.004(8) -0.004(9)
O231 0.036(11) 0.088(16) 0.062(13) -0.033(12) -0.014(10) -0.008(10)
O232 0.080(15) 0.043(12) 0.062(14) -0.027(10) -0.013(11) -0.001(10)
O233 0.049(11) 0.065(13) 0.061(13) -0.037(11) -0.018(10) -0.009(10)
O234 0.064(12) 0.038(11) 0.040(10) -0.019(8) -0.010(9) -0.015(9)
O235 0.054(11) 0.053(12) 0.032(10) -0.018(9) -0.010(8) -0.010(9)
O236 0.026(10) 0.115(18) 0.048(12) -0.057(12) -0.005(9) 0.013(10)
O237 0.075(15) 0.100(17) 0.020(10) -0.024(10) -0.004(9) -0.021(12)
O238 0.054(13) 0.108(18) 0.045(12) -0.043(12) -0.006(10) -0.003(12)
O242 0.071(14) 0.093(16) 0.030(10) -0.003(10) -0.039(10) -0.013(12)
O243 0.054(12) 0.066(13) 0.037(11) -0.014(10) -0.017(9) -0.008(10)
O244 0.048(12) 0.070(14) 0.049(12) -0.013(10) -0.006(9) -0.017(10)
O245 0.048(11) 0.065(13) 0.040(11) 0.000(10) -0.015(9) -0.016(10)
O246 0.085(16) 0.097(18) 0.071(15) -0.067(14) -0.041(13) 0.022(14)
O247 0.056(12) 0.070(14) 0.036(11) -0.007(10) -0.006(9) -0.024(11)
O248 0.043(11) 0.045(11) 0.056(12) -0.033(10) -0.010(9) 0.007(8)
O249 0.036(10) 0.075(14) 0.030(10) -0.008(9) -0.013(8) -0.011(9)
O250 0.056(12) 0.066(14) 0.053(12) -0.011(10) -0.021(10) -0.013(10)
O251 0.039(11) 0.14(2) 0.063(14) -0.065(15) 0.025(10) -0.053(13)
O252 0.041(10) 0.047(11) 0.041(10) -0.007(8) -0.006(8) -0.020(8)
O253 0.041(10) 0.038(10) 0.039(10) -0.004(8) -0.022(8) -0.009(8)
O254 0.040(10) 0.058(12) 0.043(11) -0.015(9) -0.021(8) -0.013(9)
O255 0.089(15) 0.043(12) 0.032(10) 0.000(9) -0.006(10) -0.010(11)
O256 0.054(12) 0.044(12) 0.068(14) -0.019(10) 0.007(10) -0.019(9)
O257 0.054(11) 0.055(12) 0.025(9) 0.005(8) -0.005(8) -0.023(9)
O258 0.032(9) 0.057(12) 0.035(10) 0.006(8) -0.010(8) -0.024(8)
O259 0.058(12) 0.037(11) 0.025(9) 0.003(8) -0.003(8) -0.001(9)
O260 0.037(9) 0.038(10) 0.023(8) 0.001(7) -0.014(7) -0.012(7)
O261 0.048(11) 0.038(10) 0.039(10) -0.007(8) 0.003(8) -0.019(8)
O262 0.040(9) 0.025(9) 0.024(8) -0.007(7) -0.015(7) 0.012(7)
O263 0.040(10) 0.043(11) 0.039(10) 0.006(8) -0.009(8) -0.006(8)
O264 0.025(8) 0.034(9) 0.023(8) -0.008(7) -0.013(7) -0.004(7)
O265 0.025(9) 0.049(11) 0.045(11) -0.002(9) -0.013(8) -0.002(8)
O266 0.054(11) 0.042(11) 0.034(10) 0.002(8) -0.018(8) -0.017(9)
O267 0.033(9) 0.027(9) 0.022(8) 0.002(7) -0.013(7) -0.003(7)
O268 0.052(12) 0.053(12) 0.037(11) 0.006(9) -0.009(9) -0.015(9)
O269 0.046(11) 0.041(11) 0.036(10) 0.015(8) -0.013(8) -0.018(8)
O270 0.027(9) 0.041(10) 0.051(11) -0.011(8) -0.007(8) -0.012(8)
O271 0.030(9) 0.044(11) 0.031(9) -0.004(8) -0.004(7) -0.011(8)
O272 0.053(12) 0.060(13) 0.040(11) -0.020(9) -0.012(9) -0.018(10)
O273 0.054(12) 0.065(13) 0.040(11) -0.005(9) -0.019(9) -0.025(10)
O274 0.048(11) 0.070(14) 0.028(10) 0.011(9) -0.015(8) -0.016(10)
O275 0.039(10) 0.043(11) 0.043(11) 0.007(9) -0.026(8) -0.001(8)
O276 0.042(10) 0.064(13) 0.031(10) 0.014(9) -0.021(8) -0.023(9)
O277 0.059(13) 0.059(14) 0.059(13) 0.017(11) -0.027(11) 0.009(10)
O278 0.035(10) 0.067(13) 0.054(12) -0.002(10) -0.029(9) -0.007(9)
O279 0.052(11) 0.031(10) 0.043(11) 0.011(8) -0.020(9) 0.004(8)
O280 0.039(10) 0.059(12) 0.045(11) -0.005(9) -0.016(9) -0.017(9)
O281 0.040(10) 0.038(10) 0.035(10) -0.003(8) -0.020(8) -0.008(8)
O282 0.036(9) 0.033(10) 0.022(8) 0.016(7) -0.011(7) -0.006(7)
O283 0.027(9) 0.045(11) 0.050(11) -0.003(9) -0.014(8) 0.006(8)
O284 0.038(11) 0.055(13) 0.065(14) 0.004(10) -0.007(10) -0.004(9)
O285 0.036(10) 0.040(11) 0.031(9) -0.002(8) 0.002(8) 0.005(8)
O286 0.052(12) 0.060(13) 0.055(13) 0.016(10) -0.017(10) -0.016(10)
O287 0.054(13) 0.039(12) 0.113(19) -0.003(12) -0.017(13) -0.007(10)
O288 0.056(12) 0.031(11) 0.054(12) 0.013(9) -0.014(10) -0.003(9)
O289 0.035(10) 0.039(11) 0.060(13) 0.005(9) -0.013(9) 0.009(8)
O290 0.039(10) 0.040(11) 0.038(10) 0.012(8) -0.006(8) -0.009(8)
O291 0.046(11) 0.042(11) 0.041(11) 0.003(8) -0.024(9) -0.007(8)
O292 0.056(12) 0.053(12) 0.043(11) 0.018(9) -0.019(9) -0.022(10)
O294 0.043(10) 0.024(10) 0.066(13) 0.008(9) -0.030(9) 0.005(8)
O295 0.067(13) 0.034(11) 0.043(11) 0.002(9) 0.013(10) 0.003(9)
O296 0.047(11) 0.033(10) 0.059(12) -0.017(9) -0.011(9) 0.012(8)
O297 0.049(11) 0.020(9) 0.052(11) -0.013(8) -0.015(9) 0.013(8)
O298 0.022(8) 0.014(8) 0.041(9) -0.008(7) 0.002(7) 0.002(6)
O299 0.034(9) 0.034(10) 0.029(9) 0.008(7) -0.014(7) 0.001(7)
O300 0.037(9) 0.011(8) 0.034(9) -0.006(7) -0.006(7) 0.006(7)
O301 0.041(10) 0.017(8) 0.043(10) -0.002(7) -0.014(8) -0.007(7)
O302 0.023(8) 0.031(9) 0.033(9) -0.003(7) 0.001(7) -0.011(7)
O303 0.034(10) 0.053(12) 0.030(9) 0.000(8) -0.005(8) -0.008(8)
O304 0.051(10) 0.018(8) 0.019(8) -0.015(6) 0.007(7) -0.008(7)
O305 0.024(8) 0.035(9) 0.031(9) -0.010(7) -0.006(7) -0.006(7)
O306 0.030(9) 0.028(9) 0.030(9) -0.012(7) -0.001(7) -0.006(7)
O307 0.047(11) 0.054(12) 0.050(12) -0.013(9) -0.013(9) -0.015(9)
O308 0.025(8) 0.033(9) 0.029(9) -0.004(7) -0.004(7) -0.003(7)
O309 0.030(9) 0.048(11) 0.032(9) -0.009(8) 0.002(7) -0.013(8)
O310 0.050(13) 0.031(12) 0.12(2) 0.015(12) -0.040(13) -0.011(10)
O311 0.052(11) 0.035(10) 0.048(11) 0.010(8) -0.009(9) -0.022(9)
O312 0.033(9) 0.027(9) 0.028(9) -0.011(7) -0.014(7) -0.003(7)
O313 0.027(9) 0.038(10) 0.030(9) -0.004(7) -0.001(7) -0.008(7)
O314 0.042(10) 0.029(10) 0.042(10) -0.003(8) 0.001(8) -0.014(8)
O315 0.021(8) 0.019(8) 0.039(9) -0.002(7) -0.011(7) 0.001(6)
O316 0.039(10) 0.036(10) 0.043(10) 0.004(8) -0.020(8) -0.019(8)
O317 0.039(10) 0.053(12) 0.042(11) -0.006(9) -0.013(8) -0.011(9)
O318 0.075(13) 0.025(10) 0.044(11) 0.003(8) -0.007(10) -0.012(9)
O319 0.052(11) 0.035(10) 0.044(11) 0.007(8) -0.009(9) -0.021(8)
O320 0.031(9) 0.025(9) 0.041(10) -0.011(7) -0.007(7) -0.002(7)
O321 0.037(9) 0.042(10) 0.031(9) -0.003(8) -0.018(8) -0.008(8)
O322 0.023(8) 0.017(8) 0.026(8) -0.001(6) -0.008(6) -0.002(6)
O323 0.025(8) 0.027(9) 0.045(10) -0.007(7) -0.014(7) -0.007(7)
O324 0.036(9) 0.020(8) 0.036(9) -0.006(7) -0.006(7) -0.010(7)
O325 0.042(11) 0.035(11) 0.070(13) -0.013(9) -0.003(9) -0.014(8)
O326 0.092(17) 0.034(12) 0.11(2) 0.002(12) -0.013(15) -0.024(12)
O327 0.060(13) 0.033(11) 0.083(15) 0.010(10) -0.006(11) -0.031(10)
O328 0.061(12) 0.026(9) 0.033(10) -0.004(7) -0.012(8) -0.019(8)
O329 0.034(9) 0.040(10) 0.023(8) -0.024(7) 0.002(7) -0.010(7)
O330 0.036(9) 0.016(8) 0.039(10) -0.003(7) -0.012(7) -0.004(7)
O331 0.033(9) 0.019(8) 0.036(9) -0.004(7) -0.016(7) -0.002(7)
O332 0.037(9) 0.031(9) 0.034(9) -0.005(7) -0.003(7) -0.020(7)
O333 0.030(9) 0.029(9) 0.037(9) -0.011(7) -0.004(7) -0.009(7)
O334 0.028(9) 0.025(9) 0.041(10) -0.006(7) -0.009(7) -0.004(7)
O335 0.031(9) 0.041(10) 0.036(9) -0.014(8) -0.006(7) -0.022(7)
O336 0.038(10) 0.042(11) 0.051(11) -0.011(9) -0.006(8) -0.019(8)
O337 0.042(11) 0.048(12) 0.066(13) -0.019(10) 0.006(9) -0.029(9)
O338 0.037(10) 0.041(10) 0.046(11) 0.001(8) -0.018(8) -0.019(8)
O339 0.050(11) 0.031(10) 0.043(11) -0.001(8) -0.003(9) -0.014(8)
O340 0.032(10) 0.031(10) 0.071(13) -0.014(9) 0.001(9) -0.011(8)
O341 0.066(13) 0.032(10) 0.052(12) -0.002(9) -0.001(10) -0.029(9)
O342 0.053(12) 0.044(12) 0.088(16) 0.000(11) -0.018(11) -0.010(10)
O343 0.058(12) 0.028(10) 0.068(14) 0.008(9) -0.034(11) 0.002(9)
O344 0.059(13) 0.037(12) 0.097(17) -0.004(11) -0.011(12) -0.015(10)
O345 0.050(11) 0.021(9) 0.076(14) -0.009(9) -0.006(10) -0.010(8)
O346 0.049(11) 0.018(9) 0.061(12) 0.000(8) 0.014(9) -0.013(8)
O348 0.056(13) 0.073(15) 0.073(15) -0.029(12) 0.015(11) -0.041(11)
O349 0.087(16) 0.033(12) 0.12(2) -0.016(12) 0.006(14) -0.035(11)
O350 0.100(17) 0.035(12) 0.068(15) 0.001(10) -0.015(13) -0.019(11)
O351 0.053(13) 0.030(11) 0.14(2) -0.031(12) 0.019(13) -0.016(9)
O352 0.063(13) 0.027(11) 0.080(15) -0.014(10) 0.002(11) 0.004(9)
O353 0.050(12) 0.025(10) 0.091(16) -0.031(10) 0.001(11) -0.007(8)
O354 0.052(11) 0.033(10) 0.077(14) -0.017(10) -0.012(10) -0.021(9)
O357 0.063(13) 0.017(10) 0.080(15) 0.000(9) -0.012(11) 0.001(9)
O358 0.054(12) 0.023(10) 0.079(14) -0.004(9) -0.032(11) 0.006(8)
O359 0.081(19) 0.079(18) 0.080(18) -0.030(14) 0.004(14) -0.037(15)
O360 0.050(11) 0.033(10) 0.065(13) -0.021(9) -0.010(10) -0.010(8)
O361 0.048(11) 0.072(14) 0.052(12) -0.030(10) 0.009(9) -0.036(10)
O362 0.059(12) 0.045(11) 0.057(12) -0.042(10) 0.009(10) -0.018(9)
O363 0.043(11) 0.023(10) 0.092(16) -0.018(10) 0.000(10) -0.004(8)
O364 0.052(11) 0.020(9) 0.057(12) -0.014(8) -0.005(9) 0.000(8)
O365 0.053(12) 0.018(10) 0.120(19) 0.007(11) -0.015(12) -0.001(9)
O366 0.037(10) 0.039(11) 0.067(13) -0.014(9) -0.026(9) -0.002(8)
O367 0.046(11) 0.038(11) 0.057(12) -0.016(9) -0.020(9) -0.008(8)
O368 0.018(8) 0.028(10) 0.080(14) -0.010(9) -0.004(8) 0.009(7)
O369 0.054(11) 0.041(11) 0.055(12) -0.022(9) -0.010(9) -0.024(9)
O370 0.020(8) 0.029(9) 0.050(10) -0.015(8) 0.006(7) -0.010(7)
O371 0.053(11) 0.031(10) 0.062(12) -0.023(9) -0.006(9) -0.010(8)
O372 0.028(9) 0.038(10) 0.043(10) -0.023(8) 0.002(7) -0.018(7)
O373 0.042(10) 0.040(10) 0.047(11) -0.016(9) -0.003(8) -0.018(8)
O374 0.027(9) 0.026(9) 0.049(11) -0.007(8) -0.010(8) -0.002(7)
O375 0.036(10) 0.042(11) 0.052(11) -0.004(9) -0.019(8) -0.018(8)
O376 0.033(10) 0.039(11) 0.065(13) -0.016(9) 0.004(9) -0.003(8)
O378 0.054(12) 0.044(11) 0.063(13) -0.022(10) -0.007(10) -0.027(9)
O379 0.042(10) 0.044(11) 0.053(12) -0.023(9) 0.001(9) -0.011(8)
O380 0.041(10) 0.035(10) 0.057(12) -0.022(9) 0.002(9) -0.009(8)
O381 0.077(14) 0.038(11) 0.044(11) -0.027(9) 0.014(10) -0.028(10)
O382 0.080(14) 0.038(11) 0.056(12) -0.023(9) -0.023(11) -0.018(10)
O383 0.062(12) 0.035(10) 0.040(10) -0.017(8) -0.004(9) -0.026(9)
O384 0.070(14) 0.056(13) 0.048(12) -0.027(10) -0.014(10) -0.003(10)
O385 0.047(11) 0.085(15) 0.047(11) -0.031(11) -0.013(9) -0.025(10)
O386 0.050(12) 0.059(13) 0.048(12) -0.023(10) 0.000(9) -0.012(10)
O387 0.085(15) 0.052(13) 0.043(12) -0.021(10) 0.012(10) -0.019(11)
O388 0.076(14) 0.047(12) 0.034(10) -0.009(9) -0.002(9) -0.025(10)
O389 0.101(17) 0.064(14) 0.046(12) -0.015(10) -0.017(12) -0.039(12)
O390 0.080(17) 0.029(14) 0.067(17) 0.020(12) 0.003(13) -0.007(12)
O391 0.057(11) 0.041(11) 0.037(10) -0.008(8) -0.005(9) -0.027(9)
O392 0.059(12) 0.056(12) 0.031(10) -0.022(9) 0.007(9) -0.022(10)
O393 0.038(10) 0.062(13) 0.044(11) -0.008(9) 0.004(8) -0.018(9)
O394 0.023(9) 0.049(11) 0.034(9) -0.007(8) 0.004(7) -0.008(8)
O395 0.064(12) 0.039(11) 0.031(10) -0.007(8) -0.013(9) -0.021(9)
O396 0.051(11) 0.039(10) 0.030(9) -0.008(8) -0.011(8) -0.010(8)
O397 0.041(10) 0.039(10) 0.033(10) -0.015(8) 0.003(8) -0.012(8)
O398 0.043(10) 0.035(10) 0.036(10) -0.013(8) 0.005(8) -0.014(8)
O399 0.069(14) 0.055(13) 0.045(12) 0.006(10) -0.010(10) -0.018(11)
O400 0.035(9) 0.039(10) 0.039(10) -0.013(8) -0.010(8) -0.018(8)
O401 0.055(12) 0.060(13) 0.071(14) -0.014(11) -0.031(11) -0.023(10)
O402 0.037(9) 0.037(10) 0.040(10) -0.019(8) -0.006(8) -0.009(8)
O403 0.057(11) 0.035(10) 0.033(10) -0.015(8) -0.003(8) -0.018(8)
O404 0.069(13) 0.060(13) 0.043(11) -0.012(10) -0.024(10) -0.020(10)
O405 0.051(11) 0.047(11) 0.054(12) -0.010(9) -0.016(9) -0.026(9)
O407 0.070(13) 0.037(11) 0.061(13) -0.009(10) -0.033(11) -0.018(10)
O408 0.031(9) 0.023(9) 0.067(12) -0.022(8) -0.012(8) -0.001(7)
O409 0.027(9) 0.029(9) 0.042(10) -0.002(8) -0.011(7) -0.008(7)
O410 0.041(10) 0.043(10) 0.037(10) -0.015(8) -0.006(8) -0.028(8)
O411 0.11(2) 0.12(2) 0.071(17) -0.028(15) -0.010(15) -0.056(17)
O412 0.052(11) 0.042(11) 0.052(12) 0.008(9) -0.014(9) -0.025(9)
O413 0.039(10) 0.039(10) 0.043(10) -0.024(8) -0.014(8) -0.004(8)
O414 0.028(9) 0.065(13) 0.054(12) -0.008(10) -0.017(8) -0.015(9)
O415 0.064(13) 0.024(10) 0.061(13) -0.013(9) 0.006(10) -0.015(9)
O416 0.031(9) 0.034(9) 0.027(9) -0.008(7) -0.013(7) -0.001(7)
O417 0.071(15) 0.070(16) 0.12(2) -0.017(14) 0.018(14) -0.044(13)
O420 0.025(9) 0.070(13) 0.059(12) -0.042(11) -0.009(8) -0.001(9)
O421 0.050(11) 0.045(11) 0.031(9) 0.004(8) -0.013(8) -0.022(9)
O445 0.037(5) 0.033(5) 0.044(5) 0.003(4) 0.010(4) 0.005(4)
O446 0.069(6) 0.027(5) 0.033(5) -0.008(4) -0.015(4) -0.004(4)
K1 0.035(3) 0.038(3) 0.032(3) -0.009(2) -0.005(2) -0.007(2)
K2 0.029(3) 0.027(3) 0.035(3) -0.007(2) -0.007(2) -0.007(2)
K3 0.028(3) 0.035(3) 0.045(3) -0.007(3) -0.001(2) -0.012(2)
K4 0.028(3) 0.045(3) 0.047(3) -0.016(3) -0.005(2) -0.011(2)
K5 0.049(3) 0.032(3) 0.045(3) -0.010(3) -0.016(3) -0.015(3)
K6 0.046(4) 0.048(4) 0.044(4) -0.014(3) -0.008(3) -0.003(3)
K7 0.068(4) 0.043(4) 0.049(4) -0.005(3) -0.018(3) -0.022(3)
K8 0.028(3) 0.069(4) 0.044(3) -0.018(3) -0.005(3) -0.013(3)
K9 0.037(3) 0.054(4) 0.044(4) -0.014(3) -0.004(3) 0.004(3)
K10 0.055(4) 0.033(3) 0.072(5) -0.014(3) 0.010(3) -0.020(3)
K11 0.061(4) 0.075(5) 0.048(4) -0.021(4) -0.026(3) 0.008(4)
K12 0.055(4) 0.039(4) 0.068(4) -0.023(3) 0.017(3) -0.024(3)
K13 0.076(5) 0.052(4) 0.060(4) -0.004(3) -0.012(4) -0.011(4)
K14 0.040(3) 0.050(4) 0.034(3) -0.002(3) -0.010(3) -0.015(3)
K15 0.052(4) 0.069(5) 0.056(4) -0.010(4) -0.024(3) 0.008(3)
K16 0.045(4) 0.084(6) 0.073(5) 0.000(4) -0.019(4) -0.006(4)
K18 0.078(5) 0.072(5) 0.088(6) -0.013(4) -0.029(5) -0.016(4)
K19 0.068(5) 0.069(5) 0.094(6) -0.022(4) -0.016(4) -0.032(4)
K20 0.037(5) 0.033(5) 0.044(5) 0.003(4) 0.010(4) 0.005(4)
K21 0.069(6) 0.027(5) 0.033(5) -0.008(4) -0.015(4) -0.004(4)
K22 0.055(8) 0.091(11) 0.068(10) 0.037(8) -0.029(7) -0.037(8)
K23 0.084(6) 0.096(7) 0.095(7) -0.013(6) 0.016(5) 0.000(5)
K25 0.108(8) 0.096(7) 0.133(9) -0.033(6) 0.006(6) -0.042(6)
K26 0.106(13) 0.086(12) 0.067(10) -0.034(9) 0.029(9) -0.038(10)
K27 0.077(11) 0.114(15) 0.092(13) -0.054(11) -0.013(10) -0.012(10)
K28 0.087(12) 0.104(15) 0.080(12) -0.001(11) -0.005(10) -0.013(10)

loop_
_atom_type_symbol
_atom_type_description
_atom_type_scat_dispersion_real
_atom_type_scat_dispersion_imag
_atom_type_scat_source
W W -0.8490 6.8722 'International Tables Vol C Tables 4.2.6.8 and 6.1.1.4'
Se Se -0.0929 2.2259 'International Tables Vol C Tables 4.2.6.8 and 6.1.1.4'
Cu Cu 0.3201 1.2651 'International Tables Vol C Tables 4.2.6.8 and 6.1.1.4'
O O 0.0106 0.0060 'International Tables Vol C Tables 4.2.6.8 and 6.1.1.4'
K K 0.2009 0.2494 'International Tables Vol C Tables 4.2.6.8 and 6.1.1.4'
N N 0.0061 0.0033 'International Tables Vol C Tables 4.2.6.8 and 6.1.1.4'
C C 0.0033 0.0016 'International Tables Vol C Tables 4.2.6.8 and 6.1.1.4'
H H 0.0000 0.0000 'International Tables Vol C Tables 4.2.6.8 and 6.1.1.4'

loop_
_geom_angle_atom_site_label_1
_geom_angle_atom_site_label_2
_geom_angle_atom_site_label_3
_geom_angle
_geom_angle_site_symmetry_1
_geom_angle_site_symmetry_3
O87 W1 O25 102.4(7) . .
O87 W1 O86 96.0(6) . .
O25 W1 O86 101.5(7) . .
O87 W1 O24 92.6(6) . .
O25 W1 O24 94.3(7) . .
O86 W1 O24 159.9(6) . .
O87 W1 O18 94.2(7) . .
O25 W1 O18 161.9(6) . .
O86 W1 O18 83.3(6) . .
O24 W1 O18 77.9(6) . .
O87 W1 O30 169.4(7) . .
O25 W1 O30 88.2(6) . .
O86 W1 O30 82.2(5) . .
O24 W1 O30 86.0(6) . .
O18 W1 O30 75.1(5) . .
O87 W1 K4 43.0(5) . .
O25 W1 K4 120.4(5) . .
O86 W1 K4 55.4(4) . .
O24 W1 K4 125.5(4) . .
O18 W1 K4 76.7(4) . .
O30 W1 K4 131.2(4) . .
O87 W1 K2 122.2(5) . .
O25 W1 K2 125.9(5) . .
O86 W1 K2 49.2(4) . .
O24 W1 K2 111.1(4) . .
O18 W1 K2 45.9(4) . .
O30 W1 K2 49.3(4) . .
K4 W1 K2 82.69(11) . .
O78 W2 O80 99.6(7) . .
O78 W2 O79 98.8(7) . .
O80 W2 O79 104.2(7) . .
O78 W2 O82 97.4(6) . .
O80 W2 O82 86.8(6) . .
O79 W2 O82 158.5(6) . .
O78 W2 O84 95.1(6) . .
O80 W2 O84 153.7(6) . .
O79 W2 O84 94.8(6) . .
O82 W2 O84 69.7(5) . .
O78 W2 O81 174.4(6) . .
O80 W2 O81 85.6(6) . .
O79 W2 O81 82.1(6) . .
O82 W2 O81 80.4(5) . .
O84 W2 O81 79.3(5) . .
O78 W2 K2 60.0(5) . .
O80 W2 K2 129.5(4) . .
O79 W2 K2 45.3(5) . .
O82 W2 K2 137.6(4) . .
O84 W2 K2 76.7(4) . .
O81 W2 K2 118.3(4) . .
O88 W3 O89 99.5(7) . .
O88 W3 O90 100.5(6) . .
O89 W3 O90 93.9(6) . .
O88 W3 O77 97.3(6) . .
O89 W3 O77 96.3(6) . .
O90 W3 O77 157.7(6) . .
O88 W3 O74 88.7(6) . .
O89 W3 O74 171.7(6) . .
O90 W3 O74 85.7(5) . .
O77 W3 O74 81.3(6) . .
O88 W3 O80 167.4(6) . .
O89 W3 O80 92.9(6) . .
O90 W3 O80 80.7(5) . .
O77 W3 O80 79.0(6) . .
O74 W3 O80 78.8(6) . .
O88 W3 K5 29.7(5) . .
O89 W3 K5 112.7(5) . .
O90 W3 K5 73.2(4) . .
O77 W3 K5 120.1(5) . .
O74 W3 K5 75.1(4) . .
O80 W3 K5 144.1(4) . .
O73 W4 O74 104.3(7) . .
O73 W4 O70 100.4(7) . .
O74 W4 O70 95.9(6) . .
O73 W4 O68 101.9(7) . .
O74 W4 O68 87.0(6) . .
O70 W4 O68 156.1(6) . .
O73 W4 O72 100.3(7) . .
O74 W4 O72 154.5(6) . .
O70 W4 O72 86.1(6) . .
O68 W4 O72 81.5(6) . .
O73 W4 O60 169.9(6) . .
O74 W4 O60 84.2(6) . .
O70 W4 O60 72.8(5) . .
O68 W4 O60 83.9(5) . .
O72 W4 O60 72.1(5) . .
O73 W4 K12 85.7(5) . .
O74 W4 K12 54.7(5) . .
O70 W4 K12 49.0(4) . .
O68 W4 K12 141.4(4) . .
O72 W4 K12 134.8(4) . .
O60 W4 K12 94.9(3) . .
O83 W5 O56 103.0(8) . .
O83 W5 O86 100.7(7) . .
O56 W5 O86 95.7(6) . .
O83 W5 O65 94.1(7) . .
O56 W5 O65 94.3(7) . .
O86 W5 O65 159.8(6) . .
O83 W5 O85 162.7(7) . .
O56 W5 O85 93.3(7) . .
O86 W5 O85 83.1(6) . .
O65 W5 O85 78.9(6) . .
O83 W5 O79 88.5(7) . .
O56 W5 O79 168.5(7) . .
O86 W5 O79 81.3(6) . .
O65 W5 O79 85.5(6) . .
O85 W5 O79 75.4(5) . .
O83 W5 K2 125.6(6) . .
O56 W5 K2 121.1(5) . .
O86 W5 K2 48.8(4) . .
O65 W5 K2 111.2(4) . .
O85 W5 K2 45.9(4) . .
O79 W5 K2 49.1(4) . .
O83 W5 K4 119.0(5) . .
O56 W5 K4 43.3(5) . .
O86 W5 K4 54.3(4) . .
O65 W5 K4 128.5(4) . .
O85 W5 K4 77.0(4) . .
O79 W5 K4 129.8(4) . .
K2 W5 K4 81.87(11) . .
O333 W6 O335 100.8(7) . .
O333 W6 O334 102.4(7) . .
O335 W6 O334 100.8(7) . .
O333 W6 O331 88.3(6) . .
O335 W6 O331 95.2(6) . .
O334 W6 O331 158.7(6) . .
O333 W6 O322 154.4(6) . .
O335 W6 O322 94.3(6) . .
O334 W6 O322 95.0(6) . .
O331 W6 O322 69.6(5) . .
O333 W6 O332 81.7(6) . .
O335 W6 O332 173.7(6) . .
O334 W6 O332 84.3(6) . .
O331 W6 O332 79.0(6) . .
O322 W6 O332 81.4(5) . .
O333 W6 K3 128.6(5) . .
O335 W6 K3 53.2(5) . .
O334 W6 K3 53.3(5) . .
O331 W6 K3 131.8(4) . .
O322 W6 K3 77.0(4) . .
O332 W6 K3 129.4(4) . .
O333 W6 K5 52.8(5) . .
O335 W6 K5 138.4(5) . .
O334 W6 K5 62.4(5) . .
O331 W6 K5 113.0(4) . .
O322 W6 K5 123.4(4) . .
O332 W6 K5 47.5(4) . .
K3 W6 K5 114.20(11) . .
O69 W7 O54 103.4(7) . .
O69 W7 O75 102.5(7) . .
O54 W7 O75 89.0(7) . .
O69 W7 O71 100.4(7) . .
O54 W7 O71 91.5(7) . .
O75 W7 O71 156.3(6) . .
O69 W7 O70 100.9(7) . .
O54 W7 O70 155.7(6) . .
O75 W7 O70 85.3(6) . .
O71 W7 O70 84.5(6) . .
O69 W7 O60 170.2(7) . .
O54 W7 O60 85.0(6) . .
O75 W7 O60 82.5(5) . .
O71 W7 O60 74.0(6) . .
O70 W7 O60 70.9(5) . .
O69 W7 K12 84.9(6) . .
O54 W7 K12 134.5(5) . .
O75 W7 K12 45.9(5) . .
O71 W7 K12 131.4(4) . .
O70 W7 K12 47.4(4) . .
O60 W7 K12 92.8(4) . .
O48 W8 O50 102.3(7) . .
O48 W8 O49 98.0(7) . .
O50 W8 O49 100.6(7) . .
O48 W8 O16 96.8(7) . .
O50 W8 O16 94.9(7) . .
O49 W8 O16 155.7(6) . .
O48 W8 O26 171.6(6) . .
O50 W8 O26 86.2(6) . .
O49 W8 O26 80.3(6) . .
O16 W8 O26 82.2(6) . .
O48 W8 O17 93.9(7) . .
O50 W8 O17 163.2(6) . .
O49 W8 O17 81.5(6) . .
O16 W8 O17 78.4(6) . .
O26 W8 O17 77.7(5) . .
O48 W8 K10 109.0(5) . .
O50 W8 K10 50.0(5) . .
O49 W8 K10 143.0(4) . .
O16 W8 K10 45.4(4) . .
O26 W8 K10 76.3(4) . .
O17 W8 K10 120.1(4) . .
O48 W8 K2 113.5(5) . .
O50 W8 K2 129.4(5) . .
O49 W8 K2 41.9(4) . .
O16 W8 K2 114.0(4) . .
O26 W8 K2 59.9(4) . .
O17 W8 K2 44.4(4) . .
K10 W8 K2 135.03(13) . .
O30 W9 O27 103.4(6) . .
O30 W9 O26 99.7(6) . .
O27 W9 O26 100.3(7) . .
O30 W9 O29 157.7(6) . .
O27 W9 O29 87.5(6) . .
O26 W9 O29 97.3(6) . .
O30 W9 O84 94.6(6) . .
O27 W9 O84 154.2(6) . .
O26 W9 O84 94.7(6) . .
O29 W9 O84 69.7(6) . .
O30 W9 O28 80.4(6) . .
O27 W9 O28 86.1(6) . .
O26 W9 O28 173.4(6) . .
O29 W9 O28 81.0(5) . .
O84 W9 O28 78.7(5) . .
O30 W9 K2 44.8(5) . .
O27 W9 K2 129.0(5) . .
O26 W9 K2 61.1(4) . .
O29 W9 K2 138.3(4) . .
O84 W9 K2 76.7(4) . .
O28 W9 K2 116.2(4) . .
O323 W10 O320 101.6(7) . .
O323 W10 O324 100.6(7) . .
O320 W10 O324 102.3(7) . .
O323 W10 O322 95.2(6) . .
O320 W10 O322 153.5(6) . .
O324 W10 O322 94.3(6) . .
O323 W10 O315 96.3(6) . .
O320 W10 O315 87.4(6) . .
O324 W10 O315 158.3(6) . .
O322 W10 O315 70.5(6) . .
O323 W10 O321 174.2(6) . .
O320 W10 O321 79.8(6) . .
O324 W10 O321 84.5(6) . .
O322 W10 O321 81.5(5) . .
O315 W10 O321 78.2(6) . .
O323 W10 K3 53.7(5) . .
O320 W10 K3 129.9(5) . .
O324 W10 K3 53.0(5) . .
O322 W10 K3 76.5(4) . .
O315 W10 K3 132.7(4) . .
O321 W10 K3 129.4(4) . .
O323 W10 K7 137.5(5) . .
O320 W10 K7 51.2(5) . .
O324 W10 K7 62.9(5) . .
O322 W10 K7 123.4(4) . .
O315 W10 K7 111.9(4) . .
O321 W10 K7 47.5(4) . .
K3 W10 K7 114.42(12) . .
O156 W11 O108 102.6(7) . .
O156 W11 O109 96.4(7) . .
O108 W11 O109 102.2(6) . .
O156 W11 O106 96.3(7) . .
O108 W11 O106 94.2(7) . .
O109 W11 O106 156.6(6) . .
O156 W11 O107 95.2(6) . .
O108 W11 O107 158.1(6) . .
O109 W11 O107 88.2(6) . .
O106 W11 O107 71.1(6) . .
O156 W11 O102 171.3(6) . .
O108 W11 O102 86.1(6) . .
O109 W11 O102 81.4(5) . .
O106 W11 O102 83.1(6) . .
O107 W11 O102 76.3(5) . .
O156 W11 K26 100.3(6) . .
O108 W11 K26 51.3(5) . .
O109 W11 K26 51.2(5) . .
O106 W11 K26 144.2(5) . .
O107 W11 K26 137.6(5) . .
O102 W11 K26 84.9(5) . .
O326 W12 O325 104.2(9) . .
O326 W12 O341 100.8(10) . .
O325 W12 O341 91.7(7) . .
O326 W12 O327 103.0(10) . .
O325 W12 O327 92.9(7) . .
O341 W12 O327 153.8(8) . .
O326 W12 O310 100.3(10) . .
O325 W12 O310 155.5(9) . .
O341 W12 O310 82.6(8) . .
O327 W12 O310 82.5(8) . .
O326 W12 O346 169.1(8) . .
O325 W12 O346 85.3(7) . .
O341 W12 O346 83.9(7) . .
O327 W12 O346 70.8(8) . .
O310 W12 O346 70.4(8) . .
O348 W13 O360 101.7(9) . .
O348 W13 O327 101.2(9) . .
O360 W13 O327 156.9(8) . .
O348 W13 O340 103.9(8) . .
O360 W13 O340 88.2(7) . .
O327 W13 O340 89.0(8) . .
O348 W13 O347 99.1(9) . .
O360 W13 O347 89.0(9) . .
O327 W13 O347 84.7(9) . .
O340 W13 O347 156.9(8) . .
O348 W13 O346 170.5(8) . .
O360 W13 O346 84.9(7) . .
O327 W13 O346 72.0(7) . .
O340 W13 O346 82.9(6) . .
O347 W13 O346 74.0(8) . .
O349 W14 O310 104.8(10) . .
O349 W14 O351 103.5(10) . .
O310 W14 O351 151.7(8) . .
O349 W14 O350 102.9(10) . .
O310 W14 O350 89.4(9) . .
O351 W14 O350 85.2(9) . .
O349 W14 O347 101.5(10) . .
O310 W14 O347 86.1(9) . .
O351 W14 O347 87.4(10) . .
O350 W14 O347 155.6(9) . .
O349 W14 O346 170.9(9) . .
O310 W14 O346 70.3(7) . .
O351 W14 O346 81.6(7) . .
O350 W14 O346 85.0(7) . .
O347 W14 O346 70.9(8) . .
O204 W15 O359 102.6(11) . .
O204 W15 O199 102.5(9) . .
O359 W15 O199 90.2(10) . .
O204 W15 O390 98.7(10) . .
O359 W15 O390 86.0(11) . .
O199 W15 O390 158.8(8) . .
O204 W15 O203 102.6(9) . .
O359 W15 O203 154.7(9) . .
O199 W15 O203 87.2(8) . .
O390 W15 O203 87.4(9) . .
O190 W16 O189 103.6(8) . .
O190 W16 O188 100.4(9) . .
O189 W16 O188 93.1(7) . .
O190 W16 O191 101.6(9) . .
O189 W16 O191 91.7(7) . .
O188 W16 O191 155.7(7) . .
O190 W16 O359 98.4(10) . .
O189 W16 O359 158.0(9) . .
O188 W16 O359 81.6(9) . .
O191 W16 O359 85.0(9) . .
O190 W16 O202 167.6(8) . .
O189 W16 O202 86.5(6) . .
O188 W16 O202 71.6(7) . .
O191 W16 O202 84.9(7) . .
O359 W16 O202 71.5(8) . .
O190 W16 K23 88.4(7) . .
O189 W16 K23 50.1(6) . .
O188 W16 K23 48.8(5) . .
O191 W16 K23 141.8(5) . .
O359 W16 K23 130.3(8) . .
O202 W16 K23 92.8(4) . .
O187 W17 O182 100.9(8) . .
O187 W17 O166 103.5(8) . .
O182 W17 O166 88.3(7) . .
O187 W17 O188 101.6(8) . .
O182 W17 O188 157.4(8) . .
O166 W17 O188 88.4(7) . .
O187 W17 O390 98.8(10) . .
O182 W17 O390 88.8(8) . .
O166 W17 O390 157.7(9) . .
O188 W17 O390 85.9(8) . .
O187 W17 O202 171.4(7) . .
O182 W17 O202 85.8(7) . .
O166 W17 O202 81.8(6) . .
O188 W17 O202 71.6(7) . .
O390 W17 O202 75.8(9) . .
O187 W17 K23 86.0(6) . .
O182 W17 K23 135.0(5) . .
O166 W17 K23 47.3(5) . .
O188 W17 K23 49.1(5) . .
O390 W17 K23 134.5(7) . .
O202 W17 K23 93.0(4) . .
O404 W18 O403 103.7(8) . .
O404 W18 O405 101.3(8) . .
O403 W18 O405 88.2(7) . .
O404 W18 O407 99.8(8) . .
O403 W18 O407 156.6(7) . .
O405 W18 O407 87.4(8) . .
O404 W18 O406 101.3(8) . .
O403 W18 O406 90.7(7) . .
O405 W18 O406 157.0(7) . .
O407 W18 O406 84.5(7) . .
O404 W18 O413 170.7(7) . .
O403 W18 O413 83.5(6) . .
O405 W18 O413 84.8(6) . .
O407 W18 O413 73.2(6) . .
O406 W18 O413 72.3(6) . .
O401 W19 O402 103.9(8) . .
O401 W19 O406 99.5(8) . .
O402 W19 O406 94.5(7) . .
O401 W19 O44 98.3(9) . .
O402 W19 O44 157.8(8) . .
O406 W19 O44 83.0(8) . .
O401 W19 O396 103.4(8) . .
O402 W19 O396 90.8(7) . .
O406 W19 O396 154.4(7) . .
O44 W19 O396 82.8(8) . .
O401 W19 O413 168.6(7) . .
O402 W19 O413 85.0(6) . .
O406 W19 O413 72.2(6) . .
O44 W19 O413 73.2(8) . .
O396 W19 O413 83.4(6) . .
O389 W20 O407 101.8(9) . .
O389 W20 O388 102.4(9) . .
O407 W20 O388 155.7(7) . .
O389 W20 O385 102.4(9) . .
O407 W20 O385 86.8(8) . .
O388 W20 O385 85.3(8) . .
O389 W20 O44 104.0(10) . .
O407 W20 O44 86.1(9) . .
O388 W20 O44 90.8(9) . .
O385 W20 O44 153.5(8) . .
O389 W20 O413 171.9(9) . .
O407 W20 O413 71.4(6) . .
O388 W20 O413 84.7(6) . .
O385 W20 O413 81.9(6) . .
O44 W20 O413 71.6(7) . .
O246 W21 O248 103.1(9) . .
O246 W21 O234 103.1(9) . .
O248 W21 O234 96.6(7) . .
O246 W21 O247 99.6(9) . .
O248 W21 O247 86.2(8) . .
O234 W21 O247 155.8(7) . .
O246 W21 O244 99.1(8) . .
O248 W21 O244 156.5(8) . .
O234 W21 O244 85.6(7) . .
O247 W21 O244 82.6(8) . .
O246 W21 O235 171.5(8) . .
O248 W21 O235 85.3(7) . .
O234 W21 O235 73.9(7) . .
O247 W21 O235 82.4(7) . .
O244 W21 O235 72.8(7) . .
O274 W22 O269 103.7(8) . .
O274 W22 O272 102.5(9) . .
O269 W22 O272 97.2(7) . .
O274 W22 O275 99.5(8) . .
O269 W22 O275 155.2(8) . .
O272 W22 O275 86.0(7) . .
O274 W22 O293 101.4(8) . .
O269 W22 O293 86.3(7) . .
O272 W22 O293 154.2(7) . .
O275 W22 O293 80.7(7) . .
O274 W22 O271 170.5(7) . .
O269 W22 O271 85.2(6) . .
O272 W22 O271 72.7(7) . .
O275 W22 O271 72.3(6) . .
O293 W22 O271 82.2(6) . .
O274 W22 K14 95.0(6) . .
O269 W22 K14 42.4(6) . .
O272 W22 K14 58.3(6) . .
O275 W22 K14 143.7(5) . .
O293 W22 K14 128.6(5) . .
O271 W22 K14 89.4(4) . .
O287 W23 O279 104.5(9) . .
O287 W23 O289 99.3(9) . .
O279 W23 O289 156.2(7) . .
O287 W23 O288 101.0(9) . .
O279 W23 O288 87.5(8) . .
O289 W23 O288 86.8(8) . .
O287 W23 O286 100.9(9) . .
O279 W23 O286 87.5(8) . .
O289 W23 O286 89.2(8) . .
O288 W23 O286 158.0(8) . .
O287 W23 O291 168.4(8) . .
O279 W23 O291 84.5(6) . .
O289 W23 O291 71.7(6) . .
O288 W23 O291 71.6(6) . .
O286 W23 O291 86.6(7) . .
O327 W12' O325 128.5(17) . .
O327 W12' O340 110.5(15) . .
O325 W12' O340 115.9(10) . .
O327 W12' O143 111.5(15) . .
O325 W12' O143 93.7(9) . .
O340 W12' O143 85.4(9) . .
O327 W12' O346 82.7(14) . .
O325 W12' O346 84.2(10) . .
O340 W12' O346 80.1(8) . .
O143 W12' O346 162.7(10) . .
O347 W13' O360 144(3) . .
O347 W13' O351 113(2) . .
O360 W13' O351 102.7(13) . .
O347 W13' O346 98(2) . .
O360 W13' O346 86.0(10) . .
O351 W13' O346 80.5(9) . .
O310 W14' O341 143(3) . .
O310 W14' O350 115(3) . .
O341 W14' O350 102.1(12) . .
O310 W14' O346 92(2) . .
O341 W14' O346 86.0(10) . .
O350 W14' O346 83.5(9) . .
O390 W15' O182 150(3) . .
O390 W15' O202 118(3) . .
O182 W15' O202 85.5(8) . .
O390 W15' O203 108(3) . .
O182 W15' O203 93.5(9) . .
O202 W15' O203 81.6(7) . .
O359 W16' O191 153(2) . .
O359 W16' O199 103(2) . .
O191 W16' O199 99.6(10) . .
O359 W16' O202 85.7(19) . .
O191 W16' O202 84.2(8) . .
O199 W16' O202 79.3(7) . .
O188 W17' O189 133.3(14) . .
O188 W17' O166 101.4(13) . .
O189 W17' O166 116.4(9) . .
O188 W17' K23 113.3(12) . .
O189 W17' K23 98.4(9) . .
O166 W17' K23 82.9(7) . .
O188 W17' O202 78.9(11) . .
O189 W17' O202 85.1(9) . .
O166 W17' O202 75.0(7) . .
K23 W17' O202 156.6(7) . .
O406 W18' O403 144.5(16) . .
O406 W18' O402 104.4(14) . .
O403 W18' O402 109.5(9) . .
O406 W18' O413 90.8(13) . .
O403 W18' O413 86.7(9) . .
O402 W18' O413 77.6(7) . .
O406 W18' O66 101.1(15) . .
O403 W18' O66 93.1(9) . .
O402 W18' O66 82.9(8) . .
O413 W18' O66 159.2(9) . .
O407 W19' O405 137.5(18) . .
O407 W19' O385 99.4(15) . .
O405 W19' O385 108.3(12) . .
O44 W20' O388 155(3) . .
O44 W20' O413 116(3) . .
O388 W20' O413 87.2(9) . .
O44 W20' O396 105(3) . .
O388 W20' O396 88.7(9) . .
O413 W20' O396 79.8(8) . .
O293 W21' O275 105.4(13) . .
O293 W21' O274 110.9(14) . .
O275 W21' O274 95.4(11) . .
O293 W21' O269 96.9(13) . .
O275 W21' O269 155.3(12) . .
O274 W21' O269 86.4(10) . .
O293 W21' O271 102.1(12) . .
O275 W21' O271 79.8(10) . .
O274 W21' O271 146.7(11) . .
O269 W21' O271 85.2(9) . .
O293 W21' O272 169.2(15) . .
O275 W21' O272 77.9(9) . .
O274 W21' O272 78.7(9) . .
O269 W21' O272 78.3(9) . .
O271 W21' O272 68.0(8) . .
O287 W22' O289 128.5(18) . .
O287 W22' O286 111.6(16) . .
O289 W22' O286 101.7(16) . .
O287 W22' O288 96.9(16) . .
O289 W22' O288 86.5(13) . .
O286 W22' O288 133.7(14) . .
O287 W22' O279 90.8(13) . .
O289 W22' O279 136.7(15) . .
O286 W22' O279 74.4(10) . .
O288 W22' O279 69.2(8) . .
O247 W23' O248 107.9(15) . .
O247 W23' O246 112.4(15) . .
O248 W23' O246 94.6(12) . .
O247 W23' O244 96.3(14) . .
O248 W23' O244 152.1(13) . .
O246 W23' O244 88.5(11) . .
O247 W23' O235 99.8(13) . .
O248 W23' O235 88.7(11) . .
O246 W23' O235 144.7(12) . .
O244 W23' O235 73.5(9) . .
O247 W23' O234 163.9(15) . .
O248 W23' O234 81.6(9) . .
O246 W23' O234 78.9(10) . .
O244 W23' O234 71.8(9) . .
O235 W23' O234 66.8(8) . .
O410 W24 O409 100.8(7) . .
O410 W24 O408 97.7(7) . .
O409 W24 O408 103.9(7) . .
O410 W24 O329 96.2(7) . .
O409 W24 O329 91.6(6) . .
O408 W24 O329 156.7(6) . .
O410 W24 O331 95.4(7) . .
O409 W24 O331 156.4(6) . .
O408 W24 O331 90.5(6) . .
O329 W24 O331 69.6(6) . .
O410 W24 O92 171.4(6) . .
O409 W24 O92 87.6(6) . .
O408 W24 O92 81.8(6) . .
O329 W24 O92 81.6(5) . .
O331 W24 O92 76.0(5) . .
O410 W24 K28 100.5(6) . .
O409 W24 K28 50.3(6) . .
O408 W24 K28 53.9(5) . .
O329 W24 K28 140.5(5) . .
O331 W24 K28 142.5(5) . .
O92 W24 K28 86.2(4) . .
O159 W25 O161 99.8(6) . .
O159 W25 O107 100.8(6) . .
O161 W25 O107 136.5(6) . .
O159 W25 O106 93.8(7) . .
O161 W25 O106 142.9(6) . .
O107 W25 O106 72.7(6) . .
O159 W25 O160 94.4(7) . .
O161 W25 O160 73.4(6) . .
O107 W25 O160 141.6(6) . .
O106 W25 O160 71.3(6) . .
O159 W25 O157 91.6(7) . .
O161 W25 O157 70.3(6) . .
O107 W25 O157 71.3(6) . .
O106 W25 O157 144.0(6) . .
O160 W25 O157 143.7(6) . .
O159 W25 O158 178.7(7) . .
O161 W25 O158 79.3(6) . .
O107 W25 O158 80.5(6) . .
O106 W25 O158 86.4(6) . .
O160 W25 O158 84.4(6) . .
O157 W25 O158 89.0(6) . .
O159 W25 K32 130.8(7) . .
O161 W25 K32 90.2(6) . .
O107 W25 K32 104.2(6) . .
O106 W25 K32 55.7(6) . .
O160 W25 K32 42.7(6) . .
O157 W25 K32 136.5(6) . .
O158 W25 K32 48.4(6) . .
O40 W26 O72 102.5(7) . .
O40 W26 O39 101.6(8) . .
O72 W26 O39 89.9(6) . .
O40 W26 O37 103.5(7) . .
O72 W26 O37 153.9(6) . .
O39 W26 O37 85.5(6) . .
O40 W26 O71 101.6(8) . .
O72 W26 O71 87.1(6) . .
O39 W26 O71 156.7(6) . .
O37 W26 O71 87.1(6) . .
O40 W26 O60 170.6(7) . .
O72 W26 O60 71.9(5) . .
O39 W26 O60 86.2(5) . .
O37 W26 O60 82.2(5) . .
O71 W26 O60 71.0(5) . .
O98 W27 O102 101.8(7) . .
O98 W27 O99 99.4(7) . .
O102 W27 O99 103.6(6) . .
O98 W27 O95 95.9(7) . .
O102 W27 O95 93.9(6) . .
O99 W27 O95 153.8(6) . .
O98 W27 O29 95.3(6) . .
O102 W27 O29 158.7(6) . .
O99 W27 O29 85.8(6) . .
O95 W27 O29 71.6(6) . .
O98 W27 O103 173.9(6) . .
O102 W27 O103 84.3(6) . .
O99 W27 O103 78.8(6) . .
O95 W27 O103 83.8(6) . .
O29 W27 O103 78.8(6) . .
O98 W27 K10 38.7(5) . .
O102 W27 K10 107.4(5) . .
O99 W27 K10 60.8(5) . .
O95 W27 K10 132.1(4) . .
O29 W27 K10 93.9(4) . .
O103 W27 K10 139.4(4) . .
O399 W28 O400 100.9(8) . .
O399 W28 O408 99.3(8) . .
O400 W28 O408 100.6(7) . .
O399 W28 O398 98.1(8) . .
O400 W28 O398 91.4(7) . .
O408 W28 O398 156.6(6) . .
O399 W28 O402 90.3(8) . .
O400 W28 O402 164.8(7) . .
O408 W28 O402 87.7(6) . .
O398 W28 O402 76.6(6) . .
O399 W28 O333 168.2(8) . .
O400 W28 O333 90.6(6) . .
O408 W28 O333 81.1(6) . .
O398 W28 O333 78.7(6) . .
O402 W28 O333 78.0(6) . .
O399 W28 K5 123.9(7) . .
O400 W28 K5 45.2(5) . .
O408 W28 K5 125.7(5) . .
O398 W28 K5 52.9(5) . .
O402 W28 K5 119.7(4) . .
O333 W28 K5 63.1(4) . .
O399 W28 K12 59.6(7) . .
O400 W28 K12 41.2(5) . .
O408 W28 K12 105.0(4) . .
O398 W28 K12 97.3(5) . .
O402 W28 K12 148.5(4) . .
O333 W28 K12 131.8(4) . .
K5 W28 K12 76.22(13) . .
O399 W28 K28 50.2(7) . .
O400 W28 K28 93.4(6) . .
O408 W28 K28 51.7(5) . .
O398 W28 K28 148.3(5) . .
O402 W28 K28 101.8(5) . .
O333 W28 K28 132.5(5) . .
K5 W28 K28 138.5(3) . .
K12 W28 K28 67.3(3) . .
O208 W29 O170 102.0(7) . .
O208 W29 O209 98.1(7) . .
O170 W29 O209 103.3(7) . .
O208 W29 O211 96.9(7) . .
O170 W29 O211 95.1(7) . .
O209 W29 O211 153.2(7) . .
O208 W29 O210 95.9(7) . .
O170 W29 O210 158.2(6) . .
O209 W29 O210 86.1(6) . .
O211 W29 O210 70.3(6) . .
O208 W29 O212 174.7(6) . .
O170 W29 O212 83.1(7) . .
O209 W29 O212 79.6(6) . .
O211 W29 O212 83.5(6) . .
O210 W29 O212 79.3(6) . .
O208 W29 K11 38.1(6) . .
O170 W29 K11 107.0(5) . .
O209 W29 K11 60.1(5) . .
O211 W29 K11 132.3(5) . .
O210 W29 K11 94.7(4) . .
O212 W29 K11 139.6(4) . .
O63 W30 O85 102.7(7) . .
O63 W30 O58 104.6(7) . .
O85 W30 O58 89.3(6) . .
O63 W30 O53 101.3(7) . .
O85 W30 O53 89.1(6) . .
O58 W30 O53 153.8(6) . .
O63 W30 O34 99.7(7) . .
O85 W30 O34 157.6(6) . .
O58 W30 O34 86.2(6) . .
O53 W30 O34 85.4(6) . .
O63 W30 O55 168.4(6) . .
O85 W30 O55 85.8(5) . .
O58 W30 O55 83.2(6) . .
O53 W30 O55 70.6(5) . .
O34 W30 O55 71.8(5) . .
O63 W30 K2 97.4(6) . .
O85 W30 K2 36.6(4) . .
O58 W30 K2 125.2(4) . .
O53 W30 K2 54.1(4) . .
O34 W30 K2 138.4(5) . .
O55 W30 K2 84.6(3) . .
O76 W31 O51 101.2(7) . .
O76 W31 O49 99.0(7) . .
O51 W31 O49 97.9(7) . .
O76 W31 O75 96.8(7) . .
O51 W31 O75 96.1(7) . .
O49 W31 O75 156.3(6) . .
O76 W31 O52 166.1(6) . .
O51 W31 O52 92.5(6) . .
O49 W31 O52 81.4(6) . .
O75 W31 O52 79.0(6) . .
O76 W31 O78 87.4(6) . .
O51 W31 O78 171.4(6) . .
O49 W31 O78 80.2(6) . .
O75 W31 O78 83.1(6) . .
O52 W31 O78 78.9(5) . .
O76 W31 K12 50.1(6) . .
O51 W31 K12 107.5(5) . .
O49 W31 K12 142.7(4) . .
O75 W31 K12 47.0(4) . .
O52 W31 K12 123.2(4) . .
O78 W31 K12 78.3(4) . .
O76 W31 K2 129.1(5) . .
O51 W31 K2 113.9(5) . .
O49 W31 K2 42.6(4) . .
O75 W31 K2 113.9(4) . .
O52 W31 K2 44.4(4) . .
O78 W31 K2 59.2(4) . .
K12 W31 K2 136.59(13) . .
O123 W32 O122 102.5(8) . .
O123 W32 O124 102.8(8) . .
O122 W32 O124 87.1(7) . .
O123 W32 O128 104.0(8) . .
O122 W32 O128 153.5(7) . .
O124 W32 O128 86.8(7) . .
O123 W32 O129 102.6(7) . .
O122 W32 O129 88.6(7) . .
O124 W32 O129 154.6(7) . .
O128 W32 O129 85.9(7) . .
O123 W32 O126 171.9(7) . .
O122 W32 O126 71.8(6) . .
O124 W32 O126 71.7(6) . .
O128 W32 O126 81.8(6) . .
O129 W32 O126 83.1(6) . .
O121 W33 O113 103.7(7) . .
O121 W33 O117 101.8(7) . .
O113 W33 O117 90.2(6) . .
O121 W33 O119 100.9(7) . .
O113 W33 O119 92.6(7) . .
O117 W33 O119 155.7(7) . .
O121 W33 O122 100.2(8) . .
O113 W33 O122 156.1(7) . .
O117 W33 O122 85.7(6) . .
O119 W33 O122 82.0(7) . .
O121 W33 O126 170.1(6) . .
O113 W33 O126 84.0(6) . .
O117 W33 O126 84.1(6) . .
O119 W33 O126 72.3(6) . .
O122 W33 O126 72.2(6) . .
O121 W33 K22 44.4(6) . .
O113 W33 K22 90.1(5) . .
O117 W33 K22 59.6(5) . .
O119 W33 K22 144.4(6) . .
O122 W33 K22 107.8(5) . .
O126 W33 K22 143.2(4) . .
O120 W34 O125 102.4(7) . .
O120 W34 O127 103.1(7) . .
O125 W34 O127 87.8(6) . .
O120 W34 O124 99.8(8) . .
O125 W34 O124 157.7(7) . .
O127 W34 O124 85.7(6) . .
O120 W34 O119 100.3(8) . .
O125 W34 O119 91.0(6) . .
O127 W34 O119 156.3(7) . .
O124 W34 O119 86.6(7) . .
O120 W34 O126 171.1(6) . .
O125 W34 O126 83.4(6) . .
O127 W34 O126 83.7(6) . .
O124 W34 O126 74.7(6) . .
O119 W34 O126 72.7(6) . .
O120 W34 K4 41.1(6) . 1_655
O125 W34 K4 136.1(5) . 1_655
O127 W34 K4 81.3(4) . 1_655
O124 W34 K4 63.7(5) . 1_655
O119 W34 K4 114.9(5) . 1_655
O126 W34 K4 136.5(3) . 1_655
O122 W32' O129 125.1(18) . .
O122 W32' O117 121.5(16) . .
O129 W32' O117 113.3(13) . .
O122 W32' O126 89.6(14) . .
O129 W32' O126 90.4(9) . .
O117 W32' O126 86.1(8) . .
O119 W33' O113 124.1(15) . .
O119 W33' O125 113.8(14) . .
O113 W33' O125 121.1(11) . .
O119 W33' O126 98.0(13) . .
O113 W33' O126 92.6(10) . .
O125 W33' O126 89.3(9) . .
O124 W34' O128 128.8(17) . .
O124 W34' O127 114.8(16) . .
O128 W34' O127 116.1(13) . .
O124 W34' O126 94.4(15) . .
O128 W34' O126 92.6(9) . .
O127 W34' O126 87.1(8) . .
O124 W34' K4 57.0(12) . 1_655
O128 W34' K4 130.8(9) . 1_655
O127 W34' K4 78.6(7) . 1_655
O126 W34' K4 136.3(8) . 1_655
O22 W35 O32 103.2(7) . .
O22 W35 O12 101.9(8) . .
O32 W35 O12 95.6(6) . .
O22 W35 O46 101.8(8) . .
O32 W35 O46 88.1(7) . .
O12 W35 O46 154.5(6) . .
O22 W35 O118 101.2(7) . .
O32 W35 O118 155.0(7) . .
O12 W35 O118 84.4(7) . .
O46 W35 O118 81.8(7) . .
O22 W35 O45 169.9(7) . .
O32 W35 O45 85.0(6) . .
O12 W35 O45 71.1(6) . .
O46 W35 O45 84.1(6) . .
O118 W35 O45 71.3(6) . .
O22 W35 K10 86.5(6) . .
O32 W35 K10 53.6(5) . .
O12 W35 K10 49.6(4) . .
O46 W35 K10 141.6(5) . .
O118 W35 K10 133.8(6) . .
O45 W35 K10 93.9(4) . .
O22 W35 K8 30.6(6) . .
O32 W35 K8 72.7(5) . .
O12 W35 K8 106.7(4) . .
O46 W35 K8 98.5(5) . .
O118 W35 K8 131.3(5) . .
O45 W35 K8 157.4(4) . .
K10 W35 K8 70.07(12) . .
O139 W36 O137 101.9(7) . .
O139 W36 O163 98.3(7) . .
O137 W36 O163 99.0(7) . .
O139 W36 O125 94.9(7) . .
O137 W36 O125 95.3(7) . .
O163 W36 O125 158.1(6) . .
O139 W36 O135 94.6(7) . .
O137 W36 O135 163.1(7) . .
O163 W36 O135 82.3(6) . .
O125 W36 O135 79.3(6) . .
O139 W36 O140 170.1(7) . .
O137 W36 O140 88.0(6) . .
O163 W36 O140 81.1(6) . .
O125 W36 O140 82.9(6) . .
O135 W36 O140 75.5(6) . .
O139 W36 K1 120.4(5) . .
O137 W36 K1 125.8(5) . .
O163 W36 K1 46.3(5) . .
O125 W36 K1 111.8(4) . .
O135 W36 K1 45.1(4) . .
O140 W36 K1 52.5(4) . .
O115 W37 O114 102.2(7) . .
O115 W37 O116 102.7(7) . .
O114 W37 O116 89.6(7) . .
O115 W37 O117 102.4(7) . .
O114 W37 O117 87.4(6) . .
O116 W37 O117 154.8(7) . .
O115 W37 O138 100.3(7) . .
O114 W37 O138 157.4(6) . .
O116 W37 O138 87.4(7) . .
O117 W37 O138 85.9(7) . .
O115 W37 O144 170.2(7) . .
O114 W37 O144 85.2(6) . .
O116 W37 O144 70.7(6) . .
O117 W37 O144 84.1(6) . .
O138 W37 O144 72.6(6) . .
O115 W37 K8 96.0(6) . .
O114 W37 K8 39.7(5) . .
O116 W37 K8 52.2(5) . .
O117 W37 K8 126.8(4) . .
O138 W37 K8 139.0(5) . .
O144 W37 K8 85.6(4) . .
O259 W38 O257 101.5(8) . .
O259 W38 O253 99.8(7) . .
O257 W38 O253 96.1(8) . .
O259 W38 O281 94.6(7) . .
O257 W38 O281 93.7(8) . .
O253 W38 O281 160.6(7) . .
O259 W38 O258 161.8(8) . .
O257 W38 O258 95.4(7) . .
O253 W38 O258 84.9(7) . .
O281 W38 O258 77.5(7) . .
O259 W38 O260 87.5(7) . .
O257 W38 O260 170.9(6) . .
O253 W38 O260 81.7(6) . .
O281 W38 O260 86.1(6) . .
O258 W38 O260 75.7(5) . .
O259 W38 K14 125.1(6) . .
O257 W38 K14 122.9(5) . .
O253 W38 K14 49.4(5) . .
O281 W38 K14 111.5(5) . .
O258 W38 K14 46.8(5) . .
O260 W38 K14 49.4(4) . .
O259 W38 K24 119.9(6) . 1_455
O257 W38 K24 40.4(6) . 1_455
O253 W38 K24 58.8(5) . 1_455
O281 W38 K24 123.7(4) . 1_455
O258 W38 K24 77.6(5) . 1_455
O260 W38 K24 133.7(4) . 1_455
K14 W38 K24 84.90(18) . 1_455
O175 W39 O181 102.0(8) . .
O175 W39 O153 101.9(7) . .
O181 W39 O153 95.8(7) . .
O175 W39 O176 95.1(7) . .
O181 W39 O176 94.7(7) . .
O153 W39 O176 157.7(7) . .
O175 W39 O177 162.3(7) . .
O181 W39 O177 94.1(7) . .
O153 W39 O177 83.6(6) . .
O176 W39 O177 76.1(6) . .
O175 W39 O174 86.8(7) . .
O181 W39 O174 171.2(7) . .
O153 W39 O174 82.6(6) . .
O176 W39 O174 84.0(6) . .
O177 W39 O174 77.1(6) . .
O175 W39 K9 53.0(5) . .
O181 W39 K9 115.8(5) . .
O153 W39 K9 141.9(5) . .
O176 W39 K9 45.1(4) . .
O177 W39 K9 113.1(4) . .
O174 W39 K9 69.2(4) . .
O175 W39 K1 128.0(6) . .
O181 W39 K1 119.7(5) . .
O153 W39 K1 48.1(5) . .
O176 W39 K1 109.8(5) . .
O177 W39 K1 45.4(4) . .
O174 W39 K1 53.1(4) . .
K9 W39 K1 120.50(13) . .
O175 W39 K6 119.5(6) . .
O181 W39 K6 38.9(5) . .
O153 W39 K6 59.2(5) . .
O176 W39 K6 123.4(4) . .
O177 W39 K6 77.7(4) . .
O174 W39 K6 136.1(4) . .
K9 W39 K6 154.60(13) . .
K1 W39 K6 83.83(12) . .
O300 W40 O302 99.8(7) . .
O300 W40 O301 99.7(7) . .
O302 W40 O301 95.9(6) . .
O300 W40 O298 98.1(7) . .
O302 W40 O298 94.8(6) . .
O301 W40 O298 157.3(7) . .
O300 W40 O299 88.8(7) . .
O302 W40 O299 171.1(7) . .
O301 W40 O299 84.7(6) . .
O298 W40 O299 81.7(6) . .
O300 W40 O264 167.6(6) . .
O302 W40 O264 92.2(6) . .
O301 W40 O264 81.7(6) . .
O298 W40 O264 77.9(6) . .
O299 W40 O264 79.0(6) . .
O300 W40 K7 28.8(5) . .
O302 W40 K7 113.6(5) . .
O301 W40 K7 73.4(5) . .
O298 W40 K7 119.9(4) . .
O299 W40 K7 75.2(5) . .
O264 W40 K7 145.4(4) . .
O215 W41 O214 100.8(8) . .
O215 W41 O209 99.3(8) . .
O214 W41 O209 95.3(7) . .
O215 W41 O216 97.2(8) . .
O214 W41 O216 96.5(7) . .
O209 W41 O216 157.5(7) . .
O215 W41 O213 166.7(7) . .
O214 W41 O213 92.4(7) . .
O209 W41 O213 81.2(6) . .
O216 W41 O213 79.3(6) . .
O215 W41 O218 87.7(7) . .
O214 W41 O218 171.4(7) . .
O209 W41 O218 83.9(6) . .
O216 W41 O218 81.5(7) . .
O213 W41 O218 79.1(6) . .
O215 W41 K9 26.8(6) . .
O214 W41 K9 112.8(6) . .
O209 W41 K9 74.5(5) . .
O216 W41 K9 117.7(5) . .
O213 W41 K9 146.1(5) . .
O218 W41 K9 75.3(5) . .
O145 W42 O146 104.2(7) . .
O145 W42 O150 102.2(7) . .
O146 W42 O150 92.5(6) . .
O145 W42 O149 102.9(8) . .
O146 W42 O149 87.7(6) . .
O150 W42 O149 154.0(6) . .
O145 W42 O141 98.5(7) . .
O146 W42 O141 157.0(7) . .
O150 W42 O141 86.3(7) . .
O149 W42 O141 83.6(6) . .
O145 W42 O136 168.2(7) . .
O146 W42 O136 85.7(6) . .
O150 W42 O136 70.5(6) . .
O149 W42 O136 83.6(6) . .
O141 W42 O136 72.2(6) . .
O145 W42 K1 96.6(6) . .
O146 W42 K1 38.7(5) . .
O150 W42 K1 56.6(4) . .
O149 W42 K1 126.2(5) . .
O141 W42 K1 142.1(5) . .
O136 W42 K1 87.1(4) . .
O91 W43 O92 102.2(6) . .
O91 W43 O90 99.3(6) . .
O92 W43 O90 104.4(6) . .
O91 W43 O94 97.1(6) . .
O92 W43 O94 93.6(6) . .
O90 W43 O94 152.4(6) . .
O91 W43 O82 95.6(6) . .
O92 W43 O82 157.8(6) . .
O90 W43 O82 85.5(5) . .
O94 W43 O82 70.9(5) . .
O91 W43 O93 174.7(6) . .
O92 W43 O93 83.1(6) . .
O90 W43 O93 78.4(5) . .
O94 W43 O93 83.2(6) . .
O82 W43 O93 79.5(5) . .
O91 W43 K12 38.1(5) . .
O92 W43 K12 107.7(5) . .
O90 W43 K12 61.4(4) . .
O94 W43 K12 132.7(4) . .
O82 W43 K12 94.5(4) . .
O93 W43 K12 139.7(4) . .
O395 W44 O398 103.3(7) . .
O395 W44 O396 101.7(8) . .
O398 W44 O396 88.2(7) . .
O395 W44 O391 100.2(7) . .
O398 W44 O391 156.5(7) . .
O396 W44 O391 85.2(7) . .
O395 W44 O394 104.2(8) . .
O398 W44 O394 89.6(7) . .
O396 W44 O394 153.8(7) . .
O391 W44 O394 86.5(7) . .
O395 W44 O397 170.9(7) . .
O398 W44 O397 84.0(6) . .
O396 W44 O397 83.8(6) . .
O391 W44 O397 72.9(6) . .
O394 W44 O397 70.0(6) . .
O395 W44 K5 96.3(5) . .
O398 W44 K5 41.5(5) . .
O396 W44 K5 129.4(5) . .
O391 W44 K5 137.3(5) . .
O394 W44 K5 51.2(5) . .
O397 W44 K5 85.5(4) . .
O111 W45 O110 101.1(8) . .
O111 W45 O109 97.7(7) . .
O110 W45 O109 101.0(6) . .
O111 W45 O114 98.9(7) . .
O110 W45 O114 89.8(7) . .
O109 W45 O114 158.0(6) . .
O111 W45 O112 168.7(7) . .
O110 W45 O112 90.0(6) . .
O109 W45 O112 82.1(6) . .
O114 W45 O112 78.8(6) . .
O111 W45 O113 89.9(7) . .
O110 W45 O113 164.8(6) . .
O109 W45 O113 87.8(6) . .
O114 W45 O113 78.0(6) . .
O112 W45 O113 78.8(6) . .
O111 W45 K8 125.7(6) . .
O110 W45 K8 44.9(5) . .
O109 W45 K8 125.2(4) . .
O114 W45 K8 52.7(4) . .
O112 W45 K8 61.6(4) . .
O113 W45 K8 119.9(4) . .
O111 W45 K26 47.9(6) . .
O110 W45 K26 93.0(6) . .
O109 W45 K26 52.7(5) . .
O114 W45 K26 146.6(5) . .
O112 W45 K26 134.4(5) . .
O113 W45 K26 102.2(5) . .
K8 W45 K26 137.9(3) . .
O111 W45 K10 63.5(6) . .
O110 W45 K10 37.6(5) . .
O109 W45 K10 105.8(5) . .
O114 W45 K10 94.5(4) . .
O112 W45 K10 127.5(4) . .
O113 W45 K10 151.1(4) . .
K8 W45 K10 73.06(13) . .
K26 W45 K10 69.1(3) . .
O221 W46 O213 100.1(8) . .
O221 W46 O254 99.5(8) . .
O213 W46 O254 103.9(8) . .
O221 W46 O210 97.1(7) . .
O213 W46 O210 87.6(6) . .
O254 W46 O210 157.8(7) . .
O221 W46 O262 95.6(7) . .
O213 W46 O262 153.5(6) . .
O254 W46 O262 94.3(7) . .
O210 W46 O262 69.3(6) . .
O221 W46 O261 173.9(7) . .
O213 W46 O261 85.1(7) . .
O254 W46 O261 82.2(7) . .
O210 W46 O261 79.8(6) . .
O262 W46 O261 78.5(6) . .
O221 W46 K14 62.6(6) . .
O213 W46 K14 128.9(5) . .
O254 W46 K14 43.0(6) . .
O210 W46 K14 139.1(4) . .
O262 W46 K14 77.4(4) . .
O261 W46 K14 116.5(4) . .
O376 W47 O373 100.7(8) . .
O376 W47 O370 97.0(7) . .
O373 W47 O370 101.3(7) . .
O376 W47 O372 94.9(7) . .
O373 W47 O372 94.1(7) . .
O370 W47 O372 158.4(6) . .
O376 W47 O371 93.4(8) . .
O373 W47 O371 164.0(7) . .
O370 W47 O371 84.2(7) . .
O372 W47 O371 77.2(6) . .
O376 W47 O334 171.2(7) . .
O373 W47 O334 88.0(7) . .
O370 W47 O334 80.1(6) . .
O372 W47 O334 85.4(6) . .
O371 W47 O334 78.0(6) . .
O376 W47 K5 115.7(6) . .
O373 W47 K5 49.6(6) . .
O370 W47 K5 138.1(5) . .
O372 W47 K5 47.7(4) . .
O371 W47 K5 117.1(5) . .
O334 W47 K5 70.8(4) . .
O376 W47 K3 119.8(6) . .
O373 W47 K3 129.4(5) . .
O370 W47 K3 48.4(4) . .
O372 W47 K3 110.1(4) . .
O371 W47 K3 45.4(5) . .
O334 W47 K3 52.3(4) . .
K5 W47 K3 121.74(12) . .
O376 W47 K25 38.3(6) . .
O373 W47 K25 117.7(6) . .
O370 W47 K25 60.8(5) . .
O372 W47 K25 124.2(5) . .
O371 W47 K25 78.1(5) . .
O334 W47 K25 135.8(4) . .
K5 W47 K25 153.23(17) . .
K3 W47 K25 84.83(16) . .
O336 W48 O337 101.8(8) . .
O336 W48 O338 99.9(8) . .
O337 W48 O338 98.5(8) . .
O336 W48 O340 94.4(8) . .
O337 W48 O340 95.6(8) . .
O338 W48 O340 157.5(7) . .
O336 W48 O339 162.1(7) . .
O337 W48 O339 95.3(7) . .
O338 W48 O339 82.6(7) . .
O340 W48 O339 78.6(7) . .
O336 W48 O323 86.6(7) . .
O337 W48 O323 171.6(7) . .
O338 W48 O323 79.4(6) . .
O340 W48 O323 84.1(6) . .
O339 W48 O323 76.4(6) . .
O336 W48 K3 125.8(5) . .
O337 W48 K3 119.5(6) . .
O338 W48 K3 44.2(5) . .
O340 W48 K3 113.3(5) . .
O339 W48 K3 46.2(4) . .
O323 W48 K3 53.6(4) . .
O336 W48 K19 121.3(6) . .
O337 W48 K19 34.9(6) . .
O338 W48 K19 67.4(5) . .
O340 W48 K19 119.0(5) . .
O339 W48 K19 76.2(5) . .
O323 W48 K19 139.0(4) . .
K3 W48 K19 85.52(14) . .
O13 W49 O18 103.1(7) . .
O13 W49 O1 104.0(6) . .
O18 W49 O1 89.5(7) . .
O13 W49 O14 100.5(6) . .
O18 W49 O14 88.6(6) . .
O1 W49 O14 155.2(6) . .
O13 W49 O7 98.7(6) . .
O18 W49 O7 157.9(6) . .
O1 W49 O7 88.4(6) . .
O14 W49 O7 84.2(6) . .
O13 W49 O2 167.8(6) . .
O18 W49 O2 86.0(6) . .
O1 W49 O2 83.9(5) . .
O14 W49 O2 71.3(5) . .
O7 W49 O2 71.9(5) . .
O13 W49 K2 96.8(5) . .
O18 W49 K2 36.0(5) . .
O1 W49 K2 125.1(4) . .
O14 W49 K2 54.4(4) . .
O7 W49 K2 137.8(5) . .
O2 W49 K2 85.8(3) . .
O13 W49 K4 33.6(5) . .
O18 W49 K4 70.8(5) . .
O1 W49 K4 94.6(4) . .
O14 W49 K4 108.0(4) . .
O7 W49 K4 131.3(4) . .
O2 W49 K4 156.8(3) . .
K2 W49 K4 76.09(10) . .
O130 W50 O131 103.0(8) . .
O130 W50 O142 102.0(8) . .
O131 W50 O142 89.6(7) . .
O130 W50 O129 102.8(8) . .
O131 W50 O129 87.7(7) . .
O142 W50 O129 155.0(7) . .
O130 W50 O138 101.6(7) . .
O131 W50 O138 155.4(6) . .
O142 W50 O138 85.9(7) . .
O129 W50 O138 86.2(7) . .
O130 W50 O144 169.8(7) . .
O131 W50 O144 84.3(6) . .
O142 W50 O144 70.6(6) . .
O129 W50 O144 84.4(6) . .
O138 W50 O144 71.4(5) . .
O134 W51 O135 103.8(7) . .
O134 W51 O150 102.5(7) . .
O135 W51 O150 92.4(7) . .
O134 W51 O127 102.9(7) . .
O135 W51 O127 88.0(7) . .
O150 W51 O127 153.7(6) . .
O134 W51 O133 97.4(7) . .
O135 W51 O133 158.5(7) . .
O150 W51 O133 86.0(7) . .
O127 W51 O133 84.1(7) . .
O134 W51 O136 167.8(6) . .
O135 W51 O136 86.9(6) . .
O150 W51 O136 70.8(6) . .
O127 W51 O136 83.0(6) . .
O133 W51 O136 72.3(6) . .
O134 W51 K1 98.8(5) . .
O135 W51 K1 39.0(5) . .
O150 W51 K1 55.3(4) . .
O127 W51 K1 126.4(4) . .
O133 W51 K1 140.4(5) . .
O136 W51 K1 85.8(3) . .
O134 W51 K17 38.3(5) . 1_655
O135 W51 K17 128.3(5) . 1_655
O150 W51 K17 123.1(4) . 1_655
O127 W51 K17 75.2(4) . 1_655
O133 W51 K17 68.7(5) . 1_655
O136 W51 K17 136.8(4) . 1_655
K1 W51 K17 136.97(13) . 1_655
O154 W52 O152 102.5(8) . .
O154 W52 O153 95.7(7) . .
O152 W52 O153 101.0(7) . .
O154 W52 O147 95.8(7) . .
O152 W52 O147 94.3(7) . .
O153 W52 O147 158.4(6) . .
O154 W52 O146 94.2(7) . .
O152 W52 O146 162.1(7) . .
O153 W52 O146 83.5(6) . .
O147 W52 O146 77.5(6) . .
O154 W52 O151 169.8(7) . .
O152 W52 O151 87.5(7) . .
O153 W52 O151 79.9(6) . .
O147 W52 O151 85.7(6) . .
O146 W52 O151 76.2(5) . .
O154 W52 K8 118.1(6) . .
O152 W52 K8 49.2(5) . .
O153 W52 K8 137.2(5) . .
O147 W52 K8 48.5(4) . .
O146 W52 K8 116.7(4) . .
O151 W52 K8 70.3(4) . .
O154 W52 K1 118.1(6) . .
O152 W52 K1 128.6(5) . .
O153 W52 K1 48.1(5) . .
O147 W52 K1 110.4(4) . .
O146 W52 K1 44.1(4) . .
O151 W52 K1 52.3(4) . .
K8 W52 K1 121.30(13) . .
O154 W52 K6 36.5(6) . .
O152 W52 K6 118.3(5) . .
O153 W52 K6 61.3(5) . .
O147 W52 K6 123.7(5) . .
O146 W52 K6 79.1(4) . .
O151 W52 K6 135.8(4) . .
K8 W52 K6 153.78(14) . .
K1 W52 K6 84.78(12) . .
O165 W53 O164 101.7(9) . .
O165 W53 O163 96.4(7) . .
O164 W53 O163 98.6(7) . .
O165 W53 O166 95.5(8) . .
O164 W53 O166 96.5(7) . .
O163 W53 O166 158.4(7) . .
O165 W53 O167 95.6(8) . .
O164 W53 O167 162.4(7) . .
O163 W53 O167 82.6(6) . .
O166 W53 O167 78.4(6) . .
O165 W53 O162 171.8(8) . .
O164 W53 O162 86.2(7) . .
O163 W53 O162 80.3(5) . .
O166 W53 O162 85.4(6) . .
O167 W53 O162 76.6(6) . .
O165 W53 K23 102.6(6) . .
O164 W53 K23 48.1(6) . .
O163 W53 K23 144.2(5) . .
O166 W53 K23 48.4(5) . .
O167 W53 K23 124.6(4) . .
O162 W53 K23 84.1(4) . .
O165 W53 K1 120.0(6) . .
O164 W53 K1 125.4(6) . .
O163 W53 K1 46.9(5) . .
O166 W53 K1 111.5(5) . .
O167 W53 K1 44.8(4) . .
O162 W53 K1 52.5(4) . .
K23 W53 K1 135.66(19) . .
O38 W54 O36 102.4(7) . .
O38 W54 O62 102.3(7) . .
O36 W54 O62 90.6(7) . .
O38 W54 O39 103.7(7) . .
O36 W54 O39 86.9(7) . .
O62 W54 O39 153.9(6) . .
O38 W54 O61 102.7(7) . .
O36 W54 O61 154.8(6) . .
O62 W54 O61 86.4(6) . .
O39 W54 O61 84.9(6) . .
O47 W55 O3 100.4(8) . .
O47 W55 O16 102.7(7) . .
O3 W55 O16 89.3(7) . .
O47 W55 O10 100.9(7) . .
O3 W55 O10 89.2(7) . .
O16 W55 O10 156.3(7) . .
O47 W55 O12 103.1(8) . .
O3 W55 O12 156.5(7) . .
O16 W55 O12 86.5(6) . .
O10 W55 O12 85.4(7) . .
O47 W55 O45 171.5(7) . .
O3 W55 O45 85.6(6) . .
O16 W55 O45 83.2(6) . .
O10 W55 O45 73.0(6) . .
O12 W55 O45 71.0(6) . .
O47 W55 K10 87.5(6) . .
O3 W55 K10 134.9(5) . .
O16 W55 K10 45.9(5) . .
O10 W55 K10 133.1(5) . .
O12 W55 K10 48.0(4) . .
O45 W55 K10 92.5(4) . .
O15 W56 O17 105.4(7) . .
O15 W56 O14 102.4(7) . .
O17 W56 O14 94.0(6) . .
O15 W56 O3 100.8(8) . .
O17 W56 O3 87.9(7) . .
O14 W56 O3 155.3(7) . .
O15 W56 O6 99.5(7) . .
O17 W56 O6 154.5(7) . .
O14 W56 O6 85.9(6) . .
O3 W56 O6 82.0(7) . .
O15 W56 O2 169.4(6) . .
O17 W56 O2 84.0(6) . .
O14 W56 O2 71.6(6) . .
O3 W56 O2 84.2(6) . .
O6 W56 O2 71.7(6) . .
O15 W56 K2 95.7(5) . .
O17 W56 K2 40.6(5) . .
O14 W56 K2 57.2(4) . .
O3 W56 K2 128.5(5) . .
O6 W56 K2 142.4(5) . .
O2 W56 K2 88.3(3) . .
O23 W57 O24 102.5(7) . .
O23 W57 O20 100.4(7) . .
O24 W57 O20 95.6(7) . .
O23 W57 O1 102.0(7) . .
O24 W57 O1 87.3(6) . .
O20 W57 O1 156.2(7) . .
O23 W57 O42 99.4(7) . .
O24 W57 O42 157.3(7) . .
O20 W57 O42 86.1(7) . .
O1 W57 O42 82.4(7) . .
O23 W57 O11 169.9(7) . .
O24 W57 O11 85.2(6) . .
O20 W57 O11 72.1(7) . .
O1 W57 O11 84.7(6) . .
O42 W57 O11 73.8(6) . .
O273 W58 O258 104.8(8) . .
O273 W58 O270 104.0(8) . .
O258 W58 O270 88.3(7) . .
O273 W58 O276 100.3(8) . .
O258 W58 O276 155.0(8) . .
O270 W58 O276 85.3(7) . .
O273 W58 O272 103.8(8) . .
O258 W58 O272 89.4(7) . .
O270 W58 O272 151.7(7) . .
O276 W58 O272 85.1(7) . .
O273 W58 O271 168.9(7) . .
O258 W58 O271 84.6(7) . .
O270 W58 O271 81.8(6) . .
O276 W58 O271 70.5(6) . .
O272 W58 O271 70.0(6) . .
O273 W58 K14 99.1(6) . .
O258 W58 K14 37.6(5) . .
O270 W58 K14 125.3(5) . .
O276 W58 K14 137.9(5) . .
O272 W58 K14 54.0(5) . .
O271 W58 K14 84.8(4) . .
O276 W58' O270 100.2(14) . .
O276 W58' O272 94.3(15) . .
O270 W58' O272 165.3(15) . .
O276 W58' O271 89.8(11) . .
O270 W58' O271 98.0(12) . .
O272 W58' O271 79.5(11) . .
O276 W58' O258 175.8(19) . .
O270 W58' O258 83.8(12) . .
O272 W58' O258 81.8(11) . .
O271 W58' O258 90.8(11) . .
O276 W58' O273 96.1(13) . .
O270 W58' O273 92.1(12) . .
O272 W58' O273 88.7(11) . .
O271 W58' O273 167.2(15) . .
O258 W58' O273 82.5(9) . .
O268 W59 O266 101.5(8) . .
O268 W59 O222 96.8(8) . .
O266 W59 O222 98.6(8) . .
O268 W59 O267 97.0(7) . .
O266 W59 O267 96.1(7) . .
O222 W59 O267 157.4(7) . .
O268 W59 O265 171.8(7) . .
O266 W59 O265 86.6(7) . .
O222 W59 O265 80.9(6) . .
O267 W59 O265 82.8(6) . .
O268 W59 O269 93.5(7) . .
O266 W59 O269 164.8(7) . .
O222 W59 O269 82.0(7) . .
O267 W59 O269 79.4(7) . .
O265 W59 O269 78.5(6) . .
O268 W59 K15 111.1(6) . .
O266 W59 K15 51.3(6) . .
O222 W59 K15 141.5(5) . .
O267 W59 K15 45.6(4) . .
O265 W59 K15 74.6(5) . .
O269 W59 K15 120.6(5) . .
O268 W59 K14 112.0(6) . .
O266 W59 K14 130.0(5) . .
O222 W59 K14 43.2(5) . .
O267 W59 K14 114.5(4) . .
O265 W59 K14 61.1(5) . .
O269 W59 K14 43.3(5) . .
K15 W59 K14 134.46(14) . .
O93 W60 O305 101.4(7) . .
O93 W60 O307 100.8(7) . .
O305 W60 O307 100.5(7) . .
O93 W60 O412 99.1(7) . .
O305 W60 O412 98.7(7) . .
O307 W60 O412 148.8(7) . .
O93 W60 O89 85.6(6) . .
O305 W60 O89 173.0(6) . .
O307 W60 O89 79.1(7) . .
O412 W60 O89 78.9(6) . .
O93 W60 O302 172.3(6) . .
O305 W60 O302 85.9(6) . .
O307 W60 O302 80.0(7) . .
O412 W60 O302 77.2(6) . .
O89 W60 O302 87.1(5) . .
O375 W61 O414 101.3(8) . .
O375 W61 O338 97.4(7) . .
O414 W61 O338 98.3(8) . .
O375 W61 O403 96.6(7) . .
O414 W61 O403 97.1(7) . .
O338 W61 O403 156.6(7) . .
O375 W61 O374 95.2(7) . .
O414 W61 O374 163.3(7) . .
O338 W61 O374 82.2(7) . .
O403 W61 O374 77.9(6) . .
O375 W61 O335 170.6(7) . .
O414 W61 O335 87.8(7) . .
O338 W61 O335 78.6(6) . .
O403 W61 O335 84.6(6) . .
O374 W61 O335 75.8(6) . .
O375 W61 K3 118.7(6) . .
O414 W61 K3 125.3(5) . .
O338 W61 K3 44.3(5) . .
O403 W61 K3 112.4(5) . .
O374 W61 K3 45.8(4) . .
O335 W61 K3 52.7(4) . .
O375 W61 K19 34.1(5) . .
O414 W61 K19 119.5(6) . .
O338 W61 K19 67.1(5) . .
O403 W61 K19 119.0(5) . .
O374 W61 K19 76.3(4) . .
O335 W61 K19 138.0(4) . .
K3 W61 K19 85.41(13) . .
O316 W62 O311 102.8(8) . .
O316 W62 O314 96.8(7) . .
O311 W62 O314 103.7(7) . .
O316 W62 O313 95.1(7) . .
O311 W62 O313 94.2(7) . .
O314 W62 O313 155.7(6) . .
O316 W62 O315 93.9(7) . .
O311 W62 O315 158.6(6) . .
O314 W62 O315 87.2(6) . .
O313 W62 O315 70.9(6) . .
O316 W62 O312 170.7(7) . .
O311 W62 O312 86.4(7) . .
O314 W62 O312 81.7(6) . .
O313 W62 O312 83.1(6) . .
O315 W62 O312 76.9(5) . .
O316 W62 K33 48.6(9) . .
O311 W62 K33 89.0(9) . .
O314 W62 K33 145.3(9) . .
O313 W62 K33 49.5(8) . .
O315 W62 K33 92.3(8) . .
O312 W62 K33 131.9(8) . .
O168 W63 O169 101.7(7) . .
O168 W63 O171 98.6(7) . .
O169 W63 O171 104.4(7) . .
O168 W63 O160 95.3(7) . .
O169 W63 O160 91.6(7) . .
O171 W63 O160 156.0(7) . .
O168 W63 O161 95.0(6) . .
O169 W63 O161 157.0(6) . .
O171 W63 O161 88.3(6) . .
O160 W63 O161 71.0(6) . .
O168 W63 O170 171.9(7) . .
O169 W63 O170 86.1(7) . .
O171 W63 O170 81.4(6) . .
O160 W63 O170 82.1(6) . .
O161 W63 O170 76.9(5) . .
O168 W63 K32 52.3(7) . .
O169 W63 K32 86.3(7) . .
O171 W63 K32 150.8(7) . .
O160 W63 K32 45.8(7) . .
O161 W63 K32 91.6(6) . .
O170 W63 K32 127.0(6) . .
O168 W63 K23 37.5(6) . .
O169 W63 K23 116.1(5) . .
O171 W63 K23 61.9(5) . .
O160 W63 K23 126.5(5) . .
O161 W63 K23 86.7(4) . .
O170 W63 K23 140.2(4) . .
K32 W63 K23 89.0(5) . .
O296 W64 O297 104.5(8) . .
O296 W64 O298 100.7(7) . .
O297 W64 O298 87.4(6) . .
O296 W64 O285 100.1(7) . .
O297 W64 O285 90.2(7) . .
O298 W64 O285 159.0(7) . .
O296 W64 O282 101.0(7) . .
O297 W64 O282 154.4(7) . .
O298 W64 O282 85.5(6) . .
O285 W64 O282 87.7(7) . .
O296 W64 O290 169.7(7) . .
O297 W64 O290 84.2(7) . .
O298 W64 O290 85.1(6) . .
O285 W64 O290 73.9(6) . .
O282 W64 O290 70.7(6) . .
O296 W64 K31 30.8(7) . .
O297 W64 K31 79.8(6) . .
O298 W64 K31 81.5(5) . .
O285 W64 K31 118.6(6) . .
O282 W64 K31 123.2(5) . .
O290 W64 K31 159.5(5) . .
O103 W65 O104 101.2(8) . .
O103 W65 O212 102.0(7) . .
O104 W65 O212 99.2(8) . .
O103 W65 O105 99.1(7) . .
O104 W65 O105 148.0(8) . .
O212 W65 O105 100.6(7) . .
O103 W65 O214 172.3(7) . .
O104 W65 O214 77.0(7) . .
O212 W65 O214 85.7(7) . .
O105 W65 O214 79.6(7) . .
O103 W65 O100 83.9(6) . .
O104 W65 O100 81.7(7) . .
O212 W65 O100 173.7(6) . .
O105 W65 O100 76.0(6) . .
O214 W65 O100 88.4(6) . .
O393 W66 O372 102.1(7) . .
O393 W66 O380 103.0(8) . .
O372 W66 O380 87.6(7) . .
O393 W66 O394 100.0(8) . .
O372 W66 O394 91.3(7) . .
O380 W66 O394 156.7(7) . .
O393 W66 O392 99.6(8) . .
O372 W66 O392 158.2(7) . .
O380 W66 O392 86.1(8) . .
O394 W66 O392 86.3(7) . .
O393 W66 O397 170.1(7) . .
O372 W66 O397 84.9(6) . .
O380 W66 O397 84.1(6) . .
O394 W66 O397 72.6(6) . .
O392 W66 O397 73.7(7) . .
O393 W66 K5 91.3(6) . .
O372 W66 K5 40.4(4) . .
O380 W66 K5 128.0(5) . .
O394 W66 K5 54.7(5) . .
O392 W66 K5 140.9(5) . .
O397 W66 K5 89.7(4) . .
O101 W67 O100 100.2(8) . .
O101 W67 O99 98.8(7) . .
O100 W67 O99 94.8(7) . .
O101 W67 O31 98.4(7) . .
O100 W67 O31 95.9(6) . .
O99 W67 O31 157.9(7) . .
O101 W67 O27 168.1(7) . .
O100 W67 O27 91.6(6) . .
O99 W67 O27 81.5(6) . .
O31 W67 O27 78.9(6) . .
O101 W67 O32 88.5(7) . .
O100 W67 O32 171.1(6) . .
O99 W67 O32 85.4(6) . .
O31 W67 O32 81.1(6) . .
O27 W67 O32 79.6(6) . .
O101 W67 K8 30.5(6) . .
O100 W67 K8 115.9(5) . .
O99 W67 K8 71.9(4) . .
O31 W67 K8 119.8(4) . .
O27 W67 K8 142.6(4) . .
O32 W67 K8 72.6(4) . .
O101 W67 K29 43.5(7) . .
O100 W67 K29 58.1(6) . .
O99 W67 K29 110.6(6) . .
O31 W67 K29 91.5(6) . .
O27 W67 K29 147.4(5) . .
O32 W67 K29 130.1(5) . .
K8 W67 K29 68.8(3) . .
O303 W68 O312 102.0(8) . .
O303 W68 O301 98.5(7) . .
O312 W68 O301 103.5(7) . .
O303 W68 O306 95.9(7) . .
O312 W68 O306 94.8(6) . .
O301 W68 O306 153.7(6) . .
O303 W68 O304 96.3(7) . .
O312 W68 O304 157.6(6) . .
O301 W68 O304 86.2(6) . .
O306 W68 O304 70.4(6) . .
O303 W68 O305 174.3(7) . .
O312 W68 O305 83.6(6) . .
O301 W68 O305 79.3(6) . .
O306 W68 O305 84.2(6) . .
O304 W68 O305 78.4(5) . .
O303 W68 K15 39.6(6) . .
O312 W68 K15 108.4(5) . .
O301 W68 K15 58.9(5) . .
O306 W68 K15 132.3(5) . .
O304 W68 K15 93.9(4) . .
O305 W68 K15 138.1(4) . .
O220 W69 O217 101.7(8) . .
O220 W69 O222 97.5(7) . .
O217 W69 O222 100.0(7) . .
O220 W69 O219 97.4(7) . .
O217 W69 O219 95.5(8) . .
O222 W69 O219 155.8(7) . .
O220 W69 O221 171.2(7) . .
O217 W69 O221 87.1(7) . .
O222 W69 O221 81.0(7) . .
O219 W69 O221 81.3(7) . .
O220 W69 O223 92.9(7) . .
O217 W69 O223 164.8(7) . .
O222 W69 O223 82.1(7) . .
O219 W69 O223 78.2(7) . .
O221 W69 O223 78.3(6) . .
O220 W69 K11 109.9(5) . .
O217 W69 K11 51.6(6) . .
O222 W69 K11 143.2(5) . .
O219 W69 K11 44.4(5) . .
O221 W69 K11 75.3(5) . .
O223 W69 K11 119.2(5) . .
O220 W69 K14 112.2(5) . .
O217 W69 K14 130.6(5) . .
O222 W69 K14 42.5(5) . .
O219 W69 K14 113.8(5) . .
O221 W69 K14 61.1(5) . .
O223 W69 K14 44.1(4) . .
K11 W69 K14 134.92(14) . .
O378 W70 O374 104.3(8) . .
O378 W70 O377 99.7(8) . .
O374 W70 O377 94.5(7) . .
O378 W70 O405 103.1(8) . .
O374 W70 O405 87.7(7) . .
O377 W70 O405 155.8(7) . .
O378 W70 O382 98.2(8) . .
O374 W70 O382 156.9(7) . .
O377 W70 O382 86.7(7) . .
O405 W70 O382 82.2(8) . .
O378 W70 O383 168.0(7) . .
O374 W70 O383 85.6(6) . .
O377 W70 O383 72.5(6) . .
O405 W70 O383 83.6(6) . .
O382 W70 O383 72.7(6) . .
O378 W70 K3 96.8(6) . .
O374 W70 K3 39.9(5) . .
O377 W70 K3 56.8(5) . .
O405 W70 K3 127.3(5) . .
O382 W70 K3 142.3(6) . .
O383 W70 K3 86.6(4) . .
O207 W71 O206 100.5(9) . .
O207 W71 O171 99.3(7) . .
O206 W71 O171 99.2(8) . .
O207 W71 O192 89.5(7) . .
O206 W71 O192 98.2(8) . .
O171 W71 O192 158.7(6) . .
O207 W71 O172 91.5(7) . .
O206 W71 O172 167.8(8) . .
O171 W71 O172 81.5(6) . .
O192 W71 O172 78.9(6) . .
O207 W71 O189 165.7(7) . .
O206 W71 O189 89.4(8) . .
O171 W71 O189 89.2(7) . .
O192 W71 O189 78.8(7) . .
O172 W71 O189 78.3(6) . .
O207 W71 K9 46.1(6) . .
O206 W71 K9 124.4(7) . .
O171 W71 K9 125.1(5) . .
O192 W71 K9 50.9(5) . .
O172 W71 K9 62.9(4) . .
O189 W71 K9 119.6(5) . .
O207 W71 K11 40.9(6) . .
O206 W71 K11 59.7(7) . .
O171 W71 K11 102.1(5) . .
O192 W71 K11 97.2(5) . .
O172 W71 K11 132.3(4) . .
O189 W71 K11 148.2(4) . .
K9 W71 K11 77.86(14) . .
O148 W72 O149 102.4(7) . .
O148 W72 O147 102.5(7) . .
O149 W72 O147 88.1(6) . .
O148 W72 O142 99.7(7) . .
O149 W72 O142 86.9(6) . .
O147 W72 O142 157.8(7) . .
O148 W72 O116 101.6(7) . .
O149 W72 O116 155.8(7) . .
O147 W72 O116 89.8(6) . .
O142 W72 O116 86.0(7) . .
O148 W72 O144 170.5(7) . .
O149 W72 O144 83.9(6) . .
O147 W72 O144 84.7(6) . .
O142 W72 O144 73.4(6) . .
O116 W72 O144 71.9(6) . .
O148 W72 K8 92.7(5) . .
O149 W72 K8 126.5(5) . .
O147 W72 K8 38.4(4) . .
O142 W72 K8 140.9(5) . .
O116 W72 K8 55.1(5) . .
O144 W72 K8 89.1(4) . .
O41 W73 O5 103.4(8) . .
O41 W73 O42 101.7(8) . .
O5 W73 O42 90.6(7) . .
O41 W73 O43 104.7(8) . .
O5 W73 O43 87.0(7) . .
O42 W73 O43 153.4(7) . .
O41 W73 O19 101.2(8) . .
O5 W73 O19 155.4(7) . .
O42 W73 O19 85.7(7) . .
O43 W73 O19 85.5(7) . .
O8 W74 O6 103.3(8) . .
O8 W74 O7 102.7(7) . .
O6 W74 O7 89.3(7) . .
O8 W74 O4 102.2(7) . .
O6 W74 O4 89.3(8) . .
O7 W74 O4 154.7(6) . .
O8 W74 O5 101.7(8) . .
O6 W74 O5 154.9(7) . .
O7 W74 O5 85.5(7) . .
O4 W74 O5 85.2(7) . .
O8 W74 O2 171.6(6) . .
O6 W74 O2 71.8(6) . .
O7 W74 O2 70.9(5) . .
O4 W74 O2 84.7(6) . .
O5 W74 O2 83.4(6) . .
O292 W75 O293 104.4(8) . .
O292 W75 O267 101.4(8) . .
O293 W75 O267 90.7(7) . .
O292 W75 O288 100.9(8) . .
O293 W75 O288 89.7(8) . .
O267 W75 O288 156.8(7) . .
O292 W75 O294 100.5(8) . .
O293 W75 O294 155.1(7) . .
O267 W75 O294 85.3(6) . .
O288 W75 O294 84.6(7) . .
O292 W75 O291 168.7(8) . .
O293 W75 O291 85.4(7) . .
O267 W75 O291 83.8(6) . .
O288 W75 O291 73.1(6) . .
O294 W75 O291 69.8(6) . .
O292 W75 K15 86.8(6) . .
O293 W75 K15 135.4(5) . .
O267 W75 K15 44.8(5) . .
O288 W75 K15 131.0(6) . .
O294 W75 K15 46.6(5) . .
O291 W75 K15 90.1(4) . .
O250 W76 O252 102.8(8) . .
O250 W76 O247 105.0(9) . .
O252 W76 O247 89.4(8) . .
O250 W76 O243 97.6(8) . .
O252 W76 O243 159.4(7) . .
O247 W76 O243 87.9(8) . .
O250 W76 O249 100.6(8) . .
O252 W76 O249 88.8(7) . .
O247 W76 O249 154.1(7) . .
O243 W76 O249 84.7(7) . .
O250 W76 O245 167.2(7) . .
O252 W76 O245 86.7(7) . .
O247 W76 O245 83.4(7) . .
O243 W76 O245 72.7(7) . .
O249 W76 O245 70.7(7) . .
O250 W76 K14 96.9(7) . .
O252 W76 K14 36.9(5) . .
O247 W76 K14 125.7(6) . .
O243 W76 K14 137.7(6) . .
O249 W76 K14 53.6(5) . .
O245 W76 K14 85.5(5) . .
O255 W77 O256 100.3(9) . .
O255 W77 O253 100.2(8) . .
O256 W77 O253 95.9(8) . .
O255 W77 O248 94.5(8) . .
O256 W77 O248 92.6(8) . .
O253 W77 O248 161.4(7) . .
O255 W77 O252 162.6(8) . .
O256 W77 O252 95.9(8) . .
O253 W77 O252 84.4(7) . .
O248 W77 O252 78.3(7) . .
O255 W77 O254 88.4(8) . .
O256 W77 O254 171.3(8) . .
O253 W77 O254 82.2(7) . .
O248 W77 O254 86.8(7) . .
O252 W77 O254 75.5(6) . .
O255 W77 K14 125.7(7) . .
O256 W77 K14 123.7(6) . .
O253 W77 K14 50.0(5) . .
O248 W77 K14 111.8(5) . .
O252 W77 K14 46.2(5) . .
O254 W77 K14 49.1(4) . .
O277 W78 O276 104.2(9) . .
O277 W78 O275 104.4(8) . .
O276 W78 O275 89.9(8) . .
O277 W78 O279 101.1(9) . .
O276 W78 O279 153.6(6) . .
O275 W78 O279 91.3(8) . .
O277 W78 O278 100.9(8) . .
O276 W78 O278 85.9(8) . .
O275 W78 O278 154.6(6) . .
O279 W78 O278 81.9(8) . .
O277 W78 O271 173.2(9) . .
O276 W78 O271 70.7(6) . .
O275 W78 O271 71.6(6) . .
O279 W78 O271 84.6(6) . .
O278 W78 O271 83.4(6) . .
O238 W79 O236 103.1(9) . .
O238 W79 O225 103.2(8) . .
O236 W79 O225 91.7(8) . .
O238 W79 O226 99.1(9) . .
O236 W79 O226 157.1(7) . .
O225 W79 O226 88.5(8) . .
O238 W79 O237 102.3(8) . .
O236 W79 O237 84.6(8) . .
O225 W79 O237 154.4(7) . .
O226 W79 O237 85.4(8) . .
O238 W79 O228 169.4(9) . .
O236 W79 O228 86.6(7) . .
O225 W79 O228 72.1(6) . .
O226 W79 O228 71.7(6) . .
O237 W79 O228 82.4(6) . .
O242 W80 O241 101.1(9) . .
O242 W80 O237 102.8(9) . .
O241 W80 O237 89.7(9) . .
O242 W80 O243 101.6(9) . .
O241 W80 O243 87.4(8) . .
O237 W80 O243 155.5(7) . .
O242 W80 O240 104.1(10) . .
O241 W80 O240 154.7(8) . .
O237 W80 O240 83.3(9) . .
O243 W80 O240 88.9(8) . .
O242 W80 O245 168.9(8) . .
O241 W80 O245 71.0(7) . .
O237 W80 O245 85.3(7) . .
O243 W80 O245 70.8(7) . .
O240 W80 O245 84.1(8) . .
O294 W75' O288 110.7(12) . .
O294 W75' O292 115.5(12) . .
O288 W75' O292 107.3(11) . .
O294 W75' O267 86.9(9) . .
O288 W75' O267 148.6(11) . .
O292 W75' O267 86.4(9) . .
O294 W75' O291 78.9(9) . .
O288 W75' O291 79.5(9) . .
O292 W75' O291 158.9(10) . .
O267 W75' O291 78.7(7) . .
O294 W75' O293 150.1(11) . .
O288 W75' O293 82.0(10) . .
O292 W75' O293 84.1(9) . .
O267 W75' O293 71.3(7) . .
O291 W75' O293 77.1(7) . .
O294 W75' W97 30.1(7) . .
O288 W75' W97 93.8(8) . .
O292 W75' W97 145.5(9) . .
O267 W75' W97 89.3(6) . .
O291 W75' W97 50.1(5) . .
O293 W75' W97 126.6(7) . .
O294 W75' K15 44.5(7) . .
O288 W75' K15 155.2(9) . .
O292 W75' K15 87.9(7) . .
O267 W75' K15 48.7(5) . .
O291 W75' K15 93.3(6) . .
O293 W75' K15 119.8(6) . .
W97 W75' K15 64.2(3) . .
O249 W76' O250 132.0(14) . .
O249 W76' O252 104.0(12) . .
O250 W76' O252 102.3(11) . .
O249 W76' O243 93.9(12) . .
O250 W76' O243 94.0(11) . .
O252 W76' O243 136.3(11) . .
O249 W76' O247 142.1(12) . .
O250 W76' O247 84.5(10) . .
O252 W76' O247 71.4(8) . .
O243 W76' O247 70.2(8) . .
O249 W76' W81 25.2(8) . .
O250 W76' W81 155.4(10) . .
O252 W76' W81 96.4(7) . .
O243 W76' W81 83.2(7) . .
O247 W76' W81 117.0(7) . .
O249 W76' K14 62.6(9) . .
O250 W76' K14 112.3(10) . .
O252 W76' K14 48.0(6) . .
O243 W76' K14 152.4(8) . .
O247 W76' K14 118.9(7) . .
W81 W76' K14 69.4(3) . .
O256 W77' O255 115.1(16) . .
O256 W77' O253 115.5(15) . .
O255 W77' O253 99.9(13) . .
O256 W77' O248 95.5(14) . .
O255 W77' O248 84.9(11) . .
O253 W77' O248 142.0(11) . .
O256 W77' O252 102.2(15) . .
O255 W77' O252 137.0(12) . .
O253 W77' O252 81.4(10) . .
O248 W77' O252 70.4(9) . .
O256 W77' K24 50.6(11) . 1_455
O255 W77' K24 135.5(10) . 1_455
O253 W77' K24 66.2(7) . 1_455
O248 W77' K24 132.9(9) . 1_455
O252 W77' K24 84.8(7) . 1_455
O256 W77' K14 130.1(14) . .
O255 W77' K14 113.5(10) . .
O253 W77' K14 43.7(7) . .
O248 W77' K14 99.7(7) . .
O252 W77' K14 42.5(6) . .
K24 W77' K14 86.1(5) 1_455 .
O279 W78' O277 125.3(14) . .
O279 W78' O278 105.0(12) . .
O277 W78' O278 109.3(12) . .
O279 W78' O275 92.3(11) . .
O277 W78' O275 90.2(10) . .
O278 W78' O275 137.5(11) . .
O279 W78' O276 145.7(12) . .
O277 W78' O276 84.6(10) . .
O278 W78' O276 75.6(9) . .
O275 W78' O276 68.9(7) . .
O241 W79' O242 129.5(15) . .
O241 W79' O243 108.0(14) . .
O242 W79' O243 98.5(11) . .
O241 W79' O237 99.7(13) . .
O242 W79' O237 91.7(11) . .
O243 W79' O237 133.1(11) . .
O241 W79' W81 29.4(10) . .
O242 W79' W81 158.2(10) . .
O243 W79' W81 89.6(8) . .
O237 W79' W81 97.5(7) . .
O226 W80' O237 113.0(14) . .
O226 W80' O238 110.4(14) . .
O237 W80' O238 106.7(12) . .
O226 W80' O225 89.6(12) . .
O237 W80' O225 146.8(13) . .
O238 W80' O225 86.0(10) . .
O226 W80' O236 157.1(13) . .
O237 W80' O236 78.7(11) . .
O238 W80' O236 83.1(10) . .
O225 W80' O236 72.4(8) . .
O226 W80' O228 80.6(10) . .
O237 W80' O228 90.5(10) . .
O238 W80' O228 152.7(11) . .
O225 W80' O228 68.7(8) . .
O236 W80' O228 79.6(8) . .
O226 W80' W93 31.0(7) . .
O237 W80' W93 102.2(10) . .
O238 W80' W93 140.0(10) . .
O225 W80' W93 84.6(7) . .
O236 W80' W93 129.9(8) . .
O228 W80' W93 50.4(5) . .
O251 W81 O223 103.0(9) . .
O251 W81 O249 101.9(8) . .
O223 W81 O249 94.4(7) . .
O251 W81 O224 101.6(8) . .
O223 W81 O224 87.8(7) . .
O249 W81 O224 155.3(8) . .
O251 W81 O241 101.1(9) . .
O223 W81 O241 155.2(8) . .
O249 W81 O241 86.3(7) . .
O224 W81 O241 81.8(7) . .
O251 W81 O245 170.8(8) . .
O223 W81 O245 84.5(7) . .
O249 W81 O245 71.9(7) . .
O224 W81 O245 83.8(7) . .
O241 W81 O245 72.2(7) . .
O251 W81 W79' 118.0(7) . .
O223 W81 W79' 139.0(6) . .
O249 W81 W79' 77.7(6) . .
O224 W81 W79' 84.5(6) . .
O241 W81 W79' 17.9(6) . .
O245 W81 W79' 54.7(5) . .
O251 W81 W76' 120.4(7) . .
O223 W81 W76' 91.7(6) . .
O249 W81 W76' 18.6(6) . .
O224 W81 W76' 136.9(6) . .
O241 W81 W76' 81.1(6) . .
O245 W81 W76' 53.3(5) . .
W79' W81 W76' 68.3(4) . .
O251 W81 K14 93.8(7) . .
O223 W81 K14 41.7(5) . .
O249 W81 K14 56.1(5) . .
O224 W81 K14 129.5(5) . .
O241 W81 K14 141.8(5) . .
O245 W81 K14 88.3(4) . .
W79' W81 K14 129.0(3) . .
W76' W81 K14 61.2(3) . .
O369 W82 O368 101.3(8) . .
O369 W82 O370 100.9(7) . .
O368 W82 O370 95.7(7) . .
O369 W82 O366 95.0(8) . .
O368 W82 O366 95.6(8) . .
O370 W82 O366 158.2(6) . .
O369 W82 O367 163.9(8) . .
O368 W82 O367 93.5(7) . .
O370 W82 O367 83.7(6) . .
O366 W82 O367 77.1(7) . .
O369 W82 O324 88.0(7) . .
O368 W82 O324 170.6(7) . .
O370 W82 O324 80.9(6) . .
O366 W82 O324 85.0(6) . .
O367 W82 O324 77.5(6) . .
O369 W82 K7 50.8(6) . .
O368 W82 K7 116.3(6) . .
O370 W82 K7 139.3(5) . .
O366 W82 K7 47.3(5) . .
O367 W82 K7 116.6(5) . .
O324 W82 K7 70.8(4) . .
O369 W82 K3 128.9(6) . .
O368 W82 K3 118.9(6) . .
O370 W82 K3 48.3(4) . .
O366 W82 K3 110.0(5) . .
O367 W82 K3 45.0(4) . .
O324 W82 K3 52.5(4) . .
K7 W82 K3 121.90(13) . .
O369 W82 K25 118.0(6) . .
O368 W82 K25 36.6(6) . .
O370 W82 K25 61.4(5) . .
O366 W82 K25 122.9(5) . .
O367 W82 K25 77.8(5) . .
O324 W82 K25 136.6(4) . .
K7 W82 K25 152.58(19) . .
K3 W82 K25 85.06(18) . .
O132 W83 O141 102.6(8) . .
O132 W83 O133 101.8(7) . .
O141 W83 O133 89.5(7) . .
O132 W83 O128 103.5(8) . .
O141 W83 O128 153.7(7) . .
O133 W83 O128 87.7(7) . .
O132 W83 O131 102.3(7) . .
O141 W83 O131 87.4(7) . .
O133 W83 O131 155.8(7) . .
O128 W83 O131 84.7(7) . .
O132 W83 O136 170.2(6) . .
O141 W83 O136 71.0(6) . .
O133 W83 O136 71.2(6) . .
O128 W83 O136 83.4(6) . .
O131 W83 O136 85.2(6) . .
O363 W84 O367 103.8(8) . .
O363 W84 O362 102.3(8) . .
O367 W84 O362 94.2(7) . .
O363 W84 O364 102.1(8) . .
O367 W84 O364 86.4(7) . .
O362 W84 O364 154.7(7) . .
O363 W84 O353 99.1(8) . .
O367 W84 O353 156.5(8) . .
O362 W84 O353 86.0(7) . .
O364 W84 O353 83.7(7) . .
O363 W84 O356 169.2(7) . .
O367 W84 O356 86.0(7) . .
O362 W84 O356 71.9(6) . .
O364 W84 O356 82.9(6) . .
O353 W84 O356 71.7(7) . .
O363 W84 K3 97.2(6) . .
O367 W84 K3 39.7(5) . .
O362 W84 K3 56.9(5) . .
O364 W84 K3 125.9(5) . .
O353 W84 K3 141.9(5) . .
O356 W84 K3 87.3(4) . .
O231 W85 O218 105.2(9) . .
O231 W85 O229 100.3(9) . .
O218 W85 O229 94.7(7) . .
O231 W85 O230 101.7(9) . .
O218 W85 O230 88.6(7) . .
O229 W85 O230 156.0(7) . .
O231 W85 O225 99.6(8) . .
O218 W85 O225 154.6(8) . .
O229 W85 O225 86.0(7) . .
O230 W85 O225 81.2(7) . .
O231 W85 O228 169.2(8) . .
O218 W85 O228 83.8(7) . .
O229 W85 O228 72.6(7) . .
O230 W85 O228 84.2(6) . .
O225 W85 O228 72.2(7) . .
O231 W85 K11 86.7(7) . .
O218 W85 K11 53.6(6) . .
O229 W85 K11 48.7(5) . .
O230 W85 K11 142.0(5) . .
O225 W85 K11 134.5(6) . .
O228 W85 K11 94.2(5) . .
O379 W86 O371 103.8(8) . .
O379 W86 O380 103.2(8) . .
O371 W86 O380 87.6(7) . .
O379 W86 O377 100.8(7) . .
O371 W86 O377 92.2(7) . .
O380 W86 O377 155.3(7) . .
O379 W86 O381 99.0(8) . .
O371 W86 O381 157.1(8) . .
O380 W86 O381 85.4(7) . .
O377 W86 O381 85.3(7) . .
O379 W86 O383 168.9(7) . .
O371 W86 O383 85.2(7) . .
O380 W86 O383 83.4(6) . .
O377 W86 O383 72.0(6) . .
O381 W86 O383 72.4(7) . .
O379 W86 K3 97.3(6) . .
O371 W86 K3 38.2(6) . .
O380 W86 K3 125.5(5) . .
O377 W86 K3 55.9(5) . .
O381 W86 K3 140.1(5) . .
O383 W86 K3 85.7(4) . .
O280 W87 O281 102.5(8) . .
O280 W87 O270 102.2(7) . .
O281 W87 O270 86.8(7) . .
O280 W87 O282 100.5(7) . .
O281 W87 O282 95.6(7) . .
O270 W87 O282 156.1(6) . .
O280 W87 O283 98.6(8) . .
O281 W87 O283 158.2(7) . .
O270 W87 O283 83.4(7) . .
O282 W87 O283 85.8(7) . .
O280 W87 O290 169.8(8) . .
O281 W87 O290 85.5(6) . .
O270 W87 O290 84.3(6) . .
O282 W87 O290 72.2(6) . .
O283 W87 O290 74.2(6) . .
O264 W88 O265 99.0(7) . .
O264 W88 O260 103.2(7) . .
O265 W88 O260 100.0(7) . .
O264 W88 O304 88.0(6) . .
O265 W88 O304 97.3(6) . .
O260 W88 O304 157.6(6) . .
O264 W88 O262 153.8(6) . .
O265 W88 O262 95.7(7) . .
O260 W88 O262 95.4(7) . .
O304 W88 O262 68.6(6) . .
O264 W88 O263 87.4(7) . .
O265 W88 O263 173.2(7) . .
O260 W88 O263 80.6(6) . .
O304 W88 O263 80.6(6) . .
O262 W88 O263 77.6(6) . .
O264 W88 K14 128.3(4) . .
O265 W88 K14 62.3(6) . .
O260 W88 K14 44.1(5) . .
O304 W88 K14 138.8(4) . .
O262 W88 K14 77.8(4) . .
O263 W88 K14 115.4(5) . .
O183 W89 O167 103.1(8) . .
O183 W89 O180 101.3(8) . .
O167 W89 O180 94.8(7) . .
O183 W89 O182 103.0(8) . .
O167 W89 O182 87.2(7) . .
O180 W89 O182 154.5(7) . .
O183 W89 O184 98.2(8) . .
O167 W89 O184 158.2(7) . .
O180 W89 O184 85.9(7) . .
O182 W89 O184 83.2(7) . .
O183 W89 O178 168.1(8) . .
O167 W89 O178 87.3(6) . .
O180 W89 O178 71.7(6) . .
O182 W89 O178 83.1(6) . .
O184 W89 O178 72.1(6) . .
O183 W89 K1 97.6(6) . .
O167 W89 K1 40.5(5) . .
O180 W89 K1 56.1(5) . .
O182 W89 K1 127.1(5) . .
O184 W89 K1 141.0(5) . .
O178 W89 K1 86.5(4) . .
O318 W90 O317 101.1(8) . .
O318 W90 O314 100.1(8) . .
O317 W90 O314 101.0(7) . .
O318 W90 O319 97.7(8) . .
O317 W90 O319 90.9(7) . .
O314 W90 O319 156.1(7) . .
O318 W90 O320 167.1(7) . .
O317 W90 O320 90.9(7) . .
O314 W90 O320 81.7(6) . .
O319 W90 O320 77.5(6) . .
O318 W90 O325 89.4(8) . .
O317 W90 O325 165.0(8) . .
O314 W90 O325 87.3(7) . .
O319 W90 O325 77.0(7) . .
O320 W90 O325 77.9(6) . .
O318 W90 K7 124.7(7) . .
O317 W90 K7 45.6(6) . .
O314 W90 K7 125.1(5) . .
O319 W90 K7 52.7(5) . .
O320 W90 K7 61.8(4) . .
O325 W90 K7 119.5(5) . .
O318 W90 K15 64.7(6) . .
O317 W90 K15 36.6(6) . .
O314 W90 K15 103.6(5) . .
O319 W90 K15 98.4(5) . .
O320 W90 K15 127.6(4) . .
O325 W90 K15 153.1(5) . .
K7 W90 K15 74.28(14) . .
O198 W91 O200 102.7(8) . .
O198 W91 O197 101.7(8) . .
O200 W91 O197 88.9(7) . .
O198 W91 O196 102.5(8) . .
O200 W91 O196 154.8(7) . .
O197 W91 O196 85.4(7) . .
O198 W91 O199 102.8(8) . .
O200 W91 O199 88.2(8) . .
O197 W91 O199 155.4(7) . .
O196 W91 O199 86.9(8) . .
O384 W92 O382 102.6(9) . .
O384 W92 O381 102.2(8) . .
O382 W92 O381 89.1(8) . .
O384 W92 O385 103.5(8) . .
O382 W92 O385 88.9(8) . .
O381 W92 O385 154.1(7) . .
O384 W92 O386 103.3(9) . .
O382 W92 O386 154.1(7) . .
O381 W92 O386 86.2(7) . .
O385 W92 O386 84.4(8) . .
O384 W92 O383 170.5(7) . .
O382 W92 O383 71.1(6) . .
O381 W92 O383 71.2(6) . .
O385 W92 O383 83.7(6) . .
O386 W92 O383 83.3(6) . .
O227 W93 O224 102.9(8) . .
O227 W93 O219 102.6(8) . .
O224 W93 O219 88.9(7) . .
O227 W93 O226 101.2(8) . .
O224 W93 O226 88.8(7) . .
O219 W93 O226 156.1(8) . .
O227 W93 O229 102.9(8) . .
O224 W93 O229 154.2(8) . .
O219 W93 O229 86.1(7) . .
O226 W93 O229 85.7(7) . .
O227 W93 O228 171.6(8) . .
O224 W93 O228 83.7(7) . .
O219 W93 O228 82.5(7) . .
O226 W93 O228 73.5(7) . .
O229 W93 O228 70.6(7) . .
O227 W93 W80' 123.9(7) . .
O224 W93 W80' 81.8(6) . .
O219 W93 W80' 133.5(6) . .
O226 W93 W80' 22.9(6) . .
O229 W93 W80' 83.3(6) . .
O228 W93 W80' 51.3(5) . .
O227 W93 K11 87.0(6) . .
O224 W93 K11 135.3(5) . .
O219 W93 K11 46.5(5) . .
O226 W93 K11 132.5(5) . .
O229 W93 K11 47.2(5) . .
O228 W93 K11 91.9(4) . .
W80' W93 K11 128.2(3) . .
O179 W94 O177 104.1(8) . .
O179 W94 O186 101.9(8) . .
O177 W94 O186 86.6(6) . .
O179 W94 O180 102.1(8) . .
O177 W94 O180 92.2(7) . .
O186 W94 O180 155.5(7) . .
O179 W94 O185 99.5(8) . .
O177 W94 O185 156.0(7) . .
O186 W94 O185 84.5(6) . .
O180 W94 O185 86.8(7) . .
O179 W94 O178 169.8(7) . .
O177 W94 O178 84.3(6) . .
O186 W94 O178 84.2(6) . .
O180 W94 O178 71.3(6) . .
O185 W94 O178 72.7(6) . .
O179 W94 K1 97.1(6) . .
O177 W94 K1 39.7(5) . .
O186 W94 K1 126.1(4) . .
O180 W94 K1 54.9(5) . .
O185 W94 K1 140.7(5) . .
O178 W94 K1 85.6(4) . .
O179 W94 K6 26.3(6) . .
O177 W94 K6 78.7(5) . .
O186 W94 K6 94.0(5) . .
O180 W94 K6 109.8(5) . .
O185 W94 K6 124.1(5) . .
O178 W94 K6 163.0(4) . .
K1 W94 K6 81.84(12) . .
O195 W95 O176 102.3(8) . .
O195 W95 O186 102.5(8) . .
O176 W95 O186 87.5(6) . .
O195 W95 O197 99.4(8) . .
O176 W95 O197 158.3(7) . .
O186 W95 O197 85.7(6) . .
O195 W95 O194 101.4(8) . .
O176 W95 O194 90.8(6) . .
O186 W95 O194 155.9(7) . .
O197 W95 O194 87.1(6) . .
O195 W95 O201 169.8(7) . .
O176 W95 O201 85.2(6) . .
O186 W95 O201 84.7(6) . .
O197 W95 O201 73.6(6) . .
O194 W95 O201 71.2(6) . .
O195 W95 K9 92.9(6) . .
O176 W95 K9 41.2(5) . .
O186 W95 K9 128.7(4) . .
O197 W95 K9 139.9(5) . .
O194 W95 K9 53.0(5) . .
O201 W95 K9 88.2(4) . .
O193 W96 O192 102.0(8) . .
O193 W96 O196 99.2(8) . .
O192 W96 O196 158.8(7) . .
O193 W96 O191 102.8(9) . .
O192 W96 O191 87.3(7) . .
O196 W96 O191 87.7(8) . .
O193 W96 O194 101.3(9) . .
O192 W96 O194 89.6(7) . .
O196 W96 O194 86.6(7) . .
O191 W96 O194 155.9(7) . .
O193 W96 O201 168.8(8) . .
O192 W96 O201 85.6(6) . .
O196 W96 O201 73.5(6) . .
O191 W96 O201 85.6(6) . .
O194 W96 O201 70.3(6) . .
O193 W96 K9 95.3(7) . .
O192 W96 K9 41.7(5) . .
O196 W96 K9 136.4(6) . .
O191 W96 K9 128.6(5) . .
O194 W96 K9 50.1(5) . .
O201 W96 K9 84.9(4) . .
O295 W97 O299 104.9(8) . .
O295 W97 O294 100.7(8) . .
O299 W97 O294 94.3(7) . .
O295 W97 O297 101.8(8) . .
O299 W97 O297 88.1(7) . .
O294 W97 O297 155.9(7) . .
O295 W97 O289 99.0(8) . .
O299 W97 O289 155.8(8) . .
O294 W97 O289 85.0(7) . .
O297 W97 O289 83.2(7) . .
O295 W97 O291 168.9(7) . .
O299 W97 O291 84.2(6) . .
O294 W97 O291 71.8(7) . .
O297 W97 O291 84.6(7) . .
O289 W97 O291 72.6(7) . .
O295 W97 W75' 122.7(6) . .
O299 W97 W75' 96.9(6) . .
O294 W97 W75' 24.3(6) . .
O297 W97 W75' 131.6(6) . .
O289 W97 W75' 72.8(6) . .
O291 W97 W75' 48.5(5) . .
O295 W97 K15 86.5(6) . .
O299 W97 K15 52.0(5) . .
O294 W97 K15 50.1(5) . .
O297 W97 K15 139.8(4) . .
O289 W97 K15 134.8(5) . .
O291 W97 K15 94.4(4) . .
W75' W97 K15 66.9(3) . .
O205 W98 O184 102.2(8) . .
O205 W98 O185 104.0(8) . .
O184 W98 O185 88.7(7) . .
O205 W98 O203 101.2(8) . .
O184 W98 O203 90.2(8) . .
O185 W98 O203 154.4(6) . .
O205 W98 O200 102.2(8) . .
O184 W98 O200 155.5(7) . .
O185 W98 O200 86.5(7) . .
O203 W98 O200 84.0(7) . .
O205 W98 O178 171.7(7) . .
O184 W98 O178 71.7(6) . .
O185 W98 O178 70.7(6) . .
O203 W98 O178 84.7(6) . .
O200 W98 O178 84.0(6) . .
O9 W99 O118 102.8(8) . .
O9 W99 O43 102.5(9) . .
O118 W99 O43 91.0(8) . .
O9 W99 O10 101.5(9) . .
O118 W99 O10 87.3(8) . .
O43 W99 O10 155.7(7) . .
O9 W99 O4 102.2(8) . .
O118 W99 O4 154.8(7) . .
O43 W99 O4 86.0(7) . .
O10 W99 O4 85.3(7) . .
O9 W99 O45 170.1(8) . .
O118 W99 O45 71.5(6) . .
O43 W99 O45 86.0(6) . .
O10 W99 O45 70.5(6) . .
O4 W99 O45 83.4(6) . .
O387 W100 O386 103.7(8) . .
O387 W100 O388 102.8(9) . .
O386 W100 O388 87.6(8) . .
O387 W100 O392 103.6(9) . .
O386 W100 O392 89.1(8) . .
O388 W100 O392 153.5(7) . .
O387 W100 O391 102.5(8) . .
O386 W100 O391 153.8(7) . .
O388 W100 O391 86.0(7) . .
O392 W100 O391 85.4(7) . .
O284 W101 O283 102.2(8) . .
O284 W101 O278 104.2(8) . .
O283 W101 O278 92.1(8) . .
O284 W101 O285 101.4(8) . .
O283 W101 O285 87.5(7) . .
O278 W101 O285 153.8(7) . .
O284 W101 O286 103.3(9) . .
O283 W101 O286 153.9(7) . .
O278 W101 O286 86.9(8) . .
O285 W101 O286 82.2(8) . .
O232 W102 O230 103.2(9) . .
O232 W102 O216 101.6(8) . .
O230 W102 O216 89.7(7) . .
O232 W102 O233 98.2(8) . .
O230 W102 O233 89.5(8) . .
O216 W102 O233 159.9(7) . .
O232 W102 O234 103.0(9) . .
O230 W102 O234 153.9(7) . .
O216 W102 O234 85.8(7) . .
O233 W102 O234 86.1(7) . .
O232 W102 O235 168.8(8) . .
O230 W102 O235 84.8(7) . .
O216 W102 O235 86.2(6) . .
O233 W102 O235 73.7(7) . .
O234 W102 O235 69.2(6) . .
O21 W103 O31 101.8(7) . .
O21 W103 O46 105.1(8) . .
O31 W103 O46 88.8(7) . .
O21 W103 O19 98.5(7) . .
O31 W103 O19 159.0(7) . .
O46 W103 O19 90.7(7) . .
O21 W103 O20 101.7(8) . .
O31 W103 O20 85.6(6) . .
O46 W103 O20 153.3(7) . .
O19 W103 O20 85.5(7) . .
O21 W103 O11 168.4(7) . .
O31 W103 O11 85.7(6) . .
O46 W103 O11 83.7(6) . .
O19 W103 O11 73.4(6) . .
O20 W103 O11 69.8(6) . .
O361 W104 O339 103.8(8) . .
O361 W104 O362 102.8(8) . .
O339 W104 O362 92.8(7) . .
O361 W104 O360 102.6(8) . .
O339 W104 O360 86.5(7) . .
O362 W104 O360 154.0(8) . .
O361 W104 O354 98.8(8) . .
O339 W104 O354 157.1(8) . .
O362 W104 O354 85.2(7) . .
O360 W104 O354 85.5(7) . .
O361 W104 O356 170.1(7) . .
O339 W104 O356 84.4(7) . .
O362 W104 O356 71.0(7) . .
O360 W104 O356 83.1(6) . .
O354 W104 O356 73.4(6) . .
O361 W104 K3 97.4(6) . .
O339 W104 K3 39.8(5) . .
O362 W104 K3 55.5(5) . .
O360 W104 K3 125.9(5) . .
O354 W104 K3 139.9(5) . .
O356 W104 K3 85.4(4) . .
O33 W105 O52 103.9(7) . .
O33 W105 O53 101.9(7) . .
O52 W105 O53 95.5(6) . .
O33 W105 O54 101.4(7) . .
O52 W105 O54 86.3(6) . .
O53 W105 O54 155.4(7) . .
O33 W105 O35 100.0(7) . .
O52 W105 O35 154.5(6) . .
O53 W105 O35 88.1(6) . .
O54 W105 O35 80.4(6) . .
O33 W105 O55 170.0(6) . .
O52 W105 O55 85.4(5) . .
O53 W105 O55 73.1(6) . .
O54 W105 O55 82.7(6) . .
O35 W105 O55 71.5(5) . .
O33 W105 K2 96.2(5) . .
O52 W105 K2 40.7(5) . .
O53 W105 K2 57.6(4) . .
O54 W105 K2 126.9(4) . .
O35 W105 K2 144.5(4) . .
O55 W105 K2 88.4(3) . .
O64 W106 O65 101.7(7) . .
O64 W106 O308 101.0(7) . .
O65 W106 O308 93.5(6) . .
O64 W106 O58 101.8(7) . .
O65 W106 O58 88.7(6) . .
O308 W106 O58 156.0(6) . .
O64 W106 O62 99.3(7) . .
O65 W106 O62 158.7(6) . .
O308 W106 O62 86.3(6) . .
O58 W106 O62 83.1(6) . .
O64 W106 O59 170.2(6) . .
O65 W106 O59 86.0(6) . .
O308 W106 O59 72.1(5) . .
O58 W106 O59 84.2(6) . .
O62 W106 O59 73.6(5) . .
O162 W107 O172 99.7(7) . .
O162 W107 O174 100.6(7) . .
O172 W107 O174 103.7(7) . .
O162 W107 O161 96.8(6) . .
O172 W107 O161 87.6(7) . .
O174 W107 O161 157.3(6) . .
O162 W107 O157 95.0(6) . .
O172 W107 O157 154.4(6) . .
O174 W107 O157 94.0(6) . .
O161 W107 O157 69.9(6) . .
O162 W107 O173 174.2(7) . .
O172 W107 O173 81.6(6) . .
O174 W107 O173 84.6(6) . .
O161 W107 O173 77.5(6) . .
O157 W107 O173 81.8(6) . .
O162 W107 K1 52.8(5) . .
O172 W107 K1 128.9(5) . .
O174 W107 K1 53.7(5) . .
O161 W107 K1 132.1(4) . .
O157 W107 K1 76.5(4) . .
O173 W107 K1 130.4(4) . .
O162 W107 K9 136.7(5) . .
O172 W107 K9 52.8(5) . .
O174 W107 K9 62.9(5) . .
O161 W107 K9 112.3(4) . .
O157 W107 K9 124.3(4) . .
O173 W107 K9 48.3(4) . .
K1 W107 K9 114.67(12) . .
O57 W108 O35 104.1(7) . .
O57 W108 O34 103.1(7) . .
O35 W108 O34 90.7(7) . .
O57 W108 O37 100.9(7) . .
O35 W108 O37 90.0(6) . .
O34 W108 O37 155.1(6) . .
O57 W108 O36 101.0(7) . .
O35 W108 O36 154.7(6) . .
O34 W108 O36 86.0(7) . .
O37 W108 O36 82.9(6) . .
O57 W108 O55 172.9(6) . .
O35 W108 O55 71.1(5) . .
O34 W108 O55 72.1(5) . .
O37 W108 O55 84.7(5) . .
O36 W108 O55 84.0(5) . .
O140 W109 O112 101.9(7) . .
O140 W109 O151 100.7(7) . .
O112 W109 O151 100.8(7) . .
O140 W109 O107 96.6(6) . .
O112 W109 O107 87.9(6) . .
O151 W109 O107 158.5(6) . .
O140 W109 O157 94.5(6) . .
O112 W109 O157 154.3(6) . .
O151 W109 O157 95.4(6) . .
O107 W109 O157 70.5(6) . .
O140 W109 O155 174.0(6) . .
O112 W109 O155 81.2(6) . .
O151 W109 O155 83.6(6) . .
O107 W109 O155 78.3(5) . .
O157 W109 O155 80.9(6) . .
O140 W109 K1 53.8(5) . .
O112 W109 K1 129.1(5) . .
O151 W109 K1 53.2(5) . .
O107 W109 K1 133.4(4) . .
O157 W109 K1 76.7(4) . .
O155 W109 K1 128.0(4) . .
O140 W109 K8 137.9(5) . .
O112 W109 K8 51.2(5) . .
O151 W109 K8 61.9(5) . .
O107 W109 K8 111.8(4) . .
O157 W109 K8 123.6(4) . .
O155 W109 K8 47.9(4) . .
K1 W109 K8 113.69(12) . .
O416 W110 O304 97.9(6) . .
O416 W110 O306 98.0(7) . .
O304 W110 O306 71.6(6) . .
O416 W110 O210 97.6(7) . .
O304 W110 O210 139.1(6) . .
O306 W110 O210 142.3(6) . .
O416 W110 O211 97.7(7) . .
O304 W110 O211 143.3(6) . .
O306 W110 O211 73.5(6) . .
O210 W110 O211 70.5(6) . .
O416 W110 O262 96.4(6) . .
O304 W110 O262 69.9(6) . .
O306 W110 O262 140.3(6) . .
O210 W110 O262 70.9(6) . .
O211 W110 O262 140.3(6) . .
O416 W110 O309 177.4(6) . .
O304 W110 O309 81.2(6) . .
O306 W110 O309 84.1(6) . .
O210 W110 O309 81.5(6) . .
O211 W110 O309 84.4(6) . .
O262 W110 O309 80.9(6) . .
O416 W110 K30 21.2(6) . .
O304 W110 K30 91.1(5) . .
O306 W110 K30 115.0(5) . .
O210 W110 K30 90.0(5) . .
O211 W110 K30 113.8(5) . .
O262 W110 K30 75.2(5) . .
O309 W110 K30 156.1(5) . .
O355 W111 O353 101.0(8) . .
O355 W111 O354 102.9(8) . .
O353 W111 O354 87.9(8) . .
O355 W111 O352 100.2(9) . .
O353 W111 O352 87.1(9) . .
O354 W111 O352 156.9(7) . .
O355 W111 O351 105.7(9) . .
O353 W111 O351 152.8(7) . .
O354 W111 O351 91.2(9) . .
O352 W111 O351 83.1(9) . .
O355 W111 O356 170.3(8) . .
O353 W111 O356 70.4(6) . .
O354 W111 O356 73.1(6) . .
O352 W111 O356 84.0(6) . .
O351 W111 O356 83.4(6) . .
O67 W112 O68 103.4(7) . .
O67 W112 O77 101.2(7) . .
O68 W112 O77 88.0(6) . .
O67 W112 O61 97.7(7) . .
O68 W112 O61 90.9(7) . .
O77 W112 O61 160.8(6) . .
O67 W112 O308 102.8(7) . .
O68 W112 O308 153.7(6) . .
O77 W112 O308 85.8(6) . .
O61 W112 O308 86.8(6) . .
O67 W112 O59 168.9(7) . .
O68 W112 O59 84.4(5) . .
O77 W112 O59 86.7(5) . .
O61 W112 O59 74.1(6) . .
O308 W112 O59 69.8(5) . .
O365 W113 O357 100.6(8) . .
O365 W113 O352 103.8(10) . .
O357 W113 O352 89.6(9) . .
O365 W113 O358 101.9(9) . .
O357 W113 O358 85.0(9) . .
O352 W113 O358 154.3(7) . .
O365 W113 O350 103.5(9) . .
O357 W113 O350 155.8(7) . .
O352 W113 O350 86.0(9) . .
O358 W113 O350 88.8(9) . .
O328 W114 O331 99.5(7) . .
O328 W114 O313 95.8(7) . .
O331 W114 O313 141.5(6) . .
O328 W114 O315 101.2(6) . .
O331 W114 O315 137.1(6) . .
O313 W114 O315 72.5(6) . .
O328 W114 O329 94.9(7) . .
O331 W114 O329 71.6(6) . .
O313 W114 O329 72.1(6) . .
O315 W114 O329 142.3(6) . .
O328 W114 O322 91.1(7) . .
O331 W114 O322 71.1(6) . .
O313 W114 O322 143.8(6) . .
O315 W114 O322 71.4(6) . .
O329 W114 O322 142.6(5) . .
O328 W114 O330 178.0(7) . .
O331 W114 O330 78.5(6) . .
O313 W114 O330 85.7(6) . .
O315 W114 O330 80.5(5) . .
O329 W114 O330 84.4(5) . .
O322 W114 O330 88.4(5) . .
O328 W114 K33 134.1(9) . .
O331 W114 K33 104.1(8) . .
O313 W114 K33 43.8(8) . .
O315 W114 K33 87.4(8) . .
O329 W114 K33 57.7(8) . .
O322 W114 K33 133.6(8) . .
O330 W114 K33 46.8(8) . .
O96 W115 O94 98.3(6) . .
O96 W115 O82 99.8(6) . .
O94 W115 O82 71.2(6) . .
O96 W115 O29 97.6(6) . .
O94 W115 O29 141.6(6) . .
O82 W115 O29 139.1(5) . .
O96 W115 O95 96.7(6) . .
O94 W115 O95 72.7(6) . .
O82 W115 O95 142.0(6) . .
O29 W115 O95 70.9(6) . .
O96 W115 O84 96.8(5) . .
O94 W115 O84 141.0(6) . .
O82 W115 O84 71.0(5) . .
O29 W115 O84 70.4(5) . .
O95 W115 O84 140.2(5) . .
O96 W115 O97 177.5(6) . .
O94 W115 O97 84.2(5) . .
O82 W115 O97 80.7(5) . .
O29 W115 O97 80.5(5) . .
O95 W115 O97 84.2(5) . .
O84 W115 O97 81.0(5) . .
O96 W115 K30 20.9(5) . .
O94 W115 K30 113.7(5) . .
O82 W115 K30 91.2(5) . .
O29 W115 K30 92.2(5) . .
O95 W115 K30 114.1(5) . .
O84 W115 K30 76.0(5) . .
O97 W115 K30 157.0(5) . .
O239 W116 O240 102.3(10) . .
O239 W116 O244 103.1(9) . .
O240 W116 O244 91.8(9) . .
O239 W116 O233 102.7(9) . .
O240 W116 O233 154.6(8) . .
O244 W116 O233 86.1(8) . .
O239 W116 O236 102.9(9) . .
O240 W116 O236 84.3(8) . .
O244 W116 O236 153.9(8) . .
O233 W116 O236 86.6(8) . .
O415 W117 O418 103.6(14) . .
O415 W117 O420 99.0(8) . .
O418 W117 O420 102.3(15) . .
O415 W117 O160 93.7(7) . .
O418 W117 O160 93.2(15) . .
O420 W117 O160 157.0(7) . .
O415 W117 O106 156.3(8) . .
O418 W117 O106 93.5(14) . .
O420 W117 O106 93.1(7) . .
O160 W117 O106 68.8(6) . .
O415 W117 W118 59.4(6) . .
O418 W117 W118 83.7(14) . .
O420 W117 W118 49.5(5) . .
O160 W117 W118 151.0(4) . .
O106 W117 W118 140.1(5) . .
O415 W117 O446 79.1(6) . .
O418 W117 O446 177.2(14) . .
O420 W117 O446 77.9(5) . .
O160 W117 O446 85.9(5) . .
O106 W117 O446 83.7(5) . .
W118 W117 O446 98.4(2) . .
O415 W117 K32 104.9(8) . .
O418 W117 K32 22.7(15) . .
O420 W117 K32 123.6(8) . .
O160 W117 K32 70.5(8) . .
O106 W117 K32 84.7(8) . .
W118 W117 K32 103.9(7) . .
O446 W117 K32 156.1(7) . .
O415 W117 K33 75.0(9) . .
O418 W117 K33 37.7(15) . .
O420 W117 K33 83.0(9) . .
O160 W117 K33 119.0(9) . .
O106 W117 K33 127.0(8) . .
W118 W117 K33 47.6(7) . .
O446 W117 K33 144.8(7) . .
K32 W117 K33 56.3(10) . .
O420 W118 O419 103.6(14) . .
O420 W118 O415 100.1(8) . .
O419 W118 O415 104.6(15) . .
O420 W118 O313 156.1(7) . .
O419 W118 O313 92.5(14) . .
O415 W118 O313 92.6(6) . .
O420 W118 O329 93.2(7) . .
O419 W118 O329 91.4(14) . .
O415 W118 O329 155.9(7) . .
O313 W118 O329 68.5(6) . .
O420 W118 W117 59.2(6) . .
O419 W118 W117 85.3(14) . .
O415 W118 W117 51.0(5) . .
O313 W118 W117 141.1(4) . .
O329 W118 W117 150.3(4) . .
O420 W118 O445 79.7(6) . .
O419 W118 O445 175.6(14) . .
O415 W118 O445 77.5(6) . .
O313 W118 O445 83.5(5) . .
O329 W118 O445 85.4(4) . .
W117 W118 O445 98.9(2) . .
O420 W118 K33 124.5(11) . .
O419 W118 K33 21.3(16) . .
O415 W118 K33 102.3(11) . .
O313 W118 K33 71.3(10) . .
O329 W118 K33 86.2(11) . .
W117 W118 K33 100.1(10) . .
O445 W118 K33 154.8(10) . .
O420 W118 K32 87.2(7) . .
O419 W118 K32 43.2(14) . .
O415 W118 K32 68.5(7) . .
O313 W118 K32 116.4(6) . .
O329 W118 K32 132.6(6) . .
W117 W118 K32 43.8(5) . .
O445 W118 K32 140.6(5) . .
K33 W118 K32 56.3(11) . .
O344 W119 O366 101.8(8) . .
O344 W119 O364 102.3(9) . .
O366 W119 O364 89.0(7) . .
O344 W119 O343 102.0(9) . .
O366 W119 O343 89.7(7) . .
O364 W119 O343 155.5(8) . .
O344 W119 O357 99.4(8) . .
O366 W119 O357 158.8(8) . .
O364 W119 O357 86.7(8) . .
O343 W119 O357 85.7(8) . .
O344 W119 O345 170.0(9) . .
O366 W119 O345 84.4(7) . .
O364 W119 O345 85.5(7) . .
O343 W119 O345 70.0(7) . .
O357 W119 O345 74.6(7) . .
O344 W119 K7 91.6(7) . .
O366 W119 K7 39.4(5) . .
O364 W119 K7 128.5(5) . .
O343 W119 K7 54.3(5) . .
O357 W119 K7 139.9(6) . .
O345 W119 K7 88.3(4) . .
O342 W120 O319 102.9(8) . .
O342 W120 O343 102.8(9) . .
O319 W120 O343 91.8(7) . .
O342 W120 O341 102.8(9) . .
O319 W120 O341 86.5(7) . .
O343 W120 O341 154.1(8) . .
O342 W120 O358 98.9(9) . .
O319 W120 O358 158.1(8) . .
O343 W120 O358 84.4(8) . .
O341 W120 O358 87.7(8) . .
O342 W120 O345 170.1(8) . .
O319 W120 O345 84.8(7) . .
O343 W120 O345 70.6(7) . .
O341 W120 O345 83.5(7) . .
O358 W120 O345 73.6(7) . .
O342 W120 K7 95.1(7) . .
O319 W120 K7 42.7(5) . .
O343 W120 K7 52.1(5) . .
O341 W120 K7 128.9(5) . .
O358 W120 K7 136.4(6) . .
O345 W120 K7 86.4(4) . .
O290 Se1 O271 99.1(8) . .
O290 Se1 O291 97.6(8) . .
O271 Se1 O291 99.4(8) . .
O60 Se2 O59 97.3(7) . .
O60 Se2 O55 98.1(7) . .
O59 Se2 O55 98.7(7) . .
O383 Se3 O397 98.9(8) . .
O383 Se3 O413 97.9(8) . .
O397 Se3 O413 97.5(8) . .
O356 Se4 O346 98.7(8) . .
O356 Se4 O345 98.9(8) . .
O346 Se4 O345 97.8(8) . .
O228 Se5 O235 98.5(9) . .
O228 Se5 O245 98.6(8) . .
O235 Se5 O245 97.7(9) . .
O45 Se6 O2 98.0(7) . .
O45 Se6 O11 97.6(7) . .
O2 Se6 O11 99.3(7) . .
O178 Se7 O202 98.5(8) . .
O178 Se7 O201 98.1(7) . .
O202 Se7 O201 99.3(8) . .
O126 Se8 O144 98.1(7) . .
O126 Se8 O136 98.8(7) . .
O144 Se8 O136 98.1(7) . .
O420 Cu1 O409 91.2(6) . .
O420 Cu1 O108 90.1(6) . .
O409 Cu1 O108 109.9(6) . .
O420 Cu1 O417 166.3(8) . .
O409 Cu1 O417 81.0(8) . .
O108 Cu1 O417 82.1(7) . .
O420 Cu1 O95 100.9(6) . .
O409 Cu1 O95 155.5(5) . .
O108 Cu1 O95 91.4(5) . .
O417 Cu1 O95 90.6(8) . .
O420 Cu1 O94 100.0(6) . .
O409 Cu1 O94 91.5(5) . .
O108 Cu1 O94 156.3(5) . .
O417 Cu1 O94 91.6(7) . .
O95 Cu1 O94 65.7(5) . .
O415 Cu2 O411 171.4(9) . .
O415 Cu2 O311 91.4(7) . .
O411 Cu2 O311 83.9(8) . .
O415 Cu2 O169 92.6(7) . .
O411 Cu2 O169 83.0(8) . .
O311 Cu2 O169 115.1(7) . .
O415 Cu2 O211 97.6(7) . .
O411 Cu2 O211 89.9(8) . .
O311 Cu2 O211 153.0(6) . .
O169 Cu2 O211 90.1(6) . .
O415 Cu2 O306 98.5(7) . .
O411 Cu2 O306 88.7(8) . .
O311 Cu2 O306 89.5(6) . .
O169 Cu2 O306 152.8(6) . .
O211 Cu2 O306 64.0(5) . .
W49 O1 W57 147.2(8) . .
Se6 O2 W49 120.5(7) . .
Se6 O2 W56 119.3(7) . .
W49 O2 W56 92.4(5) . .
Se6 O2 W74 134.6(8) . .
W49 O2 W74 89.6(5) . .
W56 O2 W74 89.4(5) . .
W55 O3 W56 147.2(9) . .
W74 O4 W99 152.0(10) . .
W73 O5 W74 151.4(9) . .
W74 O6 W56 126.9(8) . .
W74 O7 W49 127.6(7) . .
W99 O10 W55 127.0(8) . .
Se6 O11 W57 119.1(7) . .
Se6 O11 W103 124.0(8) . .
W57 O11 W103 92.4(6) . .
W35 O12 W55 126.0(8) . .
W35 O12 K10 100.2(6) . .
W55 O12 K10 101.8(6) . .
W49 O13 K4 126.8(7) . .
W56 O14 W49 124.8(7) . .
W56 O14 K2 93.0(5) . .
W49 O14 K2 96.4(5) . .
W56 O15 K13 136.5(8) . .
W55 O16 W8 133.5(9) . .
W55 O16 K10 105.3(6) . .
W8 O16 K10 104.7(6) . .
W56 O17 W8 133.7(8) . .
W56 O17 K2 114.5(7) . .
W8 O17 K2 101.9(5) . .
W49 O18 W1 133.2(8) . .
W49 O18 K2 121.3(7) . .
W1 O18 K2 99.9(5) . .
W103 O19 W73 128.2(9) . .
W57 O20 W103 125.6(9) . .
W35 O22 K8 131.3(8) . .
W57 O23 K17 140.8(8) . .
W57 O24 W1 133.0(8) . .
W9 O26 W8 176.1(9) . .
W9 O26 K2 91.4(5) . .
W8 O26 K2 86.4(5) . .
W9 O27 W67 154.3(8) . .
W9 O28 K30 137.6(8) . .
W115 O29 W9 111.1(7) . .
W115 O29 W27 106.0(6) . .
W9 O29 W27 141.9(8) . .
W9 O30 W1 154.1(9) . .
W9 O30 K2 109.6(6) . .
W1 O30 K2 95.9(5) . .
W103 O31 W67 142.2(8) . .
W35 O32 W67 137.4(8) . .
W35 O32 K10 97.6(6) . .
W67 O32 K10 112.6(6) . .
W105 O33 K13 134.4(7) . .
W108 O34 W30 126.8(8) . .
W108 O35 W105 127.7(7) . .
W54 O36 W108 152.5(9) . .
W108 O37 W26 154.8(8) . .
W26 O39 W54 150.2(9) . .
W73 O42 W57 126.3(8) . .
W99 O43 W73 151.7(10) . .
W20' O44 W20 50(2) . .
W20' O44 W19 93(3) . .
W20 O44 W19 126.0(12) . .
Se6 O45 W55 121.5(8) . .
Se6 O45 W35 119.0(8) . .
W55 O45 W35 91.9(5) . .
Se6 O45 W99 134.0(8) . .
W55 O45 W99 89.5(5) . .
W35 O45 W99 89.8(5) . .
W103 O46 W35 148.5(9) . .
W8 O48 K13 132.3(7) . .
W8 O49 W31 139.3(8) . .
W8 O49 K2 110.8(6) . .
W31 O49 K2 109.6(6) . .
W8 O50 K10 103.9(7) . .
W31 O51 K13 132.0(8) . .
W105 O52 W31 137.4(7) . .
W105 O52 K2 114.1(6) . .
W31 O52 K2 101.9(5) . .
W105 O53 W30 125.1(8) . .
W105 O53 K2 93.4(5) . .
W30 O53 K2 96.3(5) . .
W7 O54 W105 149.0(9) . .
Se2 O55 W105 120.4(6) . .
Se2 O55 W30 121.2(7) . .
W105 O55 W30 91.2(5) . .
Se2 O55 W108 134.0(7) . .
W105 O55 W108 89.3(4) . .
W30 O55 W108 89.2(4) . .
W5 O56 K18 149.8(9) . .
W5 O56 K4 111.4(7) . .
K18 O56 K4 95.8(5) . .
W30 O58 W106 146.6(8) . .
Se2 O59 W106 119.9(7) . .
Se2 O59 W112 123.1(7) . .
W106 O59 W112 92.1(5) . .
Se2 O60 W7 120.9(7) . .
Se2 O60 W4 119.3(7) . .
W7 O60 W4 91.4(5) . .
Se2 O60 W26 135.1(7) . .
W7 O60 W26 89.0(5) . .
W4 O60 W26 89.6(5) . .
W112 O61 W54 127.7(8) . .
W54 O62 W106 126.7(7) . .
W30 O63 K4 127.1(8) . .
W106 O64 K18 139.0(8) . .
W106 O65 W5 132.7(8) . .
W112 O68 W4 148.7(8) . .
W7 O69 K22 160.0(9) . 2_656
W4 O70 W7 125.0(8) . .
W4 O70 K12 101.8(6) . .
W7 O70 K12 101.6(6) . .
W7 O71 W26 126.0(8) . .
W26 O72 W4 126.3(8) . .
W4 O73 K5 133.3(8) . .
W4 O74 W3 135.7(8) . .
W4 O74 K12 96.3(6) . .
W3 O74 K12 112.8(6) . .
W7 O75 W31 133.9(7) . .
W7 O75 K12 105.5(6) . .
W31 O75 K12 102.8(6) . .
W31 O76 K12 103.5(7) . .
W112 O77 W3 142.4(9) . .
W2 O78 W31 175.8(9) . .
W2 O78 K2 92.8(6) . .
W31 O78 K2 86.3(5) . .
W2 O79 W5 154.7(8) . .
W2 O79 K2 108.8(6) . .
W5 O79 K2 96.0(5) . .
W2 O80 W3 155.4(8) . .
W2 O81 K30 139.2(8) . .
W115 O82 W2 111.0(6) . .
W115 O82 W43 105.9(6) . .
W2 O82 W43 142.2(7) . .
W9 O84 W115 108.5(6) . .
W9 O84 W2 143.6(7) . .
W115 O84 W2 107.7(6) . .
W30 O85 W5 133.8(7) . .
W30 O85 K2 120.3(6) . .
W5 O85 K2 100.7(5) . .
W1 O86 W5 150.0(8) . .
W1 O86 K2 101.1(5) . .
W5 O86 K2 101.5(6) . .
W1 O86 K4 94.2(5) . .
W5 O86 K4 95.6(5) . .
K2 O86 K4 111.6(5) . .
W1 O87 K17 150.1(8) . .
W1 O87 K4 111.5(7) . .
K17 O87 K4 96.1(5) . .
W3 O88 K5 132.3(7) . .
W3 O89 W60 143.4(8) . .
W43 O90 W3 154.5(8) . .
W43 O90 K12 88.7(4) . .
W3 O90 K12 110.3(5) . .
W43 O91 K12 118.5(7) . .
W43 O91 K28 133.2(7) . .
K12 O91 K28 98.1(6) . .
W43 O92 W24 138.5(7) . .
W60 O93 W43 156.7(8) . .
W43 O94 W115 111.6(7) . .
W43 O94 Cu1 130.0(7) . .
W115 O94 Cu1 109.9(6) . .
W27 O95 W115 111.1(6) . .
W27 O95 Cu1 130.5(7) . .
W115 O95 Cu1 109.6(6) . .
W115 O96 K30 143.7(9) . .
W27 O98 K10 117.8(8) . .
W27 O98 K26 130.7(7) . .
K10 O98 K26 97.0(6) . .
W27 O99 W67 153.7(9) . .
W27 O99 K10 89.1(6) . .
W67 O99 K10 110.2(6) . .
W67 O100 W65 143.3(7) . .
W67 O101 K8 130.5(8) . .
W67 O101 K29 114.1(9) . .
K8 O101 K29 104.9(6) . .
W27 O102 W11 141.1(8) . .
W65 O103 W27 158.4(8) . .
W65 O104 K30 129.3(9) . .
W65 O105 K29 130.0(9) . .
W11 O106 W25 110.7(7) . .
W11 O106 W117 139.8(9) . .
W25 O106 W117 109.5(7) . .
W11 O106 K32 120.4(8) . .
W25 O106 K32 93.8(8) . .
W117 O106 K32 55.9(6) . .
W25 O107 W109 110.9(7) . .
W25 O107 W11 105.4(6) . .
W109 O107 W11 142.8(8) . .
W11 O108 Cu1 143.5(8) . .
W11 O108 K26 102.3(7) . .
Cu1 O108 K26 105.7(6) . .
W45 O109 W11 152.9(8) . .
W45 O109 K26 97.1(6) . .
W11 O109 K26 99.3(6) . .
W45 O110 K8 108.3(7) . .
W45 O110 K10 120.1(7) . .
K8 O110 K10 110.9(5) . .
W45 O111 K22 146.6(9) . .
W45 O111 K26 106.5(8) . .
K22 O111 K26 104.5(8) . .
W109 O112 W45 156.4(9) . .
W109 O112 K8 103.2(6) . .
W45 O112 K8 82.5(5) . .
W33 O113 W33' 63.4(7) . .
W33 O113 W45 137.0(8) . .
W33' O113 W45 159.5(10) . .
W37 O114 W45 143.8(8) . .
W37 O114 K8 115.9(7) . .
W45 O114 K8 94.1(6) . .
W37 O115 K22 104.5(7) . .
W37 O116 W72 125.7(8) . .
W37 O116 K8 100.1(6) . .
W72 O116 K8 95.3(6) . .
W32' O117 W37 127.6(10) . .
W32' O117 W33 67.3(7) . .
W37 O117 W33 146.1(8) . .
W32' O117 K22 122.9(8) . .
W37 O117 K22 100.2(6) . .
W33 O117 K22 90.9(6) . .
W99 O118 W35 127.4(9) . .
W33' O119 W34 78.1(11) . .
W33' O119 W33 69.5(11) . .
W34 O119 W33 124.2(9) . .
W34 O120 K4 114.5(8) . 1_655
W34 O120 K18 145.3(8) . 1_655
K4 O120 K18 94.3(6) 1_655 1_655
W33 O121 K22 111.8(8) . .
W32' O122 W32 78.2(14) . .
W32' O122 W33 79.3(12) . .
W32 O122 W33 126.8(9) . .
W34' O124 W34 82.3(12) . .
W34' O124 W32 73.7(13) . .
W34 O124 W32 125.9(9) . .
W34' O124 K4 106.6(14) . 1_655
W34 O124 K4 86.2(6) . 1_655
W32 O124 K4 146.7(7) . 1_655
W34 O125 W33' 65.0(7) . .
W34 O125 W36 133.2(8) . .
W33' O125 W36 160.5(10) . .
Se8 O126 W33' 108.8(8) . .
Se8 O126 W34' 122.4(9) . .
W33' O126 W34' 104.5(9) . .
Se8 O126 W32' 124.0(9) . .
W33' O126 W32' 99.8(8) . .
W34' O126 W32' 93.8(8) . .
Se8 O126 W34 121.2(7) . .
W33' O126 W34 54.0(6) . .
W34' O126 W34 53.0(5) . .
W32' O126 W34 114.7(8) . .
Se8 O126 W33 120.2(7) . .
W33' O126 W33 49.2(5) . .
W34' O126 W33 117.2(8) . .
W32' O126 W33 52.9(5) . .
W34 O126 W33 90.8(5) . .
Se8 O126 W32 135.7(8) . .
W33' O126 W32 115.5(8) . .
W34' O126 W32 47.1(5) . .
W32' O126 W32 47.6(5) . .
W34 O126 W32 87.5(5) . .
W33 O126 W32 89.2(4) . .
W34' O127 W34 66.9(8) . .
W34' O127 W51 126.9(11) . .
W34 O127 W51 148.0(8) . .
W34' O128 W83 127.3(11) . .
W34' O128 W32 63.2(9) . .
W83 O128 W32 153.9(9) . .
W32' O129 W50 129.0(11) . .
W32' O129 W32 63.1(9) . .
W50 O129 W32 149.7(9) . .
W50 O131 W83 152.1(10) . .
W83 O133 W51 127.1(9) . .
W51 O134 K17 120.5(7) . 1_655
W51 O135 W36 136.3(8) . .
W51 O135 K1 117.0(8) . .
W36 O135 K1 102.3(6) . .
Se8 O136 W42 120.6(8) . .
Se8 O136 W51 121.2(8) . .
W42 O136 W51 92.2(5) . .
Se8 O136 W83 132.6(7) . .
W42 O136 W83 90.0(5) . .
W51 O136 W83 89.4(5) . .
W50 O138 W37 127.7(8) . .
W36 O139 K18 125.7(8) . 1_655
W109 O140 W36 167.5(9) . .
W109 O140 K1 99.0(6) . .
W36 O140 K1 92.5(5) . .
W83 O141 W42 126.6(9) . .
W50 O142 W72 126.3(9) . .
Se8 O144 W72 121.2(8) . .
Se8 O144 W37 120.2(8) . .
W72 O144 W37 91.5(5) . .
Se8 O144 W50 134.3(8) . .
W72 O144 W50 89.8(5) . .
W37 O144 W50 88.3(5) . .
W42 O145 K6 133.1(8) . .
W42 O146 W52 132.3(8) . .
W42 O146 K1 116.6(6) . .
W52 O146 K1 103.0(5) . .
W72 O147 W52 131.0(9) . .
W72 O147 K8 116.2(6) . .
W52 O147 K8 98.5(6) . .
W72 O149 W42 147.6(9) . .
W51 O150 W42 126.6(7) . .
W51 O150 K1 96.3(5) . .
W42 O150 K1 93.7(5) . .
W109 O151 W52 164.4(9) . .
W109 O151 K1 98.9(6) . .
W52 O151 K1 93.3(5) . .
W52 O152 K8 102.9(7) . .
W52 O152 K29 143.4(9) . .
K8 O152 K29 106.3(7) . .
W39 O153 W52 150.2(9) . .
W39 O153 K1 103.4(6) . .
W52 O153 K1 103.1(6) . .
W52 O154 K6 122.0(8) . .
W109 O155 K8 97.4(5) . .
W107 O157 W25 108.0(7) . .
W107 O157 W109 143.3(8) . .
W25 O157 W109 107.1(7) . .
W25 O158 K32 97.1(8) . .
W63 O160 W25 109.8(8) . .
W63 O160 W117 141.4(8) . .
W25 O160 W117 108.8(7) . .
W63 O160 K32 103.7(9) . .
W25 O160 K32 108.0(9) . .
W117 O160 K32 65.4(8) . .
W25 O161 W107 111.3(7) . .
W25 O161 W63 105.7(7) . .
W107 O161 W63 142.0(8) . .
W107 O162 W53 166.8(9) . .
W107 O162 K1 100.5(6) . .
W53 O162 K1 92.0(5) . .
W36 O163 W53 149.6(9) . .
W36 O163 K1 105.9(6) . .
W53 O163 K1 104.4(6) . .
W53 O164 K23 105.7(7) . .
W53 O165 K24 155.5(10) . .
W17 O166 W53 134.5(9) . .
W17 O166 W17' 72.4(6) . .
W53 O166 W17' 148.2(9) . .
W17 O166 K23 103.6(7) . .
W53 O166 K23 101.0(7) . .
W17' O166 K23 49.5(5) . .
W89 O167 W53 140.0(9) . .
W89 O167 K1 114.5(7) . .
W53 O167 K1 102.2(5) . .
W63 O168 K23 119.2(8) . .
W63 O168 K32 101.0(9) . .
K23 O168 K32 137.6(8) . .
W63 O169 Cu2 142.9(8) . .
W29 O170 W63 139.5(9) . .
W63 O171 W71 154.2(9) . .
W63 O171 K23 88.8(6) . .
W71 O171 K23 105.2(6) . .
W107 O172 W71 156.7(9) . .
W107 O172 K9 101.6(6) . .
W71 O172 K9 81.5(5) . .
W107 O173 K9 96.9(5) . .
W107 O174 W39 165.9(8) . .
W107 O174 K1 98.3(6) . .
W39 O174 K1 92.7(5) . .
W39 O175 K29 146.2(9) . .
W39 O175 K9 100.0(7) . .
K29 O175 K9 109.1(7) . .
W95 O176 W39 132.0(8) . .
W95 O176 K9 111.6(7) . .
W39 O176 K9 103.4(6) . .
W94 O177 W39 133.1(8) . .
W94 O177 K1 115.6(7) . .
W39 O177 K1 101.9(6) . .
Se7 O178 W94 121.7(8) . .
Se7 O178 W89 121.3(8) . .
W94 O178 W89 90.8(5) . .
Se7 O178 W98 133.9(8) . .
W94 O178 W98 88.8(5) . .
W89 O178 W98 88.6(5) . .
W94 O179 K6 137.8(9) . .
W89 O180 W94 126.1(8) . .
W89 O180 K1 94.8(6) . .
W94 O180 K1 95.5(6) . .
W39 O181 K6 119.1(8) . .
W17 O182 W89 147.4(9) . .
W17 O182 W15' 49.6(6) . .
W89 O182 W15' 142.1(11) . .
W98 O184 W89 127.5(8) . .
W98 O185 W94 127.6(9) . .
W95 O186 W94 146.9(9) . .
W17 O187 K24 137.5(9) . .
W17' O188 W17 95.1(12) . .
W17' O188 W16 68.7(11) . .
W17 O188 W16 124.4(9) . .
W17' O188 K23 43.8(9) . .
W17 O188 K23 100.8(7) . .
W16 O188 K23 101.1(8) . .
W17' O189 W16 64.5(7) . .
W17' O189 W71 157.7(11) . .
W16 O189 W71 136.8(9) . .
W17' O189 K23 46.7(6) . .
W16 O189 K23 102.1(7) . .
W71 O189 K23 112.5(7) . .
W16' O191 W96 140.1(11) . .
W16' O191 W16 58.2(7) . .
W96 O191 W16 144.9(9) . .
W96 O192 W71 145.5(9) . .
W96 O192 K9 112.7(8) . .
W71 O192 K9 96.0(6) . .
W96 O194 W95 125.4(9) . .
W96 O194 K9 101.1(6) . .
W95 O194 K9 96.3(6) . .
W95 O195 K27 154.4(10) . .
W96 O196 W91 128.0(9) . .
W91 O197 W95 127.1(9) . .
W15 O199 W91 148.3(9) . .
W15 O199 W16' 63.1(7) . .
W91 O199 W16' 129.8(10) . .
W91 O200 W98 151.8(10) . .
Se7 O201 W95 122.2(8) . .
Se7 O201 W96 120.7(8) . .
W95 O201 W96 92.7(5) . .
Se7 O202 W15' 133.8(10) . .
Se7 O202 W16 119.9(8) . .
W15' O202 W16 105.0(7) . .
Se7 O202 W17 121.4(8) . .
W15' O202 W17 41.4(4) . .
W16 O202 W17 92.4(6) . .
Se7 O202 W17' 109.5(8) . .
W15' O202 W17' 93.6(7) . .
W16 O202 W17' 45.7(4) . .
W17 O202 W17' 58.9(5) . .
Se7 O202 W16' 128.1(10) . .
W15' O202 W16' 91.1(7) . .
W16 O202 W16' 44.3(4) . .
W17 O202 W16' 109.5(7) . .
W17' O202 W16' 87.4(7) . .
W15 O203 W98 153.3(10) . .
W15 O203 W15' 57.0(6) . .
W98 O203 W15' 131.1(9) . .
W98 O205 K6 138.9(9) . 2_755
W71 O206 K11 94.0(8) . .
W71 O207 K9 107.6(8) . .
W71 O207 K11 116.1(9) . .
K9 O207 K11 115.9(7) . .
W29 O208 K11 118.1(8) . .
W29 O209 W41 152.9(9) . .
W29 O209 K11 89.9(6) . .
W41 O209 K11 110.6(6) . .
W110 O210 W46 111.4(7) . .
W110 O210 W29 106.4(7) . .
W46 O210 W29 140.8(8) . .
W29 O211 W110 112.3(8) . .
W29 O211 Cu2 128.9(8) . .
W110 O211 Cu2 110.3(7) . .
W65 O212 W29 156.6(9) . .
W46 O213 W41 154.4(9) . .
W41 O214 W65 141.8(9) . .
W41 O215 K9 135.9(9) . .
W102 O216 W41 142.0(9) . .
W69 O217 K11 102.4(8) . .
W85 O218 W41 136.1(9) . .
W85 O218 K11 97.5(7) . .
W41 O218 K11 112.9(7) . .
W93 O219 W69 133.3(9) . .
W93 O219 K11 104.0(7) . .
W69 O219 K11 106.0(7) . .
W69 O220 K16 132.6(8) . .
W46 O221 W69 174.6(11) . .
W59 O222 W69 139.5(10) . .
W59 O222 K14 109.5(7) . .
W69 O222 K14 110.5(7) . .
W81 O223 W69 134.7(9) . .
W81 O223 K14 113.1(7) . .
W69 O223 K14 102.9(6) . .
W93 O224 W81 147.9(9) . .
W79 O225 W85 126.9(9) . .
W79 O225 W80' 13.1(5) . .
W85 O225 W80' 119.4(10) . .
W80' O226 W79 12.1(7) . .
W80' O226 W93 126.1(12) . .
W79 O226 W93 125.8(9) . .
Se5 O228 W85 119.7(8) . .
Se5 O228 W93 121.7(10) . .
W85 O228 W93 90.9(6) . .
Se5 O228 W80' 135.9(10) . .
W85 O228 W80' 96.5(7) . .
W93 O228 W80' 78.3(6) . .
Se5 O228 W79 135.0(9) . .
W85 O228 W79 88.7(6) . .
W93 O228 W79 88.9(5) . .
W80' O228 W79 13.1(4) . .
W85 O229 W93 125.9(9) . .
W85 O229 K11 101.2(7) . .
W93 O229 K11 101.5(7) . .
W102 O230 W85 147.2(9) . .
W85 O231 K9 130.6(10) . .
W102 O233 W116 127.8(10) . .
W21 O234 W102 125.9(9) . .
W21 O234 W23' 7.4(5) . .
W102 O234 W23' 118.6(9) . .
Se5 O235 W23' 111.7(10) . .
Se5 O235 W21 121.5(9) . .
W23' O235 W21 14.4(5) . .
Se5 O235 W102 121.4(8) . .
W23' O235 W102 105.3(8) . .
W21 O235 W102 90.9(6) . .
W79 O236 W116 152.4(10) . .
W79 O236 W80' 10.1(4) . .
W116 O236 W80' 142.5(9) . .
W80' O237 W80 161.1(12) . .
W80' O237 W79 15.9(6) . .
W80 O237 W79 152.3(12) . .
W80' O237 W79' 159.0(13) . .
W80 O237 W79' 17.3(4) . .
W79 O237 W79' 162.8(10) . .
W79 O238 W80' 17.5(5) . .
W116 O240 W80 155.0(12) . .
W79' O241 W80 9.1(8) . .
W79' O241 W81 132.7(15) . .
W80 O241 W81 126.3(10) . .
W80 O242 W79' 21.5(5) . .
W80 O243 W79' 19.4(5) . .
W80 O243 W76 127.2(9) . .
W79' O243 W76 124.5(11) . .
W80 O243 W76' 127.8(10) . .
W79' O243 W76' 118.6(11) . .
W76 O243 W76' 16.8(4) . .
W116 O244 W21 127.5(10) . .
W116 O244 W23' 122.1(11) . .
W21 O244 W23' 16.6(5) . .
Se5 O245 W81 120.1(9) . .
Se5 O245 W76 121.4(9) . .
W81 O245 W76 92.6(6) . .
Se5 O245 W80 132.5(10) . .
W81 O245 W80 90.4(6) . .
W76 O245 W80 89.3(6) . .
W21 O246 W23' 16.9(6) . .
W23' O247 W76 143.1(15) . .
W23' O247 W21 4.8(9) . .
W76 O247 W21 147.6(11) . .
W23' O247 W76' 142.6(15) . .
W76 O247 W76' 1.0(4) . .
W21 O247 W76' 147.1(10) . .
W23' O248 W21 18.3(6) . .
W23' O248 W77 123.5(11) . .
W21 O248 W77 134.5(10) . .
W23' O248 W77' 115.5(11) . .
W21 O248 W77' 124.8(10) . .
W77 O248 W77' 10.4(5) . .
W76' O249 W81 136.3(13) . .
W76' O249 W76 11.5(7) . .
W81 O249 W76 124.8(9) . .
W76' O249 K14 93.9(10) . .
W81 O249 K14 94.0(6) . .
W76 O249 K14 97.1(6) . .
W76' O250 W76 20.9(6) . .
W76' O250 K24 131.9(11) . 1_455
W76 O250 K24 131.9(9) . 1_455
W81 O251 K16 143.2(10) . .
W76 O252 W76' 18.9(5) . .
W76 O252 W77 135.6(9) . .
W76' O252 W77 147.8(10) . .
W76 O252 W77' 127.3(9) . .
W76' O252 W77' 137.4(10) . .
W77 O252 W77' 11.0(5) . .
W76 O252 K14 119.7(8) . .
W76' O252 K14 101.2(8) . .
W77 O252 K14 100.3(6) . .
W77' O252 K14 103.8(8) . .
W77' O253 W38 147.1(11) . .
W77' O253 W77 13.5(5) . .
W38 O253 W77 151.8(9) . .
W77' O253 K14 110.3(9) . .
W38 O253 K14 101.1(6) . .
W77 O253 K14 99.7(7) . .
W46 O254 W77 151.9(10) . .
W46 O254 K14 111.7(8) . .
W77 O254 K14 96.0(6) . .
W77 O255 W77' 14.5(6) . .
W77' O256 W77 7.7(9) . .
W77' O256 K24 109.5(13) . 1_455
W77 O256 K24 114.5(8) . 1_455
W38 O257 K24 117.4(8) . 1_455
W58 O258 W58' 13.8(5) . .
W58 O258 W38 134.7(8) . .
W58' O258 W38 138.2(11) . .
W58 O258 K14 119.1(7) . .
W58' O258 K14 121.2(10) . .
W38 O258 K14 99.9(6) . .
W88 O260 W38 153.8(8) . .
W88 O260 K14 110.5(6) . .
W38 O260 K14 95.4(5) . .
W46 O261 K30 138.9(9) . .
W110 O262 W88 108.8(7) . .
W110 O262 W46 108.1(7) . .
W88 O262 W46 142.8(8) . .
W88 O263 K30 138.6(9) . .
W88 O264 W40 154.1(8) . .
W88 O265 W59 174.6(11) . .
W88 O265 K14 90.5(6) . .
W59 O265 K14 85.3(5) . .
W59 O266 K15 102.0(7) . .
W75 O267 W59 134.0(8) . .
W75 O267 W75' 13.2(4) . .
W59 O267 W75' 145.9(8) . .
W75 O267 K15 107.2(6) . .
W59 O267 K15 104.8(6) . .
W75' O267 K15 95.2(6) . .
W59 O268 K16 134.4(9) . .
W22 O269 W21' 17.5(5) . .
W22 O269 W59 136.1(8) . .
W21' O269 W59 125.2(9) . .
W22 O269 K14 111.2(8) . .
W21' O269 K14 127.6(9) . .
W59 O269 K14 104.0(6) . .
W58' O270 W58 16.0(5) . .
W58' O270 W87 145.6(11) . .
W58 O270 W87 147.6(8) . .
Se1 O271 W58' 125.5(11) . .
Se1 O271 W21' 114.8(9) . .
W58' O271 W21' 106.8(11) . .
Se1 O271 W22 120.0(7) . .
W58' O271 W22 93.9(10) . .
W21' O271 W22 14.8(4) . .
Se1 O271 W58 122.1(8) . .
W58' O271 W58 7.8(6) . .
W21' O271 W58 104.3(7) . .
W22 O271 W58 90.6(6) . .
Se1 O271 W78 134.2(9) . .
W58' O271 W78 81.7(8) . .
W21' O271 W78 84.4(7) . .
W22 O271 W78 89.4(5) . .
W58 O271 W78 88.7(5) . .
W22 O272 W58 126.8(9) . .
W22 O272 W58' 113.0(10) . .
W58 O272 W58' 15.3(5) . .
W22 O272 W21' 10.7(5) . .
W58 O272 W21' 117.3(9) . .
W58' O272 W21' 103.0(10) . .
W22 O272 K14 92.4(6) . .
W58 O272 K14 96.5(6) . .
W58' O272 K14 105.3(9) . .
W21' O272 K14 99.1(7) . .
W58 O273 W58' 8.8(7) . .
W58 O273 K24 132.5(9) . 1_455
W58' O273 K24 140.3(10) . 1_455
W22 O274 W21' 16.4(6) . .
W22 O274 K16 138.5(9) . .
W21' O274 K16 132.9(10) . .
W21' O275 W78 121.1(11) . .
W21' O275 W22 17.7(5) . .
W78 O275 W22 126.5(8) . .
W21' O275 W78' 118.5(11) . .
W78 O275 W78' 13.7(4) . .
W22 O275 W78' 128.4(9) . .
W58' O276 W78 117.8(11) . .
W58' O276 W58 12.9(7) . .
W78 O276 W58 129.8(9) . .
W58' O276 W78' 117.4(11) . .
W78 O276 W78' 7.9(4) . .
W58 O276 W78' 130.1(8) . .
W78 O277 W78' 20.6(5) . .
W78 O277 K16 173.5(13) . 2_565
W78' O277 K16 152.9(13) . 2_565
W78' O278 W101 141.7(12) . .
W78' O278 W78 18.2(5) . .
W101 O278 W78 154.8(10) . .
W78' O279 W23 149.0(13) . .
W78' O279 W78 13.0(6) . .
W23 O279 W78 154.0(9) . .
W78' O279 W22' 145.9(14) . .
W23 O279 W22' 5.9(7) . .
W78 O279 W22' 153.1(11) . .
W87 O281 W38 134.5(8) . .
W87 O282 W64 124.8(7) . .
W101 O283 W87 125.9(9) . .
W64 O285 W101 127.9(8) . .
W22' O286 W23 17.2(5) . .
W22' O286 W101 164.5(14) . .
W23 O286 W101 147.3(12) . .
W22' O287 W23 18.6(7) . .
W75' O288 W23 123.2(10) . .
W75' O288 W75 16.2(5) . .
W23 O288 W75 125.8(8) . .
W75' O288 W22' 122.7(12) . .
W23 O288 W22' 13.7(6) . .
W75 O288 W22' 129.8(11) . .
W22' O289 W23 15.2(8) . .
W22' O289 W97 139.1(14) . .
W23 O289 W97 124.9(10) . .
Se1 O290 W87 119.6(9) . .
Se1 O290 W64 124.0(9) . .
W87 O290 W64 92.0(5) . .
Se1 O291 W75' 133.3(10) . .
Se1 O291 W97 119.8(8) . .
W75' O291 W97 81.4(6) . .
Se1 O291 W75 120.3(9) . .
W75' O291 W75 13.9(3) . .
W97 O291 W75 93.0(6) . .
Se1 O291 W23 133.1(9) . .
W75' O291 W23 82.0(6) . .
W97 O291 W23 90.8(6) . .
W75 O291 W23 89.4(5) . .
W75 O292 W75' 18.4(4) . .
W21' O293 W75 149.5(14) . .
W21' O293 W22 8.7(8) . .
W75 O293 W22 147.5(10) . .
W21' O293 W75' 150.9(13) . .
W75 O293 W75' 8.6(4) . .
W22 O293 W75' 151.4(9) . .
W75' O294 W97 125.6(11) . .
W75' O294 W75 11.7(5) . .
W97 O294 W75 125.4(9) . .
W75' O294 K15 113.1(10) . .
W97 O294 K15 99.3(6) . .
W75 O294 K15 102.7(7) . .
W97 O295 K7 132.1(9) . .
W64 O296 K31 131.1(10) . .
W64 O297 W97 149.0(9) . .
W64 O298 W40 141.2(8) . .
W97 O299 W40 135.1(9) . .
W97 O299 K15 99.0(6) . .
W40 O299 K15 111.9(6) . .
W40 O300 K7 133.4(8) . .
W40 O300 K31 134.1(8) . .
K7 O300 K31 92.5(6) . .
W68 O301 W40 152.7(8) . .
W68 O301 K15 90.2(6) . .
W40 O301 K15 110.0(6) . .
W40 O302 W60 141.9(8) . .
W68 O303 K15 116.4(8) . .
W110 O304 W88 112.4(6) . .
W110 O304 W68 105.3(7) . .
W88 O304 W68 140.9(7) . .
W60 O305 W68 157.4(8) . .
W68 O306 W110 112.3(7) . .
W68 O306 Cu2 129.2(7) . .
W110 O306 Cu2 110.0(6) . .
W60 O307 K30 127.5(9) . .
W106 O308 W112 125.7(7) . .
W14' O310 W14 91(2) . .
W14' O310 W12 71.6(19) . .
W14 O310 W12 129.6(12) . .
W62 O311 Cu2 144.6(9) . .
W68 O312 W62 140.1(8) . .
W62 O313 W114 110.8(7) . .
W62 O313 W118 140.2(8) . .
W114 O313 W118 109.0(7) . .
W62 O313 K33 100.3(11) . .
W114 O313 K33 108.6(11) . .
W118 O313 K33 67.0(10) . .
W62 O314 W90 154.3(9) . .
W114 O315 W10 110.0(7) . .
W114 O315 W62 105.6(6) . .
W10 O315 W62 143.4(7) . .
W62 O316 K33 106.0(11) . .
W90 O317 K7 107.3(8) . .
W90 O317 K15 121.5(8) . .
K7 O317 K15 113.6(6) . .
W120 O319 W90 145.4(9) . .
W120 O319 K7 111.8(7) . .
W90 O319 K7 94.9(6) . .
W10 O320 W90 156.9(9) . .
W10 O320 K7 103.7(6) . .
W90 O320 K7 82.9(5) . .
W10 O321 K7 98.4(6) . .
W10 O322 W114 107.7(6) . .
W10 O322 W6 143.0(7) . .
W114 O322 W6 107.8(6) . .
W10 O323 W48 168.3(9) . .
W10 O323 K3 99.3(6) . .
W48 O323 K3 91.1(5) . .
W10 O324 W82 164.2(9) . .
W10 O324 K3 99.2(6) . .
W82 O324 K3 93.3(5) . .
W12 O325 W12' 64.7(7) . .
W12 O325 W90 134.9(10) . .
W12' O325 W90 159.2(11) . .
W12' O327 W13 88.5(14) . .
W12' O327 W12 72.8(13) . .
W13 O327 W12 125.5(10) . .
W24 O329 W114 111.2(6) . .
W24 O329 W118 139.9(8) . .
W114 O329 W118 108.9(7) . .
W114 O330 K33 100.4(11) . .
W114 O331 W6 111.0(6) . .
W114 O331 W24 107.3(7) . .
W6 O331 W24 140.6(8) . .
W6 O332 K5 98.3(5) . .
W6 O333 W28 156.4(9) . .
W6 O333 K5 102.2(6) . .
W28 O333 K5 81.2(4) . .
W6 O334 W47 164.4(9) . .
W6 O334 K3 98.8(6) . .
W47 O334 K3 93.3(5) . .
W6 O335 W61 167.7(9) . .
W6 O335 K3 99.2(6) . .
W61 O335 K3 92.5(5) . .
W48 O337 K19 124.4(8) . .
W61 O338 W48 145.1(9) . .
W61 O338 K3 107.4(7) . .
W48 O338 K3 107.4(6) . .
W104 O339 W48 137.3(9) . .
W104 O339 K3 115.9(8) . .
W48 O339 K3 100.7(6) . .
W13 O340 W48 134.0(10) . .
W13 O340 W12' 68.9(7) . .
W48 O340 W12' 153.7(10) . .
W14' O341 W120 137.5(12) . .
W14' O341 W12 60.2(8) . .
W120 O341 W12 145.0(9) . .
W120 O343 W119 126.8(10) . .
W120 O343 K7 100.0(7) . .
W119 O343 K7 96.1(6) . .
Se4 O345 W119 120.6(9) . .
Se4 O345 W120 123.2(9) . .
W119 O345 W120 92.5(6) . .
Se4 O346 W13' 129.0(11) . .
Se4 O346 W14' 128.3(11) . .
W13' O346 W14' 93.6(9) . .
Se4 O346 W13 121.0(9) . .
W13' O346 W13 43.5(6) . .
W14' O346 W13 109.9(8) . .
Se4 O346 W12 119.3(9) . .
W13' O346 W12 110.3(8) . .
W14' O346 W12 47.3(6) . .
W13 O346 W12 91.8(6) . .
Se4 O346 W12' 109.3(8) . .
W13' O346 W12' 94.5(9) . .
W14' O346 W12' 92.2(8) . .
W13 O346 W12' 54.8(5) . .
W12 O346 W12' 48.4(5) . .
Se4 O346 W14 135.0(9) . .
W13' O346 W14 51.4(6) . .
W14' O346 W14 48.9(6) . .
W13 O346 W14 88.5(5) . .
W12 O346 W14 89.7(5) . .
W12' O346 W14 115.5(7) . .
W13' O347 W13 67(2) . .
W13' O347 W14 90(2) . .
W13 O347 W14 126.5(12) . .
W14 O350 W113 151.0(12) . .
W14 O350 W14' 60.1(8) . .
W113 O350 W14' 130.0(12) . .
W14 O351 W111 155.2(13) . .
W14 O351 W13' 63.2(8) . .
W111 O351 W13' 127.6(13) . .
W113 O352 W111 153.1(11) . .
W111 O353 W84 127.8(9) . .
W111 O354 W104 125.6(9) . .
Se4 O356 W84 121.8(8) . .
Se4 O356 W104 120.4(8) . .
W84 O356 W104 90.5(5) . .
Se4 O356 W111 134.3(8) . .
W84 O356 W111 89.8(5) . .
W104 O356 W111 88.0(5) . .
W113 O357 W119 125.5(9) . .
W113 O358 W120 127.9(9) . .
W16' O359 W15 100(2) . .
W16' O359 W16 63.8(17) . .
W15 O359 W16 127.3(13) . .
W13 O360 W13' 55.7(8) . .
W13 O360 W104 148.7(9) . .
W13' O360 W104 138.0(11) . .
W104 O361 K19 131.9(9) . .
W104 O362 W84 126.5(10) . .
W104 O362 K3 95.8(6) . .
W84 O362 K3 93.5(6) . .
W84 O363 K25 134.4(9) . .
W119 O364 W84 147.3(9) . .
W119 O366 W82 130.5(10) . .
W119 O366 K7 114.9(7) . .
W82 O366 K7 100.5(7) . .
W84 O367 W82 134.7(9) . .
W84 O367 K3 115.9(7) . .
W82 O367 K3 101.8(6) . .
W82 O368 K25 122.0(8) . .
W82 O369 K31 151.7(10) . .
W82 O369 K7 101.9(7) . .
K31 O369 K7 90.3(6) . .
W47 O370 W82 151.2(9) . .
W47 O370 K3 103.1(6) . .
W82 O370 K3 103.2(6) . .
W86 O371 W47 133.3(9) . .
W86 O371 K3 118.5(8) . .
W47 O371 K3 101.0(7) . .
W66 O372 W47 132.1(8) . .
W66 O372 K5 113.4(6) . .
W47 O372 K5 99.9(6) . .
W47 O373 K5 102.8(7) . .
W70 O374 W61 137.6(8) . .
W70 O374 K3 115.7(7) . .
W61 O374 K3 100.9(6) . .
W61 O375 K19 125.6(8) . .
W47 O376 K25 120.3(8) . .
W70 O377 W86 124.1(8) . .
W70 O377 K3 93.7(6) . .
W86 O377 K3 94.6(6) . .
W70 O378 K19 130.4(9) . .
W86 O379 K25 134.8(9) . .
W66 O380 W86 147.9(10) . .
W92 O381 W86 127.1(9) . .
W92 O382 W70 127.4(9) . .
Se3 O383 W70 121.5(9) . .
Se3 O383 W86 120.7(8) . .
W70 O383 W86 91.4(5) . .
Se3 O383 W92 133.7(9) . .
W70 O383 W92 88.8(5) . .
W86 O383 W92 89.2(5) . .
W92 O385 W20 153.6(10) . .
W92 O385 W19' 122.2(11) . .
W20 O385 W19' 71.8(8) . .
W100 O386 W92 152.2(10) . .
W100 O388 W20 151.3(10) . .
W100 O388 W20' 142.1(11) . .
W20 O388 W20' 46.0(6) . .
W15' O390 W15 89(3) . .
W15' O390 W17 52(2) . .
W15 O390 W17 122.3(13) . .
W100 O391 W44 128.4(8) . .
W100 O392 W66 128.1(9) . .
W66 O394 W44 125.6(8) . .
W66 O394 K5 96.5(6) . .
W44 O394 K5 100.1(6) . .
W44 O396 W19 143.9(9) . .
W44 O396 W20' 137.2(10) . .
W19 O396 W20' 58.3(6) . .
Se3 O397 W66 121.1(8) . .
Se3 O397 W44 122.0(8) . .
W66 O397 W44 91.5(5) . .
W44 O398 W28 144.0(9) . .
W44 O398 K5 113.7(7) . .
W28 O398 K5 94.6(6) . .
W28 O399 K28 105.3(8) . .
W28 O399 K12 93.7(8) . .
K28 O399 K12 83.8(6) . .
W28 O400 K5 108.1(7) . .
W28 O400 K12 114.3(7) . .
K5 O400 K12 114.4(5) . .
W19 O402 W28 137.8(9) . .
W19 O402 W18' 64.5(6) . .
W28 O402 W18' 157.2(9) . .
W18' O403 W18 58.0(7) . .
W18' O403 W61 159.5(11) . .
W18 O403 W61 134.6(8) . .
W19' O405 W18 63.8(8) . .
W19' O405 W70 136.7(12) . .
W18 O405 W70 145.6(9) . .
W18' O406 W19 91.1(13) . .
W18' O406 W18 64.7(12) . .
W19 O406 W18 124.5(9) . .
W19' O407 W20 100.7(15) . .
W19' O407 W18 71.2(12) . .
W20 O407 W18 126.4(9) . .
W24 O408 W28 152.9(9) . .
W24 O408 K28 98.0(7) . .
W28 O408 K28 99.6(7) . .
W24 O409 Cu1 143.4(8) . .
W24 O409 K28 103.9(8) . .
Cu1 O409 K28 104.3(7) . .
Se3 O413 W20' 137.9(10) . .
Se3 O413 W18' 112.8(9) . .
W20' O413 W18' 95.3(8) . .
Se3 O413 W18 121.0(9) . .
W20' O413 W18 101.1(7) . .
W18' O413 W18 44.4(5) . .
Se3 O413 W19 119.2(7) . .
W20' O413 W19 53.3(6) . .
W18' O413 W19 55.2(5) . .
W18 O413 W19 91.0(5) . .
Se3 O413 W20 135.7(8) . .
W20' O413 W20 38.2(5) . .
W18' O413 W20 111.4(7) . .
W18 O413 W20 89.0(5) . .
W19 O413 W20 89.1(5) . .
W117 O415 W118 69.5(7) . .
W117 O415 Cu2 146.4(11) . .
W118 O415 Cu2 143.9(10) . .
W110 O416 K30 143.2(9) . .
Cu1 O417 K28 118.7(10) . .
Cu1 O417 K26 115.8(9) . .
K28 O417 K26 102.5(10) . .
K32 O418 W117 126(3) . .
K32 O418 O419 132(4) . .
W117 O418 O419 96(2) . .
K32 O418 K33 104(3) . .
W117 O418 K33 119(2) . .
O419 O418 K33 28.2(18) . .
K33 O419 W118 132(3) . .
K33 O419 O418 116(4) . .
W118 O419 O418 94(2) . .
K33 O419 K32 96(3) . .
W118 O419 K32 111(2) . .
O418 O419 K32 19.9(16) . .
W118 O420 W117 71.3(7) . .
W118 O420 Cu1 146.3(10) . .
W117 O420 Cu1 142.4(9) . .
K17 O443 K4 92.0(6) 1_655 1_655
K17 O504 K4 92.5(6) . .
K17 O504 K18 176.1(7) . .
K4 O504 K18 83.6(5) . .
K19 O511 K19 126.4(8) . 2_666
K13 O533 K26 139.7(18) . 2_656
K31 O537 K7 91.2(13) . .
K22 O542 K10 124.6(17) . .
K32 O636 K33 65.9(19) . .
K22 O641 K12 126.5(16) . 2_656
O146 K1 O167 157.2(5) . .
O146 K1 O177 101.3(5) . .
O167 K1 O177 78.7(5) . .
O146 K1 O135 77.4(5) . .
O167 K1 O135 94.9(5) . .
O177 K1 O135 160.4(5) . .
O146 K1 O163 128.7(5) . .
O167 K1 O163 56.3(5) . .
O177 K1 O163 130.0(5) . .
O135 K1 O163 55.2(4) . .
O146 K1 O153 56.7(4) . .
O167 K1 O153 132.9(5) . .
O177 K1 O153 55.6(4) . .
O135 K1 O153 132.0(5) . .
O163 K1 O153 150.2(4) . .
O146 K1 O151 54.6(4) . .
O167 K1 O151 148.0(4) . .
O177 K1 O151 103.7(5) . .
O135 K1 O151 91.5(5) . .
O163 K1 O151 104.1(4) . .
O153 K1 O151 52.1(4) . .
O146 K1 O162 147.4(4) . .
O167 K1 O162 55.3(4) . .
O177 K1 O162 84.6(4) . .
O135 K1 O162 107.3(5) . .
O163 K1 O162 53.4(4) . .
O153 K1 O162 104.9(4) . .
O151 K1 O162 92.8(4) . .
O146 K1 O140 84.7(4) . .
O167 K1 O140 108.3(5) . .
O177 K1 O140 145.9(5) . .
O135 K1 O140 53.7(4) . .
O163 K1 O140 53.1(4) . .
O153 K1 O140 104.6(4) . .
O151 K1 O140 52.7(4) . .
O162 K1 O140 73.8(4) . .
O146 K1 O174 105.7(4) . .
O167 K1 O174 92.8(4) . .
O177 K1 O174 53.8(4) . .
O135 K1 O174 145.7(5) . .
O163 K1 O174 103.8(4) . .
O153 K1 O174 52.8(4) . .
O151 K1 O174 65.7(4) . .
O162 K1 O174 52.3(4) . .
O140 K1 O174 92.1(4) . .
O146 K1 O180 108.4(4) . .
O167 K1 O180 53.2(4) . .
O177 K1 O180 53.0(4) . .
O135 K1 O180 108.4(5) . .
O163 K1 O180 104.5(5) . .
O153 K1 O180 99.4(5) . .
O151 K1 O180 151.0(5) . .
O162 K1 O180 100.8(4) . .
O140 K1 O180 156.0(4) . .
O174 K1 O180 103.0(4) . .
O146 K1 O150 53.0(4) . .
O167 K1 O150 105.4(4) . .
O177 K1 O150 111.9(4) . .
O135 K1 O150 51.5(4) . .
O163 K1 O150 101.0(4) . .
O153 K1 O150 102.0(4) . .
O151 K1 O150 103.1(4) . .
O162 K1 O150 153.1(4) . .
O140 K1 O150 98.6(4) . .
O174 K1 O150 154.6(5) . .
O180 K1 O150 75.4(4) . .
O18 K2 O52 160.1(5) . .
O18 K2 O85 102.0(5) . .
O52 K2 O85 76.9(4) . .
O18 K2 O17 74.8(5) . .
O52 K2 O17 99.9(5) . .
O85 K2 O17 161.6(5) . .
O18 K2 O49 128.2(5) . .
O52 K2 O49 57.9(4) . .
O85 K2 O49 129.6(5) . .
O17 K2 O49 57.9(4) . .
O18 K2 O30 55.7(4) . .
O52 K2 O30 144.0(4) . .
O85 K2 O30 107.3(4) . .
O17 K2 O30 86.1(4) . .
O49 K2 O30 98.4(4) . .
O18 K2 O79 107.9(5) . .
O52 K2 O79 88.0(5) . .
O85 K2 O79 55.4(4) . .
O17 K2 O79 143.0(5) . .
O49 K2 O79 98.9(4) . .
O30 K2 O79 67.9(4) . .
O18 K2 O86 57.0(4) . .
O52 K2 O86 130.9(4) . .
O85 K2 O86 56.2(4) . .
O17 K2 O86 129.2(5) . .
O49 K2 O86 146.8(4) . .
O30 K2 O86 55.1(4) . .
O79 K2 O86 55.1(4) . .
O18 K2 O14 50.9(4) . .
O52 K2 O14 110.4(4) . .
O85 K2 O14 110.6(4) . .
O17 K2 O14 53.0(4) . .
O49 K2 O14 105.4(4) . .
O30 K2 O14 101.6(4) . .
O79 K2 O14 154.7(4) . .
O86 K2 O14 99.9(4) . .
O18 K2 O53 110.5(4) . .
O52 K2 O53 52.9(4) . .
O85 K2 O53 51.8(4) . .
O17 K2 O53 111.7(4) . .
O49 K2 O53 105.9(4) . .
O30 K2 O53 155.0(4) . .
O79 K2 O53 102.0(4) . .
O86 K2 O53 100.1(4) . .
O14 K2 O53 77.8(4) . .
O18 K2 O78 146.5(4) . .
O52 K2 O78 53.4(4) . .
O85 K2 O78 86.0(4) . .
O17 K2 O78 106.9(4) . .
O49 K2 O78 50.5(4) . .
O30 K2 O78 90.8(4) . .
O79 K2 O78 50.5(4) . .
O86 K2 O78 105.2(4) . .
O14 K2 O78 154.8(4) . .
O53 K2 O78 100.0(4) . .
O18 K2 O26 85.8(4) . .
O52 K2 O26 106.3(4) . .
O85 K2 O26 146.5(4) . .
O17 K2 O26 51.9(4) . .
O49 K2 O26 49.6(4) . .
O30 K2 O26 50.7(4) . .
O79 K2 O26 91.1(4) . .
O86 K2 O26 105.6(4) . .
O14 K2 O26 99.6(4) . .
O53 K2 O26 154.3(4) . .
O78 K2 O26 71.3(4) . .
O367 K3 O371 100.5(5) . .
O367 K3 O374 158.8(5) . .
O371 K3 O374 76.8(5) . .
O367 K3 O338 129.6(5) . .
O371 K3 O338 129.9(5) . .
O374 K3 O338 56.9(5) . .
O367 K3 O339 77.0(5) . .
O371 K3 O339 157.8(5) . .
O374 K3 O339 97.5(5) . .
O338 K3 O339 56.8(5) . .
O367 K3 O370 56.3(5) . .
O371 K3 O370 56.7(5) . .
O374 K3 O370 131.1(5) . .
O338 K3 O370 149.2(5) . .
O339 K3 O370 131.2(5) . .
O367 K3 O334 104.6(5) . .
O371 K3 O334 55.7(5) . .
O374 K3 O334 91.2(4) . .
O338 K3 O334 103.8(5) . .
O339 K3 O334 146.5(5) . .
O370 K3 O334 51.8(4) . .
O367 K3 O335 147.2(5) . .
O371 K3 O335 86.1(5) . .
O374 K3 O335 53.9(4) . .
O338 K3 O335 52.6(4) . .
O339 K3 O335 108.0(5) . .
O370 K3 O335 104.8(4) . .
O334 K3 O335 53.1(4) . .
O367 K3 O324 54.9(5) . .
O371 K3 O324 105.4(5) . .
O374 K3 O324 146.2(5) . .
O338 K3 O324 103.5(5) . .
O339 K3 O324 91.3(5) . .
O370 K3 O324 52.0(4) . .
O334 K3 O324 65.2(4) . .
O335 K3 O324 92.3(4) . .
O367 K3 O323 84.8(5) . .
O371 K3 O323 148.2(5) . .
O374 K3 O323 108.7(4) . .
O338 K3 O323 53.2(4) . .
O339 K3 O323 53.9(5) . .
O370 K3 O323 104.3(4) . .
O334 K3 O323 92.6(4) . .
O335 K3 O323 73.9(4) . .
O324 K3 O323 52.4(4) . .
O367 K3 O362 52.9(5) . .
O371 K3 O362 109.0(5) . .
O374 K3 O362 107.6(5) . .
O338 K3 O362 102.9(5) . .
O339 K3 O362 51.8(5) . .
O370 K3 O362 101.3(5) . .
O334 K3 O362 152.9(5) . .
O335 K3 O362 153.9(4) . .
O324 K3 O362 103.4(4) . .
O323 K3 O362 99.3(4) . .
O367 K3 O377 108.7(5) . .
O371 K3 O377 51.8(4) . .
O374 K3 O377 52.9(4) . .
O338 K3 O377 103.8(5) . .
O339 K3 O377 107.6(5) . .
O370 K3 O377 100.6(4) . .
O334 K3 O377 103.5(4) . .
O335 K3 O377 100.6(4) . .
O324 K3 O377 152.2(4) . .
O323 K3 O377 155.1(4) . .
O362 K3 O377 74.8(4) . .
O120 K4 O87 134.5(5) 1_455 .
O120 K4 O56 82.6(5) 1_455 .
O87 K4 O56 95.0(5) . .
O120 K4 O13 133.9(5) 1_455 .
O87 K4 O13 75.4(5) . .
O56 K4 O13 136.6(5) . .
O120 K4 O504 66.5(5) 1_455 .
O87 K4 O504 68.8(5) . .
O56 K4 O504 76.4(5) . .
O13 K4 O504 133.4(5) . .
O120 K4 O443 93.2(6) 1_455 1_455
O87 K4 O443 68.9(5) . 1_455
O56 K4 O443 152.9(6) . 1_455
O13 K4 O443 62.3(5) . 1_455
O504 K4 O443 77.4(6) . 1_455
O120 K4 O63 85.2(5) 1_455 .
O87 K4 O63 137.5(5) . .
O56 K4 O63 72.3(5) . .
O13 K4 O63 86.6(5) . .
O504 K4 O63 140.0(5) . .
O443 K4 O63 134.3(5) 1_455 .
O120 K4 O86 136.6(5) 1_455 .
O87 K4 O86 54.7(4) . .
O56 K4 O86 54.4(4) . .
O13 K4 O86 88.0(4) . .
O504 K4 O86 94.6(5) . .
O443 K4 O86 121.5(5) 1_455 .
O63 K4 O86 87.1(4) . .
O120 K4 O124 52.4(5) 1_455 1_455
O87 K4 O124 126.7(5) . 1_455
O56 K4 O124 132.2(4) . 1_455
O13 K4 O124 82.0(4) . 1_455
O504 K4 O124 96.1(5) . 1_455
O443 K4 O124 57.8(5) 1_455 1_455
O63 K4 O124 87.1(4) . 1_455
O86 K4 O124 168.7(4) . 1_455
O120 K4 W1 149.0(4) 1_455 .
O87 K4 W1 25.5(3) . .
O56 K4 W1 79.5(3) . .
O13 K4 W1 74.5(3) . .
O504 K4 W1 84.8(4) . .
O443 K4 W1 91.3(4) 1_455 .
O63 K4 W1 112.8(3) . .
O86 K4 W1 30.3(3) . .
O124 K4 W1 147.7(3) 1_455 .
O120 K4 W5 107.7(4) 1_455 .
O87 K4 W5 79.2(3) . .
O56 K4 W5 25.3(3) . .
O13 K4 W5 112.8(3) . .
O504 K4 W5 89.0(4) . .
O443 K4 W5 148.1(4) 1_455 .
O63 K4 W5 72.8(3) . .
O86 K4 W5 30.1(3) . .
O124 K4 W5 153.7(3) 1_455 .
W1 K4 W5 58.38(8) . .
O120 K4 W34 24.4(4) 1_455 1_455
O87 K4 W34 129.0(4) . 1_455
O56 K4 W34 107.0(3) . 1_455
O13 K4 W34 111.7(3) . 1_455
O504 K4 W34 72.6(4) . 1_455
O443 K4 W34 71.2(4) 1_455 1_455
O63 K4 W34 93.3(3) . 1_455
O86 K4 W34 160.3(3) . 1_455
O124 K4 W34 30.1(3) 1_455 1_455
W1 K4 W34 153.74(17) . 1_455
W5 K4 W34 132.15(15) . 1_455
O400 K5 O88 90.5(5) . .
O400 K5 O372 123.2(5) . .
O88 K5 O372 140.2(5) . .
O400 K5 O73 91.8(5) . .
O88 K5 O73 71.1(4) . .
O372 K5 O73 122.4(5) . .
O400 K5 O373 138.1(5) . .
O88 K5 O373 82.9(5) . .
O372 K5 O373 58.2(5) . .
O73 K5 O373 124.0(5) . .
O400 K5 O398 55.9(5) . .
O88 K5 O398 144.8(5) . .
O372 K5 O398 74.4(5) . .
O73 K5 O398 97.5(5) . .
O373 K5 O398 128.2(5) . .
O400 K5 O332 65.6(5) . .
O88 K5 O332 74.4(4) . .
O372 K5 O332 99.2(4) . .
O73 K5 O332 138.3(5) . .
O373 K5 O332 72.8(5) . .
O398 K5 O332 97.3(4) . .
O400 K5 O394 103.7(5) . .
O88 K5 O394 145.0(5) . .
O372 K5 O394 53.2(5) . .
O73 K5 O394 76.6(4) . .
O373 K5 O394 105.2(5) . .
O398 K5 O394 52.0(4) . .
O332 K5 O394 140.6(4) . .
O400 K5 O333 53.9(4) . .
O88 K5 O333 121.4(4) . .
O372 K5 O333 74.1(4) . .
O73 K5 O333 140.7(5) . .
O373 K5 O333 95.2(4) . .
O398 K5 O333 49.4(4) . .
O332 K5 O333 50.0(4) . .
O394 K5 O333 92.3(4) . .
O400 K5 W28 26.7(3) . .
O88 K5 W28 116.6(3) . .
O372 K5 W28 96.9(3) . .
O73 K5 W28 105.1(4) . .
O373 K5 W28 130.8(4) . .
O398 K5 W28 32.5(3) . .
O332 K5 W28 70.6(3) . .
O394 K5 W28 84.3(3) . .
O333 K5 W28 35.7(3) . .
O400 K5 W47 131.3(4) . .
O88 K5 W47 110.2(3) . .
O372 K5 W47 32.3(3) . .
O73 K5 W47 136.1(4) . .
O373 K5 W47 27.6(3) . .
O398 K5 W47 101.0(3) . .
O332 K5 W47 77.9(3) . .
O394 K5 W47 84.3(3) . .
O333 K5 W47 78.1(3) . .
W28 K5 W47 111.83(14) . .
O400 K5 W66 123.3(4) . .
O88 K5 W66 145.1(4) . .
O372 K5 W66 26.2(3) . .
O73 K5 W66 97.3(4) . .
O373 K5 W66 77.0(4) . .
O398 K5 W66 67.5(3) . .
O332 K5 W66 124.5(3) . .
O394 K5 W66 28.9(3) . .
O333 K5 W66 88.8(3) . .
W28 K5 W66 98.10(12) . .
W47 K5 W66 55.58(8) . .
O179 K6 O508 148.4(8) . .
O179 K6 O205 97.9(6) . 2_755
O508 K6 O205 91.5(8) . 2_755
O179 K6 O154 124.4(6) . .
O508 K6 O154 76.9(8) . .
O205 K6 O154 115.0(5) 2_755 .
O179 K6 O145 80.4(5) . .
O508 K6 O145 130.9(8) . .
O205 K6 O145 68.8(5) 2_755 .
O154 K6 O145 72.5(5) . .
O179 K6 O181 71.0(5) . .
O508 K6 O181 89.8(8) . .
O205 K6 O181 158.8(5) 2_755 .
O154 K6 O181 85.8(5) . .
O145 K6 O181 124.5(5) . .
O179 K6 O433 87.6(12) . 2_755
O508 K6 O433 67.3(13) . 2_755
O205 K6 O433 70.2(12) 2_755 2_755
O154 K6 O433 144.1(12) . 2_755
O145 K6 O433 135.0(12) . 2_755
O181 K6 O433 90.9(11) . 2_755
O179 K6 O550 69.7(9) . .
O508 K6 O550 78.8(11) . .
O205 K6 O550 104.2(9) 2_755 .
O154 K6 O550 133.9(9) . .
O145 K6 O550 148.2(9) . .
O181 K6 O550 55.4(9) . .
O433 K6 O550 36.5(14) 2_755 .
O179 K6 W52 103.5(4) . .
O508 K6 W52 93.5(7) . .
O205 K6 W52 128.9(4) 2_755 .
O154 K6 W52 21.5(4) . .
O145 K6 W52 69.9(4) . .
O181 K6 W52 72.0(3) . .
O433 K6 W52 154.8(11) 2_755 .
O550 K6 W52 126.6(9) . .
O179 K6 W39 68.3(4) . .
O508 K6 W39 102.7(7) . .
O205 K6 W39 165.5(5) 2_755 .
O154 K6 W39 71.9(4) . .
O145 K6 W39 103.2(4) . .
O181 K6 W39 22.0(3) . .
O433 K6 W39 112.3(11) 2_755 .
O550 K6 W39 76.1(8) . .
W52 K6 W39 54.06(8) . .
O179 K6 W94 15.9(4) . .
O508 K6 W94 143.5(7) . .
O205 K6 W94 113.6(4) 2_755 .
O154 K6 W94 112.0(4) . .
O145 K6 W94 84.3(4) . .
O181 K6 W94 57.2(4) . .
O433 K6 W94 95.7(11) 2_755 .
O550 K6 W94 69.9(8) . .
W52 K6 W94 90.53(12) . .
W39 K6 W94 52.49(8) . .
O300 K7 O317 91.1(5) . .
O300 K7 O366 138.3(6) . .
O317 K7 O366 124.1(6) . .
O300 K7 O295 71.8(5) . .
O317 K7 O295 90.5(5) . .
O366 K7 O295 123.4(5) . .
O300 K7 O369 81.1(5) . .
O317 K7 O369 138.3(5) . .
O366 K7 O369 58.0(5) . .
O295 K7 O369 124.6(5) . .
O300 K7 O319 146.0(5) . .
O317 K7 O319 55.8(5) . .
O366 K7 O319 74.7(5) . .
O295 K7 O319 98.6(5) . .
O369 K7 O319 127.7(5) . .
O300 K7 O321 73.6(4) . .
O317 K7 O321 66.5(5) . .
O366 K7 O321 98.7(5) . .
O295 K7 O321 137.7(5) . .
O369 K7 O321 72.0(5) . .
O319 K7 O321 96.5(5) . .
O300 K7 O537 72.6(9) . .
O317 K7 O537 149.8(9) . .
O366 K7 O537 82.4(9) . .
O295 K7 O537 60.7(9) . .
O369 K7 O537 65.4(9) . .
O319 K7 O537 132.0(9) . .
O321 K7 O537 128.6(9) . .
O300 K7 O343 146.6(5) . .
O317 K7 O343 103.2(5) . .
O366 K7 O343 53.3(5) . .
O295 K7 O343 78.0(5) . .
O369 K7 O343 105.6(5) . .
O319 K7 O343 52.0(5) . .
O321 K7 O343 139.8(5) . .
O537 K7 O343 80.5(9) . .
O300 K7 O320 120.5(5) . .
O317 K7 O320 54.5(5) . .
O366 K7 O320 74.6(5) . .
O295 K7 O320 140.6(5) . .
O369 K7 O320 94.9(5) . .
O319 K7 O320 48.8(4) . .
O321 K7 O320 49.5(4) . .
O537 K7 O320 155.6(9) . .
O343 K7 O320 92.0(4) . .
O300 K7 W90 117.0(4) . .
O317 K7 W90 27.1(4) . .
O366 K7 W90 97.2(4) . .
O295 K7 W90 105.3(4) . .
O369 K7 W90 130.1(4) . .
O319 K7 W90 32.4(4) . .
O321 K7 W90 70.2(3) . .
O537 K7 W90 161.1(8) . .
O343 K7 W90 84.2(4) . .
O320 K7 W90 35.3(3) . .
O300 K7 W82 108.1(4) . .
O317 K7 W82 132.2(4) . .
O366 K7 W82 32.3(4) . .
O295 K7 W82 136.7(4) . .
O369 K7 W82 27.3(3) . .
O319 K7 W82 101.0(4) . .
O321 K7 W82 77.5(3) . .
O537 K7 W82 77.7(8) . .
O343 K7 W82 84.4(4) . .
O320 K7 W82 78.5(3) . .
W90 K7 W82 111.89(16) . .
O101 K8 O110 94.7(5) . .
O101 K8 O147 135.1(5) . .
O110 K8 O147 124.3(5) . .
O101 K8 O22 74.0(5) . .
O110 K8 O22 95.9(5) . .
O147 K8 O22 117.6(5) . .
O101 K8 O152 76.9(5) . .
O110 K8 O152 140.5(5) . .
O147 K8 O152 59.1(5) . .
O22 K8 O152 117.7(6) . .
O101 K8 O114 149.7(5) . .
O110 K8 O114 56.0(5) . .
O147 K8 O114 74.6(5) . .
O22 K8 O114 99.4(5) . .
O152 K8 O114 129.8(5) . .
O101 K8 O155 72.1(5) . .
O110 K8 O155 67.5(4) . .
O147 K8 O155 100.8(5) . .
O22 K8 O155 140.5(5) . .
O152 K8 O155 73.2(5) . .
O114 K8 O155 99.6(5) . .
O101 K8 O112 121.4(5) . .
O110 K8 O112 54.6(4) . .
O147 K8 O112 75.3(4) . .
O22 K8 O112 145.3(5) . .
O152 K8 O112 96.8(5) . .
O114 K8 O112 50.6(4) . .
O155 K8 O112 51.0(4) . .
O101 K8 O116 145.6(5) . .
O110 K8 O116 102.5(5) . .
O147 K8 O116 53.1(4) . .
O22 K8 O116 74.8(5) . .
O152 K8 O116 105.9(5) . .
O114 K8 O116 50.9(4) . .
O155 K8 O116 142.1(4) . .
O112 K8 O116 92.7(4) . .
O101 K8 W52 104.5(4) . .
O110 K8 W52 133.6(4) . .
O147 K8 W52 33.0(3) . .
O22 K8 W52 129.8(5) . .
O152 K8 W52 27.9(3) . .
O114 K8 W52 102.2(3) . .
O155 K8 W52 78.7(3) . .
O112 K8 W52 79.5(3) . .
O116 K8 W52 84.9(3) . .
O101 K8 W45 120.2(4) . .
O110 K8 W45 26.8(3) . .
O147 K8 W45 97.6(4) . .
O22 K8 W45 109.6(5) . .
O152 K8 W45 132.7(4) . .
O114 K8 W45 33.2(3) . .
O155 K8 W45 72.0(3) . .
O112 K8 W45 35.9(3) . .
O116 K8 W45 83.9(3) . .
W52 K8 W45 113.26(15) . .
O101 K8 W72 141.3(4) . .
O110 K8 W72 123.4(4) . .
O147 K8 W72 25.5(3) . .
O22 K8 W72 93.8(4) . .
O152 K8 W72 77.0(3) . .
O114 K8 W72 67.4(3) . .
O155 K8 W72 125.5(3) . .
O112 K8 W72 89.7(3) . .
O116 K8 W72 29.6(3) . .
W52 K8 W72 55.48(8) . .
W45 K8 W72 98.52(12) . .
O215 K9 O176 137.8(6) . .
O215 K9 O207 90.4(6) . .
O176 K9 O207 126.0(6) . .
O215 K9 O192 143.6(5) . .
O176 K9 O192 78.3(5) . .
O207 K9 O192 55.6(5) . .
O215 K9 O231 73.5(6) . .
O176 K9 O231 122.2(5) . .
O207 K9 O231 88.0(6) . .
O192 K9 O231 91.1(5) . .
O215 K9 O175 82.4(5) . .
O176 K9 O175 57.0(5) . .
O207 K9 O175 136.6(5) . .
O192 K9 O175 130.1(5) . .
O231 K9 O175 129.6(6) . .
O215 K9 O173 74.8(5) . .
O176 K9 O173 99.4(5) . .
O207 K9 O173 66.0(5) . .
O192 K9 O173 98.8(5) . .
O231 K9 O173 138.4(5) . .
O175 K9 O173 70.8(5) . .
O215 K9 O194 141.7(5) . .
O176 K9 O194 56.1(5) . .
O207 K9 O194 104.6(6) . .
O192 K9 O194 53.2(5) . .
O231 K9 O194 72.1(5) . .
O175 K9 O194 107.3(5) . .
O173 K9 O194 143.5(5) . .
O215 K9 O646 63.8(7) . .
O176 K9 O646 85.7(7) . .
O207 K9 O646 147.7(7) . .
O192 K9 O646 140.0(7) . .
O231 K9 O646 67.0(7) . .
O175 K9 O646 62.6(6) . .
O173 K9 O646 120.0(7) . .
O194 K9 O646 87.5(7) . .
O215 K9 O172 122.1(5) . .
O176 K9 O172 76.3(5) . .
O207 K9 O172 53.8(5) . .
O192 K9 O172 50.5(4) . .
O231 K9 O172 135.5(5) . .
O175 K9 O172 94.8(4) . .
O173 K9 O172 50.6(4) . .
O194 K9 O172 94.5(4) . .
O646 K9 O172 156.7(6) . .
O215 K9 W71 116.2(4) . .
O176 K9 W71 100.1(4) . .
O207 K9 W71 26.3(4) . .
O192 K9 W71 33.1(3) . .
O231 K9 W71 100.1(4) . .
O175 K9 W71 130.3(4) . .
O173 K9 W71 70.9(3) . .
O194 K9 W71 86.2(4) . .
O646 K9 W71 167.0(6) . .
O172 K9 W71 35.6(3) . .
O215 K9 W39 109.4(4) . .
O176 K9 W39 31.5(4) . .
O207 K9 W39 132.1(4) . .
O192 K9 W39 103.8(3) . .
O231 K9 W39 138.8(4) . .
O175 K9 W39 27.0(3) . .
O173 K9 W39 77.5(3) . .
O194 K9 W39 86.5(3) . .
O646 K9 W39 77.6(6) . .
O172 K9 W39 79.3(3) . .
W71 K9 W39 113.34(16) . .
O98 K10 O110 67.9(5) . .
O98 K10 O542 119.4(11) . .
O110 K10 O542 104.1(10) . .
O98 K10 O16 112.7(5) . .
O110 K10 O16 155.8(5) . .
O542 K10 O16 96.4(10) . .
O98 K10 O12 157.1(6) . .
O110 K10 O12 114.5(5) . .
O542 K10 O12 82.8(10) . .
O16 K10 O12 55.0(4) . .
O98 K10 O32 103.1(5) . .
O110 K10 O32 87.3(5) . .
O542 K10 O32 137.3(10) . .
O16 K10 O32 68.7(4) . .
O12 K10 O32 55.5(5) . .
O98 K10 O50 68.2(5) . .
O110 K10 O50 135.3(5) . .
O542 K10 O50 90.5(10) . .
O16 K10 O50 55.9(4) . .
O12 K10 O50 109.1(5) . .
O32 K10 O50 110.1(4) . .
O98 K10 O99 53.6(5) . .
O110 K10 O99 57.5(4) . .
O542 K10 O99 161.3(10) . .
O16 K10 O99 102.3(4) . .
O12 K10 O99 107.0(5) . .
O32 K10 O99 51.9(4) . .
O50 K10 O99 100.9(4) . .
O98 K10 W35 130.9(4) . .
O110 K10 W35 92.6(4) . .
O542 K10 W35 108.7(10) . .
O16 K10 W35 68.4(3) . .
O12 K10 W35 30.2(4) . .
O32 K10 W35 28.8(3) . .
O50 K10 W35 122.7(3) . .
O99 K10 W35 77.7(3) . .
O98 K10 W27 23.5(4) . .
O110 K10 W27 59.1(3) . .
O542 K10 W27 140.4(10) . .
O16 K10 W27 111.1(4) . .
O12 K10 W27 136.2(4) . .
O32 K10 W27 80.8(3) . .
O50 K10 W27 82.7(3) . .
O99 K10 W27 30.1(3) . .
W35 K10 W27 107.73(18) . .
O98 K10 W55 141.5(4) . .
O110 K10 W55 144.7(4) . .
O542 K10 W55 79.1(10) . .
O16 K10 W55 28.8(3) . .
O12 K10 W55 30.2(3) . .
O32 K10 W55 69.3(3) . .
O50 K10 W55 79.1(3) . .
O99 K10 W55 117.5(3) . .
W35 K10 W55 54.34(9) . .
W27 K10 W55 136.55(19) . .
O98 K10 W8 87.5(4) . .
O110 K10 W8 153.6(4) . .
O542 K10 W8 96.1(10) . .
O16 K10 W8 29.9(3) . .
O12 K10 W8 84.4(3) . .
O32 K10 W8 89.2(3) . .
O50 K10 W8 26.2(3) . .
O99 K10 W8 100.7(3) . .
W35 K10 W8 96.87(14) . .
W27 K10 W8 94.55(14) . .
W55 K10 W8 55.60(8) . .
O435 K11 O208 113.8(17) . .
O435 K11 O219 93.0(16) . .
O208 K11 O219 112.0(5) . .
O435 K11 O229 86.9(17) . .
O208 K11 O229 157.9(6) . .
O219 K11 O229 56.6(5) . .
O435 K11 O207 110.3(16) . .
O208 K11 O207 70.1(5) . .
O219 K11 O207 153.9(6) . .
O229 K11 O207 111.3(5) . .
O435 K11 O218 142.2(17) . .
O208 K11 O218 103.8(5) . .
O219 K11 O218 69.1(5) . .
O229 K11 O218 55.4(5) . .
O207 K11 O218 85.0(6) . .
O435 K11 O217 82.0(16) . .
O208 K11 O217 67.8(5) . .
O219 K11 O217 55.3(5) . .
O229 K11 O217 109.9(5) . .
O207 K11 O217 137.4(5) . .
O218 K11 O217 110.5(5) . .
O435 K11 O209 162.9(16) . .
O208 K11 O209 53.8(5) . .
O219 K11 O209 102.7(5) . .
O229 K11 O209 107.4(5) . .
O207 K11 O209 56.3(5) . .
O218 K11 O209 52.5(5) . .
O217 K11 O209 101.2(5) . .
O435 K11 O206 62.1(16) . .
O208 K11 O206 81.7(5) . .
O219 K11 O206 155.0(5) . .
O229 K11 O206 116.6(5) . .
O207 K11 O206 49.3(5) . .
O218 K11 O206 129.7(5) . .
O217 K11 O206 117.5(5) . .
O209 K11 O206 102.2(4) . .
O435 K11 W85 114.3(16) . .
O208 K11 W85 131.7(4) . .
O219 K11 W85 69.6(4) . .
O229 K11 W85 30.0(4) . .
O207 K11 W85 89.5(4) . .
O218 K11 W85 28.9(3) . .
O217 K11 W85 123.5(4) . .
O209 K11 W85 78.2(3) . .
O206 K11 W85 117.7(4) . .
O435 K11 W29 136.4(16) . .
O208 K11 W29 23.8(4) . .
O219 K11 W29 110.9(4) . .
O229 K11 W29 136.7(5) . .
O207 K11 W29 59.8(4) . .
O218 K11 W29 81.3(4) . .
O217 K11 W29 82.8(3) . .
O209 K11 W29 30.1(3) . .
O206 K11 W29 90.1(3) . .
W85 K11 W29 108.19(19) . .
O435 K11 W93 78.5(16) . .
O208 K11 W93 141.4(4) . .
O219 K11 W93 29.5(3) . .
O229 K11 W93 31.3(3) . .
O207 K11 W93 142.6(4) . .
O218 K11 W93 69.8(4) . .
O217 K11 W93 78.8(3) . .
O209 K11 W93 118.6(4) . .
O206 K11 W93 132.6(4) . .
W85 K11 W93 55.24(10) . .
W29 K11 W93 137.2(2) . .
O91 K12 O400 67.9(5) . .
O91 K12 O75 112.3(5) . .
O400 K12 O75 152.4(5) . .
O91 K12 O641 129.2(9) . 2_656
O400 K12 O641 100.9(9) . 2_656
O75 K12 O641 99.1(9) . 2_656
O91 K12 O70 155.3(5) . .
O400 K12 O70 112.6(5) . .
O75 K12 O70 55.1(4) . .
O641 K12 O70 75.5(9) 2_656 .
O91 K12 O76 67.7(4) . .
O400 K12 O76 135.2(5) . .
O75 K12 O76 56.4(4) . .
O641 K12 O76 102.6(9) 2_656 .
O70 K12 O76 109.9(5) . .
O91 K12 O74 101.7(5) . .
O400 K12 O74 85.8(5) . .
O75 K12 O74 66.9(4) . .
O641 K12 O74 127.6(9) 2_656 .
O70 K12 O74 54.6(4) . .
O76 K12 O74 108.3(5) . .
O91 K12 O399 79.3(5) . .
O400 K12 O399 51.1(4) . .
O75 K12 O399 155.7(5) . .
O641 K12 O399 59.0(9) 2_656 .
O70 K12 O399 121.2(5) . .
O76 K12 O399 114.4(5) . .
O74 K12 O399 133.6(5) . .
O91 K12 O90 53.3(4) . .
O400 K12 O90 55.9(4) . .
O75 K12 O90 100.9(4) . .
O641 K12 O90 155.7(9) 2_656 .
O70 K12 O90 105.2(4) . .
O76 K12 O90 99.9(4) . .
O74 K12 O90 51.1(4) . .
O399 K12 O90 103.0(4) . .
O91 K12 W4 129.7(4) . .
O400 K12 W4 91.0(4) . .
O75 K12 W4 67.3(3) . .
O641 K12 W4 98.6(8) 2_656 .
O70 K12 W4 29.2(3) . .
O76 K12 W4 122.1(3) . .
O74 K12 W4 29.0(3) . .
O399 K12 W4 122.7(4) . .
O90 K12 W4 76.8(3) . .
O91 K12 W43 23.4(3) . .
O400 K12 W43 58.2(3) . .
O75 K12 W43 110.2(3) . .
O641 K12 W43 146.8(8) 2_656 .
O70 K12 W43 134.3(4) . .
O76 K12 W43 82.1(3) . .
O74 K12 W43 79.7(3) . .
O399 K12 W43 88.9(3) . .
O90 K12 W43 29.9(2) . .
W4 K12 W43 106.64(17) . .
O91 K12 W31 87.2(3) . .
O400 K12 W31 152.2(4) . .
O75 K12 W31 30.2(3) . .
O641 K12 W31 104.5(8) 2_656 .
O70 K12 W31 84.8(3) . .
O76 K12 W31 26.4(3) . .
O74 K12 W31 87.5(3) . .
O399 K12 W31 138.5(4) . .
O90 K12 W31 99.7(3) . .
W4 K12 W31 96.05(14) . .
W43 K12 W31 94.02(14) . .
O15 K13 O51 115.8(5) . .
O15 K13 O48 73.8(5) . .
O51 K13 O48 72.7(5) . .
O15 K13 O532 136.7(7) . .
O51 K13 O532 66.8(7) . .
O48 K13 O532 137.3(7) . .
O15 K13 O33 72.9(5) . .
O51 K13 O33 74.9(5) . .
O48 K13 O33 115.8(5) . .
O532 K13 O33 66.1(7) . .
O15 K13 O533 139.4(11) . .
O51 K13 O533 86.6(10) . .
O48 K13 O533 82.4(10) . .
O532 K13 O533 82.3(11) . .
O33 K13 O533 147.7(11) . .
O252 K14 O269 163.5(5) . .
O252 K14 O258 102.6(5) . .
O269 K14 O258 76.5(5) . .
O252 K14 O223 76.1(5) . .
O269 K14 O223 100.1(5) . .
O258 K14 O223 163.9(5) . .
O252 K14 O222 128.3(5) . .
O269 K14 O222 57.2(5) . .
O258 K14 O222 128.5(5) . .
O223 K14 O222 57.2(5) . .
O252 K14 O254 55.4(5) . .
O269 K14 O254 141.0(5) . .
O258 K14 O254 107.7(5) . .
O223 K14 O254 85.1(5) . .
O222 K14 O254 96.7(5) . .
O252 K14 O260 107.5(5) . .
O269 K14 O260 85.7(5) . .
O258 K14 O260 55.2(4) . .
O223 K14 O260 140.8(5) . .
O222 K14 O260 97.0(4) . .
O254 K14 O260 67.9(5) . .
O252 K14 O253 56.9(5) . .
O269 K14 O253 129.9(5) . .
O258 K14 O253 56.5(5) . .
O223 K14 O253 129.9(5) . .
O222 K14 O253 144.8(5) . .
O254 K14 O253 55.4(5) . .
O260 K14 O253 54.9(4) . .
O252 K14 O249 51.8(5) . .
O269 K14 O249 112.9(5) . .
O258 K14 O249 113.0(5) . .
O223 K14 O249 53.4(5) . .
O222 K14 O249 105.4(5) . .
O254 K14 O249 101.2(5) . .
O260 K14 O249 156.2(5) . .
O253 K14 O249 101.3(5) . .
O252 K14 O272 112.2(5) . .
O269 K14 O272 54.1(5) . .
O258 K14 O272 51.7(5) . .
O223 K14 O272 113.4(5) . .
O222 K14 O272 106.3(5) . .
O254 K14 O272 155.9(5) . .
O260 K14 O272 101.4(5) . .
O253 K14 O272 100.6(5) . .
O249 K14 O272 80.0(4) . .
O252 K14 O265 145.2(5) . .
O269 K14 O265 51.3(4) . .
O258 K14 O265 85.8(5) . .
O223 K14 O265 104.5(5) . .
O222 K14 O265 48.9(4) . .
O254 K14 O265 89.9(4) . .
O260 K14 O265 50.2(4) . .
O253 K14 O265 104.7(4) . .
O249 K14 O265 153.5(5) . .
O272 K14 O265 99.6(4) . .
O252 K14 W76' 30.7(4) . .
O269 K14 W76' 132.8(4) . .
O258 K14 W76' 102.4(4) . .
O223 K14 W76' 68.1(4) . .
O222 K14 W76' 124.7(4) . .
O254 K14 W76' 85.1(4) . .
O260 K14 W76' 133.0(4) . .
O253 K14 W76' 78.1(4) . .
O249 K14 W76' 23.5(4) . .
O272 K14 W76' 87.7(4) . .
O265 K14 W76' 171.4(4) . .
O303 K15 O548 123.9(11) . .
O303 K15 O317 69.4(5) . .
O548 K15 O317 92.2(11) . .
O303 K15 O267 114.5(5) . .
O548 K15 O267 102.0(11) . .
O317 K15 O267 157.8(5) . .
O303 K15 O294 160.2(6) . .
O548 K15 O294 75.9(11) . .
O317 K15 O294 113.3(6) . .
O267 K15 O294 55.3(5) . .
O303 K15 O299 105.7(5) . .
O548 K15 O299 126.9(11) . .
O317 K15 O299 88.1(5) . .
O267 K15 O299 69.7(5) . .
O294 K15 O299 55.9(5) . .
O303 K15 O266 68.9(5) . .
O548 K15 O266 103.4(11) . .
O317 K15 O266 137.3(5) . .
O267 K15 O266 55.8(4) . .
O294 K15 O266 109.0(5) . .
O299 K15 O266 111.6(5) . .
O303 K15 O301 54.8(5) . .
O548 K15 O301 149.7(11) . .
O317 K15 O301 58.1(5) . .
O267 K15 O301 105.0(5) . .
O294 K15 O301 108.7(5) . .
O299 K15 O301 53.4(4) . .
O266 K15 O301 103.1(5) . .
O303 K15 W97 133.5(4) . .
O548 K15 W97 98.0(11) . .
O317 K15 W97 91.9(4) . .
O267 K15 W97 69.5(3) . .
O294 K15 W97 30.6(4) . .
O299 K15 W97 29.0(3) . .
O266 K15 W97 124.0(4) . .
O301 K15 W97 78.9(3) . .
O303 K15 W68 24.0(3) . .
O548 K15 W68 140.9(11) . .
O317 K15 W68 60.7(4) . .
O267 K15 W68 113.3(4) . .
O294 K15 W68 138.7(4) . .
O299 K15 W68 82.8(3) . .
O266 K15 W68 83.8(3) . .
O301 K15 W68 30.8(3) . .
W97 K15 W68 109.65(19) . .
O303 K15 W75' 150.5(5) . .
O548 K15 W75' 76.9(11) . .
O317 K15 W75' 135.7(5) . .
O267 K15 W75' 36.1(4) . .
O294 K15 W75' 22.5(4) . .
O299 K15 W75' 66.9(4) . .
O266 K15 W75' 86.9(4) . .
O301 K15 W75' 119.1(4) . .
W97 K15 W75' 48.9(2) . .
W68 K15 W75' 142.3(3) . .
O303 K15 W59 88.6(4) . .
O548 K15 W59 107.9(11) . .
O317 K15 W59 156.3(4) . .
O267 K15 W59 29.5(3) . .
O294 K15 W59 84.4(4) . .
O299 K15 W59 89.6(4) . .
O266 K15 W59 26.7(3) . .
O301 K15 W59 102.4(3) . .
W97 K15 W59 97.45(16) . .
W68 K15 W59 95.63(17) . .
W75' K15 W59 63.5(2) . .
O274 K16 O277 65.9(5) . 2_565
O274 K16 O268 74.7(5) . .
O277 K16 O268 118.8(6) 2_565 .
O274 K16 O534 145.1(10) . .
O277 K16 O534 114.7(10) 2_565 .
O268 K16 O534 124.2(10) . .
O274 K16 O251 74.8(6) . .
O277 K16 O251 101.1(7) 2_565 .
O268 K16 O251 111.6(6) . .
O534 K16 O251 70.9(9) . .
O274 K16 O651 75.2(11) . .
O277 K16 O651 62.9(11) 2_565 .
O268 K16 O651 63.0(11) . .
O534 K16 O651 138.2(14) . .
O251 K16 O651 149.8(11) . .
O274 K16 O220 112.5(5) . .
O277 K16 O220 169.8(7) 2_565 .
O268 K16 O220 68.9(5) . .
O534 K16 O220 60.3(9) . .
O251 K16 O220 69.1(6) . .
O651 K16 O220 127.0(11) . .
O87 K17 O503 126.7(7) . .
O87 K17 O443 70.6(6) . 1_455
O503 K17 O443 77.2(7) . 1_455
O87 K17 O504 70.1(5) . .
O503 K17 O504 143.1(7) . .
O443 K17 O504 80.0(6) 1_455 .
O87 K17 O23 66.1(5) . .
O503 K17 O23 74.0(6) . .
O443 K17 O23 92.0(6) 1_455 .
O504 K17 O23 135.6(6) . .
O87 K17 O573 66.5(10) . .
O503 K17 O573 150.1(11) . .
O443 K17 O573 130.7(10) 1_455 .
O504 K17 O573 63.5(10) . .
O23 K17 O573 92.1(10) . .
O87 K17 O134 141.3(5) . 1_455
O503 K17 O134 77.5(6) . 1_455
O443 K17 O134 89.9(6) 1_455 1_455
O504 K17 O134 73.9(5) . 1_455
O23 K17 O134 150.2(5) . 1_455
O573 K17 O134 108.9(10) . 1_455
O87 K17 N12 124.3(6) . 1_455
O503 K17 N12 104.6(7) . 1_455
O443 K17 N12 150.4(7) 1_455 1_455
O504 K17 N12 82.2(6) . 1_455
O23 K17 N12 117.1(6) . 1_455
O573 K17 N12 57.9(10) . 1_455
O134 K17 N12 62.4(6) 1_455 1_455
O87 K17 W51 129.2(4) . 1_455
O503 K17 W51 71.2(5) . 1_455
O443 K17 W51 68.9(4) 1_455 1_455
O504 K17 W51 73.8(4) . 1_455
O23 K17 W51 143.1(4) . 1_455
O573 K17 W51 124.4(9) . 1_455
O134 K17 W51 21.2(3) 1_455 1_455
N12 K17 W51 83.6(5) 1_455 1_455
O87 K17 K4 42.2(3) . .
O503 K17 K4 122.0(6) . .
O443 K17 K4 44.9(5) 1_455 .
O504 K17 K4 44.3(4) . .
O23 K17 K4 101.5(4) . .
O573 K17 K4 86.2(9) . .
O134 K17 K4 100.7(4) 1_455 .
N12 K17 K4 126.1(5) 1_455 .
W51 K17 K4 87.05(16) 1_455 .
O56 K18 O541 119.8(9) . .
O56 K18 O540 114.8(11) . .
O541 K18 O540 82.2(13) . .
O56 K18 O539 70.1(8) . .
O541 K18 O539 148.4(12) . .
O540 K18 O539 67.1(12) . .
O56 K18 O120 81.3(5) . 1_455
O541 K18 O120 80.5(9) . 1_455
O540 K18 O120 160.8(11) . 1_455
O539 K18 O120 131.0(9) . 1_455
O56 K18 O64 65.6(5) . .
O541 K18 O64 76.1(9) . .
O540 K18 O64 62.3(11) . .
O539 K18 O64 82.8(8) . .
O120 K18 O64 120.6(6) 1_455 .
O56 K18 O431 159.5(14) . .
O541 K18 O431 71.9(15) . .
O540 K18 O431 47.2(16) . .
O539 K18 O431 91.3(15) . .
O120 K18 O431 118.5(13) 1_455 .
O64 K18 O431 104.6(14) . .
O56 K18 O139 121.9(5) . 1_455
O541 K18 O139 97.9(9) . 1_455
O540 K18 O139 112.6(11) . 1_455
O539 K18 O139 100.7(9) . 1_455
O120 K18 O139 62.1(5) 1_455 1_455
O64 K18 O139 172.3(5) . 1_455
O431 K18 O139 68.8(13) . 1_455
O56 K18 O504 69.8(5) . .
O541 K18 O504 137.4(9) . .
O540 K18 O504 134.6(11) . .
O539 K18 O504 73.8(8) . .
O120 K18 O504 59.1(5) 1_455 .
O64 K18 O504 134.5(5) . .
O431 K18 O504 114.3(14) . .
O139 K18 O504 53.2(4) 1_455 .
O56 K18 K4 42.5(4) . .
O541 K18 K4 112.6(8) . .
O540 K18 K4 156.6(10) . .
O539 K18 K4 94.7(8) . .
O120 K18 K4 41.7(4) 1_455 .
O64 K18 K4 102.5(4) . .
O431 K18 K4 152.9(13) . .
O139 K18 K4 84.1(3) 1_455 .
O504 K18 K4 43.5(3) . .
O502 K19 O361 78.7(8) 2_666 .
O502 K19 O375 152.2(8) 2_666 .
O361 K19 O375 122.7(5) . .
O502 K19 O512 73.7(9) 2_666 .
O361 K19 O512 151.2(8) . .
O375 K19 O512 81.6(7) . .
O502 K19 O337 91.6(8) 2_666 .
O361 K19 O337 77.4(6) . .
O375 K19 O337 77.9(5) . .
O512 K19 O337 95.2(8) . .
O502 K19 O511 75.8(9) 2_666 .
O361 K19 O511 89.6(6) . .
O375 K19 O511 118.0(7) . .
O512 K19 O511 91.4(8) . .
O337 K19 O511 163.6(7) . .
O502 K19 O378 128.8(8) 2_666 .
O361 K19 O378 73.5(5) . .
O375 K19 O378 77.5(5) . .
O512 K19 O378 131.3(8) . .
O337 K19 O378 122.0(5) . .
O511 K19 O378 62.1(6) . .
O502 K19 O511 115.9(8) 2_666 2_666
O361 K19 O511 129.9(6) . 2_666
O375 K19 O511 66.1(6) . 2_666
O512 K19 O511 71.4(8) . 2_666
O337 K19 O511 142.8(6) . 2_666
O511 K19 O511 53.6(8) . 2_666
O378 K19 O511 60.0(6) . 2_666
O502 K19 W48 109.0(7) 2_666 .
O361 K19 W48 71.2(4) . .
O375 K19 W48 67.8(4) . .
O512 K19 W48 110.3(7) . .
O337 K19 W48 20.7(3) . .
O511 K19 W48 158.3(5) . .
O378 K19 W48 101.6(4) . .
O511 K19 W48 133.0(5) 2_666 .
O502 K19 W61 158.6(8) 2_666 .
O361 K19 W61 102.6(4) . .
O375 K19 W61 20.2(3) . .
O512 K19 W61 100.1(7) . .
O337 K19 W61 68.2(4) . .
O511 K19 W61 125.4(5) . .
O378 K19 W61 70.9(4) . .
O511 K19 W61 80.0(4) 2_666 .
W48 K19 W61 53.12(9) . .
O111 K22 O641 150.6(11) . .
O111 K22 O69 133.4(7) . 2_656
O641 K22 O69 75.5(10) . 2_656
O111 K22 O542 71.1(11) . .
O641 K22 O542 82.7(13) . .
O69 K22 O542 151.9(12) 2_656 .
O111 K22 O121 71.8(6) . .
O641 K22 O121 133.4(10) . .
O69 K22 O121 63.1(5) 2_656 .
O542 K22 O121 142.9(11) . .
O111 K22 O643 96.6(11) . 2_656
O641 K22 O643 94.6(13) . 2_656
O69 K22 O643 78.2(10) 2_656 2_656
O542 K22 O643 86.1(14) . 2_656
O121 K22 O643 97.0(11) . 2_656
O111 K22 O117 67.6(5) . .
O641 K22 O117 112.8(11) . .
O69 K22 O117 92.6(6) 2_656 .
O542 K22 O117 112.4(11) . .
O121 K22 O117 52.5(5) . .
O643 K22 O117 148.1(11) 2_656 .
O111 K22 O115 72.1(6) . .
O641 K22 O115 86.3(10) . .
O69 K22 O115 126.5(7) 2_656 .
O542 K22 O115 68.5(11) . .
O121 K22 O115 101.0(6) . .
O643 K22 O115 154.3(10) 2_656 .
O117 K22 O115 49.2(4) . .
O111 K22 W33 62.7(4) . .
O641 K22 W33 132.5(10) . .
O69 K22 W33 79.3(4) 2_656 .
O542 K22 W33 128.8(11) . .
O121 K22 W33 23.8(4) . .
O643 K22 W33 118.9(10) 2_656 .
O117 K22 W33 29.5(3) . .
O115 K22 W33 77.2(4) . .
O111 K22 K26 39.1(5) . .
O641 K22 K26 143.2(10) . .
O69 K22 K26 116.0(7) 2_656 .
O542 K22 K26 72.6(10) . .
O121 K22 K26 78.0(5) . .
O643 K22 K26 57.6(9) 2_656 .
O117 K22 K26 101.8(4) . .
O115 K22 K26 108.6(5) . .
W33 K22 K26 84.2(3) . .
O111 K22 K10 43.4(4) . .
O641 K22 K10 109.2(9) . .
O69 K22 K10 169.9(7) 2_656 .
O542 K22 K10 27.8(10) . .
O121 K22 K10 115.2(5) . .
O643 K22 K10 92.4(9) 2_656 .
O117 K22 K10 93.6(4) . .
O115 K22 K10 63.4(4) . .
W33 K22 K10 102.6(3) . .
K26 K22 K10 54.8(3) . .
O111 K22 K12 168.1(6) . 2_656
O641 K22 K12 27.3(9) . 2_656
O69 K22 K12 53.7(4) 2_656 2_656
O542 K22 K12 99.8(10) . 2_656
O121 K22 K12 116.7(5) . 2_656
O643 K22 K12 74.7(9) 2_656 2_656
O117 K22 K12 123.9(4) . 2_656
O115 K22 K12 112.3(5) . 2_656
W33 K22 K12 128.5(3) . 2_656
K26 K22 K12 131.8(4) . 2_656
K10 K22 K12 127.5(3) . 2_656
W17' K23 O168 136.5(7) . .
W17' K23 O166 47.7(5) . .
O168 K23 O166 118.2(6) . .
W17' K23 O436 94.7(10) . .
O168 K23 O436 128.6(11) . .
O166 K23 O436 91.2(10) . .
W17' K23 O164 103.4(6) . .
O168 K23 O164 71.1(5) . .
O166 K23 O164 56.8(5) . .
O436 K23 O164 97.8(10) . .
W17' K23 O188 22.9(5) . .
O168 K23 O188 159.0(7) . .
O166 K23 O188 55.0(5) . .
O436 K23 O188 72.4(10) . .
O164 K23 O188 110.5(6) . .
W17' K23 O189 34.9(5) . .
O168 K23 O189 104.2(6) . .
O166 K23 O189 68.3(5) . .
O436 K23 O189 126.3(10) . .
O164 K23 O189 108.9(5) . .
O188 K23 O189 55.0(5) . .
W17' K23 O171 87.6(5) . .
O168 K23 O171 52.3(5) . .
O166 K23 O171 102.5(5) . .
O436 K23 O171 163.1(10) . .
O164 K23 O171 97.9(5) . .
O188 K23 O171 107.6(6) . .
O189 K23 O171 53.0(5) . .
W17' K23 W53 77.7(4) . .
O168 K23 W53 93.1(4) . .
O166 K23 W53 30.6(3) . .
O436 K23 W53 95.2(9) . .
O164 K23 W53 26.2(3) . .
O188 K23 W53 84.8(4) . .
O189 K23 W53 90.3(4) . .
O171 K23 W53 101.6(4) . .
W17' K23 W17 35.9(4) . .
O168 K23 W17 147.3(5) . .
O166 K23 W17 29.1(3) . .
O436 K23 W17 70.5(10) . .
O164 K23 W17 80.8(4) . .
O188 K23 W17 30.1(4) . .
O189 K23 W17 69.1(4) . .
O171 K23 W17 118.3(4) . .
W53 K23 W17 56.02(13) . .
W17' K23 W16 19.8(3) . .
O168 K23 W16 130.4(5) . .
O166 K23 W16 67.2(4) . .
O436 K23 W16 98.8(10) . .
O164 K23 W16 121.6(4) . .
O188 K23 W16 30.1(4) . .
O189 K23 W16 27.7(3) . .
O171 K23 W16 78.1(3) . .
W53 K23 W16 96.6(2) . .
W17 K23 W16 53.73(13) . .
W17' K23 W63 114.2(5) . .
O168 K23 W63 23.3(3) . .
O166 K23 W63 110.6(4) . .
O436 K23 W63 150.8(10) . .
O164 K23 W63 79.8(4) . .
O188 K23 W63 135.9(5) . .
O189 K23 W63 81.0(4) . .
O171 K23 W63 29.3(3) . .
W53 K23 W63 94.7(2) . .
W17 K23 W63 136.4(3) . .
W16 K23 W63 107.3(3) . .
O187 K24 O273 71.1(6) . 1_655
O187 K24 O257 131.7(7) . 1_655
O273 K24 O257 71.3(5) 1_655 1_655
O187 K24 O165 64.9(5) . .
O273 K24 O165 114.6(6) 1_655 .
O257 K24 O165 106.2(6) 1_655 .
O187 K24 O250 80.5(6) . 1_655
O273 K24 O250 85.2(6) 1_655 1_655
O257 K24 O250 124.7(6) 1_655 1_655
O165 K24 O250 129.1(6) . 1_655
O187 K24 O256 142.3(7) . 1_655
O273 K24 O256 126.2(6) 1_655 1_655
O257 K24 O256 85.2(6) 1_655 1_655
O165 K24 O256 118.3(6) . 1_655
O250 K24 O256 69.5(5) 1_655 1_655
O187 K24 O551 85.9(10) . .
O273 K24 O551 73.6(10) 1_655 .
O257 K24 O551 55.1(9) 1_655 .
O165 K24 O551 57.8(10) . .
O250 K24 O551 157.6(10) 1_655 .
O256 K24 O551 129.2(10) 1_655 .
O187 K24 W77' 149.6(6) . 1_655
O273 K24 W77' 107.1(5) 1_655 1_655
O257 K24 W77' 71.4(5) 1_655 1_655
O165 K24 W77' 135.0(6) . 1_655
O250 K24 W77' 69.1(5) 1_655 1_655
O256 K24 W77' 19.9(4) 1_655 1_655
O551 K24 W77' 123.5(10) . 1_655
O187 K24 W38 139.0(5) . 1_655
O273 K24 W38 68.6(4) 1_655 1_655
O257 K24 W38 22.2(3) 1_655 1_655
O165 K24 W38 128.0(5) . 1_655
O250 K24 W38 102.8(5) 1_655 1_655
O256 K24 W38 71.9(4) 1_655 1_655
O551 K24 W38 76.3(9) . 1_655
W77' K24 W38 54.5(4) 1_655 1_655
O535 K25 O363 64.9(12) . .
O535 K25 O368 133.4(12) . .
O363 K25 O368 73.1(6) . .
O535 K25 O513 111.7(13) . .
O363 K25 O513 147.7(8) . .
O368 K25 O513 93.2(7) . .
O535 K25 O379 67.5(11) . .
O363 K25 O379 79.0(6) . .
O368 K25 O379 123.6(6) . .
O513 K25 O379 131.2(8) . .
O535 K25 O376 134.3(12) . .
O363 K25 O376 122.8(6) . .
O368 K25 O376 85.2(6) . .
O513 K25 O376 83.7(7) . .
O379 K25 O376 70.4(6) . .
O535 K25 N8 50.4(14) . 2_566
O363 K25 N8 115.3(10) . 2_566
O368 K25 N8 159.0(10) . 2_566
O513 K25 N8 69.5(10) . 2_566
O379 K25 N8 77.3(9) . 2_566
O376 K25 N8 103.7(10) . 2_566
O535 K25 W82 134.6(11) . .
O363 K25 W82 69.8(4) . .
O368 K25 W82 21.3(3) . .
O513 K25 W82 107.2(7) . .
O379 K25 W82 102.8(4) . .
O376 K25 W82 71.6(4) . .
N8 K25 W82 174.8(9) 2_566 .
O535 K25 W47 135.5(11) . .
O363 K25 W47 102.3(4) . .
O368 K25 W47 71.3(4) . .
O513 K25 W47 100.5(6) . .
O379 K25 W47 68.3(4) . .
O376 K25 W47 21.4(3) . .
N8 K25 W47 122.1(9) 2_566 .
W82 K25 W47 53.84(13) . .
O417 K26 O546 90.1(10) . .
O417 K26 O111 143.9(10) . .
O546 K26 O111 83.2(9) . .
O417 K26 O109 107.9(8) . .
O546 K26 O109 129.6(10) . .
O111 K26 O109 54.5(5) . .
O417 K26 O108 56.2(6) . .
O546 K26 O108 138.5(11) . .
O111 K26 O108 109.2(7) . .
O109 K26 O108 55.8(5) . .
O417 K26 O544 126.7(11) . .
O546 K26 O544 133.0(13) . .
O111 K26 O544 80.8(10) . .
O109 K26 O544 71.2(9) . .
O108 K26 O544 88.5(9) . .
O417 K26 O98 63.7(7) . .
O546 K26 O98 74.4(9) . .
O111 K26 O98 80.4(6) . .
O109 K26 O98 72.8(5) . .
O108 K26 O98 69.2(6) . .
O544 K26 O98 143.9(10) . .
O417 K26 O533 95.8(11) . 2_656
O546 K26 O533 83.2(12) . 2_656
O111 K26 O533 118.4(11) . 2_656
O109 K26 O533 137.9(11) . 2_656
O108 K26 O533 120.2(11) . 2_656
O544 K26 O533 66.8(13) . 2_656
O98 K26 O533 149.0(11) . 2_656
O417 K26 W45 125.8(8) . .
O546 K26 W45 101.8(9) . .
O111 K26 W45 25.7(4) . .
O109 K26 W45 30.1(3) . .
O108 K26 W45 83.5(4) . .
O544 K26 W45 80.8(9) . .
O98 K26 W45 69.2(4) . .
O533 K26 W45 137.8(11) 2_656 .
O417 K26 W11 81.2(6) . .
O546 K26 W11 144.0(10) . .
O111 K26 W11 83.7(5) . .
O109 K26 W11 29.5(3) . .
O108 K26 W11 26.4(3) . .
O544 K26 W11 77.2(9) . .
O98 K26 W11 70.4(4) . .
O533 K26 W11 132.3(10) 2_656 .
W45 K26 W11 58.5(2) . .
O417 K26 K28 37.7(6) . .
O546 K26 K28 82.7(9) . .
O111 K26 K28 165.8(7) . .
O109 K26 K28 138.3(6) . .
O108 K26 K28 82.7(5) . .
O544 K26 K28 108.0(10) . .
O98 K26 K28 97.3(6) . .
O533 K26 K28 58.2(10) 2_656 .
W45 K26 K28 163.5(6) . .
W11 K26 K28 108.8(5) . .
O417 K26 K10 95.1(7) . .
O546 K26 K10 52.3(8) . .
O111 K26 K10 53.3(4) . .
O109 K26 K10 78.9(4) . .
O108 K26 K10 102.8(5) . .
O544 K26 K10 134.0(10) . .
O98 K26 K10 37.2(3) . .
O533 K26 K10 134.0(10) 2_656 .
W45 K26 K10 57.1(2) . .
W11 K26 K10 93.5(4) . .
K28 K26 K10 117.6(5) . .
O549 K27 O506 152.6(13) . .
O549 K27 O438 118.0(17) . 2_655
O506 K27 O438 75.0(16) . 2_655
O549 K27 O568 84.5(14) . 2_655
O506 K27 O568 105.1(13) . 2_655
O438 K27 O568 131.2(17) 2_655 2_655
O549 K27 O649 77.3(16) . .
O506 K27 O649 129.5(15) . .
O438 K27 O649 67.2(18) 2_655 .
O568 K27 O649 78.3(16) 2_655 .
O549 K27 O195 82.9(11) . .
O506 K27 O195 72.7(9) . .
O438 K27 O195 136.6(15) 2_655 .
O568 K27 O195 85.3(11) 2_655 .
O649 K27 O195 155.2(14) . .
O549 K27 O428 132.7(15) . 2_655
O506 K27 O428 74.7(14) . 2_655
O438 K27 O428 56.9(17) 2_655 2_655
O568 K27 O428 75.8(15) 2_655 2_655
O649 K27 O428 57.0(17) . 2_655
O195 K27 O428 136.2(13) . 2_655
O417 K28 O547 98.0(12) . .
O417 K28 O545 120.5(14) . .
O547 K28 O545 127.8(16) . .
O417 K28 O91 69.6(7) . .
O547 K28 O91 80.9(10) . .
O545 K28 O91 142.4(14) . .
O417 K28 O409 55.4(6) . .
O547 K28 O409 145.4(12) . .
O545 K28 O409 86.7(13) . .
O91 K28 O409 69.6(5) . .
O417 K28 O408 106.2(8) . .
O547 K28 O408 131.1(11) . .
O545 K28 O408 73.2(13) . .
O91 K28 O408 69.3(5) . .
O409 K28 O408 53.8(5) . .
O417 K28 O399 144.0(9) . .
O547 K28 O399 83.8(10) . .
O545 K28 O399 83.6(13) . .
O91 K28 O399 75.4(6) . .
O409 K28 O399 105.0(7) . .
O408 K28 O399 52.2(5) . .
O417 K28 W24 80.2(6) . .
O547 K28 W24 148.3(10) . .
O545 K28 W24 77.3(12) . .
O91 K28 W24 68.7(4) . .
O409 K28 W24 25.8(3) . .
O408 K28 W24 28.1(4) . .
O399 K28 W24 80.0(5) . .
O417 K28 W28 125.2(8) . .
O547 K28 W28 103.5(10) . .
O545 K28 W28 82.9(13) . .
O91 K28 W28 65.2(4) . .
O409 K28 W28 80.5(5) . .
O408 K28 W28 28.8(3) . .
O399 K28 W28 24.4(3) . .
W24 K28 W28 55.9(3) . .
O417 K28 K26 39.8(7) . .
O547 K28 K26 90.4(10) . .
O545 K28 K26 97.7(13) . .
O91 K28 K26 106.7(7) . .
O409 K28 K26 81.5(5) . .
O408 K28 K26 134.3(6) . .
O399 K28 K26 173.5(7) . .
W24 K28 K26 106.5(5) . .
W28 K28 K26 162.0(5) . .
O417 K28 K12 101.9(7) . .
O547 K28 K12 57.5(9) . .
O545 K28 K12 132.8(13) . .
O91 K28 K12 37.2(3) . .
O409 K28 K12 102.9(5) . .
O408 K28 K12 76.0(5) . .
O399 K28 K12 49.2(4) . .
W24 K28 K12 91.6(4) . .
W28 K28 K12 54.3(2) . .
K26 K28 K12 129.2(6) . .
O427 K29 O105 122.3(13) . .
O427 K29 O175 64.4(10) . .
O105 K29 O175 97.1(9) . .
O427 K29 O597 49.8(14) . 2_655
O105 K29 O597 164.2(15) . 2_655
O175 K29 O597 90.9(13) . 2_655
O427 K29 O152 121.0(12) . .
O105 K29 O152 102.8(9) . .
O175 K29 O152 75.0(7) . .
O597 K29 O152 92.4(13) 2_655 .
O427 K29 O101 150.8(13) . .
O105 K29 O101 76.7(7) . .
O175 K29 O101 140.3(9) . .
O597 K29 O101 105.6(13) 2_655 .
O152 K29 O101 68.6(6) . .
O427 K29 W67 141.2(11) . .
O105 K29 W67 64.2(6) . .
O175 K29 W67 153.2(8) . .
O597 K29 W67 112.2(13) 2_655 .
O152 K29 W67 90.1(6) . .
O101 K29 W67 22.4(3) . .
O427 K29 K8 153.7(12) . .
O105 K29 K8 82.2(6) . .
O175 K29 K8 106.4(7) . .
O597 K29 K8 108.7(12) 2_655 .
O152 K29 K8 35.9(4) . .
O101 K29 K8 34.3(4) . .
W67 K29 K8 54.5(3) . .
O427 K29 K9 58.0(9) . .
O105 K29 K9 74.7(6) . .
O175 K29 K9 36.8(4) . .
O597 K29 K9 104.7(12) 2_655 .
O152 K29 K9 108.2(7) . .
O101 K29 K9 149.7(8) . .
W67 K29 K9 138.0(6) . .
K8 K29 K9 130.0(5) . .
O590 K30 O416 142.1(13) . .
O590 K30 O96 139.2(12) . .
O416 K30 O96 78.7(8) . .
O590 K30 O261 78.2(10) . .
O416 K30 O261 74.4(8) . .
O96 K30 O261 129.5(10) . .
O590 K30 O81 75.0(10) . .
O416 K30 O81 128.7(10) . .
O96 K30 O81 74.1(7) . .
O261 K30 O81 153.2(10) . .
O590 K30 O263 76.5(10) . .
O416 K30 O263 73.8(8) . .
O96 K30 O263 130.3(10) . .
O261 K30 O263 81.1(8) . .
O81 K30 O263 92.1(8) . .
O590 K30 O28 77.2(10) . .
O416 K30 O28 129.4(10) . .
O96 K30 O28 72.5(7) . .
O261 K30 O28 93.1(8) . .
O81 K30 O28 81.5(7) . .
O263 K30 O28 153.7(10) . .
O590 K30 O104 98.1(11) . .
O416 K30 O104 85.6(8) . .
O96 K30 O104 83.7(8) . .
O261 K30 O104 52.6(6) . .
O81 K30 O104 132.1(9) . .
O263 K30 O104 133.1(9) . .
O28 K30 O104 51.2(6) . .
O590 K30 O307 94.6(10) . .
O416 K30 O307 84.5(8) . .
O96 K30 O307 86.6(8) . .
O261 K30 O307 131.2(9) . .
O81 K30 O307 51.7(6) . .
O263 K30 O307 50.6(6) . .
O28 K30 O307 132.7(9) . .
O104 K30 O307 167.3(9) . .
O590 K30 W110 126.5(10) . .
O416 K30 W110 15.6(4) . .
O96 K30 W110 94.3(7) . .
O261 K30 W110 63.0(5) . .
O81 K30 W110 135.8(8) . .
O263 K30 W110 62.9(5) . .
O28 K30 W110 136.3(8) . .
O104 K30 W110 86.8(6) . .
O307 K30 W110 85.8(6) . .
O590 K30 W115 123.8(10) . .
O416 K30 W115 94.0(7) . .
O96 K30 W115 15.4(4) . .
O261 K30 W115 137.2(8) . .
O81 K30 W115 62.4(5) . .
O263 K30 W115 135.9(8) . .
O28 K30 W115 62.4(5) . .
O104 K30 W115 86.1(6) . .
O307 K30 W115 86.8(6) . .
W110 K30 W115 109.6(5) . .
O536 K31 O538 77.6(14) . .
O536 K31 O537 136.8(15) . .
O538 K31 O537 145.1(16) . .
O536 K31 O296 111.6(11) . .
O538 K31 O296 68.6(12) . .
O537 K31 O296 95.8(12) . .
O536 K31 O369 68.9(10) . .
O538 K31 O369 132.5(13) . .
O537 K31 O369 72.5(11) . .
O296 K31 O369 155.4(9) . .
O536 K31 O300 77.8(10) . .
O538 K31 O300 127.1(13) . .
O537 K31 O300 75.9(11) . .
O296 K31 O300 78.3(7) . .
O369 K31 O300 77.9(6) . .
O536 K31 K7 89.3(10) . .
O538 K31 K7 165.1(12) . .
O537 K31 K7 49.0(10) . .
O296 K31 K7 110.6(6) . .
O369 K31 K7 45.4(4) . .
O300 K31 K7 41.3(4) . .
O536 K31 W64 110.9(10) . .
O538 K31 W64 85.5(12) . .
O537 K31 W64 85.2(11) . .
O296 K31 W64 18.1(4) . .
O369 K31 W64 137.3(7) . .
O300 K31 W64 61.4(4) . .
K7 K31 W64 92.6(4) . .
O418 K32 O425 163(3) . .
O418 K32 W117 32(2) . .
O425 K32 W117 164(2) . .
O418 K32 O419 28(2) . .
O425 K32 O419 135(2) . .
W117 K32 O419 56.8(10) . .
O418 K32 O160 76(2) . .
O425 K32 O160 120(2) . .
W117 K32 O160 44.1(6) . .
O419 K32 O160 99.0(13) . .
O418 K32 O636 90(3) . .
O425 K32 O636 83(2) . .
W117 K32 O636 92.3(17) . .
O419 K32 O636 73.5(18) . .
O160 K32 O636 93.0(17) . .
O418 K32 O158 114(3) . .
O425 K32 O158 82.2(17) . .
W117 K32 O158 90.2(9) . .
O419 K32 O158 140.3(14) . .
O160 K32 O158 59.6(7) . .
O636 K32 O158 134.9(18) . .
O418 K32 O440 102(3) . .
O425 K32 O440 74(2) . .
W117 K32 O440 117.7(18) . .
O419 K32 O440 101(2) . .
O160 K32 O440 126.3(19) . .
O636 K32 O440 140(2) . .
O158 K32 O440 73.8(18) . .
O418 K32 O168 125(3) . .
O425 K32 O168 67.0(16) . .
W117 K32 O168 96.5(9) . .
O419 K32 O168 133.1(14) . .
O160 K32 O168 55.9(7) . .
O636 K32 O168 69.8(16) . .
O158 K32 O168 65.2(8) . .
O440 K32 O168 126.1(19) . .
O418 K32 K33 53(2) . .
O425 K32 K33 110(2) . .
W117 K32 K33 79.9(11) . .
O419 K32 K33 25.5(11) . .
O160 K32 K33 117.4(13) . .
O636 K32 K33 57.8(18) . .
O158 K32 K33 164.7(14) . .
O440 K32 K33 100(2) . .
O168 K32 K33 127.2(13) . .
O418 K32 O106 58(2) . .
O425 K32 O106 137(2) . .
W117 K32 O106 39.4(5) . .
O419 K32 O106 85.4(12) . .
O160 K32 O106 44.7(6) . .
O636 K32 O106 129.2(17) . .
O158 K32 O106 55.5(7) . .
O440 K32 O106 88.0(17) . .
O168 K32 O106 95.9(9) . .
K33 K32 O106 111.0(13) . .
O418 K32 W118 15(2) . .
O425 K32 W118 155.4(19) . .
W117 K32 W118 32.3(4) . .
O419 K32 W118 25.4(9) . .
O160 K32 W118 73.6(7) . .
O636 K32 W118 75.7(16) . .
O158 K32 W118 121.6(9) . .
O440 K32 W118 115.7(18) . .
O168 K32 W118 115.1(9) . .
K33 K32 W118 47.6(9) . .
O106 K32 W118 67.0(6) . .
O419 K33 O418 36(2) . .
O419 K33 W118 27(2) . .
O418 K33 W118 54.9(13) . .
O419 K33 O313 68(3) . .
O418 K33 O313 92.4(17) . .
W118 K33 O313 41.7(7) . .
O419 K33 O316 119(3) . .
O418 K33 O316 123(2) . .
W118 K33 O316 92.6(14) . .
O313 K33 O316 54.3(9) . .
O419 K33 O330 102(3) . .
O418 K33 O330 138(2) . .
W118 K33 O330 85.1(13) . .
O313 K33 O330 57.6(10) . .
O316 K33 O330 66.5(11) . .
O419 K33 O636 95(3) . .
O418 K33 O636 69(2) . .
W118 K33 O636 91(2) . .
O313 K33 O636 88.6(19) . .
O316 K33 O636 65.7(18) . .
O330 K33 O636 132(2) . .
O419 K33 K32 58(2) . .
O418 K33 K32 22.5(10) . .
W118 K33 K32 76.0(13) . .
O313 K33 K32 109.2(16) . .
O316 K33 K32 120.3(17) . .
O330 K33 K32 160.0(19) . .
O636 K33 K32 56.2(17) . .
O419 K33 W62 93(3) . .
O418 K33 W62 105.1(17) . .
W118 K33 W62 67.1(9) . .
O313 K33 W62 30.2(6) . .
O316 K33 W62 25.5(5) . .
O330 K33 W62 65.0(9) . .
O636 K33 W62 69.0(17) . .
K32 K33 W62 112.2(14) . .
O419 K33 W117 23(2) . .
O418 K33 W117 23.5(10) . .
W118 K33 W117 32.3(5) . .
O313 K33 W117 69.1(10) . .
O316 K33 W117 107.4(14) . .
O330 K33 W117 117.2(14) . .
O636 K33 W117 71.9(18) . .
K32 K33 W117 43.8(8) . .
W62 K33 W117 85.4(10) . .
O419 K33 W114 75(3) . .
O418 K33 W114 108.5(17) . .
W118 K33 W114 53.8(8) . .
O313 K33 W114 27.6(5) . .
O316 K33 W114 64.6(9) . .
O330 K33 W114 32.8(6) . .
O636 K33 W114 115.1(19) . .
K32 K33 W114 129.7(15) . .
W62 K33 W114 48.5(6) . .
W117 K33 W114 86.0(10) . .
C1 N1 O528 110(3) . .
C2 N2 C3 120(3) . .
C16 N3 C17 113(5) . .
C5 N4 C10 117(4) . .
C6 N5 C7 109(3) . .
C11 N6 C8 108(3) . .
C15 N9 C4 99(3) . .
C26 N13 C25 112(3) . .

loop_
_geom_bond_atom_site_label_1
_geom_bond_atom_site_label_2
_geom_bond_distance
_geom_bond_site_symmetry_2
W1 O87 1.738(15) .
W1 O25 1.750(15) .
W1 O86 1.901(14) .
W1 O24 2.015(14) .
W1 O18 2.151(14) .
W1 O30 2.158(14) .
W1 K4 3.756(5) .
W1 K2 3.768(5) .
W2 O78 1.752(15) .
W2 O80 1.753(15) .
W2 O79 1.770(14) .
W2 O82 2.058(13) .
W2 O84 2.075(14) .
W2 O81 2.238(14) .
W2 K2 3.833(5) .
W3 O88 1.702(15) .
W3 O89 1.772(14) .
W3 O90 1.913(13) .
W3 O77 1.937(13) .
W3 O74 2.137(15) .
W3 O80 2.157(14) .
W3 K5 4.082(5) .
W4 O73 1.709(15) .
W4 O74 1.817(15) .
W4 O70 1.859(15) .
W4 O68 1.987(16) .
W4 O72 1.996(14) .
W4 O60 2.405(14) .
W4 K12 3.728(6) .
W5 O83 1.732(14) .
W5 O56 1.742(15) .
W5 O86 1.914(14) .
W5 O65 2.019(15) .
W5 O85 2.117(14) .
W5 O79 2.178(14) .
W5 K2 3.786(5) .
W5 K4 3.800(5) .
W6 O333 1.753(15) .
W6 O335 1.760(13) .
W6 O334 1.781(15) .
W6 O331 2.064(15) .
W6 O322 2.072(14) .
W6 O332 2.303(14) .
W6 K3 3.758(5) .
W6 K5 4.054(6) .
W7 O69 1.712(18) .
W7 O54 1.870(16) .
W7 O75 1.895(14) .
W7 O71 1.902(15) .
W7 O70 2.009(14) .
W7 O60 2.390(14) .
W7 K12 3.823(6) .
W8 O48 1.730(15) .
W8 O50 1.743(15) .
W8 O49 1.901(13) .
W8 O16 1.977(15) .
W8 O26 2.161(15) .
W8 O17 2.201(15) .
W8 K10 3.837(6) .
W8 K2 3.880(5) .
W9 O30 1.762(14) .
W9 O27 1.777(15) .
W9 O26 1.778(15) .
W9 O29 2.052(14) .
W9 O84 2.054(14) .
W9 O28 2.236(14) .
W9 K2 3.841(5) .
W10 O323 1.744(14) .
W10 O320 1.765(15) .
W10 O324 1.787(15) .
W10 O322 2.054(13) .
W10 O315 2.062(15) .
W10 O321 2.294(15) .
W10 K3 3.782(6) .
W10 K7 4.052(6) .
W11 O156 1.734(14) .
W11 O108 1.743(15) .
W11 O109 1.910(14) .
W11 O106 1.977(15) .
W11 O107 2.113(14) .
W11 O102 2.255(13) .
W11 K26 3.827(16) .
W12 O326 1.69(3) .
W12 O325 1.833(16) .
W12 O341 1.945(19) .
W12 O327 1.97(2) .
W12 O310 2.00(2) .
W12 O346 2.399(18) .
W13 O348 1.678(19) .
W13 O360 1.874(18) .
W13 O327 1.90(2) .
W13 O340 1.905(16) .
W13 O347 1.91(2) .
W13 O346 2.393(18) .
W14 O349 1.707(18) .
W14 O310 1.82(3) .
W14 O351 1.87(2) .
W14 O350 1.90(2) .
W14 O347 1.93(2) .
W14 O346 2.515(15) .
W15 O204 1.732(18) .
W15 O359 1.82(3) .
W15 O199 1.89(2) .
W15 O390 1.91(3) .
W15 O203 1.909(18) .
W16 O190 1.69(2) .
W16 O189 1.811(17) .
W16 O188 1.94(2) .
W16 O191 1.948(19) .
W16 O359 2.05(2) .
W16 O202 2.378(16) .
W16 K23 3.807(10) .
W17 O187 1.71(2) .
W17 O182 1.881(18) .
W17 O166 1.898(16) .
W17 O188 1.94(2) .
W17 O390 2.00(2) .
W17 O202 2.381(17) .
W17 K23 3.796(9) .
W18 O404 1.686(19) .
W18 O403 1.887(16) .
W18 O405 1.927(18) .
W18 O407 1.953(19) .
W18 O406 1.963(17) .
W18 O413 2.391(16) .
W19 O401 1.689(19) .
W19 O402 1.811(16) .
W19 O406 1.918(17) .
W19 O44 1.95(2) .
W19 O396 1.960(17) .
W19 O413 2.424(16) .
W20 O389 1.662(19) .
W20 O407 1.89(2) .
W20 O388 1.912(19) .
W20 O385 1.92(2) .
W20 O44 1.93(2) .
W20 O413 2.504(16) .
W21 O246 1.63(3) .
W21 O248 1.851(17) .
W21 O234 1.871(18) .
W21 O247 1.967(19) .
W21 O244 1.970(19) .
W21 O235 2.339(18) .
W22 O274 1.683(17) .
W22 O269 1.815(16) .
W22 O272 1.866(18) .
W22 O275 1.998(16) .
W22 O293 2.008(17) .
W22 O271 2.393(15) .
W22 K14 3.809(6) .
W23 O287 1.733(19) .
W23 O279 1.881(19) .
W23 O289 1.901(19) .
W23 O288 1.902(19) .
W23 O286 1.910(18) .
W23 O291 2.480(17) .
W12' O327 1.19(2) .
W12' O325 1.86(2) .
W12' O340 2.01(2) .
W12' O143 2.24(2) .
W12' O346 2.42(2) .
W13' O347 0.88(2) .
W13' O360 1.89(3) .
W13' O351 2.14(3) .
W13' O346 2.35(3) .
W14' O310 0.86(2) .
W14' O341 1.87(3) .
W14' O350 2.14(3) .
W14' O346 2.38(3) .
W15' O390 0.756(18) .
W15' O182 2.03(2) .
W15' O202 2.27(2) .
W15' O203 2.31(2) .
W16' O359 0.94(2) .
W16' O191 1.83(2) .
W16' O199 2.25(2) .
W16' O202 2.49(2) .
W17' O188 1.24(2) .
W17' O189 1.73(2) .
W17' O166 2.14(2) .
W17' K23 2.200(16) .
W17' O202 2.48(2) .
W18' O406 1.067(19) .
W18' O403 1.80(2) .
W18' O402 2.27(2) .
W18' O413 2.35(2) .
W18' O66 2.46(3) .
W19' O407 1.17(2) .
W19' O405 1.70(2) .
W19' O385 2.16(2) .
W20' O44 0.69(2) .
W20' O388 2.10(3) .
W20' O413 2.26(2) .
W20' O396 2.32(2) .
W21' O293 1.45(2) .
W21' O275 1.80(2) .
W21' O274 2.01(3) .
W21' O269 2.01(3) .
W21' O271 2.23(2) .
W21' O272 2.34(2) .
W22' O287 1.51(3) .
W22' O289 1.56(3) .
W22' O286 1.88(3) .
W22' O288 2.19(3) .
W22' O279 2.40(2) .
W23' O247 1.40(2) .
W23' O248 1.81(3) .
W23' O246 1.90(3) .
W23' O244 2.04(3) .
W23' O235 2.26(3) .
W23' O234 2.39(3) .
W24 O410 1.748(14) .
W24 O409 1.750(16) .
W24 O408 1.853(18) .
W24 O329 1.991(15) .
W24 O331 2.101(14) .
W24 O92 2.241(13) .
W24 K28 3.897(18) .
W25 O159 1.689(15) .
W25 O161 1.994(15) .
W25 O107 2.006(14) .
W25 O106 2.008(16) .
W25 O160 2.031(16) .
W25 O157 2.073(15) .
W25 O158 2.253(16) .
W25 K32 3.95(3) .
W26 O40 1.695(16) .
W26 O72 1.873(14) .
W26 O39 1.885(18) .
W26 O37 1.920(14) .
W26 O71 1.939(17) .
W26 O60 2.491(14) .
W27 O98 1.692(18) .
W27 O102 1.765(14) .
W27 O99 1.886(16) .
W27 O95 1.918(14) .
W27 O29 2.075(14) .
W27 O103 2.277(15) .
W27 K10 3.755(6) .
W28 O399 1.715(18) .
W28 O400 1.732(14) .
W28 O408 1.952(17) .
W28 O398 1.974(16) .
W28 O402 2.131(15) .
W28 O333 2.161(15) .
W28 K5 3.661(6) .
W28 K12 3.815(6) .
W28 K28 3.998(19) .
W29 O208 1.714(16) .
W29 O170 1.768(15) .
W29 O209 1.876(16) .
W29 O211 1.920(16) .
W29 O210 2.082(15) .
W29 O212 2.242(15) .
W29 K11 3.744(7) .
W30 O63 1.711(15) .
W30 O85 1.822(14) .
W30 O58 1.900(15) .
W30 O53 1.991(16) .
W30 O34 1.994(14) .
W30 O55 2.419(14) .
W30 K2 4.009(5) .
W31 O76 1.739(15) .
W31 O51 1.752(14) .
W31 O49 1.910(14) .
W31 O75 1.958(14) .
W31 O52 2.186(14) .
W31 O78 2.188(15) .
W31 K12 3.799(6) .
W31 K2 3.860(5) .
W32 O123 1.718(15) .
W32 O122 1.858(19) .
W32 O124 1.912(18) .
W32 O128 1.927(18) .
W32 O129 1.948(17) .
W32 O126 2.522(14) .
W33 O121 1.713(19) .
W33 O113 1.802(15) .
W33 O117 1.938(16) .
W33 O119 1.944(18) .
W33 O122 2.014(18) .
W33 O126 2.407(14) .
W33 K22 3.938(13) .
W34 O120 1.725(19) .
W34 O125 1.873(15) .
W34 O127 1.911(17) .
W34 O124 1.911(17) .
W34 O119 1.930(16) .
W34 O126 2.399(15) .
W34 K4 3.801(5) 1_655
W32' O122 1.15(2) .
W32' O129 1.82(2) .
W32' O117 1.90(2) .
W32' O126 2.37(2) .
W33' O119 1.23(2) .
W33' O113 1.82(2) .
W33' O125 1.97(2) .
W33' O126 2.11(2) .
W34' O124 1.15(2) .
W34' O128 1.76(2) .
W34' O127 1.89(2) .
W34' O126 2.29(2) .
W34' K4 3.903(17) 1_655
W35 O22 1.690(19) .
W35 O32 1.809(16) .
W35 O12 1.903(18) .
W35 O46 1.938(16) .
W35 O118 2.006(16) .
W35 O45 2.399(15) .
W35 K10 3.722(7) .
W35 K8 4.084(6) .
W36 O139 1.716(15) .
W36 O137 1.727(16) .
W36 O163 1.878(15) .
W36 O125 1.986(15) .
W36 O135 2.131(17) .
W36 O140 2.218(14) .
W36 K1 3.865(5) .
W37 O115 1.719(16) .
W37 O114 1.860(15) .
W37 O116 1.912(18) .
W37 O117 1.912(15) .
W37 O138 1.925(15) .
W37 O144 2.448(15) .
W37 K8 4.054(6) .
W38 O259 1.716(16) .
W38 O257 1.724(17) .
W38 O253 1.892(17) .
W38 O281 2.012(17) .
W38 O258 2.098(15) .
W38 O260 2.175(15) .
W38 K14 3.763(6) .
W38 K24 4.054(11) 1_455
W39 O175 1.713(18) .
W39 O181 1.745(16) .
W39 O153 1.883(14) .
W39 O176 1.993(16) .
W39 O177 2.121(16) .
W39 O174 2.159(15) .
W39 K9 3.714(6) .
W39 K1 3.839(5) .
W39 K6 4.062(6) .
W40 O300 1.713(15) .
W40 O302 1.770(14) .
W40 O301 1.913(16) .
W40 O298 1.923(14) .
W40 O299 2.160(14) .
W40 O264 2.166(14) .
W40 K7 4.076(6) .
W41 O215 1.718(17) .
W41 O214 1.770(16) .
W41 O209 1.932(16) .
W41 O216 1.949(15) .
W41 O213 2.143(17) .
W41 O218 2.189(18) .
W41 K9 4.024(6) .
W42 O145 1.691(17) .
W42 O146 1.833(13) .
W42 O150 1.949(17) .
W42 O149 1.965(16) .
W42 O141 2.002(16) .
W42 O136 2.377(15) .
W42 K1 3.924(5) .
W43 O91 1.703(14) .
W43 O92 1.781(13) .
W43 O90 1.882(14) .
W43 O94 1.935(15) .
W43 O82 2.071(13) .
W43 O93 2.258(14) .
W43 K12 3.771(6) .
W44 O395 1.716(16) .
W44 O398 1.854(16) .
W44 O396 1.891(16) .
W44 O391 1.933(17) .
W44 O394 1.974(15) .
W44 O397 2.430(16) .
W44 K5 4.048(6) .
W45 O111 1.702(18) .
W45 O110 1.717(15) .
W45 O109 1.907(14) .
W45 O114 1.981(16) .
W45 O112 2.138(14) .
W45 O113 2.172(14) .
W45 K8 3.612(6) .
W45 K26 3.769(15) .
W45 K10 3.921(6) .
W46 O221 1.745(18) .
W46 O213 1.765(18) .
W46 O254 1.789(16) .
W46 O210 2.058(15) .
W46 O262 2.074(15) .
W46 O261 2.220(16) .
W46 K14 3.884(6) .
W47 O376 1.714(16) .
W47 O373 1.739(16) .
W47 O370 1.889(15) .
W47 O372 1.989(16) .
W47 O371 2.169(17) .
W47 O334 2.174(15) .
W47 K5 3.665(5) .
W47 K3 3.846(5) .
W47 K25 4.053(10) .
W48 O336 1.716(17) .
W48 O337 1.738(16) .
W48 O338 1.910(16) .
W48 O340 1.963(18) .
W48 O339 2.131(17) .
W48 O323 2.217(14) .
W48 K3 3.835(5) .
W48 K19 4.064(8) .
W49 O13 1.711(14) .
W49 O18 1.797(14) .
W49 O1 1.911(17) .
W49 O14 1.957(15) .
W49 O7 1.975(15) .
W49 O2 2.389(14) .
W49 K2 3.988(5) .
W49 K4 4.076(5) .
W50 O130 1.725(15) .
W50 O131 1.888(16) .
W50 O142 1.905(17) .
W50 O129 1.906(17) .
W50 O138 1.920(16) .
W50 O144 2.505(15) .
W51 O134 1.688(17) .
W51 O135 1.810(16) .
W51 O150 1.900(17) .
W51 O127 1.937(16) .
W51 O133 1.984(17) .
W51 O136 2.395(16) .
W51 K1 3.967(5) .
W51 K17 4.023(8) 1_655
W52 O154 1.725(17) .
W52 O152 1.733(16) .
W52 O153 1.903(15) .
W52 O147 1.988(15) .
W52 O146 2.145(14) .
W52 O151 2.177(15) .
W52 K8 3.610(6) .
W52 K1 3.844(5) .
W52 K6 3.987(6) .
W53 O165 1.725(17) .
W53 O164 1.727(16) .
W53 O163 1.907(14) .
W53 O166 1.954(16) .
W53 O167 2.148(16) .
W53 O162 2.238(14) .
W53 K23 3.768(9) .
W53 K1 3.851(5) .
W54 O38 1.691(16) .
W54 O36 1.859(15) .
W54 O62 1.876(15) .
W54 O39 1.926(17) .
W54 O61 1.949(15) .
W55 O47 1.705(19) .
W55 O3 1.885(16) .
W55 O16 1.896(15) .
W55 O10 1.922(15) .
W55 O12 1.950(16) .
W55 O45 2.376(16) .
W55 K10 3.794(6) .
W56 O15 1.712(17) .
W56 O17 1.795(15) .
W56 O14 1.935(14) .
W56 O3 1.952(15) .
W56 O6 2.012(16) .
W56 O2 2.391(15) .
W56 K2 3.879(5) .
W57 O23 1.682(15) .
W57 O24 1.843(14) .
W57 O20 1.895(15) .
W57 O1 1.919(16) .
W57 O42 1.973(16) .
W57 O11 2.359(14) .
W58 O273 1.689(18) .
W58 O258 1.803(16) .
W58 O270 1.919(17) .
W58 O276 1.973(17) .
W58 O272 1.975(18) .
W58 O271 2.440(16) .
W58 K14 3.985(6) .
W58' O276 1.63(3) .
W58' O270 1.81(3) .
W58' O272 2.00(3) .
W58' O271 2.00(2) .
W58' O258 2.06(3) .
W58' O273 2.13(2) .
W59 O268 1.752(16) .
W59 O266 1.753(16) .
W59 O222 1.898(17) .
W59 O267 1.946(15) .
W59 O265 2.164(16) .
W59 O269 2.172(16) .
W59 K15 3.816(7) .
W59 K14 3.900(6) .
W60 O93 1.790(14) .
W60 O305 1.795(15) .
W60 O307 1.819(17) .
W60 O412 1.999(19) .
W60 O89 2.179(14) .
W60 O302 2.211(14) .
W61 O375 1.735(15) .
W61 O414 1.739(19) .
W61 O338 1.904(16) .
W61 O403 1.964(16) .
W61 O374 2.142(16) .
W61 O335 2.189(13) .
W61 K3 3.830(5) .
W61 K19 4.076(7) .
W62 O316 1.727(15) .
W62 O311 1.757(19) .
W62 O314 1.892(16) .
W62 O313 1.972(15) .
W62 O315 2.105(15) .
W62 O312 2.229(14) .
W62 K33 3.86(5) .
W63 O168 1.751(15) .
W63 O169 1.768(15) .
W63 O171 1.897(16) .
W63 O160 1.997(16) .
W63 O161 2.139(15) .
W63 O170 2.227(17) .
W63 K32 3.82(3) .
W63 K23 3.870(9) .
W64 O296 1.690(18) .
W64 O297 1.879(17) .
W64 O298 1.903(13) .
W64 O285 1.911(16) .
W64 O282 1.964(16) .
W64 O290 2.421(18) .
W64 K31 4.097(18) .
W65 O103 1.783(15) .
W65 O104 1.796(18) .
W65 O212 1.803(16) .
W65 O105 2.015(19) .
W65 O214 2.208(16) .
W65 O100 2.258(16) .
W66 O393 1.699(17) .
W66 O372 1.878(15) .
W66 O380 1.884(16) .
W66 O394 1.895(17) .
W66 O392 1.914(17) .
W66 O397 2.371(16) .
W66 K5 3.902(6) .
W67 O101 1.717(15) .
W67 O100 1.749(16) .
W67 O99 1.917(16) .
W67 O31 1.956(15) .
W67 O27 2.133(15) .
W67 O32 2.152(16) .
W67 K8 4.012(5) .
W67 K29 4.12(2) .
W68 O303 1.685(16) .
W68 O312 1.777(14) .
W68 O301 1.900(16) .
W68 O306 1.922(14) .
W68 O304 2.102(14) .
W68 O305 2.253(15) .
W68 K15 3.709(6) .
W69 O220 1.720(16) .
W69 O217 1.729(17) .
W69 O222 1.901(16) .
W69 O219 1.975(18) .
W69 O221 2.186(18) .
W69 O223 2.192(17) .
W69 K11 3.849(7) .
W69 K14 3.927(6) .
W70 O378 1.715(16) .
W70 O374 1.802(16) .
W70 O377 1.938(15) .
W70 O405 1.954(18) .
W70 O382 1.971(18) .
W70 O383 2.399(15) .
W70 K3 3.928(6) .
W71 O207 1.69(2) .
W71 O206 1.717(18) .
W71 O171 1.909(16) .
W71 O192 1.994(16) .
W71 O172 2.138(15) .
W71 O189 2.185(16) .
W71 K9 3.629(7) .
W71 K11 3.868(6) .
W72 O148 1.714(17) .
W72 O149 1.873(17) .
W72 O147 1.893(16) .
W72 O142 1.945(15) .
W72 O116 1.959(17) .
W72 O144 2.362(16) .
W72 K8 3.953(6) .
W73 O41 1.710(17) .
W73 O5 1.869(18) .
W73 O42 1.885(17) .
W73 O43 1.934(16) .
W73 O19 1.944(16) .
W74 O8 1.714(16) .
W74 O6 1.835(18) .
W74 O7 1.867(16) .
W74 O4 1.914(15) .
W74 O5 1.956(18) .
W74 O2 2.501(14) .
W75 O292 1.701(17) .
W75 O293 1.839(17) .
W75 O267 1.881(14) .
W75 O288 1.947(18) .
W75 O294 2.004(19) .
W75 O291 2.389(17) .
W75 K15 3.827(6) .
W76 O250 1.705(19) .
W76 O252 1.817(17) .
W76 O247 1.87(2) .
W76 O243 1.955(17) .
W76 O249 1.958(19) .
W76 O245 2.404(18) .
W76 K14 3.976(6) .
W77 O255 1.715(18) .
W77 O256 1.764(18) .
W77 O253 1.916(17) .
W77 O248 2.011(16) .
W77 O252 2.099(16) .
W77 O254 2.150(17) .
W77 K14 3.745(6) .
W78 O277 1.709(17) .
W78 O276 1.845(19) .
W78 O275 1.862(18) .
W78 O279 1.935(19) .
W78 O278 1.939(19) .
W78 O271 2.506(15) .
W79 O238 1.700(18) .
W79 O236 1.83(2) .
W79 O225 1.841(19) .
W79 O226 1.924(19) .
W79 O237 1.95(2) .
W79 O228 2.518(18) .
W80 O242 1.687(16) .
W80 O241 1.863(19) .
W80 O237 1.88(2) .
W80 O243 1.906(18) .
W80 O240 1.95(2) .
W80 O245 2.518(18) .
W75' O294 1.55(2) .
W75' O288 1.68(2) .
W75' O292 1.82(2) .
W75' O267 2.21(2) .
W75' O291 2.32(2) .
W75' O293 2.32(2) .
W75' W97 3.066(13) .
W75' K15 3.741(15) .
W76' O249 1.45(2) .
W76' O250 1.64(2) .
W76' O252 1.89(2) .
W76' O243 2.11(2) .
W76' O247 2.48(2) .
W76' W81 3.145(15) .
W76' K14 3.626(17) .
W77' O256 1.37(2) .
W77' O255 1.79(3) .
W77' O253 1.85(3) .
W77' O248 2.24(3) .
W77' O252 2.26(3) .
W77' K24 3.78(2) 1_455
W77' K14 3.95(2) .
W78' O279 1.45(2) .
W78' O277 1.72(2) .
W78' O278 1.74(2) .
W78' O275 2.24(2) .
W78' O276 2.39(2) .
W79' O241 1.27(2) .
W79' O242 1.76(2) .
W79' O243 1.92(2) .
W79' O237 2.12(3) .
W79' W81 3.027(16) .
W80' O226 1.48(2) .
W80' O237 1.67(3) .
W80' O238 1.87(3) .
W80' O225 2.18(2) .
W80' O236 2.27(3) .
W80' O228 2.45(2) .
W80' W93 3.070(17) .
W81 O251 1.59(3) .
W81 O223 1.791(16) .
W81 O249 1.935(17) .
W81 O224 1.942(17) .
W81 O241 2.021(19) .
W81 O245 2.367(19) .
W81 K14 3.876(6) .
W82 O369 1.726(15) .
W82 O368 1.730(15) .
W82 O370 1.891(16) .
W82 O366 2.000(18) .
W82 O367 2.157(16) .
W82 O324 2.166(15) .
W82 K7 3.684(6) .
W82 K3 3.850(5) .
W82 K25 4.032(11) .
W83 O132 1.712(15) .
W83 O141 1.870(18) .
W83 O133 1.874(19) .
W83 O128 1.919(18) .
W83 O131 1.930(17) .
W83 O136 2.513(14) .
W84 O363 1.708(19) .
W84 O367 1.797(17) .
W84 O362 1.937(19) .
W84 O364 1.952(18) .
W84 O353 1.972(16) .
W84 O356 2.393(16) .
W84 K3 3.913(5) .
W85 O231 1.684(17) .
W85 O218 1.787(17) .
W85 O229 1.869(19) .
W85 O230 1.986(18) .
W85 O225 2.010(17) .
W85 O228 2.408(17) .
W85 K11 3.663(7) .
W86 O379 1.681(17) .
W86 O371 1.782(17) .
W86 O380 1.940(16) .
W86 O377 1.957(15) .
W86 O381 1.990(18) .
W86 O383 2.411(18) .
W86 K3 3.962(6) .
W87 O280 1.710(17) .
W87 O281 1.844(16) .
W87 O270 1.922(17) .
W87 O282 1.932(16) .
W87 O283 1.987(15) .
W87 O290 2.378(16) .
W88 O264 1.756(14) .
W88 O265 1.770(16) .
W88 O260 1.776(15) .
W88 O304 2.049(16) .
W88 O262 2.064(15) .
W88 O263 2.223(16) .
W88 K14 3.869(6) .
W89 O183 1.705(19) .
W89 O167 1.804(14) .
W89 O180 1.897(17) .
W89 O182 1.953(18) .
W89 O184 2.000(15) .
W89 O178 2.421(16) .
W89 K1 3.887(5) .
W90 O318 1.706(17) .
W90 O317 1.748(17) .
W90 O314 1.917(16) .
W90 O319 1.969(18) .
W90 O320 2.133(16) .
W90 O325 2.183(17) .
W90 K7 3.662(7) .
W90 K15 3.996(7) .
W91 O198 1.715(17) .
W91 O200 1.859(18) .
W91 O197 1.901(19) .
W91 O196 1.929(17) .
W91 O199 1.93(2) .
W92 O384 1.706(18) .
W92 O382 1.873(19) .
W92 O381 1.88(2) .
W92 O385 1.917(19) .
W92 O386 1.961(18) .
W92 O383 2.527(16) .
W93 O227 1.72(2) .
W93 O224 1.892(17) .
W93 O219 1.902(16) .
W93 O226 1.958(17) .
W93 O229 1.990(16) .
W93 O228 2.417(18) .
W93 K11 3.750(6) .
W94 O179 1.683(19) .
W94 O177 1.822(16) .
W94 O186 1.921(16) .
W94 O180 1.953(17) .
W94 O185 1.961(15) .
W94 O178 2.400(17) .
W94 K1 3.940(5) .
W94 K6 4.120(6) .
W95 O195 1.702(19) .
W95 O176 1.881(16) .
W95 O186 1.918(16) .
W95 O197 1.944(16) .
W95 O194 1.962(18) .
W95 O201 2.355(16) .
W95 K9 3.822(6) .
W96 O193 1.682(18) .
W96 O192 1.838(16) .
W96 O196 1.907(18) .
W96 O191 1.915(18) .
W96 O194 1.925(19) .
W96 O201 2.417(15) .
W96 K9 3.926(6) .
W97 O295 1.69(2) .
W97 O299 1.798(15) .
W97 O294 1.889(18) .
W97 O297 1.952(18) .
W97 O289 2.001(15) .
W97 O291 2.378(17) .
W97 K15 3.663(7) .
W98 O205 1.711(17) .
W98 O184 1.853(16) .
W98 O185 1.882(17) .
W98 O203 1.913(19) .
W98 O200 1.960(19) .
W98 O178 2.529(15) .
W99 O9 1.716(17) .
W99 O118 1.847(17) .
W99 O43 1.867(18) .
W99 O10 1.908(17) .
W99 O4 1.930(16) .
W99 O45 2.492(15) .
W100 O387 1.688(18) .
W100 O386 1.855(19) .
W100 O388 1.89(2) .
W100 O392 1.904(18) .
W100 O391 1.907(16) .
W101 O284 1.701(18) .
W101 O283 1.875(17) .
W101 O278 1.884(18) .
W101 O285 1.928(17) .
W101 O286 1.940(19) .
W102 O232 1.721(19) .
W102 O230 1.862(18) .
W102 O216 1.869(16) .
W102 O233 1.893(17) .
W102 O234 1.978(18) .
W102 O235 2.469(17) .
W103 O21 1.685(16) .
W103 O31 1.875(15) .
W103 O46 1.888(15) .
W103 O19 1.904(17) .
W103 O20 1.972(16) .
W103 O11 2.404(16) .
W104 O361 1.740(18) .
W104 O339 1.813(17) .
W104 O362 1.912(17) .
W104 O360 1.955(19) .
W104 O354 1.975(17) .
W104 O356 2.448(16) .
W104 K3 3.963(5) .
W105 O33 1.693(16) .
W105 O52 1.800(14) .
W105 O53 1.879(15) .
W105 O54 1.962(16) .
W105 O35 1.982(14) .
W105 O55 2.386(13) .
W105 K2 3.864(5) .
W106 O64 1.704(16) .
W106 O65 1.845(15) .
W106 O308 1.918(15) .
W106 O58 1.935(15) .
W106 O62 1.976(15) .
W106 O59 2.369(15) .
W107 O162 1.725(14) .
W107 O172 1.767(15) .
W107 O174 1.790(15) .
W107 O161 2.043(15) .
W107 O157 2.047(15) .
W107 O173 2.308(15) .
W107 K1 3.775(5) .
W107 K9 4.014(6) .
W108 O57 1.719(15) .
W108 O35 1.835(15) .
W108 O34 1.861(15) .
W108 O37 1.896(15) .
W108 O36 1.967(16) .
W108 O55 2.491(12) .
W109 O140 1.742(14) .
W109 O112 1.771(15) .
W109 O151 1.784(15) .
W109 O107 2.046(14) .
W109 O157 2.076(15) .
W109 O155 2.295(15) .
W109 K1 3.759(5) .
W109 K8 4.001(6) .
W110 O416 1.696(15) .
W110 O304 1.985(14) .
W110 O306 1.991(15) .
W110 O210 1.992(15) .
W110 O211 2.006(15) .
W110 O262 2.059(15) .
W110 O309 2.373(16) .
W110 K30 3.78(2) .
W111 O355 1.70(2) .
W111 O353 1.880(18) .
W111 O354 1.897(18) .
W111 O352 1.91(2) .
W111 O351 1.96(2) .
W111 O356 2.509(16) .
W112 O67 1.720(16) .
W112 O68 1.852(16) .
W112 O77 1.880(13) .
W112 O61 1.897(15) .
W112 O308 1.971(15) .
W112 O59 2.438(14) .
W113 O365 1.717(17) .
W113 O357 1.890(19) .
W113 O352 1.90(2) .
W113 O358 1.919(19) .
W113 O350 1.92(2) .
W114 O328 1.714(16) .
W114 O331 1.993(15) .
W114 O313 2.001(15) .
W114 O315 2.002(14) .
W114 O329 2.005(15) .
W114 O322 2.069(14) .
W114 O330 2.254(15) .
W114 K33 4.09(5) .
W115 O96 1.705(15) .
W115 O94 1.993(13) .
W115 O82 2.001(13) .
W115 O29 2.004(15) .
W115 O95 2.032(13) .
W115 O84 2.067(13) .
W115 O97 2.337(13) .
W115 K30 3.81(2) .
W116 O239 1.70(2) .
W116 O240 1.81(2) .
W116 O244 1.869(18) .
W116 O233 1.946(18) .
W116 O236 1.95(2) .
W117 O415 1.744(18) .
W117 O418 1.76(4) .
W117 O420 1.905(18) .
W117 O160 2.082(17) .
W117 O106 2.086(15) .
W117 W118 2.100(3) .
W117 O446 2.478(9) .
W117 K32 2.72(3) .
W117 K33 3.87(5) .
W118 O420 1.685(19) .
W118 O419 1.76(4) .
W118 O415 1.931(19) .
W118 O313 2.095(16) .
W118 O329 2.096(14) .
W118 O445 2.510(9) .
W118 K33 2.90(5) .
W118 K32 3.81(3) .
W119 O344 1.706(19) .
W119 O366 1.877(16) .
W119 O364 1.881(18) .
W119 O343 1.96(2) .
W119 O357 1.971(16) .
W119 O345 2.384(17) .
W119 K7 3.930(6) .
W120 O342 1.67(2) .
W120 O319 1.859(16) .
W120 O343 1.90(2) .
W120 O341 1.918(17) .
W120 O358 1.925(17) .
W120 O345 2.39(2) .
W120 K7 4.005(6) .
Se1 O290 1.707(16) .
Se1 O271 1.710(16) .
Se1 O291 1.720(17) .
Se2 O60 1.705(14) .
Se2 O59 1.709(13) .
Se2 O55 1.717(13) .
Se3 O383 1.694(15) .
Se3 O397 1.701(16) .
Se3 O413 1.704(16) .
Se4 O356 1.689(16) .
Se4 O346 1.709(15) .
Se4 O345 1.715(18) .
Se5 O228 1.681(17) .
Se5 O235 1.711(18) .
Se5 O245 1.719(17) .
Se6 O45 1.721(15) .
Se6 O2 1.728(14) .
Se6 O11 1.728(15) .
Se7 O178 1.700(15) .
Se7 O202 1.714(16) .
Se7 O201 1.718(16) .
Se8 O126 1.692(14) .
Se8 O144 1.716(15) .
Se8 O136 1.728(14) .
Cu1 O420 2.00(2) .
Cu1 O409 2.034(16) .
Cu1 O108 2.082(14) .
Cu1 O417 2.11(2) .
Cu1 O95 2.185(15) .
Cu1 O94 2.215(14) .
Cu2 O415 1.946(19) .
Cu2 O411 2.05(3) .
Cu2 O311 2.067(18) .
Cu2 O169 2.095(16) .
Cu2 O211 2.246(16) .
Cu2 O306 2.268(15) .
O12 K10 2.879(15) .
O13 K4 2.814(16) .
O14 K2 3.264(14) .
O15 K13 2.805(17) .
O16 K10 2.824(16) .
O17 K2 2.774(15) .
O18 K2 2.746(16) .
O22 K8 2.767(19) .
O23 K17 2.818(17) .
O26 K2 3.363(14) .
O28 K30 2.72(3) .
O30 K2 2.873(15) .
O32 K10 3.022(17) .
O33 K13 2.882(18) .
O48 K13 2.833(17) .
O49 K2 2.774(15) .
O50 K10 3.025(17) .
O51 K13 2.811(16) .
O52 K2 2.762(15) .
O53 K2 3.268(15) .
O56 K18 2.750(17) .
O56 K4 2.800(17) .
O63 K4 2.888(18) .
O64 K18 2.937(18) .
O69 K22 2.75(2) 2_656
O70 K12 2.874(16) .
O73 K5 2.800(15) .
O74 K12 3.062(16) .
O75 K12 2.851(16) .
O76 K12 2.996(18) .
O78 K2 3.323(15) .
O79 K2 2.876(15) .
O81 K30 2.63(3) .
O85 K2 2.768(15) .
O86 K2 2.907(14) .
O86 K4 3.102(14) .
O87 K17 2.730(17) .
O87 K4 2.753(16) .
O88 K5 2.738(16) .
O90 K12 3.310(14) .
O91 K12 2.647(15) .
O91 K28 3.07(2) .
O96 K30 2.30(2) .
O98 K10 2.654(16) .
O98 K26 3.15(2) .
O99 K10 3.278(17) .
O101 K8 2.677(17) .
O101 K29 3.11(3) .
O104 K30 3.02(3) .
O105 K29 2.72(3) .
O106 K32 3.27(3) .
O108 K26 3.06(2) .
O109 K26 3.02(2) .
O110 K8 2.685(16) .
O110 K10 2.768(16) .
O111 K22 2.75(2) .
O111 K26 2.91(2) .
O112 K8 3.205(16) .
O114 K8 2.881(16) .
O115 K22 3.41(3) .
O116 K8 3.256(17) .
O117 K22 3.40(2) .
O120 K4 2.747(17) 1_655
O120 K18 2.87(2) 1_655
O121 K22 2.97(2) .
O124 K4 3.413(19) 1_655
O134 K17 2.895(18) 1_655
O135 K1 2.803(16) .
O139 K18 3.155(18) 1_655
O140 K1 3.070(15) .
O145 K6 2.853(17) .
O146 K1 2.744(16) .
O147 K8 2.734(16) .
O150 K1 3.282(15) .
O151 K1 3.045(15) .
O152 K8 2.804(17) .
O152 K29 2.94(3) .
O153 K1 2.937(16) .
O154 K6 2.796(17) .
O155 K8 2.996(16) .
O158 K32 2.98(3) .
O160 K32 2.82(3) .
O162 K1 3.058(16) .
O163 K1 2.903(16) .
O164 K23 2.913(19) .
O165 K24 3.06(2) .
O166 K23 2.872(19) .
O167 K1 2.775(16) .
O168 K23 2.700(18) .
O168 K32 3.08(3) .
O171 K23 3.41(2) .
O172 K9 3.265(17) .
O173 K9 3.018(17) .
O174 K1 3.075(15) .
O175 K29 2.82(3) .
O175 K9 3.013(17) .
O176 K9 2.706(16) .
O177 K1 2.793(16) .
O179 K6 2.72(2) .
O180 K1 3.238(17) .
O181 K6 2.918(17) .
O187 K24 2.77(2) .
O188 K23 2.920(19) .
O189 K23 2.99(2) .
O192 K9 2.832(18) .
O194 K9 3.071(17) .
O195 K27 2.88(2) .
O205 K6 2.754(19) 2_755
O206 K11 3.35(2) .
O207 K9 2.744(19) .
O207 K11 2.817(18) .
O208 K11 2.619(17) .
O209 K11 3.245(17) .
O215 K9 2.608(19) .
O217 K11 3.089(18) .
O218 K11 2.972(19) .
O219 K11 2.803(18) .
O220 K16 2.978(18) .
O222 K14 2.833(18) .
O223 K14 2.805(17) .
O229 K11 2.806(17) .
O231 K9 2.864(19) .
O249 K14 3.226(18) .
O250 K24 3.06(2) 1_455
O251 K16 2.88(2) .
O252 K14 2.749(18) .
O253 K14 2.910(17) .
O254 K14 2.849(18) .
O256 K24 3.10(2) 1_455
O257 K24 2.96(2) 1_455
O258 K14 2.784(17) .
O260 K14 2.872(15) .
O261 K30 2.63(3) .
O263 K30 2.67(3) .
O265 K14 3.425(18) .
O266 K15 3.044(19) .
O267 K15 2.823(16) .
O268 K16 2.84(2) .
O269 K14 2.756(18) .
O272 K14 3.245(19) .
O273 K24 2.89(2) 1_455
O274 K16 2.772(19) .
O277 K16 2.814(18) 2_565
O294 K15 2.849(16) .
O295 K7 2.85(2) .
O296 K31 2.78(3) .
O299 K15 2.921(17) .
O300 K7 2.704(16) .
O300 K31 2.96(2) .
O301 K15 3.178(16) .
O303 K15 2.640(17) .
O307 K30 3.07(3) .
O313 K33 2.99(5) .
O316 K33 3.01(5) .
O317 K7 2.739(19) .
O317 K15 2.795(18) .
O319 K7 2.925(17) .
O320 K7 3.252(16) .
O321 K7 3.020(16) .
O323 K3 3.087(17) .
O324 K3 3.061(16) .
O330 K33 3.03(5) .
O332 K5 3.021(16) .
O333 K5 3.305(15) .
O334 K3 3.049(15) .
O335 K3 3.050(17) .
O337 K19 2.82(2) .
O338 K3 2.801(17) .
O339 K3 2.819(16) .
O343 K7 3.209(18) .
O361 K19 2.80(2) .
O362 K3 3.284(17) .
O363 K25 2.80(2) .
O366 K7 2.752(19) .
O367 K3 2.780(17) .
O368 K25 2.84(2) .
O369 K31 2.86(2) .
O369 K7 2.918(19) .
O370 K3 2.951(15) .
O371 K3 2.789(19) .
O372 K5 2.754(15) .
O373 K5 2.862(17) .
O374 K3 2.795(16) .
O375 K19 2.814(18) .
O376 K25 2.91(2) .
O377 K3 3.292(17) .
O378 K19 2.878(19) .
O379 K25 2.88(2) .
O394 K5 3.204(17) .
O398 K5 2.929(17) .
O399 K28 3.19(3) .
O399 K12 3.30(2) .
O400 K5 2.732(17) .
O400 K12 2.760(16) .
O408 K28 3.18(2) .
O409 K28 3.09(2) .
O416 K30 2.28(3) .
O417 K28 2.64(3) .
O417 K26 2.76(3) .
O418 K32 1.29(5) .
O418 O419 1.77(6) .
O418 K33 2.70(7) .
O419 K33 1.42(6) .
O419 K32 2.80(5) .
O425 K32 1.67(5) .
O427 K29 2.47(4) .
O428 K27 3.12(6) 2_655
O431 K18 2.95(6) .
O433 K6 2.94(6) 2_755
O435 K11 2.55(7) .
O436 K23 2.89(5) .
O438 K27 2.83(7) 2_655
O440 K32 3.05(9) .
O442 O563 1.15(6) .
O443 K17 2.79(2) 1_655
O443 K4 2.88(2) 1_655
O502 K19 2.75(3) 2_666
O503 K17 2.77(3) .
O504 K17 2.79(2) .
O504 K4 2.852(19) .
O504 K18 3.31(2) .
O506 K27 2.81(4) .
O508 K6 2.72(3) .
O511 K19 2.83(3) .
O511 K19 3.38(2) 2_666
O512 K19 2.82(3) .
O513 K25 2.86(3) .
O514 O514 1.00(4) 2_656
O528 N1 1.50(4) .
O532 K13 2.85(3) .
O533 K13 2.98(5) .
O533 K26 3.19(5) 2_656
O534 K16 2.87(4) .
O535 K25 2.48(5) .
O536 K31 2.47(4) .
O537 K31 2.63(5) .
O537 K7 3.09(4) .
O538 K31 2.54(5) .
O539 K18 2.85(4) .
O540 K18 2.79(5) .
O541 K18 2.76(4) .
O542 K22 2.79(5) .
O542 K10 2.80(5) .
O544 K26 3.10(5) .
O545 K28 2.78(6) .
O546 K26 2.83(4) .
O547 K28 2.78(5) .
O548 K15 2.66(5) .
O549 K27 2.81(5) .
O550 K6 3.10(5) .
O551 K24 3.23(5) .
O568 K27 2.84(5) 2_655
O573 K17 2.90(5) .
O590 K30 2.14(3) .
O597 K29 2.86(6) 2_655
O636 K32 2.98(8) .
O636 K33 3.03(9) .
O641 K22 2.75(4) .
O641 K12 2.86(4) 2_656
O643 K22 2.99(5) 2_656
O646 K9 3.08(3) .
O649 K27 2.85(6) .
O651 K16 2.88(5) .
K4 O120 2.747(17) 1_455
K4 O443 2.88(2) 1_455
K4 O124 3.413(19) 1_455
K4 W34 3.801(5) 1_455
K6 O205 2.754(19) 2_755
K6 O433 2.94(6) 2_755
K12 O641 2.86(4) 2_656
K16 O277 2.814(18) 2_565
K17 O443 2.79(2) 1_455
K17 O134 2.895(18) 1_455
K17 N12 3.12(3) 1_455
K17 W51 4.023(8) 1_455
K18 O120 2.87(2) 1_455
K18 O139 3.155(18) 1_455
K19 O502 2.75(3) 2_666
K19 O511 3.38(2) 2_666
K22 O69 2.75(2) 2_656
K22 O643 2.99(5) 2_656
K22 K26 4.48(2) .
K22 K12 5.015(14) 2_656
K24 O273 2.89(2) 1_655
K24 O257 2.96(2) 1_655
K24 O250 3.06(2) 1_655
K24 O256 3.10(2) 1_655
K24 W77' 3.78(2) 1_655
K24 W38 4.054(11) 1_655
K25 N8 3.10(5) 2_566
K26 O533 3.19(5) 2_656
K26 K28 4.21(2) .
K27 O438 2.83(7) 2_655
K27 O568 2.84(5) 2_655
K27 O428 3.12(6) 2_655
K29 O597 2.86(6) 2_655
K32 K33 3.27(6) .
N1 C1 1.49(4) .
N2 C2 1.51(6) .
N2 C3 1.53(5) .
N3 C16 1.32(8) .
N3 C17 1.68(8) .
N4 C5 1.49(6) .
N4 C10 1.55(6) .
N5 C6 1.49(4) .
N5 C7 1.60(4) .
N6 C11 1.48(6) .
N6 C8 1.54(4) .
N7 C9 1.94(5) .
N8 K25 3.10(5) 2_566
N9 C15 1.57(5) .
N9 C4 1.75(5) .
N10 C14 1.59(7) .
N12 K17 3.12(3) 1_655
N13 C26 1.43(4) .
N13 C25 1.55(5) .
